data_7705102
loop_
_publ_author_name
'Santoro, Orlando'
'Elsegood, Mark R. J.'
'Bedwell, Elizabeth V.'
'Pryce, Jake A.'
'Redshaw, Carl'

_publ_section_title
;
 INSIGHTS into the structures adopted by titanocalix[6 and 8]arenes and
 their use in the ring opening polymerization of cyclic esters.
;
_journal_issue 34
_journal_name_full 'Dalton transactions (Cambridge, England : 2003)'
_journal_page_first 11978
_journal_page_last 11996
_journal_paper_doi 10.1039/d0dt02130j
_journal_volume 49
_journal_year 2020
_chemical_formula_moiety 'C180 H214 F20 N2 Na O16 Ti8 3-, C177 H209.5 F20 N0.5 Na O16 Ti8 3-, 6(Na +), 15.5(C2 H3 N)'
_chemical_formula_sum 'C388 H470 F40 N18 Na8 O32 Ti16'
_chemical_formula_weight 7608.11
_space_group_crystal_system triclinic
_space_group_IT_number 2
_space_group_name_Hall '-P 1'
_space_group_name_H-M_alt 'P -1'
_atom_sites_solution_hydrogens geom
_atom_sites_solution_primary iterative
_atom_sites_solution_secondary difmap
_audit_creation_method SHELXL-2018/3
_audit_update_record
;
2020-07-08 deposited with the CCDC.	2020-08-10 downloaded from the CCDC.
;
_cell_angle_alpha 96.9496(8)
_cell_angle_beta 99.4528(9)
_cell_angle_gamma 97.6499(9)
_cell_formula_units_Z 2
_cell_length_a 20.3323(2)
_cell_length_b 28.7880(3)
_cell_length_c 36.5201(3)
_cell_measurement_reflns_used 66250
_cell_measurement_temperature 100(2)
_cell_measurement_theta_max 69.79
_cell_measurement_theta_min 2.28
_cell_volume 20673.9(4)
_computing_cell_refinement 'CrysAlisPro 1.171.39.46b (Rigaku OD, 2018)'
_computing_data_collection 'CrysAlisPro 1.171.39.46b (Rigaku OD, 2018)'
_computing_data_reduction 'CrysAlisPro 1.171.39.46b (Rigaku OD, 2018)'
_computing_molecular_graphics 'Bruker SHELXTL'
_computing_publication_material 'Bruker SHELXTL'
_computing_structure_refinement 'SHELXL-2018/3 (Sheldrick, 2018)'
_computing_structure_solution 'SHELXT 2018/2 (Sheldrick, 2018)'
_diffrn_ambient_temperature 100(2)
_diffrn_detector_area_resol_mean 10
_diffrn_measured_fraction_theta_full 0.995
_diffrn_measured_fraction_theta_max 0.993
_diffrn_measurement_device 'four-circle diffractometer'
_diffrn_measurement_device_type
; 
Rigaku 007HF equipped with Varimax confocal mirrors and an AFC11
goniometer and HyPix 6000 detector 
;
_diffrn_measurement_method 'profile data from \w-scans'
_diffrn_radiation_collimation 0.3
_diffrn_radiation_type CuK\a
_diffrn_radiation_wavelength 1.54178
_diffrn_reflns_av_R_equivalents 0.0956
_diffrn_reflns_av_unetI/netI 0.0719
_diffrn_reflns_Laue_measured_fraction_full 0.995
_diffrn_reflns_Laue_measured_fraction_max 0.993
_diffrn_reflns_limit_h_max 24
_diffrn_reflns_limit_h_min -23
_diffrn_reflns_limit_k_max 33
_diffrn_reflns_limit_k_min -34
_diffrn_reflns_limit_l_max 43
_diffrn_reflns_limit_l_min -43
_diffrn_reflns_number 340686
_diffrn_reflns_point_group_measured_fraction_full 0.995
_diffrn_reflns_point_group_measured_fraction_max 0.993
_diffrn_reflns_theta_full 67.679
_diffrn_reflns_theta_max 68.245
_diffrn_reflns_theta_min 2.230
_diffrn_source 'Rotating anode'
_exptl_absorpt_coefficient_mu 3.207
_exptl_absorpt_correction_T_max 1.000
_exptl_absorpt_correction_T_min 0.649
_exptl_absorpt_correction_type multi-scan
_exptl_absorpt_process_details
; 
CrysAlisPro 1.171.40.47a (Rigaku Oxford Diffraction, 2019) 
Numerical absorption correction based on gaussian integration over 
 a multifaceted crystal model 
Empirical absorption correction using spherical harmonics, 
 implemented in SCALE3 ABSPACK scaling algorithm. 
;
_exptl_crystal_colour red
_exptl_crystal_density_diffrn 1.222
_exptl_crystal_density_method 'not measured'
_exptl_crystal_description blade
_exptl_crystal_F_000 7960
_exptl_crystal_recrystallization_method 'Re-crystallisation from solvent: acetonitrile'
_exptl_crystal_size_max 0.320
_exptl_crystal_size_mid 0.150
_exptl_crystal_size_min 0.015
_refine_diff_density_max 1.322
_refine_diff_density_min -0.545
_refine_diff_density_rms 0.112
_refine_ls_extinction_method none
_refine_ls_goodness_of_fit_ref 1.033
_refine_ls_hydrogen_treatment constr
_refine_ls_matrix_type full
_refine_ls_number_parameters 4870
_refine_ls_number_reflns 75256
_refine_ls_number_restraints 2321
_refine_ls_restrained_S_all 1.048
_refine_ls_R_factor_all 0.1374
_refine_ls_R_factor_gt 0.0986
_refine_ls_shift/su_max 0.001
_refine_ls_shift/su_mean 0.000
_refine_ls_structure_factor_coef Fsqd
_refine_ls_weighting_details 'w=1/[\s^2^(Fo^2^)+(0.2030P)^2^+14.0000P] where P=(Fo^2^+2Fc^2^)/3'
_refine_ls_weighting_scheme calc
_refine_ls_wR_factor_gt 0.2816
_refine_ls_wR_factor_ref 0.3205
_reflns_Friedel_coverage 0.000
_reflns_number_gt 47212
_reflns_number_total 75256
_reflns_threshold_expression 'I > 2\s(I)'
_cod_data_source_file d0dt02130j2.cif
_cod_data_source_block 10
_cod_depositor_comments 'Adding full bibliography for 7705091--7705102.cif.'
_cod_database_code 7705102
_shelx_shelxl_version_number 2018/3
_shelx_space_group_comment
;
The symmetry employed for this shelxl refinement is uniquely defined
by the following loop, which should always be used as a source of
symmetry information in preference to the above space-group names.
They are only intended as comments.
;
_shelx_estimated_absorpt_t_min 0.427
_shelx_estimated_absorpt_t_max 0.953

loop_
_space_group_symop_operation_xyz
'x, y, z'
'-x, -y, -z'

loop_
_atom_site_label
_atom_site_type_symbol
_atom_site_fract_x
_atom_site_fract_y
_atom_site_fract_z
_atom_site_U_iso_or_equiv
_atom_site_adp_type
_atom_site_occupancy
_atom_site_site_symmetry_order
_atom_site_calc_flag
_atom_site_refinement_flags_posn
_atom_site_refinement_flags_adp
_atom_site_refinement_flags_occupancy
_atom_site_disorder_assembly
_atom_site_disorder_group
Ti1 Ti 0.11182(5) 0.25621(4) 0.11088(3) 0.0563(2) Uani 1 1 d . . . . .
Ti2 Ti 0.30334(5) 0.28529(3) 0.11694(3) 0.0487(2) Uani 1 1 d . . . . .
Ti3 Ti 0.31948(5) 0.15613(3) 0.13694(3) 0.0483(2) Uani 1 1 d . . . . .
Ti4 Ti 0.12374(5) 0.13156(4) 0.13517(3) 0.0602(3) Uani 1 1 d . . . . .
Ti5 Ti 0.32529(5) 0.33057(3) 0.22363(3) 0.0529(2) Uani 1 1 d . . . . .
Ti6 Ti 0.48043(5) 0.32956(3) 0.17670(3) 0.0511(2) Uani 1 1 d . . . . .
Ti7 Ti 0.49981(5) 0.20337(3) 0.19077(3) 0.0518(2) Uani 1 1 d . . . . .
Ti8 Ti 0.34823(5) 0.20186(3) 0.24446(3) 0.0523(2) Uani 1 1 d . . . . .
O1 O 0.02655(19) 0.24473(15) 0.11527(12) 0.0632(10) Uani 1 1 d . . . . .
O2 O 0.10599(19) 0.30463(13) 0.08358(11) 0.0576(9) Uani 1 1 d . . . . .
O3 O 0.28815(18) 0.34060(13) 0.10242(10) 0.0539(9) Uani 1 1 d . . . . .
O4 O 0.31459(18) 0.25931(13) 0.07223(11) 0.0545(9) Uani 1 1 d . . . . .
O5 O 0.32147(19) 0.14611(12) 0.08764(10) 0.0525(8) Uani 1 1 d . . . . .
O6 O 0.32181(19) 0.09667(12) 0.14434(11) 0.0554(9) Uani 1 1 d . . . . .
O7 O 0.1331(2) 0.07094(13) 0.14110(12) 0.0612(10) Uani 1 1 d . . . . .
O8 O 0.0380(2) 0.12947(14) 0.14157(13) 0.0665(11) Uani 1 1 d . . . . .
O9 O 0.3550(2) 0.34519(13) 0.27354(11) 0.0606(9) Uani 1 1 d . . . . .
O10 O 0.31905(19) 0.39011(13) 0.21513(11) 0.0580(9) Uani 1 1 d . . . . .
O11 O 0.48311(19) 0.39049(13) 0.17063(12) 0.0598(9) Uani 1 1 d . . . . .
O12 O 0.52868(18) 0.31498(12) 0.14212(11) 0.0545(9) Uani 1 1 d . . . . .
O13 O 0.54080(18) 0.20698(12) 0.15069(11) 0.0538(9) Uani 1 1 d . . . . .
O14 O 0.51663(19) 0.14627(13) 0.19927(12) 0.0593(9) Uani 1 1 d . . . . .
O15 O 0.35105(19) 0.14190(13) 0.25642(10) 0.0553(9) Uani 1 1 d . . . . .
O16 O 0.3883(2) 0.23277(13) 0.28974(11) 0.0612(9) Uani 1 1 d . . . . .
F1 F 0.14208(18) 0.29502(12) 0.15834(10) 0.0705(9) Uani 1 1 d . . . . .
F2 F 0.0988(2) 0.20713(14) 0.06258(12) 0.0827(10) Uani 1 1 d . . . . .
F3 F 0.10632(18) 0.12423(12) 0.08217(10) 0.0692(9) Uani 1 1 d . . . . .
F4 F 0.1587(2) 0.15122(14) 0.19206(12) 0.0858(11) Uani 1 1 d . . . . .
F5 F 0.2284(2) 0.31172(15) 0.22568(13) 0.0914(12) Uani 1 1 d . . . . .
F6 F 0.55575(19) 0.33468(14) 0.22125(11) 0.0794(10) Uani 1 1 d . . . . .
F7 F 0.56791(16) 0.24279(12) 0.22676(10) 0.0654(8) Uani 1 1 d . . . . .
F8 F 0.25873(17) 0.20041(12) 0.25011(10) 0.0686(9) Uani 1 1 d . . . . .
F9 F 0.20879(14) 0.25963(10) 0.10691(9) 0.0542(7) Uani 1 1 d . . . . .
F10 F 0.31658(14) 0.22497(10) 0.13624(8) 0.0526(7) Uani 1 1 d . . . . .
F11 F 0.22114(14) 0.14625(10) 0.12955(9) 0.0543(7) Uani 1 1 d . . . . .
F12 F 0.13209(16) 0.20134(11) 0.13619(10) 0.0645(8) Uani 1 1 d . . . . .
F13 F 0.29270(14) 0.30793(10) 0.16900(8) 0.0513(7) Uani 1 1 d . . . . .
F14 F 0.39808(14) 0.31004(10) 0.13766(9) 0.0533(7) Uani 1 1 d . . . . .
F15 F 0.41554(14) 0.17479(10) 0.15411(9) 0.0534(7) Uani 1 1 d . . . . .
F16 F 0.31154(15) 0.17429(10) 0.19146(8) 0.0523(7) Uani 1 1 d . . . . .
F17 F 0.41708(14) 0.33844(10) 0.21269(9) 0.0535(7) Uani 1 1 d . . . . .
F18 F 0.46301(15) 0.26351(10) 0.18427(9) 0.0553(7) Uani 1 1 d . . . . .
F19 F 0.43575(14) 0.20309(10) 0.22811(9) 0.0535(7) Uani 1 1 d . . . . .
F20 F 0.34077(16) 0.26417(11) 0.22553(9) 0.0586(7) Uani 1 1 d . . . . .
C1 C -0.0409(3) 0.2436(2) 0.11329(17) 0.0553(13) Uani 1 1 d . . . . .
C2 C -0.0720(3) 0.22307(19) 0.13987(17) 0.0554(13) Uani 1 1 d . . . . .
C3 C -0.1401(3) 0.2244(2) 0.13778(18) 0.0610(14) Uani 1 1 d . . . . .
H3 H -0.162222 0.211225 0.155999 0.073 Uiso 1 1 calc R U . . .
C4 C -0.1779(3) 0.2443(2) 0.10990(18) 0.0622(14) Uani 1 1 d . . . . .
C5 C -0.1445(3) 0.2634(2) 0.08359(18) 0.0613(14) Uani 1 1 d . . . . .
H5 H -0.169354 0.276970 0.064360 0.074 Uiso 1 1 calc R U . . .
C6 C -0.0761(3) 0.2634(2) 0.08445(17) 0.0578(13) Uani 1 1 d . . . . .
C7 C -0.2544(3) 0.2451(2) 0.1075(2) 0.0738(18) Uani 1 1 d . . . . .
C8 C -0.2782(4) 0.2331(3) 0.1431(2) 0.090(2) Uani 1 1 d . . . . .
H8A H -0.271537 0.200654 0.146456 0.134 Uiso 1 1 calc R U . . .
H8B H -0.326234 0.235581 0.140977 0.134 Uiso 1 1 calc R U . . .
H8C H -0.252201 0.255219 0.164664 0.134 Uiso 1 1 calc R U . . .
C9 C -0.2921(4) 0.2078(3) 0.0736(3) 0.095(2) Uani 1 1 d . . . . .
H9A H -0.272709 0.213199 0.051306 0.142 Uiso 1 1 calc R U . . .
H9B H -0.340043 0.210945 0.068811 0.142 Uiso 1 1 calc R U . . .
H9C H -0.287250 0.175923 0.079261 0.142 Uiso 1 1 calc R U . . .
C10 C -0.2718(4) 0.2940(3) 0.1010(3) 0.102(3) Uani 1 1 d . . . . .
H10A H -0.257598 0.302230 0.077873 0.153 Uiso 1 1 calc R U . . .
H10B H -0.248378 0.317741 0.122225 0.153 Uiso 1 1 calc R U . . .
H10C H -0.320685 0.293356 0.098587 0.153 Uiso 1 1 calc R U . . .
C11 C -0.0395(3) 0.2851(2) 0.05612(17) 0.0650(15) Uani 1 1 d . . . . .
H11A H -0.008195 0.263799 0.048362 0.078 Uiso 1 1 calc R U . . .
H11B H -0.073006 0.286829 0.033584 0.078 Uiso 1 1 calc R U . . .
C12 C 0.0711(3) 0.34162(19) 0.08250(16) 0.0531(12) Uani 1 1 d . . . . .
C13 C 0.0002(3) 0.3339(2) 0.07031(17) 0.0592(14) Uani 1 1 d . . . . .
C14 C -0.0316(3) 0.3739(2) 0.07169(19) 0.0681(17) Uani 1 1 d . . . . .
H14 H -0.079244 0.369333 0.063974 0.082 Uiso 1 1 calc R U . . .
C15 C 0.0007(3) 0.4190(2) 0.0833(2) 0.0724(18) Uani 1 1 d . . . . .
C16 C 0.0715(3) 0.4253(2) 0.09493(19) 0.0649(15) Uani 1 1 d . . . . .
H16 H 0.095521 0.456411 0.103557 0.078 Uiso 1 1 calc R U . . .
C17 C 0.1068(3) 0.3874(2) 0.09409(16) 0.0546(13) Uani 1 1 d . . . . .
C18 C -0.0393(11) 0.4599(8) 0.0793(6) 0.081(5) Uani 0.62(3) 1 d D U P A 1
C19 C -0.1140(10) 0.4452(10) 0.0746(7) 0.086(5) Uani 0.62(3) 1 d D U P A 1
H19A H -0.130051 0.422682 0.051429 0.130 Uiso 0.62(3) 1 calc R U P A 1
H19B H -0.124304 0.430081 0.096047 0.130 Uiso 0.62(3) 1 calc R U P A 1
H19C H -0.136556 0.473114 0.073141 0.130 Uiso 0.62(3) 1 calc R U P A 1
C20 C -0.0224(9) 0.4832(7) 0.0458(7) 0.091(5) Uani 0.62(3) 1 d D U P A 1
H20A H 0.026582 0.492725 0.049147 0.136 Uiso 0.62(3) 1 calc R U P A 1
H20B H -0.038143 0.460656 0.022683 0.136 Uiso 0.62(3) 1 calc R U P A 1
H20C H -0.044720 0.511229 0.044126 0.136 Uiso 0.62(3) 1 calc R U P A 1
C21 C -0.0166(9) 0.4944(6) 0.1151(7) 0.090(4) Uani 0.62(3) 1 d D U P A 1
H21A H 0.032303 0.504593 0.118758 0.136 Uiso 0.62(3) 1 calc R U P A 1
H21B H -0.039732 0.522036 0.113378 0.136 Uiso 0.62(3) 1 calc R U P A 1
H21C H -0.027479 0.479003 0.136284 0.136 Uiso 0.62(3) 1 calc R U P A 1
C18X C -0.0279(17) 0.4662(17) 0.0921(12) 0.085(6) Uani 0.38(3) 1 d D U P A 2
C19X C -0.1043(17) 0.4573(15) 0.0870(12) 0.086(7) Uani 0.38(3) 1 d D U P A 2
H19D H -0.118117 0.434148 0.102952 0.129 Uiso 0.38(3) 1 calc R U P A 2
H19E H -0.120511 0.487088 0.094164 0.129 Uiso 0.38(3) 1 calc R U P A 2
H19F H -0.123492 0.445027 0.060705 0.129 Uiso 0.38(3) 1 calc R U P A 2
C20X C -0.0055(15) 0.5022(12) 0.0676(12) 0.095(7) Uani 0.38(3) 1 d D U P A 2
H20D H 0.043873 0.507635 0.071096 0.143 Uiso 0.38(3) 1 calc R U P A 2
H20E H -0.024496 0.489965 0.041215 0.143 Uiso 0.38(3) 1 calc R U P A 2
H20F H -0.021514 0.532027 0.074674 0.143 Uiso 0.38(3) 1 calc R U P A 2
C21X C -0.0058(16) 0.4930(10) 0.1345(10) 0.092(6) Uani 0.38(3) 1 d D U P A 2
H21D H 0.043572 0.500547 0.140849 0.138 Uiso 0.38(3) 1 calc R U P A 2
H21E H -0.025214 0.522370 0.136886 0.138 Uiso 0.38(3) 1 calc R U P A 2
H21F H -0.022169 0.472470 0.151703 0.138 Uiso 0.38(3) 1 calc R U P A 2
C22 C 0.1824(3) 0.39447(19) 0.10641(16) 0.0530(12) Uani 1 1 d . . . . .
H22A H 0.196638 0.425179 0.123091 0.064 Uiso 1 1 calc R U . . .
H22B H 0.193915 0.369282 0.121421 0.064 Uiso 1 1 calc R U . . .
C23 C 0.2755(3) 0.36753(18) 0.07452(16) 0.0515(12) Uani 1 1 d . . . . .
C24 C 0.2228(3) 0.39396(18) 0.07533(16) 0.0532(12) Uani 1 1 d . . . . .
C25 C 0.2098(3) 0.42109(19) 0.04605(16) 0.0572(13) Uani 1 1 d . . . . .
H25 H 0.173113 0.438474 0.045472 0.069 Uiso 1 1 calc R U . . .
C26 C 0.2483(3) 0.4235(2) 0.01795(16) 0.0584(14) Uani 1 1 d . . . . .
C27 C 0.3013(3) 0.39738(19) 0.01945(17) 0.0576(13) Uani 1 1 d . . . . .
H27 H 0.328535 0.398945 0.000722 0.069 Uiso 1 1 calc R U . . .
C28 C 0.3162(3) 0.36929(19) 0.04684(16) 0.0546(13) Uani 1 1 d . . . . .
C29 C 0.2298(4) 0.4533(2) -0.0133(2) 0.0744(18) Uani 1 1 d . . . . .
C30 C 0.2349(6) 0.5040(3) 0.0030(3) 0.109(3) Uani 1 1 d . . . . .
H30A H 0.282081 0.516789 0.014051 0.163 Uiso 1 1 calc R U . . .
H30B H 0.207119 0.506444 0.022459 0.163 Uiso 1 1 calc R U . . .
H30C H 0.218961 0.522133 -0.016821 0.163 Uiso 1 1 calc R U . . .
C31 C 0.1582(4) 0.4325(3) -0.0339(2) 0.098(2) Uani 1 1 d . . . . .
H31A H 0.154374 0.398029 -0.039595 0.146 Uiso 1 1 calc R U . . .
H31B H 0.148630 0.445865 -0.057291 0.146 Uiso 1 1 calc R U . . .
H31C H 0.125711 0.440420 -0.017949 0.146 Uiso 1 1 calc R U . . .
C32 C 0.2759(5) 0.4495(3) -0.0427(2) 0.096(2) Uani 1 1 d . . . . .
H32A H 0.271773 0.416276 -0.053902 0.144 Uiso 1 1 calc R U . . .
H32B H 0.322802 0.461217 -0.030590 0.144 Uiso 1 1 calc R U . . .
H32C H 0.262301 0.468484 -0.062353 0.144 Uiso 1 1 calc R U . . .
C33 C 0.3725(3) 0.3399(2) 0.04491(18) 0.0587(14) Uani 1 1 d . . . . .
H33A H 0.391492 0.334430 0.070491 0.070 Uiso 1 1 calc R U . . .
H33B H 0.408976 0.357403 0.034738 0.070 Uiso 1 1 calc R U . . .
C34 C 0.3141(3) 0.25448(19) 0.03455(16) 0.0539(13) Uani 1 1 d . . . . .
C35 C 0.3465(3) 0.2924(2) 0.02006(17) 0.0584(14) Uani 1 1 d . . . . .
C36 C 0.3489(3) 0.2854(3) -0.01797(19) 0.0711(17) Uani 1 1 d . . . . .
H36 H 0.371147 0.310506 -0.028289 0.085 Uiso 1 1 calc R U . . .
C37 C 0.3202(4) 0.2434(3) -0.04182(18) 0.0716(17) Uani 1 1 d . . . . .
C38 C 0.2862(3) 0.2085(2) -0.02581(18) 0.0657(15) Uani 1 1 d . . . . .
H38 H 0.264614 0.179931 -0.041478 0.079 Uiso 1 1 calc R U . . .
C39 C 0.2820(3) 0.2131(2) 0.01218(16) 0.0551(13) Uani 1 1 d . . . . .
C40 C 0.3269(5) 0.2340(3) -0.0831(2) 0.099(3) Uani 1 1 d . . . . .
C41 C 0.3535(5) 0.2803(3) -0.0969(2) 0.103(3) Uani 1 1 d . . . . .
H41A H 0.325972 0.304569 -0.090759 0.154 Uiso 1 1 calc R U . . .
H41B H 0.350749 0.274372 -0.124180 0.154 Uiso 1 1 calc R U . . .
H41C H 0.400534 0.291204 -0.084679 0.154 Uiso 1 1 calc R U . . .
C42 C 0.2597(7) 0.2130(5) -0.1078(3) 0.150(5) Uani 1 1 d . . . . .
H42A H 0.224657 0.230857 -0.100798 0.225 Uiso 1 1 calc R U . . .
H42B H 0.248063 0.179839 -0.104518 0.225 Uiso 1 1 calc R U . . .
H42C H 0.262737 0.214831 -0.134110 0.225 Uiso 1 1 calc R U . . .
C43 C 0.3770(8) 0.1997(4) -0.0861(3) 0.144(5) Uani 1 1 d . . . . .
H43A H 0.421051 0.214223 -0.071110 0.216 Uiso 1 1 calc R U . . .
H43B H 0.381384 0.192260 -0.112431 0.216 Uiso 1 1 calc R U . . .
H43C H 0.360949 0.170557 -0.076804 0.216 Uiso 1 1 calc R U . . .
C44 C 0.2389(3) 0.17539(19) 0.02757(17) 0.0553(13) Uani 1 1 d . . . . .
H44A H 0.238401 0.186543 0.054233 0.066 Uiso 1 1 calc R U . . .
H44B H 0.191967 0.170990 0.013614 0.066 Uiso 1 1 calc R U . . .
C45 C 0.3061(3) 0.11558(19) 0.05473(16) 0.0544(12) Uani 1 1 d . . . . .
C46 C 0.2643(3) 0.1281(2) 0.02464(17) 0.0582(13) Uani 1 1 d . . . . .
C47 C 0.2461(3) 0.0968(2) -0.00850(17) 0.0665(15) Uani 1 1 d . . . . .
H47 H 0.215721 0.104776 -0.028592 0.080 Uiso 1 1 calc R U . . .
C48 C 0.2707(4) 0.0539(2) -0.01354(19) 0.0705(16) Uani 1 1 d . . . . .
C49 C 0.3138(3) 0.0431(2) 0.01690(19) 0.0697(16) Uani 1 1 d . . . . .
H49 H 0.331441 0.014217 0.014144 0.084 Uiso 1 1 calc R U . . .
C50 C 0.3322(3) 0.0727(2) 0.05124(17) 0.0592(14) Uani 1 1 d . . . . .
C51 C 0.2508(4) 0.0216(3) -0.0520(2) 0.094(2) Uani 1 1 d D U . . .
C52 C 0.2724(9) 0.0507(5) -0.0829(4) 0.113(4) Uani 0.638(13) 1 d D U P B 1
H52A H 0.321550 0.060090 -0.077640 0.170 Uiso 0.638(13) 1 calc R U P B 1
H52B H 0.258678 0.031073 -0.107546 0.170 Uiso 0.638(13) 1 calc R U P B 1
H52C H 0.250577 0.079051 -0.082762 0.170 Uiso 0.638(13) 1 calc R U P B 1
C53 C 0.1754(7) 0.0099(6) -0.0637(4) 0.107(4) Uani 0.638(13) 1 d D U P B 1
H53A H 0.155753 0.039236 -0.062328 0.160 Uiso 0.638(13) 1 calc R U P B 1
H53B H 0.164084 -0.006782 -0.089434 0.160 Uiso 0.638(13) 1 calc R U P B 1
H53C H 0.157199 -0.010340 -0.046797 0.160 Uiso 0.638(13) 1 calc R U P B 1
C54 C 0.2827(9) -0.0226(5) -0.0537(4) 0.113(5) Uani 0.638(13) 1 d D U P B 1
H54A H 0.331723 -0.014147 -0.046015 0.169 Uiso 0.638(13) 1 calc R U P B 1
H54B H 0.265069 -0.043088 -0.036800 0.169 Uiso 0.638(13) 1 calc R U P B 1
H54C H 0.271954 -0.039530 -0.079437 0.169 Uiso 0.638(13) 1 calc R U P B 1
C52X C 0.3144(9) 0.0190(8) -0.0689(6) 0.097(6) Uani 0.362(13) 1 d D U P B 2
H52D H 0.349667 0.010202 -0.050464 0.145 Uiso 0.362(13) 1 calc R U P B 2
H52E H 0.304166 -0.004874 -0.091400 0.145 Uiso 0.362(13) 1 calc R U P B 2
H52F H 0.330322 0.049938 -0.075598 0.145 Uiso 0.362(13) 1 calc R U P B 2
C53X C 0.1968(13) 0.0349(11) -0.0794(7) 0.120(7) Uani 0.362(13) 1 d D U P B 2
H53D H 0.156371 0.036454 -0.068259 0.179 Uiso 0.362(13) 1 calc R U P B 2
H53E H 0.212280 0.065894 -0.086182 0.179 Uiso 0.362(13) 1 calc R U P B 2
H53F H 0.186125 0.011083 -0.101984 0.179 Uiso 0.362(13) 1 calc R U P B 2
C54X C 0.2279(16) -0.0295(6) -0.0441(7) 0.112(6) Uani 0.362(13) 1 d D U P B 2
H54D H 0.263309 -0.038535 -0.025983 0.168 Uiso 0.362(13) 1 calc R U P B 2
H54E H 0.186224 -0.030359 -0.033842 0.168 Uiso 0.362(13) 1 calc R U P B 2
H54F H 0.219794 -0.051620 -0.067553 0.168 Uiso 0.362(13) 1 calc R U P B 2
C55 C 0.3772(3) 0.0575(2) 0.08337(17) 0.0583(13) Uani 1 1 d . . . . .
H55A H 0.409834 0.039154 0.073313 0.070 Uiso 1 1 calc R U . . .
H55B H 0.403057 0.085914 0.100103 0.070 Uiso 1 1 calc R U . . .
C56 C 0.3095(3) 0.04875(17) 0.13488(17) 0.0554(13) Uani 1 1 d . . . . .
C57 C 0.3371(3) 0.02750(18) 0.10578(18) 0.0570(13) Uani 1 1 d . . . . .
C58 C 0.3225(3) -0.0215(2) 0.0966(2) 0.0684(16) Uani 1 1 d . . . . .
H58 H 0.340403 -0.036355 0.076599 0.082 Uiso 1 1 calc R U . . .
C59 C 0.2823(3) -0.0498(2) 0.1158(2) 0.0715(17) Uani 1 1 d . . . . .
C60 C 0.2577(3) -0.0265(2) 0.1454(2) 0.0709(17) Uani 1 1 d . . . . .
H60 H 0.230937 -0.045092 0.158953 0.085 Uiso 1 1 calc R U . . .
C61 C 0.2702(3) 0.0219(2) 0.15586(18) 0.0599(14) Uani 1 1 d . . . . .
C62 C 0.2636(4) -0.1035(2) 0.1045(3) 0.097(2) Uani 1 1 d D U . . .
C63 C 0.2946(9) -0.1233(4) 0.0739(5) 0.109(4) Uani 0.610(12) 1 d D U P C 1
H63A H 0.280166 -0.157625 0.068473 0.164 Uiso 0.610(12) 1 calc R U P C 1
H63B H 0.280620 -0.108919 0.051466 0.164 Uiso 0.610(12) 1 calc R U P C 1
H63C H 0.343884 -0.116441 0.081325 0.164 Uiso 0.610(12) 1 calc R U P C 1
C64 C 0.1836(7) -0.1155(5) 0.0932(6) 0.130(5) Uani 0.610(12) 1 d D U P C 1
H64A H 0.163157 -0.102257 0.113759 0.195 Uiso 0.610(12) 1 calc R U P C 1
H64B H 0.168550 -0.101776 0.070575 0.195 Uiso 0.610(12) 1 calc R U P C 1
H64C H 0.169898 -0.149990 0.088183 0.195 Uiso 0.610(12) 1 calc R U P C 1
C65 C 0.2815(8) -0.1268(4) 0.1398(4) 0.114(4) Uani 0.610(12) 1 d D U P C 1
H65A H 0.260137 -0.112991 0.159827 0.171 Uiso 0.610(12) 1 calc R U P C 1
H65B H 0.265265 -0.160977 0.134054 0.171 Uiso 0.610(12) 1 calc R U P C 1
H65C H 0.330624 -0.121372 0.148170 0.171 Uiso 0.610(12) 1 calc R U P C 1
C63X C 0.3262(10) -0.1270(8) 0.1071(8) 0.110(5) Uani 0.390(12) 1 d D U P C 2
H63D H 0.360145 -0.108855 0.096014 0.166 Uiso 0.390(12) 1 calc R U P C 2
H63E H 0.344470 -0.128121 0.133479 0.166 Uiso 0.390(12) 1 calc R U P C 2
H63F H 0.314553 -0.159354 0.093436 0.166 Uiso 0.390(12) 1 calc R U P C 2
C64X C 0.2361(12) -0.1108(7) 0.0601(4) 0.110(5) Uani 0.390(12) 1 d D U P C 2
H64D H 0.270429 -0.095324 0.047731 0.165 Uiso 0.390(12) 1 calc R U P C 2
H64E H 0.226219 -0.144692 0.050450 0.165 Uiso 0.390(12) 1 calc R U P C 2
H64F H 0.194806 -0.096681 0.055114 0.165 Uiso 0.390(12) 1 calc R U P C 2
C65X C 0.2086(11) -0.1279(7) 0.1204(8) 0.109(6) Uani 0.390(12) 1 d D U P C 2
H65D H 0.170092 -0.110597 0.117683 0.163 Uiso 0.390(12) 1 calc R U P C 2
H65E H 0.194620 -0.160233 0.107021 0.163 Uiso 0.390(12) 1 calc R U P C 2
H65F H 0.224538 -0.129000 0.147065 0.163 Uiso 0.390(12) 1 calc R U P C 2
C66 C 0.2443(3) 0.0464(2) 0.18809(18) 0.0638(15) Uani 1 1 d . . . . .
H66A H 0.247926 0.080675 0.186197 0.077 Uiso 1 1 calc R U . . .
H66B H 0.273325 0.043026 0.211889 0.077 Uiso 1 1 calc R U . . .
C67 C 0.1186(3) 0.0387(2) 0.16443(19) 0.0653(15) Uani 1 1 d . . . . .
C68 C 0.1717(3) 0.0271(2) 0.1893(2) 0.0696(17) Uani 1 1 d . . . . .
C69 C 0.1576(4) -0.0024(2) 0.2147(2) 0.081(2) Uani 1 1 d . . . . .
H69 H 0.193829 -0.010000 0.231682 0.097 Uiso 1 1 calc R U . . .
C70 C 0.0923(4) -0.0216(3) 0.2162(3) 0.091(2) Uani 1 1 d . . . . .
C71 C 0.0404(4) -0.0120(3) 0.1893(2) 0.085(2) Uani 1 1 d . . . . .
H71 H -0.004460 -0.027159 0.188271 0.102 Uiso 1 1 calc R U . . .
C72 C 0.0527(3) 0.0190(2) 0.1642(2) 0.0700(16) Uani 1 1 d . . . . .
C73 C 0.0757(5) -0.0525(4) 0.2458(3) 0.128(4) Uani 1 1 d D . . . .
C74 C 0.1290(8) -0.0473(6) 0.2787(4) 0.176(5) Uani 1 1 d . U . . .
H74A H 0.146998 -0.013615 0.286715 0.264 Uiso 1 1 calc R U . . .
H74B H 0.165310 -0.064261 0.272423 0.264 Uiso 1 1 calc R U . . .
H74C H 0.110575 -0.060441 0.299082 0.264 Uiso 1 1 calc R U . . .
C75 C 0.0342(9) -0.0980(4) 0.2272(4) 0.190(7) Uani 1 1 d D . . . .
H75A H 0.000201 -0.092109 0.206681 0.286 Uiso 1 1 calc R U . . .
H75B H 0.011738 -0.113013 0.245493 0.286 Uiso 1 1 calc R U . . .
H75C H 0.063287 -0.118923 0.217139 0.286 Uiso 1 1 calc R U . . .
C76 C 0.0241(8) -0.0316(5) 0.2680(4) 0.174(6) Uani 1 1 d D . . . .
H76A H -0.021266 -0.039344 0.252635 0.260 Uiso 1 1 calc R U . . .
H76B H 0.036781 0.002838 0.273939 0.260 Uiso 1 1 calc R U . . .
H76C H 0.024551 -0.045354 0.291294 0.260 Uiso 1 1 calc R U . . .
C77 C -0.0056(3) 0.0307(2) 0.1365(2) 0.0714(17) Uani 1 1 d . . . . .
H77A H 0.012041 0.042278 0.114996 0.086 Uiso 1 1 calc R U . . .
H77B H -0.038522 0.001521 0.126756 0.086 Uiso 1 1 calc R U . . .
C78 C -0.0185(3) 0.1159(2) 0.15580(18) 0.0618(14) Uani 1 1 d . . . . .
C79 C -0.0406(3) 0.0676(2) 0.15450(18) 0.0635(15) Uani 1 1 d . . . . .
C80 C -0.0963(3) 0.0546(2) 0.17179(19) 0.0686(16) Uani 1 1 d . . . . .
H80 H -0.112487 0.021875 0.170846 0.082 Uiso 1 1 calc R U . . .
C81 C -0.1279(3) 0.0873(2) 0.18991(18) 0.0668(16) Uani 1 1 d . . . . .
C82 C -0.1060(3) 0.1347(2) 0.18905(18) 0.0653(15) Uani 1 1 d . . . . .
H82 H -0.128607 0.157561 0.200681 0.078 Uiso 1 1 calc R U . . .
C83 C -0.0527(3) 0.1507(2) 0.17212(17) 0.0621(14) Uani 1 1 d . . . . .
C84 C -0.1854(3) 0.0708(2) 0.2098(2) 0.0767(16) Uani 1 1 d D U . . .
C85 C -0.1573(7) 0.0501(5) 0.2450(3) 0.088(3) Uani 0.598(10) 1 d D U P D 1
H85A H -0.120262 0.072985 0.260541 0.132 Uiso 0.598(10) 1 calc R U P D 1
H85B H -0.193248 0.043498 0.259434 0.132 Uiso 0.598(10) 1 calc R U P D 1
H85C H -0.140605 0.020662 0.237500 0.132 Uiso 0.598(10) 1 calc R U P D 1
C86 C -0.2415(5) 0.0397(5) 0.1841(3) 0.082(3) Uani 0.598(10) 1 d D U P D 1
H86A H -0.277177 0.029990 0.197939 0.122 Uiso 0.598(10) 1 calc R U P D 1
H86B H -0.259598 0.056758 0.164001 0.122 Uiso 0.598(10) 1 calc R U P D 1
H86C H -0.225277 0.011570 0.173148 0.122 Uiso 0.598(10) 1 calc R U P D 1
C87 C -0.2189(6) 0.1148(4) 0.2271(4) 0.083(3) Uani 0.598(10) 1 d D U P D 1
H87A H -0.184037 0.137232 0.244682 0.124 Uiso 0.598(10) 1 calc R U P D 1
H87B H -0.238516 0.130841 0.206736 0.124 Uiso 0.598(10) 1 calc R U P D 1
H87C H -0.254341 0.102803 0.240337 0.124 Uiso 0.598(10) 1 calc R U P D 1
C85X C -0.1965(9) 0.0141(5) 0.2062(6) 0.084(4) Uani 0.402(10) 1 d D U P D 2
H85D H -0.156302 0.003980 0.219715 0.126 Uiso 0.402(10) 1 calc R U P D 2
H85E H -0.235784 0.003275 0.217086 0.126 Uiso 0.402(10) 1 calc R U P D 2
H85F H -0.204126 0.000318 0.179698 0.126 Uiso 0.402(10) 1 calc R U P D 2
C86X C -0.2473(7) 0.0834(7) 0.1890(5) 0.080(4) Uani 0.402(10) 1 d D U P D 2
H86D H -0.255355 0.067679 0.162953 0.120 Uiso 0.402(10) 1 calc R U P D 2
H86E H -0.285614 0.073024 0.200757 0.120 Uiso 0.402(10) 1 calc R U P D 2
H86F H -0.242049 0.117778 0.189432 0.120 Uiso 0.402(10) 1 calc R U P D 2
C87X C -0.1602(10) 0.0899(7) 0.2508(4) 0.090(5) Uani 0.402(10) 1 d D U P D 2
H87D H -0.118634 0.077658 0.259655 0.135 Uiso 0.402(10) 1 calc R U P D 2
H87E H -0.151045 0.124580 0.254014 0.135 Uiso 0.402(10) 1 calc R U P D 2
H87F H -0.194609 0.079825 0.265339 0.135 Uiso 0.402(10) 1 calc R U P D 2
C88 C -0.0312(3) 0.2028(2) 0.17141(18) 0.0603(14) Uani 1 1 d . . . . .
H88A H 0.016947 0.207989 0.168991 0.072 Uiso 1 1 calc R U . . .
H88B H -0.034901 0.220644 0.195725 0.072 Uiso 1 1 calc R U . . .
C89 C 0.3952(3) 0.3793(2) 0.30023(17) 0.0622(14) Uani 1 1 d . . . . .
C90 C 0.4563(3) 0.3689(2) 0.31848(19) 0.0641(15) Uani 1 1 d . . . . .
C91 C 0.4984(4) 0.4043(2) 0.3442(2) 0.080(2) Uani 1 1 d . . . . .
H91 H 0.541011 0.398100 0.355821 0.096 Uiso 1 1 calc R U . . .
C92 C 0.4804(4) 0.4489(2) 0.3536(2) 0.085(2) Uani 1 1 d . . . . .
C93 C 0.4176(4) 0.4571(2) 0.3360(2) 0.0777(19) Uani 1 1 d . . . . .
H93 H 0.403491 0.486548 0.342840 0.093 Uiso 1 1 calc R U . . .
C94 C 0.3749(3) 0.4237(2) 0.30888(19) 0.0673(15) Uani 1 1 d . . . . .
C95 C 0.5267(5) 0.4863(3) 0.3835(3) 0.107(3) Uani 1 1 d D . . . .
C96 C 0.5986(7) 0.4919(6) 0.3754(5) 0.200(8) Uani 1 1 d . . . . .
H96A H 0.611759 0.460607 0.370166 0.300 Uiso 1 1 calc R U . . .
H96B H 0.629727 0.510354 0.397234 0.300 Uiso 1 1 calc R U . . .
H96C H 0.600433 0.508475 0.353551 0.300 Uiso 1 1 calc R U . . .
C97 C 0.5369(10) 0.4665(6) 0.4207(4) 0.204(8) Uani 1 1 d . . . . .
H97A H 0.540895 0.432825 0.415912 0.305 Uiso 1 1 calc R U . . .
H97B H 0.498233 0.470133 0.433044 0.305 Uiso 1 1 calc R U . . .
H97C H 0.578242 0.483811 0.436980 0.305 Uiso 1 1 calc R U . . .
C98 C 0.5041(8) 0.5331(4) 0.3860(6) 0.235(11) Uani 1 1 d D . . . .
H98A H 0.494622 0.542129 0.360896 0.353 Uiso 1 1 calc R U . . .
H98B H 0.539654 0.556803 0.401988 0.353 Uiso 1 1 calc R U . . .
H98C H 0.463044 0.531532 0.396945 0.353 Uiso 1 1 calc R U . . .
C99 C 0.3130(3) 0.4379(2) 0.28667(18) 0.0668(16) Uani 1 1 d . . . . .
H99A H 0.279401 0.409280 0.275996 0.080 Uiso 1 1 calc R U . . .
H99B H 0.292162 0.458802 0.303411 0.080 Uiso 1 1 calc R U . . .
C100 C 0.3377(3) 0.43807(18) 0.22105(18) 0.0590(14) Uani 1 1 d . . . . .
C101 C 0.3325(3) 0.4632(2) 0.25571(18) 0.0642(15) Uani 1 1 d . . . . .
C102 C 0.3514(4) 0.5126(2) 0.2611(2) 0.0739(18) Uani 1 1 d . . . . .
H102 H 0.347279 0.530221 0.284079 0.089 Uiso 1 1 calc R U . . .
C103 C 0.3757(4) 0.5367(2) 0.2342(2) 0.0792(19) Uani 1 1 d . . . . .
C104 C 0.3815(4) 0.5098(2) 0.2006(2) 0.0748(18) Uani 1 1 d . . . . .
H104 H 0.399344 0.525541 0.182106 0.090 Uiso 1 1 calc R U . . .
C105 C 0.3620(3) 0.4607(2) 0.19337(19) 0.0646(15) Uani 1 1 d . . . . .
C106 C 0.3974(5) 0.5906(2) 0.2399(2) 0.099(3) Uani 1 1 d . . . . .
C107 C 0.4754(6) 0.6001(3) 0.2361(4) 0.140(4) Uani 1 1 d . . . . .
H07A H 0.480149 0.587412 0.210685 0.210 Uiso 1 1 calc R U . . .
H07B H 0.501856 0.584285 0.254360 0.210 Uiso 1 1 calc R U . . .
H07C H 0.491838 0.634199 0.240959 0.210 Uiso 1 1 calc R U . . .
C108 C 0.3936(6) 0.6129(3) 0.2783(3) 0.116(3) Uani 1 1 d . . . . .
H08A H 0.419606 0.597368 0.296894 0.174 Uiso 1 1 calc R U . . .
H08B H 0.346405 0.609425 0.281520 0.174 Uiso 1 1 calc R U . . .
H08C H 0.412392 0.646659 0.281722 0.174 Uiso 1 1 calc R U . . .
C109 C 0.3609(6) 0.6131(3) 0.2091(3) 0.107(3) Uani 1 1 d . . . . .
H09A H 0.365024 0.596614 0.184680 0.160 Uiso 1 1 calc R U . . .
H09B H 0.380839 0.646513 0.211532 0.160 Uiso 1 1 calc R U . . .
H09C H 0.313125 0.610846 0.211036 0.160 Uiso 1 1 calc R U . . .
C110 C 0.3652(3) 0.4327(2) 0.15587(18) 0.0639(15) Uani 1 1 d . . . . .
H10D H 0.361900 0.398774 0.158723 0.077 Uiso 1 1 calc R U . . .
H10E H 0.325233 0.436244 0.137491 0.077 Uiso 1 1 calc R U . . .
C111 C 0.4840(3) 0.42335(18) 0.14665(17) 0.0572(13) Uani 1 1 d . . . . .
C112 C 0.4276(3) 0.44662(19) 0.13984(17) 0.0583(14) Uani 1 1 d . . . . .
C113 C 0.4304(3) 0.48165(19) 0.11688(18) 0.0635(15) Uani 1 1 d . . . . .
H113 H 0.392463 0.497533 0.112072 0.076 Uiso 1 1 calc R U . . .
C114 C 0.4863(3) 0.4946(2) 0.10053(18) 0.0661(16) Uani 1 1 d . . . . .
C115 C 0.5392(3) 0.46872(19) 0.10622(18) 0.0625(15) Uani 1 1 d . . . . .
H115 H 0.576849 0.475895 0.094378 0.075 Uiso 1 1 calc R U . . .
C116 C 0.5395(3) 0.43251(18) 0.12865(17) 0.0578(13) Uani 1 1 d . . . . .
C117 C 0.4873(3) 0.5351(2) 0.07718(19) 0.0740(15) Uani 1 1 d D U . . .
C118 C 0.4806(8) 0.5801(3) 0.1015(3) 0.094(3) Uani 0.686(12) 1 d D U P E 1
H18A H 0.518221 0.587417 0.122914 0.140 Uiso 0.686(12) 1 calc R U P E 1
H18B H 0.481540 0.606355 0.086703 0.140 Uiso 0.686(12) 1 calc R U P E 1
H18C H 0.437846 0.575786 0.110641 0.140 Uiso 0.686(12) 1 calc R U P E 1
C119 C 0.4307(7) 0.5216(5) 0.0434(3) 0.098(4) Uani 0.686(12) 1 d D U P E 1
H19G H 0.437221 0.492329 0.028576 0.146 Uiso 0.686(12) 1 calc R U P E 1
H19H H 0.387345 0.516500 0.051823 0.146 Uiso 0.686(12) 1 calc R U P E 1
H19I H 0.431040 0.547069 0.027886 0.146 Uiso 0.686(12) 1 calc R U P E 1
C120 C 0.5551(5) 0.5446(4) 0.0627(4) 0.084(3) Uani 0.686(12) 1 d D U P E 1
H20G H 0.592503 0.553458 0.084195 0.127 Uiso 0.686(12) 1 calc R U P E 1
H20H H 0.561817 0.515907 0.047351 0.127 Uiso 0.686(12) 1 calc R U P E 1
H20I H 0.553737 0.570483 0.047621 0.127 Uiso 0.686(12) 1 calc R U P E 1
C18Y C 0.4325(11) 0.5668(8) 0.0856(7) 0.076(5) Uani 0.314(12) 1 d D U P E 2
H18D H 0.440177 0.578346 0.112603 0.114 Uiso 0.314(12) 1 calc R U P E 2
H18E H 0.435956 0.593886 0.071768 0.114 Uiso 0.314(12) 1 calc R U P E 2
H18F H 0.387432 0.548018 0.077817 0.114 Uiso 0.314(12) 1 calc R U P E 2
C19Y C 0.4762(16) 0.5179(9) 0.0371(5) 0.092(6) Uani 0.314(12) 1 d D U P E 2
H19J H 0.477158 0.544866 0.023098 0.138 Uiso 0.314(12) 1 calc R U P E 2
H19K H 0.511729 0.499616 0.031744 0.138 Uiso 0.314(12) 1 calc R U P E 2
H19L H 0.432106 0.497591 0.029493 0.138 Uiso 0.314(12) 1 calc R U P E 2
C20Y C 0.5519(10) 0.5717(7) 0.0930(8) 0.093(6) Uani 0.314(12) 1 d D U P E 2
H20J H 0.554625 0.580931 0.119996 0.140 Uiso 0.314(12) 1 calc R U P E 2
H20K H 0.591709 0.557555 0.088684 0.140 Uiso 0.314(12) 1 calc R U P E 2
H20L H 0.550142 0.599746 0.080319 0.140 Uiso 0.314(12) 1 calc R U P E 2
C121 C 0.5964(3) 0.4034(2) 0.13126(19) 0.0635(15) Uani 1 1 d . . . . .
H21G H 0.604053 0.393072 0.156304 0.076 Uiso 1 1 calc R U . . .
H21H H 0.638392 0.423064 0.128279 0.076 Uiso 1 1 calc R U . . .
C122 C 0.5425(3) 0.31846(19) 0.10689(17) 0.0524(12) Uani 1 1 d . . . . .
C123 C 0.5795(3) 0.36026(19) 0.10112(18) 0.0582(14) Uani 1 1 d . . . . .
C124 C 0.5974(3) 0.3619(2) 0.0660(2) 0.0681(16) Uani 1 1 d . . . . .
H124 H 0.623317 0.389917 0.061527 0.082 Uiso 1 1 calc R U . . .
C125 C 0.5786(4) 0.3239(2) 0.0374(2) 0.0707(17) Uani 1 1 d . . . . .
C126 C 0.5373(3) 0.2840(2) 0.04401(18) 0.0624(15) Uani 1 1 d . . . . .
H126 H 0.521319 0.258640 0.024014 0.075 Uiso 1 1 calc R U . . .
C127 C 0.5189(3) 0.27991(19) 0.07849(17) 0.0534(13) Uani 1 1 d . . . . .
C128 C 0.5990(4) 0.3246(3) -0.0013(2) 0.084(2) Uani 1 1 d . . . . .
C129 C 0.6489(6) 0.3694(3) -0.0022(3) 0.122(4) Uani 1 1 d . . . . .
H29A H 0.627731 0.397534 0.003146 0.182 Uiso 1 1 calc R U . . .
H29B H 0.661283 0.368445 -0.027083 0.182 Uiso 1 1 calc R U . . .
H29C H 0.689550 0.370865 0.016780 0.182 Uiso 1 1 calc R U . . .
C130 C 0.5345(6) 0.3248(4) -0.0304(2) 0.111(3) Uani 1 1 d . . . . .
H30D H 0.508344 0.348084 -0.020527 0.166 Uiso 1 1 calc R U . . .
H30E H 0.507125 0.293282 -0.035349 0.166 Uiso 1 1 calc R U . . .
H30F H 0.547166 0.333275 -0.053805 0.166 Uiso 1 1 calc R U . . .
C131 C 0.6296(6) 0.2813(3) -0.0125(3) 0.107(3) Uani 1 1 d . . . . .
H31D H 0.646514 0.284137 -0.035845 0.160 Uiso 1 1 calc R U . . .
H31E H 0.595182 0.253018 -0.016174 0.160 Uiso 1 1 calc R U . . .
H31F H 0.667003 0.278478 0.007423 0.160 Uiso 1 1 calc R U . . .
C132 C 0.4724(3) 0.23710(18) 0.08481(17) 0.0529(12) Uani 1 1 d . . . . .
H32D H 0.431334 0.231122 0.065054 0.063 Uiso 1 1 calc R U . . .
H32E H 0.458265 0.243886 0.109338 0.063 Uiso 1 1 calc R U . . .
C133 C 0.5396(3) 0.17985(19) 0.11655(18) 0.0561(13) Uani 1 1 d . . . . .
C134 C 0.5060(3) 0.19292(19) 0.08418(17) 0.0563(13) Uani 1 1 d . . . . .
C135 C 0.5054(3) 0.1651(2) 0.04994(18) 0.0592(14) Uani 1 1 d . . . . .
H135 H 0.480650 0.173095 0.027772 0.071 Uiso 1 1 calc R U . . .
C136 C 0.5388(3) 0.1269(2) 0.0469(2) 0.0678(16) Uani 1 1 d . . . . .
C137 C 0.5716(3) 0.1145(2) 0.07993(19) 0.0636(15) Uani 1 1 d . . . . .
H137 H 0.593964 0.087607 0.078458 0.076 Uiso 1 1 calc R U . . .
C138 C 0.5731(3) 0.14017(19) 0.11555(19) 0.0597(14) Uani 1 1 d . . . . .
C139 C 0.5389(4) 0.1004(3) 0.0075(2) 0.084(2) Uani 1 1 d D . . . .
C140 C 0.5652(8) 0.1374(4) -0.0171(4) 0.155(5) Uani 1 1 d . . . . .
H40A H 0.539835 0.164046 -0.015847 0.233 Uiso 1 1 calc R U . . .
H40B H 0.558997 0.122278 -0.043255 0.233 Uiso 1 1 calc R U . . .
H40C H 0.613299 0.149096 -0.007694 0.233 Uiso 1 1 calc R U . . .
C141 C 0.4689(7) 0.0840(6) -0.0126(3) 0.176(7) Uani 1 1 d . . . . .
H41D H 0.438821 0.103916 -0.002234 0.265 Uiso 1 1 calc R U . . .
H41E H 0.455039 0.051034 -0.009466 0.265 Uiso 1 1 calc R U . . .
H41F H 0.466350 0.086331 -0.039306 0.265 Uiso 1 1 calc R U . . .
C142 C 0.5844(11) 0.0653(8) 0.0077(4) 0.273(14) Uani 1 1 d D . . . .
H42D H 0.626980 0.078359 0.024769 0.409 Uiso 1 1 calc R U . . .
H42E H 0.593215 0.057189 -0.017727 0.409 Uiso 1 1 calc R U . . .
H42F H 0.563521 0.036773 0.016088 0.409 Uiso 1 1 calc R U . . .
C143 C 0.6094(3) 0.1255(2) 0.15051(19) 0.0635(15) Uani 1 1 d . . . . .
H43D H 0.623129 0.153674 0.170115 0.076 Uiso 1 1 calc R U . . .
H43E H 0.650937 0.113869 0.145088 0.076 Uiso 1 1 calc R U . . .
C144 C 0.5200(3) 0.09974(18) 0.18830(17) 0.0563(13) Uani 1 1 d . . . . .
C145 C 0.5672(3) 0.08731(19) 0.16560(18) 0.0586(14) Uani 1 1 d . . . . .
C146 C 0.5717(3) 0.0399(2) 0.15708(18) 0.0629(14) Uani 1 1 d . . . . .
H146 H 0.603411 0.031332 0.142074 0.075 Uiso 1 1 calc R U . . .
C147 C 0.5323(3) 0.0046(2) 0.16935(18) 0.0647(15) Uani 1 1 d . . . . .
C148 C 0.4836(3) 0.01803(19) 0.18977(17) 0.0593(14) Uani 1 1 d . . . . .
H148 H 0.453617 -0.005942 0.197008 0.071 Uiso 1 1 calc R U . . .
C149 C 0.4775(3) 0.06534(19) 0.19982(16) 0.0558(13) Uani 1 1 d . . . . .
C150 C 0.5401(4) -0.0475(2) 0.1602(2) 0.0804(17) Uani 1 1 d D U . . .
C151 C 0.5213(7) -0.0605(4) 0.1176(3) 0.094(3) Uani 0.643(10) 1 d D U P F 1
H51A H 0.475004 -0.055098 0.109201 0.141 Uiso 0.643(10) 1 calc R U P F 1
H51B H 0.552340 -0.040799 0.105815 0.141 Uiso 0.643(10) 1 calc R U P F 1
H51C H 0.524427 -0.093972 0.110578 0.141 Uiso 0.643(10) 1 calc R U P F 1
C152 C 0.4892(8) -0.0806(4) 0.1775(5) 0.111(4) Uani 0.643(10) 1 d D U P F 1
H52G H 0.443010 -0.075602 0.168360 0.166 Uiso 0.643(10) 1 calc R U P F 1
H52H H 0.493455 -0.113802 0.170063 0.166 Uiso 0.643(10) 1 calc R U P F 1
H52I H 0.499527 -0.073079 0.204948 0.166 Uiso 0.643(10) 1 calc R U P F 1
C153 C 0.6107(6) -0.0553(4) 0.1742(4) 0.094(3) Uani 0.643(10) 1 d D U P F 1
H53G H 0.621513 -0.046686 0.201588 0.140 Uiso 0.643(10) 1 calc R U P F 1
H53H H 0.614459 -0.088723 0.167555 0.140 Uiso 0.643(10) 1 calc R U P F 1
H53I H 0.642373 -0.035550 0.162793 0.140 Uiso 0.643(10) 1 calc R U P F 1
C51Y C 0.5940(11) -0.0565(7) 0.1359(6) 0.090(5) Uani 0.357(10) 1 d D U P F 2
H51D H 0.595674 -0.090534 0.131339 0.136 Uiso 0.357(10) 1 calc R U P F 2
H51E H 0.582207 -0.044971 0.111825 0.136 Uiso 0.357(10) 1 calc R U P F 2
H51F H 0.638241 -0.039657 0.149014 0.136 Uiso 0.357(10) 1 calc R U P F 2
C52Y C 0.4736(10) -0.0789(8) 0.1397(7) 0.109(6) Uani 0.357(10) 1 d D U P F 2
H52J H 0.481229 -0.111718 0.134500 0.164 Uiso 0.357(10) 1 calc R U P F 2
H52K H 0.439279 -0.077273 0.155605 0.164 Uiso 0.357(10) 1 calc R U P F 2
H52L H 0.457994 -0.067495 0.116051 0.164 Uiso 0.357(10) 1 calc R U P F 2
C53Y C 0.5640(13) -0.0646(7) 0.1976(5) 0.095(5) Uani 0.357(10) 1 d D U P F 2
H53J H 0.569616 -0.097953 0.192915 0.143 Uiso 0.357(10) 1 calc R U P F 2
H53K H 0.607229 -0.045515 0.210002 0.143 Uiso 0.357(10) 1 calc R U P F 2
H53L H 0.530381 -0.061229 0.213728 0.143 Uiso 0.357(10) 1 calc R U P F 2
C154 C 0.4210(3) 0.0786(2) 0.21927(16) 0.0567(13) Uani 1 1 d . . . . .
H54G H 0.401896 0.104076 0.207273 0.068 Uiso 1 1 calc R U . . .
H54H H 0.384934 0.050735 0.214790 0.068 Uiso 1 1 calc R U . . .
C155 C 0.4001(3) 0.12378(19) 0.27861(16) 0.0569(13) Uani 1 1 d . . . . .
C156 C 0.4394(3) 0.0949(2) 0.26083(17) 0.0571(13) Uani 1 1 d . . . . .
C157 C 0.4917(3) 0.0791(2) 0.28349(19) 0.0694(16) Uani 1 1 d . . . . .
H157 H 0.519075 0.059752 0.271919 0.083 Uiso 1 1 calc R U . . .
C158 C 0.5051(3) 0.0907(2) 0.32256(18) 0.0680(16) Uani 1 1 d . . . . .
C159 C 0.4621(3) 0.1172(2) 0.33864(19) 0.0692(16) Uani 1 1 d . . . . .
H159 H 0.468851 0.124118 0.365210 0.083 Uiso 1 1 calc R U . . .
C160 C 0.4094(3) 0.1343(2) 0.31728(18) 0.0612(14) Uani 1 1 d . . . . .
C161 C 0.5614(4) 0.0726(3) 0.3471(2) 0.0794(19) Uani 1 1 d . . . . .
C162 C 0.6140(4) 0.0576(4) 0.3248(3) 0.106(3) Uani 1 1 d . . . . .
H62A H 0.648513 0.045127 0.341182 0.158 Uiso 1 1 calc R U . . .
H62B H 0.635151 0.085041 0.315143 0.158 Uiso 1 1 calc R U . . .
H62C H 0.592203 0.033002 0.303803 0.158 Uiso 1 1 calc R U . . .
C163 C 0.5288(4) 0.0304(3) 0.3632(2) 0.082(2) Uani 1 1 d . . . . .
H63G H 0.497678 0.041029 0.379066 0.123 Uiso 1 1 calc R U . . .
H63H H 0.563962 0.016850 0.378139 0.123 Uiso 1 1 calc R U . . .
H63I H 0.503805 0.006253 0.342548 0.123 Uiso 1 1 calc R U . . .
C164 C 0.5990(4) 0.1111(3) 0.3791(3) 0.101(3) Uani 1 1 d . . . . .
H64G H 0.567020 0.121936 0.394364 0.151 Uiso 1 1 calc R U . . .
H64H H 0.620083 0.137887 0.368661 0.151 Uiso 1 1 calc R U . . .
H64I H 0.633894 0.098153 0.394811 0.151 Uiso 1 1 calc R U . . .
C165 C 0.3669(3) 0.1645(2) 0.33706(16) 0.0592(14) Uani 1 1 d . . . . .
H65G H 0.325395 0.166944 0.319461 0.071 Uiso 1 1 calc R U . . .
H65H H 0.353497 0.149539 0.358308 0.071 Uiso 1 1 calc R U . . .
C166 C 0.4187(3) 0.2449(2) 0.32602(17) 0.0595(14) Uani 1 1 d . . . . .
C167 C 0.4060(3) 0.2126(2) 0.35122(17) 0.0618(14) Uani 1 1 d . . . . .
C168 C 0.4370(4) 0.2262(2) 0.38828(19) 0.0732(17) Uani 1 1 d . . . . .
H168 H 0.427689 0.205691 0.405962 0.088 Uiso 1 1 calc R U . . .
C169 C 0.4812(4) 0.2686(3) 0.4010(2) 0.084(2) Uani 1 1 d . . . . .
C170 C 0.4921(4) 0.2976(2) 0.37477(19) 0.0768(19) Uani 1 1 d . . . . .
H170 H 0.522529 0.326391 0.382861 0.092 Uiso 1 1 calc R U . . .
C171 C 0.4618(3) 0.2878(2) 0.33741(18) 0.0663(15) Uani 1 1 d . . . . .
C172 C 0.5199(5) 0.2793(3) 0.4419(2) 0.105(3) Uani 1 1 d . . . . .
C173 C 0.5880(6) 0.2617(4) 0.4429(3) 0.144(5) Uani 1 1 d . . . . .
H73A H 0.580363 0.227572 0.434061 0.216 Uiso 1 1 calc R U . . .
H73B H 0.613495 0.268014 0.468654 0.216 Uiso 1 1 calc R U . . .
H73C H 0.613719 0.278299 0.426576 0.216 Uiso 1 1 calc R U . . .
C174 C 0.4787(9) 0.2555(4) 0.4681(3) 0.184(8) Uani 1 1 d . . . . .
H74D H 0.461910 0.222413 0.457261 0.276 Uiso 1 1 calc R U . . .
H74E H 0.440524 0.272190 0.471110 0.276 Uiso 1 1 calc R U . . .
H74F H 0.507510 0.256820 0.492622 0.276 Uiso 1 1 calc R U . . .
C175 C 0.5337(5) 0.3326(3) 0.4550(3) 0.111(3) Uani 1 1 d . . . . .
H75D H 0.558165 0.348452 0.437840 0.167 Uiso 1 1 calc R U . . .
H75E H 0.561088 0.339140 0.480357 0.167 Uiso 1 1 calc R U . . .
H75F H 0.490849 0.344545 0.455386 0.167 Uiso 1 1 calc R U . . .
C176 C 0.4775(3) 0.3211(2) 0.3096(2) 0.0680(16) Uani 1 1 d . . . . .
H76D H 0.526625 0.325628 0.309602 0.082 Uiso 1 1 calc R U . . .
H76E H 0.454037 0.306377 0.284084 0.082 Uiso 1 1 calc R U . . .
Ti9 Ti 0.21647(6) 0.73494(4) 0.27452(3) 0.0681(3) Uani 1 1 d . . . . .
Ti10 Ti 0.05747(6) 0.68271(4) 0.31260(3) 0.0612(3) Uani 1 1 d . . . . .
Ti11 Ti 0.13711(5) 0.75406(3) 0.41261(3) 0.0500(2) Uani 1 1 d . . . . .
Ti12 Ti 0.29412(5) 0.80191(4) 0.37264(3) 0.0558(2) Uani 1 1 d . . . . .
Ti13 Ti 0.13237(6) 0.57105(4) 0.33820(3) 0.0607(3) Uani 1 1 d . . . . .
Ti14 Ti -0.04000(5) 0.59103(4) 0.36044(3) 0.0565(2) Uani 1 1 d . . . . .
Ti15 Ti 0.03411(5) 0.66266(3) 0.45757(3) 0.0500(2) Uani 1 1 d . . . . .
Ti16 Ti 0.21179(5) 0.64092(4) 0.43865(3) 0.0554(2) Uani 1 1 d . . . . .
O17 O 0.2963(3) 0.7549(2) 0.26371(13) 0.0922(16) Uani 1 1 d . . . . .
O18 O 0.1704(3) 0.71265(15) 0.22778(12) 0.0736(12) Uani 1 1 d . . . . .
O19 O 0.0226(2) 0.65349(14) 0.26561(12) 0.0684(11) Uani 1 1 d . . . . .
O20 O 0.0099(2) 0.73045(14) 0.31042(12) 0.0681(11) Uani 1 1 d . . . . .
O21 O 0.08012(19) 0.79333(12) 0.39837(10) 0.0540(8) Uani 1 1 d . . . . .
O22 O 0.17941(18) 0.78934(12) 0.45602(10) 0.0523(8) Uani 1 1 d . . . . .
O23 O 0.31872(18) 0.84582(13) 0.41461(10) 0.0532(8) Uani 1 1 d . . . . .
O24 O 0.3699(2) 0.81326(15) 0.35509(12) 0.0694(11) Uani 1 1 d . . . . .
O25 O 0.1515(2) 0.52179(14) 0.36159(13) 0.0689(11) Uani 1 1 d . . . . .
O26 O 0.0908(2) 0.53729(14) 0.29365(12) 0.0652(10) Uani 1 1 d . . . . .
O27 O -0.0802(2) 0.55247(13) 0.31744(11) 0.0618(10) Uani 1 1 d . . . . .
O28 O -0.1087(2) 0.62053(14) 0.36595(12) 0.0643(10) Uani 1 1 d . . . . .
O29 O -0.04485(18) 0.68442(12) 0.45097(10) 0.0533(8) Uani 1 1 d . . . . .
O30 O 0.06877(19) 0.69400(13) 0.50342(10) 0.0557(9) Uani 1 1 d . . . . .
O31 O 0.25507(19) 0.66953(13) 0.48498(12) 0.0604(9) Uani 1 1 d . . . . .
O32 O 0.2117(2) 0.58171(14) 0.44804(12) 0.0641(10) Uani 1 1 d . . . . .
F21 F 0.2378(3) 0.67109(17) 0.28319(14) 0.1241(19) Uani 1 1 d . . . . .
F22 F 0.18689(19) 0.79679(12) 0.27793(10) 0.0705(9) Uani 1 1 d . . . . .
F23 F 0.2434(2) 0.84430(12) 0.34318(10) 0.0739(9) Uani 1 1 d . . . . .
F24 F 0.3228(2) 0.74968(14) 0.39816(11) 0.0821(10) Uani 1 1 d . . . . .
F25 F 0.2192(2) 0.58742(17) 0.32608(14) 0.1011(14) Uani 1 1 d . . . . .
F26 F -0.0533(2) 0.54618(18) 0.39623(15) 0.1076(15) Uani 1 1 d . . . . .
F27 F 0.0019(2) 0.60302(13) 0.46802(14) 0.0892(12) Uani 1 1 d . . . . .
F28 F 0.29043(19) 0.64966(16) 0.41738(12) 0.0854(11) Uani 1 1 d . . . . .
F29 F 0.13404(19) 0.71632(12) 0.29631(9) 0.0703(9) Uani 1 1 d . . . . .
F30 F 0.10394(17) 0.71021(10) 0.36454(8) 0.0591(8) Uani 1 1 d . . . . .
F31 F 0.20499(16) 0.78146(10) 0.38637(9) 0.0572(7) Uani 1 1 d . . . . .
F32 F 0.25564(17) 0.75172(11) 0.32882(9) 0.0627(8) Uani 1 1 d . . . . .
F33 F 0.11308(17) 0.63167(11) 0.31948(9) 0.0621(8) Uani 1 1 d . . . . .
F34 F -0.00509(17) 0.64271(11) 0.33435(11) 0.0686(9) Uani 1 1 d . . . . .
F35 F 0.07270(15) 0.71691(10) 0.43452(9) 0.0566(7) Uani 1 1 d . . . . .
F36 F 0.19609(15) 0.70426(10) 0.42320(8) 0.0542(7) Uani 1 1 d . . . . .
F37 F 0.04545(16) 0.56711(10) 0.35521(9) 0.0578(7) Uani 1 1 d . . . . .
F38 F 0.01658(17) 0.63198(14) 0.40473(10) 0.0764(10) Uani 1 1 d . . . . .
F39 F 0.12403(15) 0.64170(10) 0.45409(8) 0.0540(7) Uani 1 1 d . . . . .
F40 F 0.16370(16) 0.61583(10) 0.38621(9) 0.0588(7) Uani 1 1 d . . . . .
C177 C 0.3471(4) 0.7534(2) 0.24334(19) 0.0727(17) Uani 1 1 d . . . . .
C178 C 0.4115(4) 0.7522(2) 0.26193(19) 0.0711(17) Uani 1 1 d . . . . .
C179 C 0.4614(4) 0.7477(2) 0.2399(2) 0.078(2) Uani 1 1 d . . . . .
H179 H 0.505552 0.745082 0.252023 0.094 Uiso 1 1 calc R U . . .
C180 C 0.4491(4) 0.7471(2) 0.2011(2) 0.083(2) Uani 1 1 d . . . . .
C181 C 0.3845(4) 0.7512(2) 0.1844(2) 0.080(2) Uani 1 1 d . . . . .
H181 H 0.375302 0.752800 0.158294 0.096 Uiso 1 1 calc R U . . .
C182 C 0.3324(4) 0.7532(2) 0.2048(2) 0.0777(19) Uani 1 1 d . . . . .
C183 C 0.5050(4) 0.7430(3) 0.1781(2) 0.092(2) Uani 1 1 d D U . . .
C184 C 0.5252(10) 0.6939(4) 0.1794(5) 0.124(5) Uani 0.584(11) 1 d D U P G 1
H84A H 0.485295 0.669627 0.170276 0.185 Uiso 0.584(11) 1 calc R U P G 1
H84B H 0.558975 0.689571 0.163530 0.185 Uiso 0.584(11) 1 calc R U P G 1
H84C H 0.544253 0.690850 0.205333 0.185 Uiso 0.584(11) 1 calc R U P G 1
C185 C 0.5609(6) 0.7827(4) 0.1913(4) 0.081(3) Uani 0.584(11) 1 d D U P G 1
H85G H 0.596240 0.779571 0.176258 0.122 Uiso 0.584(11) 1 calc R U P G 1
H85H H 0.544046 0.812708 0.188576 0.122 Uiso 0.584(11) 1 calc R U P G 1
H85I H 0.579524 0.782288 0.217713 0.122 Uiso 0.584(11) 1 calc R U P G 1
C186 C 0.4785(9) 0.7460(8) 0.1353(4) 0.132(5) Uani 0.584(11) 1 d D U P G 1
H86G H 0.441050 0.720121 0.125172 0.199 Uiso 0.584(11) 1 calc R U P G 1
H86H H 0.462892 0.776428 0.133077 0.199 Uiso 0.584(11) 1 calc R U P G 1
H86I H 0.515205 0.743113 0.121220 0.199 Uiso 0.584(11) 1 calc R U P G 1
C84Y C 0.5735(8) 0.7345(8) 0.2037(5) 0.110(5) Uani 0.416(11) 1 d D U P G 2
H84D H 0.564480 0.705738 0.215169 0.165 Uiso 0.416(11) 1 calc R U P G 2
H84E H 0.607811 0.730738 0.188098 0.165 Uiso 0.416(11) 1 calc R U P G 2
H84F H 0.589813 0.761686 0.223482 0.165 Uiso 0.416(11) 1 calc R U P G 2
C85Y C 0.5220(14) 0.7865(6) 0.1619(7) 0.128(6) Uani 0.416(11) 1 d D U P G 2
H85J H 0.557966 0.782579 0.147390 0.193 Uiso 0.416(11) 1 calc R U P G 2
H85K H 0.481961 0.792544 0.145316 0.193 Uiso 0.416(11) 1 calc R U P G 2
H85L H 0.537472 0.813339 0.182059 0.193 Uiso 0.416(11) 1 calc R U P G 2
C86Y C 0.4879(11) 0.6962(6) 0.1509(6) 0.092(5) Uani 0.416(11) 1 d D U P G 2
H86J H 0.477545 0.669880 0.164771 0.138 Uiso 0.416(11) 1 calc R U P G 2
H86K H 0.448710 0.697493 0.131667 0.138 Uiso 0.416(11) 1 calc R U P G 2
H86L H 0.526638 0.691301 0.138844 0.138 Uiso 0.416(11) 1 calc R U P G 2
C187 C 0.2613(4) 0.7543(3) 0.1844(2) 0.082(2) Uani 1 1 d . . . . .
H87G H 0.238073 0.773923 0.200712 0.099 Uiso 1 1 calc R U . . .
H87H H 0.263569 0.768866 0.161381 0.099 Uiso 1 1 calc R U . . .
C188 C 0.1773(4) 0.6864(2) 0.19497(18) 0.0762(18) Uani 1 1 d . . . . .
C189 C 0.2217(4) 0.7050(3) 0.1741(2) 0.083(2) Uani 1 1 d . . . . .
C190 C 0.2306(5) 0.6747(3) 0.1422(2) 0.102(3) Uani 1 1 d . . . . .
H190 H 0.260780 0.686468 0.127045 0.122 Uiso 1 1 calc R U . . .
C191 C 0.1967(6) 0.6281(3) 0.1323(2) 0.106(3) Uani 1 1 d . . . . .
C192 C 0.1502(5) 0.6130(3) 0.1530(3) 0.103(3) Uani 1 1 d . . . . .
H192 H 0.125123 0.581980 0.145936 0.123 Uiso 1 1 calc R U . . .
C193 C 0.1379(5) 0.6417(3) 0.1847(2) 0.091(2) Uani 1 1 d . . . . .
C194 C 0.2103(6) 0.5954(3) 0.0990(3) 0.114(3) Uani 1 1 d D . . . .
C195 C 0.1440(8) 0.5917(5) 0.0677(3) 0.167(6) Uani 1 1 d . . . . .
H95A H 0.104082 0.580537 0.077926 0.250 Uiso 1 1 calc R U . . .
H95B H 0.146947 0.569285 0.045790 0.250 Uiso 1 1 calc R U . . .
H95C H 0.140337 0.622926 0.060185 0.250 Uiso 1 1 calc R U . . .
C196 C 0.2173(6) 0.5470(3) 0.1090(3) 0.127(4) Uani 1 1 d . . . . .
H96D H 0.175441 0.533073 0.116100 0.191 Uiso 1 1 calc R U . . .
H96E H 0.254869 0.549589 0.130101 0.191 Uiso 1 1 calc R U . . .
H96F H 0.226182 0.526871 0.087317 0.191 Uiso 1 1 calc R U . . .
C197 C 0.2680(9) 0.6157(4) 0.0832(4) 0.204(9) Uani 1 1 d D . . . .
H97D H 0.256171 0.642504 0.070709 0.307 Uiso 1 1 calc R U . . .
H97E H 0.279177 0.591474 0.065025 0.307 Uiso 1 1 calc R U . . .
H97F H 0.307078 0.626677 0.103469 0.307 Uiso 1 1 calc R U . . .
C198 C 0.0866(4) 0.6244(3) 0.2064(2) 0.086(2) Uani 1 1 d . . . . .
H98D H 0.107097 0.630737 0.233389 0.103 Uiso 1 1 calc R U . . .
H98E H 0.074483 0.589611 0.199372 0.103 Uiso 1 1 calc R U . . .
C199 C -0.0086(4) 0.6574(2) 0.23116(17) 0.0699(17) Uani 1 1 d . . . . .
C200 C 0.0230(4) 0.6459(2) 0.20101(19) 0.0772(19) Uani 1 1 d . . . . .
C201 C -0.0059(5) 0.6548(3) 0.1656(2) 0.090(2) Uani 1 1 d . . . . .
H201 H 0.015650 0.647687 0.144840 0.108 Uiso 1 1 calc R U . . .
C202 C -0.0656(6) 0.6739(3) 0.1600(2) 0.098(3) Uani 1 1 d . . . . .
C203 C -0.0990(4) 0.6805(3) 0.1901(2) 0.085(2) Uani 1 1 d . . . . .
H203 H -0.141956 0.690514 0.185888 0.103 Uiso 1 1 calc R U . . .
C204 C -0.0722(4) 0.6731(2) 0.22646(19) 0.0717(17) Uani 1 1 d . . . . .
C205 C -0.0953(5) 0.6885(4) 0.1227(2) 0.116(3) Uani 1 1 d . . . . .
C206 C -0.0864(8) 0.7417(5) 0.1265(4) 0.168(6) Uani 1 1 d . . . . .
H06A H -0.109155 0.751193 0.103437 0.253 Uiso 1 1 calc R U . . .
H06B H -0.038212 0.754516 0.130910 0.253 Uiso 1 1 calc R U . . .
H06C H -0.106134 0.754113 0.147735 0.253 Uiso 1 1 calc R U . . .
C207 C -0.1691(5) 0.6663(4) 0.1101(3) 0.119(3) Uani 1 1 d . . . . .
H07D H -0.173066 0.631751 0.108138 0.178 Uiso 1 1 calc R U . . .
H07E H -0.186330 0.674882 0.085517 0.178 Uiso 1 1 calc R U . . .
H07F H -0.195531 0.677977 0.128388 0.178 Uiso 1 1 calc R U . . .
C208 C -0.0544(6) 0.6707(6) 0.0918(3) 0.170(6) Uani 1 1 d . . . . .
H08D H -0.050542 0.637253 0.092621 0.255 Uiso 1 1 calc R U . . .
H08E H -0.009148 0.689520 0.096773 0.255 Uiso 1 1 calc R U . . .
H08F H -0.078081 0.674349 0.066963 0.255 Uiso 1 1 calc R U . . .
C209 C -0.1070(4) 0.6827(2) 0.25893(18) 0.0736(18) Uani 1 1 d . . . . .
H09D H -0.089352 0.665472 0.279372 0.088 Uiso 1 1 calc R U . . .
H09E H -0.156031 0.671150 0.251080 0.088 Uiso 1 1 calc R U . . .
C210 C -0.0356(3) 0.7575(2) 0.29657(16) 0.0578(13) Uani 1 1 d . . . . .
C211 C -0.0953(3) 0.7356(2) 0.27302(17) 0.0658(15) Uani 1 1 d . . . . .
C212 C -0.1408(3) 0.7639(2) 0.2595(2) 0.0737(17) Uani 1 1 d . . . . .
H212 H -0.182513 0.749352 0.244069 0.088 Uiso 1 1 calc R U . . .
C213 C -0.1275(3) 0.8129(2) 0.2677(2) 0.0714(16) Uani 1 1 d . . . . .
C214 C -0.0677(3) 0.8334(2) 0.29105(17) 0.0623(14) Uani 1 1 d . . . . .
H214 H -0.058456 0.866874 0.297304 0.075 Uiso 1 1 calc R U . . .
C215 C -0.0198(3) 0.8062(2) 0.30598(15) 0.0542(12) Uani 1 1 d . . . . .
C216 C -0.1773(4) 0.8434(3) 0.2495(2) 0.091(2) Uani 1 1 d . . . . .
C217 C -0.1732(5) 0.8909(3) 0.2724(3) 0.122(4) Uani 1 1 d . . . . .
H17A H -0.127421 0.908464 0.275419 0.182 Uiso 1 1 calc R U . . .
H17B H -0.183723 0.886603 0.297114 0.182 Uiso 1 1 calc R U . . .
H17C H -0.205595 0.908638 0.259613 0.182 Uiso 1 1 calc R U . . .
C218 C -0.2495(4) 0.8190(3) 0.2410(3) 0.116(3) Uani 1 1 d . . . . .
H18G H -0.255106 0.792805 0.220362 0.173 Uiso 1 1 calc R U . . .
H18H H -0.279373 0.841682 0.233789 0.173 Uiso 1 1 calc R U . . .
H18I H -0.261028 0.806544 0.263359 0.173 Uiso 1 1 calc R U . . .
C219 C -0.1578(8) 0.8516(6) 0.2110(4) 0.175(6) Uani 1 1 d . . . . .
H19M H -0.112525 0.870255 0.215223 0.262 Uiso 1 1 calc R U . . .
H19N H -0.190397 0.868763 0.197685 0.262 Uiso 1 1 calc R U . . .
H19O H -0.158103 0.820972 0.195950 0.262 Uiso 1 1 calc R U . . .
C220 C 0.0477(3) 0.83014(19) 0.32966(15) 0.0542(12) Uani 1 1 d . . . . .
H20M H 0.077308 0.805839 0.333667 0.065 Uiso 1 1 calc R U . . .
H20N H 0.069592 0.853072 0.315507 0.065 Uiso 1 1 calc R U . . .
C221 C 0.0576(3) 0.83632(18) 0.40036(15) 0.0511(12) Uani 1 1 d . . . . .
C222 C 0.0423(3) 0.85585(18) 0.36744(15) 0.0523(12) Uani 1 1 d . . . . .
C223 C 0.0238(3) 0.90055(19) 0.37073(16) 0.0546(13) Uani 1 1 d . . . . .
H223 H 0.015321 0.914749 0.348612 0.066 Uiso 1 1 calc R U . . .
C224 C 0.0169(3) 0.92601(19) 0.40454(17) 0.0567(13) Uani 1 1 d . . . . .
C225 C 0.0312(3) 0.9041(2) 0.43638(16) 0.0543(12) Uani 1 1 d . . . . .
H225 H 0.026203 0.920071 0.459866 0.065 Uiso 1 1 calc R U . . .
C226 C 0.0523(3) 0.86031(19) 0.43533(15) 0.0509(12) Uani 1 1 d . . . . .
C227 C -0.0037(3) 0.9755(2) 0.40564(18) 0.0646(15) Uani 1 1 d . . . . .
C228 C -0.0132(4) 0.9958(2) 0.44456(19) 0.0713(17) Uani 1 1 d . . . . .
H28A H 0.026597 0.993399 0.463040 0.107 Uiso 1 1 calc R U . . .
H28B H -0.053334 0.977876 0.450731 0.107 Uiso 1 1 calc R U . . .
H28C H -0.018791 1.029111 0.444965 0.107 Uiso 1 1 calc R U . . .
C229 C -0.0690(4) 0.9726(2) 0.3777(2) 0.0754(18) Uani 1 1 d . . . . .
H29D H -0.062280 0.960504 0.352556 0.113 Uiso 1 1 calc R U . . .
H29E H -0.081830 1.004234 0.377727 0.113 Uiso 1 1 calc R U . . .
H29F H -0.104808 0.951229 0.384865 0.113 Uiso 1 1 calc R U . . .
C230 C 0.0530(4) 1.0086(2) 0.3939(2) 0.0799(19) Uani 1 1 d . . . . .
H30G H 0.060296 0.995473 0.369152 0.120 Uiso 1 1 calc R U . . .
H30H H 0.094734 1.011249 0.412317 0.120 Uiso 1 1 calc R U . . .
H30I H 0.039885 1.040031 0.392910 0.120 Uiso 1 1 calc R U . . .
C231 C 0.0732(3) 0.84018(18) 0.47141(15) 0.0494(11) Uani 1 1 d . . . . .
H31G H 0.045221 0.849877 0.489908 0.059 Uiso 1 1 calc R U . . .
H31H H 0.065623 0.805143 0.466188 0.059 Uiso 1 1 calc R U . . .
C232 C 0.1980(3) 0.83237(17) 0.47903(14) 0.0483(11) Uani 1 1 d . . . . .
C233 C 0.1471(3) 0.85809(18) 0.48747(14) 0.0467(11) Uani 1 1 d . . . . .
C234 C 0.1665(3) 0.90269(18) 0.50846(14) 0.0490(11) Uani 1 1 d . . . . .
H234 H 0.132469 0.920372 0.514432 0.059 Uiso 1 1 calc R U . . .
C235 C 0.2340(3) 0.92272(17) 0.52120(14) 0.0468(11) Uani 1 1 d . . . . .
C236 C 0.2824(3) 0.89439(17) 0.51363(14) 0.0470(11) Uani 1 1 d . . . . .
H236 H 0.328721 0.906407 0.523034 0.056 Uiso 1 1 calc R U . . .
C237 C 0.2653(3) 0.84908(17) 0.49275(14) 0.0453(11) Uani 1 1 d . . . . .
C238 C 0.2527(3) 0.97419(18) 0.54051(16) 0.0525(12) Uani 1 1 d . . . . .
C239 C 0.3282(3) 0.98848(19) 0.55247(18) 0.0606(14) Uani 1 1 d . . . . .
H39A H 0.349809 0.984847 0.530422 0.091 Uiso 1 1 calc R U . . .
H39B H 0.345506 0.968235 0.570341 0.091 Uiso 1 1 calc R U . . .
H39C H 0.338258 1.021623 0.564415 0.091 Uiso 1 1 calc R U . . .
C240 C 0.2182(4) 0.9822(2) 0.57415(19) 0.0726(17) Uani 1 1 d . . . . .
H40D H 0.170005 0.969379 0.566796 0.109 Uiso 1 1 calc R U . . .
H40E H 0.223580 1.016232 0.583060 0.109 Uiso 1 1 calc R U . . .
H40F H 0.238648 0.966133 0.594275 0.109 Uiso 1 1 calc R U . . .
C241 C 0.2280(3) 1.0056(2) 0.51138(19) 0.0671(16) Uani 1 1 d . . . . .
H41G H 0.249873 1.000358 0.489569 0.101 Uiso 1 1 calc R U . . .
H41H H 0.239491 1.038981 0.522644 0.101 Uiso 1 1 calc R U . . .
H41I H 0.178945 0.997404 0.503435 0.101 Uiso 1 1 calc R U . . .
C242 C 0.3208(3) 0.82021(17) 0.48622(16) 0.0486(11) Uani 1 1 d . . . . .
H42G H 0.302281 0.793528 0.465791 0.058 Uiso 1 1 calc R U . . .
H42H H 0.335941 0.806706 0.509257 0.058 Uiso 1 1 calc R U . . .
C243 C 0.3765(3) 0.86210(18) 0.43954(15) 0.0495(12) Uani 1 1 d . . . . .
C244 C 0.3813(3) 0.84959(17) 0.47586(15) 0.0478(11) Uani 1 1 d . . . . .
C245 C 0.4398(3) 0.86615(17) 0.50197(15) 0.0488(11) Uani 1 1 d . . . . .
H245 H 0.443078 0.857472 0.526410 0.059 Uiso 1 1 calc R U . . .
C246 C 0.4945(3) 0.89544(18) 0.49333(15) 0.0510(12) Uani 1 1 d . . . . .
C247 C 0.4870(3) 0.90750(19) 0.45764(16) 0.0529(12) Uani 1 1 d . . . . .
H247 H 0.523040 0.927779 0.451378 0.064 Uiso 1 1 calc R U . . .
C248 C 0.4295(3) 0.89148(17) 0.43033(16) 0.0512(12) Uani 1 1 d . . . . .
C249 C 0.5587(3) 0.9162(2) 0.52283(17) 0.0583(13) Uani 1 1 d . . . . .
C250 C 0.6209(3) 0.9058(3) 0.5069(2) 0.0792(19) Uani 1 1 d . . . . .
H50A H 0.620104 0.917857 0.482925 0.119 Uiso 1 1 calc R U . . .
H50B H 0.620870 0.871514 0.503076 0.119 Uiso 1 1 calc R U . . .
H50C H 0.661718 0.921339 0.524612 0.119 Uiso 1 1 calc R U . . .
C251 C 0.5595(4) 0.8959(3) 0.5593(2) 0.081(2) Uani 1 1 d . . . . .
H51G H 0.562532 0.862079 0.554853 0.121 Uiso 1 1 calc R U . . .
H51H H 0.517854 0.900139 0.568643 0.121 Uiso 1 1 calc R U . . .
H51I H 0.598478 0.912409 0.577857 0.121 Uiso 1 1 calc R U . . .
C252 C 0.5624(4) 0.9701(2) 0.5313(2) 0.0754(18) Uani 1 1 d . . . . .
H52M H 0.559524 0.983544 0.507789 0.113 Uiso 1 1 calc R U . . .
H52N H 0.605270 0.983770 0.547916 0.113 Uiso 1 1 calc R U . . .
H52O H 0.524829 0.977280 0.543546 0.113 Uiso 1 1 calc R U . . .
C253 C 0.4246(3) 0.9064(2) 0.39165(16) 0.0596(14) Uani 1 1 d . . . . .
H53M H 0.444502 0.940241 0.394401 0.071 Uiso 1 1 calc R U . . .
H53N H 0.376291 0.903454 0.380167 0.071 Uiso 1 1 calc R U . . .
C254 C 0.4304(3) 0.8323(2) 0.34752(17) 0.0625(14) Uani 1 1 d . . . . .
C255 C 0.4600(3) 0.8775(2) 0.36500(16) 0.0620(14) Uani 1 1 d . . . . .
C256 C 0.5235(4) 0.8941(3) 0.3589(2) 0.0767(18) Uani 1 1 d . . . . .
H256 H 0.545017 0.924714 0.371025 0.092 Uiso 1 1 calc R U . . .
C257 C 0.5575(4) 0.8677(3) 0.3356(2) 0.081(2) Uani 1 1 d . . . . .
C258 C 0.5245(4) 0.8237(3) 0.3187(2) 0.086(2) Uani 1 1 d . . . . .
H258 H 0.546657 0.805295 0.302639 0.103 Uiso 1 1 calc R U . . .
C259 C 0.4609(3) 0.8047(2) 0.32349(18) 0.0681(16) Uani 1 1 d . . . . .
C260 C 0.6282(4) 0.8863(3) 0.3284(3) 0.098(3) Uani 1 1 d . . . . .
C261 C 0.6235(6) 0.8870(6) 0.2869(4) 0.168(6) Uani 1 1 d . . . . .
H61A H 0.605038 0.855234 0.273351 0.252 Uiso 1 1 calc R U . . .
H61B H 0.668566 0.896740 0.281597 0.252 Uiso 1 1 calc R U . . .
H61C H 0.593805 0.909432 0.278883 0.252 Uiso 1 1 calc R U . . .
C262 C 0.6780(7) 0.8514(7) 0.3372(5) 0.203(8) Uani 1 1 d . . . . .
H62D H 0.702955 0.860559 0.363020 0.305 Uiso 1 1 calc R U . . .
H62E H 0.709864 0.852188 0.319782 0.305 Uiso 1 1 calc R U . . .
H62F H 0.652970 0.819274 0.334507 0.305 Uiso 1 1 calc R U . . .
C263 C 0.6553(8) 0.9343(6) 0.3472(6) 0.256(13) Uani 1 1 d . . . . .
H63J H 0.650671 0.936724 0.373616 0.384 Uiso 1 1 calc R U . . .
H63K H 0.630230 0.956799 0.335030 0.384 Uiso 1 1 calc R U . . .
H63L H 0.703064 0.941519 0.345517 0.384 Uiso 1 1 calc R U . . .
C264 C 0.4295(3) 0.7557(2) 0.3040(2) 0.0723(17) Uani 1 1 d . . . . .
H64J H 0.388096 0.745718 0.313874 0.087 Uiso 1 1 calc R U . . .
H64K H 0.461324 0.733395 0.310202 0.087 Uiso 1 1 calc R U . . .
C265 C 0.1229(4) 0.4763(2) 0.3639(2) 0.0734(18) Uani 1 1 d . . . . .
C266 C 0.0946(4) 0.4671(2) 0.3953(2) 0.0762(18) Uani 1 1 d . . . . .
C267 C 0.0611(4) 0.4216(3) 0.3963(2) 0.087(2) Uani 1 1 d . . . . .
H267 H 0.041316 0.416132 0.417498 0.105 Uiso 1 1 calc R U . . .
C268 C 0.0557(5) 0.3847(3) 0.3680(3) 0.093(2) Uani 1 1 d . . . . .
C269 C 0.0885(5) 0.3944(3) 0.3375(3) 0.097(3) Uani 1 1 d . . . . .
H269 H 0.088925 0.368889 0.318463 0.116 Uiso 1 1 calc R U . . .
C270 C 0.1206(4) 0.4402(2) 0.3341(2) 0.081(2) Uani 1 1 d . . . . .
C271 C 0.0193(5) 0.3337(3) 0.3692(2) 0.094(2) Uani 1 1 d . . . . .
C272 C -0.0230(5) 0.3343(3) 0.3990(3) 0.104(3) Uani 1 1 d . . . . .
H72A H -0.056741 0.355111 0.393891 0.157 Uiso 1 1 calc R U . . .
H72B H 0.005825 0.345963 0.423469 0.157 Uiso 1 1 calc R U . . .
H72C H -0.045842 0.302081 0.399049 0.157 Uiso 1 1 calc R U . . .
C273 C 0.0760(6) 0.3044(3) 0.3774(3) 0.126(4) Uani 1 1 d . . . . .
H73D H 0.098917 0.301120 0.355836 0.190 Uiso 1 1 calc R U . . .
H73E H 0.056961 0.272976 0.381918 0.190 Uiso 1 1 calc R U . . .
H73F H 0.108407 0.320404 0.399652 0.190 Uiso 1 1 calc R U . . .
C274 C -0.0252(6) 0.3149(3) 0.3308(3) 0.121(3) Uani 1 1 d . . . . .
H74G H 0.003175 0.312861 0.311609 0.181 Uiso 1 1 calc R U . . .
H74H H -0.057501 0.336561 0.324840 0.181 Uiso 1 1 calc R U . . .
H74I H -0.049780 0.283443 0.331417 0.181 Uiso 1 1 calc R U . . .
C275 C 0.1413(4) 0.4506(3) 0.2973(3) 0.094(2) Uani 1 1 d . . . . .
H75G H 0.173930 0.480312 0.301689 0.112 Uiso 1 1 calc R U . . .
H75H H 0.163132 0.424513 0.286869 0.112 Uiso 1 1 calc R U . . .
C276 C 0.0527(3) 0.4979(2) 0.27123(18) 0.0662(16) Uani 1 1 d . . . . .
C277 C 0.0790(4) 0.4552(2) 0.2703(2) 0.0730(17) Uani 1 1 d . . . . .
C278 C 0.0413(5) 0.4162(2) 0.2461(2) 0.083(2) Uani 1 1 d . . . . .
H278 H 0.059151 0.387315 0.244832 0.099 Uiso 1 1 calc R U . . .
C279 C -0.0201(5) 0.4168(2) 0.2240(2) 0.082(2) Uani 1 1 d . . . . .
C280 C -0.0441(4) 0.4605(2) 0.22622(18) 0.0731(18) Uani 1 1 d . . . . .
H280 H -0.086381 0.462315 0.211391 0.088 Uiso 1 1 calc R U . . .
C281 C -0.0080(4) 0.5014(2) 0.24942(17) 0.0650(15) Uani 1 1 d . . . . .
C282 C -0.0583(6) 0.3720(3) 0.1987(3) 0.110(3) Uani 1 1 d . . . . .
C283 C -0.0728(6) 0.3333(3) 0.2223(3) 0.123(4) Uani 1 1 d . . . . .
H83A H -0.030185 0.327305 0.236447 0.185 Uiso 1 1 calc R U . . .
H83B H -0.095736 0.304215 0.205866 0.185 Uiso 1 1 calc R U . . .
H83C H -0.101664 0.343287 0.239772 0.185 Uiso 1 1 calc R U . . .
C284 C -0.0101(8) 0.3559(3) 0.1707(3) 0.163(6) Uani 1 1 d . . . . .
H84G H 0.030929 0.347909 0.185105 0.244 Uiso 1 1 calc R U . . .
H84H H 0.002197 0.381815 0.156788 0.244 Uiso 1 1 calc R U . . .
H84I H -0.033723 0.328063 0.152995 0.244 Uiso 1 1 calc R U . . .
C285 C -0.1240(7) 0.3812(3) 0.1756(3) 0.152(5) Uani 1 1 d . . . . .
H85M H -0.145188 0.352491 0.158200 0.228 Uiso 1 1 calc R U . . .
H85N H -0.114007 0.407193 0.161376 0.228 Uiso 1 1 calc R U . . .
H85O H -0.154706 0.389726 0.192448 0.228 Uiso 1 1 calc R U . . .
C286 C -0.0348(3) 0.5480(2) 0.24883(18) 0.0670(16) Uani 1 1 d . . . . .
H86M H -0.007435 0.570940 0.269968 0.080 Uiso 1 1 calc R U . . .
H86N H -0.027192 0.560073 0.225371 0.080 Uiso 1 1 calc R U . . .
C287 C -0.1283(3) 0.55062(19) 0.28583(18) 0.0604(14) Uani 1 1 d . . . . .
C288 C -0.1083(4) 0.5477(2) 0.25132(18) 0.0682(16) Uani 1 1 d . . . . .
C289 C -0.1552(4) 0.5478(2) 0.21971(19) 0.0722(17) Uani 1 1 d . . . . .
H289 H -0.140882 0.546644 0.196164 0.087 Uiso 1 1 calc R U . . .
C290 C -0.2232(4) 0.5494(2) 0.2209(2) 0.0779(19) Uani 1 1 d . . . . .
C291 C -0.2410(4) 0.5514(2) 0.2563(2) 0.0750(18) Uani 1 1 d . . . . .
H291 H -0.286950 0.552248 0.257901 0.090 Uiso 1 1 calc R U . . .
C292 C -0.1956(3) 0.5521(2) 0.28917(18) 0.0686(16) Uani 1 1 d . . . . .
C293 C -0.2744(5) 0.5511(3) 0.1858(2) 0.104(2) Uani 1 1 d D U . . .
C294 C -0.2590(16) 0.5996(8) 0.1714(9) 0.137(8) Uani 0.54(4) 1 d D U P H 1
H94A H -0.211387 0.605518 0.169040 0.206 Uiso 0.54(4) 1 calc R U P H 1
H94B H -0.287533 0.598790 0.146856 0.206 Uiso 0.54(4) 1 calc R U P H 1
H94C H -0.268440 0.625031 0.189262 0.206 Uiso 0.54(4) 1 calc R U P H 1
C295 C -0.3470(9) 0.5407(10) 0.1898(9) 0.096(6) Uani 0.54(4) 1 d D U P H 1
H95D H -0.376205 0.542568 0.165970 0.144 Uiso 0.54(4) 1 calc R U P H 1
H95E H -0.356372 0.508833 0.196423 0.144 Uiso 0.54(4) 1 calc R U P H 1
H95F H -0.355943 0.563983 0.209537 0.144 Uiso 0.54(4) 1 calc R U P H 1
C296 C -0.2628(10) 0.5108(8) 0.1540(5) 0.101(5) Uani 0.54(4) 1 d D U P H 1
H96G H -0.215755 0.516291 0.150521 0.151 Uiso 0.54(4) 1 calc R U P H 1
H96H H -0.272648 0.479643 0.161864 0.151 Uiso 0.54(4) 1 calc R U P H 1
H96I H -0.292855 0.511939 0.130373 0.151 Uiso 0.54(4) 1 calc R U P H 1
C94X C -0.2848(16) 0.6047(5) 0.1894(9) 0.118(7) Uani 0.46(4) 1 d D U P H 2
H94D H -0.317452 0.609388 0.167719 0.177 Uiso 0.46(4) 1 calc R U P H 2
H94E H -0.301917 0.613217 0.212476 0.177 Uiso 0.46(4) 1 calc R U P H 2
H94F H -0.241648 0.624901 0.190192 0.177 Uiso 0.46(4) 1 calc R U P H 2
C95X C -0.3426(10) 0.5239(9) 0.1891(11) 0.085(6) Uani 0.46(4) 1 d D U P H 2
H95G H -0.375867 0.524791 0.166647 0.128 Uiso 0.46(4) 1 calc R U P H 2
H95H H -0.337956 0.490930 0.191629 0.128 Uiso 0.46(4) 1 calc R U P H 2
H95I H -0.357626 0.538592 0.211309 0.128 Uiso 0.46(4) 1 calc R U P H 2
C96X C -0.2532(16) 0.5326(14) 0.1488(6) 0.126(7) Uani 0.46(4) 1 d D U P H 2
H96J H -0.288487 0.534790 0.127622 0.190 Uiso 0.46(4) 1 calc R U P H 2
H96K H -0.210838 0.551703 0.146484 0.190 Uiso 0.46(4) 1 calc R U P H 2
H96L H -0.246696 0.499452 0.148824 0.190 Uiso 0.46(4) 1 calc R U P H 2
C297 C -0.2192(3) 0.5561(2) 0.32596(19) 0.0682(16) Uani 1 1 d . . . . .
H97G H -0.187527 0.543703 0.344569 0.082 Uiso 1 1 calc R U . . .
H97H H -0.264192 0.536567 0.322967 0.082 Uiso 1 1 calc R U . . .
C298 C -0.1664(3) 0.6382(2) 0.35831(16) 0.0553(13) Uani 1 1 d . . . . .
C299 C -0.2235(3) 0.6069(2) 0.34024(18) 0.0656(15) Uani 1 1 d . . . . .
C300 C -0.2845(4) 0.6239(3) 0.3344(2) 0.093(2) Uani 1 1 d . . . . .
H300 H -0.324635 0.603081 0.322732 0.111 Uiso 1 1 calc R U . . .
C301 C -0.2870(5) 0.6718(4) 0.3457(3) 0.116(4) Uani 1 1 d . . . . .
C302 C -0.2276(4) 0.7017(3) 0.3619(2) 0.102(3) Uani 1 1 d . . . . .
H302 H -0.229632 0.734223 0.369070 0.122 Uiso 1 1 calc R U . . .
C303 C -0.1648(3) 0.6865(2) 0.36807(17) 0.0660(15) Uani 1 1 d . . . . .
C304 C -0.3576(6) 0.6865(4) 0.3405(4) 0.173(7) Uani 1 1 d D . . . .
C305 C -0.3736(9) 0.6954(7) 0.3000(4) 0.241(12) Uani 1 1 d D . . . .
H05A H -0.373053 0.666310 0.283139 0.361 Uiso 1 1 calc R U . . .
H05B H -0.418423 0.704831 0.295162 0.361 Uiso 1 1 calc R U . . .
H05C H -0.339730 0.720675 0.295727 0.361 Uiso 1 1 calc R U . . .
C306 C -0.3592(7) 0.7328(5) 0.3655(4) 0.210(9) Uani 1 1 d D . . . .
H06D H -0.340434 0.730449 0.391628 0.316 Uiso 1 1 calc R U . . .
H06E H -0.405877 0.738709 0.363756 0.316 Uiso 1 1 calc R U . . .
H06F H -0.332162 0.759031 0.357280 0.316 Uiso 1 1 calc R U . . .
C307 C -0.4136(7) 0.6490(7) 0.3489(6) 0.250(12) Uani 1 1 d D . . . .
H07G H -0.420779 0.620705 0.329994 0.375 Uiso 1 1 calc R U . . .
H07H H -0.455641 0.662277 0.348118 0.375 Uiso 1 1 calc R U . . .
H07I H -0.399558 0.640423 0.373847 0.375 Uiso 1 1 calc R U . . .
C308 C -0.1006(3) 0.7204(2) 0.38491(17) 0.0622(14) Uani 1 1 d . . . . .
H08G H -0.061939 0.702730 0.385132 0.075 Uiso 1 1 calc R U . . .
H08H H -0.094558 0.745001 0.368497 0.075 Uiso 1 1 calc R U . . .
C309 C -0.0733(3) 0.72548(18) 0.45548(17) 0.0530(12) Uani 1 1 d . . . . .
C310 C -0.0985(3) 0.7444(2) 0.42408(18) 0.0584(13) Uani 1 1 d . . . . .
C311 C -0.1230(3) 0.7872(2) 0.42975(18) 0.0619(14) Uani 1 1 d . . . . .
H311 H -0.138444 0.801600 0.408526 0.074 Uiso 1 1 calc R U . . .
C312 C -0.1256(3) 0.8098(2) 0.46534(18) 0.0626(14) Uani 1 1 d . . . . .
C313 C -0.1024(3) 0.7884(2) 0.49576(18) 0.0600(14) Uani 1 1 d . . . . .
H313 H -0.105606 0.802609 0.520146 0.072 Uiso 1 1 calc R U . . .
C314 C -0.0744(3) 0.74674(19) 0.49205(17) 0.0557(13) Uani 1 1 d . . . . .
C315 C -0.1562(3) 0.8562(2) 0.4711(2) 0.0722(17) Uani 1 1 d . . . . .
C316 C -0.1084(4) 0.8918(2) 0.5012(2) 0.084(2) Uani 1 1 d . . . . .
H16A H -0.063660 0.896587 0.494259 0.126 Uiso 1 1 calc R U . . .
H16B H -0.104977 0.879712 0.525268 0.126 Uiso 1 1 calc R U . . .
H16C H -0.125743 0.921963 0.503329 0.126 Uiso 1 1 calc R U . . .
C317 C -0.2233(4) 0.8447(3) 0.4829(3) 0.110(3) Uani 1 1 d . . . . .
H17D H -0.217288 0.829596 0.505647 0.165 Uiso 1 1 calc R U . . .
H17E H -0.254375 0.823058 0.462750 0.165 Uiso 1 1 calc R U . . .
H17F H -0.242109 0.873942 0.488048 0.165 Uiso 1 1 calc R U . . .
C318 C -0.1642(4) 0.8784(3) 0.4354(2) 0.092(2) Uani 1 1 d . . . . .
H18J H -0.122785 0.878686 0.424923 0.138 Uiso 1 1 calc R U . . .
H18K H -0.172930 0.910923 0.440977 0.138 Uiso 1 1 calc R U . . .
H18L H -0.202210 0.859870 0.417103 0.138 Uiso 1 1 calc R U . . .
C319 C -0.0469(3) 0.7266(2) 0.52678(17) 0.0602(14) Uani 1 1 d . . . . .
H19P H -0.075971 0.731591 0.545702 0.072 Uiso 1 1 calc R U . . .
H19Q H -0.048437 0.692024 0.520210 0.072 Uiso 1 1 calc R U . . .
C320 C 0.0798(3) 0.73269(18) 0.53076(15) 0.0542(13) Uani 1 1 d . . . . .
C321 C 0.0244(3) 0.74905(19) 0.54350(16) 0.0546(13) Uani 1 1 d . . . . .
C322 C 0.0382(3) 0.7867(2) 0.57254(16) 0.0613(14) Uani 1 1 d . . . . .
H322 H 0.001377 0.798016 0.581763 0.074 Uiso 1 1 calc R U . . .
C323 C 0.1036(3) 0.8089(2) 0.58898(17) 0.0611(14) Uani 1 1 d . . . . .
C324 C 0.1561(3) 0.7921(2) 0.57404(17) 0.0616(14) Uani 1 1 d . . . . .
H324 H 0.201010 0.807388 0.583873 0.074 Uiso 1 1 calc R U . . .
C325 C 0.1459(3) 0.75411(19) 0.54544(16) 0.0563(13) Uani 1 1 d . . . . .
C326 C 0.1148(4) 0.8490(2) 0.62170(19) 0.0719(17) Uani 1 1 d . . . . .
C327 C 0.1897(4) 0.8704(3) 0.6338(2) 0.094(2) Uani 1 1 d . . . . .
H27A H 0.194540 0.897556 0.653498 0.141 Uiso 1 1 calc R U . . .
H27B H 0.207171 0.880747 0.612177 0.141 Uiso 1 1 calc R U . . .
H27C H 0.215104 0.846412 0.643434 0.141 Uiso 1 1 calc R U . . .
C328 C 0.0903(6) 0.8299(3) 0.6550(2) 0.110(3) Uani 1 1 d . . . . .
H28D H 0.098175 0.855452 0.676294 0.165 Uiso 1 1 calc R U . . .
H28E H 0.114964 0.804341 0.661977 0.165 Uiso 1 1 calc R U . . .
H28F H 0.041890 0.817653 0.648161 0.165 Uiso 1 1 calc R U . . .
C329 C 0.0761(5) 0.8887(3) 0.6099(3) 0.100(3) Uani 1 1 d . . . . .
H29G H 0.079992 0.913255 0.631521 0.149 Uiso 1 1 calc R U . . .
H29H H 0.028440 0.875623 0.600587 0.149 Uiso 1 1 calc R U . . .
H29I H 0.095217 0.902561 0.589959 0.149 Uiso 1 1 calc R U . . .
C330 C 0.2039(3) 0.73794(19) 0.52934(17) 0.0581(13) Uani 1 1 d . . . . .
H30J H 0.241422 0.764880 0.533802 0.070 Uiso 1 1 calc R U . . .
H30K H 0.189471 0.729141 0.501848 0.070 Uiso 1 1 calc R U . . .
C331 C 0.2575(3) 0.66368(19) 0.52147(17) 0.0564(13) Uani 1 1 d . . . . .
C332 C 0.2305(3) 0.6959(2) 0.54541(18) 0.0601(14) Uani 1 1 d . . . . .
C333 C 0.2339(3) 0.6900(2) 0.58214(18) 0.0640(15) Uani 1 1 d . . . . .
H333 H 0.215746 0.711652 0.597926 0.077 Uiso 1 1 calc R U . . .
C334 C 0.2625(3) 0.6539(2) 0.59780(18) 0.0694(16) Uani 1 1 d . . . . .
C335 C 0.2890(3) 0.6228(2) 0.5737(2) 0.0729(17) Uani 1 1 d . . . . .
H335 H 0.309075 0.597819 0.583425 0.088 Uiso 1 1 calc R U . . .
C336 C 0.2870(3) 0.6269(2) 0.53603(18) 0.0643(15) Uani 1 1 d . . . . .
C337 C 0.2673(4) 0.6499(3) 0.6393(2) 0.089(2) Uani 1 1 d . . . . .
C338 C 0.2856(12) 0.6058(6) 0.6498(4) 0.237(11) Uani 1 1 d . . . . .
H38A H 0.325405 0.599009 0.639436 0.355 Uiso 1 1 calc R U . . .
H38B H 0.247926 0.580019 0.639841 0.355 Uiso 1 1 calc R U . . .
H38C H 0.295877 0.608396 0.677205 0.355 Uiso 1 1 calc R U . . .
C339 C 0.2080(4) 0.6622(3) 0.6545(2) 0.094(2) Uani 1 1 d . . . . .
H39D H 0.197586 0.692392 0.647106 0.141 Uiso 1 1 calc R U . . .
H39E H 0.217858 0.665106 0.681941 0.141 Uiso 1 1 calc R U . . .
H39F H 0.169241 0.637287 0.644591 0.141 Uiso 1 1 calc R U . . .
C340 C 0.3255(6) 0.6904(8) 0.6609(3) 0.215(10) Uani 1 1 d . . . . .
H40G H 0.326640 0.717744 0.647275 0.322 Uiso 1 1 calc R U . . .
H40H H 0.368864 0.678725 0.662550 0.322 Uiso 1 1 calc R U . . .
H40I H 0.317154 0.699856 0.686175 0.322 Uiso 1 1 calc R U . . .
C341 C 0.3153(3) 0.5910(2) 0.51062(19) 0.0682(16) Uani 1 1 d . . . . .
H41J H 0.325847 0.604982 0.488411 0.082 Uiso 1 1 calc R U . . .
H41K H 0.357622 0.583316 0.524497 0.082 Uiso 1 1 calc R U . . .
C342 C 0.2122(3) 0.5448(2) 0.46807(17) 0.0593(14) Uani 1 1 d . . . . .
C343 C 0.2647(3) 0.5463(2) 0.49807(18) 0.0635(15) Uani 1 1 d . . . . .
C344 C 0.2666(3) 0.5076(2) 0.51713(19) 0.0651(15) Uani 1 1 d . . . . .
H344 H 0.302981 0.508379 0.537305 0.078 Uiso 1 1 calc R U . . .
C345 C 0.2176(3) 0.4678(2) 0.50787(18) 0.0649(15) Uani 1 1 d . . . . .
C346 C 0.1642(3) 0.4686(2) 0.47906(18) 0.0653(15) Uani 1 1 d . . . . .
H346 H 0.128695 0.442387 0.473156 0.078 Uiso 1 1 calc R U . . .
C347 C 0.1602(3) 0.5061(2) 0.45835(18) 0.0610(14) Uani 1 1 d . . . . .
C348 C 0.2218(3) 0.4259(3) 0.5302(2) 0.0756(18) Uani 1 1 d . . . . .
C349 C 0.1679(4) 0.3837(3) 0.5133(3) 0.098(3) Uani 1 1 d . . . . .
H49A H 0.173352 0.372708 0.487641 0.147 Uiso 1 1 calc R U . . .
H49B H 0.123176 0.393092 0.512731 0.147 Uiso 1 1 calc R U . . .
H49C H 0.172352 0.358163 0.528498 0.147 Uiso 1 1 calc R U . . .
C350 C 0.2167(5) 0.4417(4) 0.5709(3) 0.106(3) Uani 1 1 d . . . . .
H50D H 0.255188 0.466165 0.582508 0.159 Uiso 1 1 calc R U . . .
H50E H 0.216909 0.414526 0.584622 0.159 Uiso 1 1 calc R U . . .
H50F H 0.174614 0.454658 0.571672 0.159 Uiso 1 1 calc R U . . .
C351 C 0.2904(4) 0.4093(3) 0.5287(3) 0.095(3) Uani 1 1 d . . . . .
H51J H 0.292562 0.397523 0.502648 0.143 Uiso 1 1 calc R U . . .
H51K H 0.295338 0.383890 0.544017 0.143 Uiso 1 1 calc R U . . .
H51L H 0.326804 0.435967 0.538402 0.143 Uiso 1 1 calc R U . . .
C352 C 0.0994(3) 0.5055(2) 0.42796(18) 0.0675(16) Uani 1 1 d . . . . .
H52P H 0.057887 0.500691 0.438766 0.081 Uiso 1 1 calc R U . . .
H52Q H 0.102330 0.536587 0.418872 0.081 Uiso 1 1 calc R U . . .
Na1 Na 0.6739(5) 0.3940(4) 0.2330(2) 0.256(4) Uani 1 1 d . . . . .
Na2 Na 0.3276(5) 0.5886(5) 0.3681(3) 0.167(5) Uani 0.518(13) 1 d . U P I 1
Na3 Na 0.2451(7) 0.6781(4) 0.3650(4) 0.075(5) Uani 0.192(9) 1 d . U P I 2
Na4 Na 0.3254(9) 0.6675(4) 0.3457(4) 0.123(6) Uani 0.285(11) 1 d . U P I 3
N1 N 0.2662(5) 1.0070(4) 0.4036(3) 0.155(4) Uani 1 1 d D U . . .
C353 C 0.2432(4) 0.9679(3) 0.4074(2) 0.094(2) Uani 1 1 d D U . . .
C354 C 0.2095(3) 0.9244(2) 0.41410(19) 0.0732(16) Uani 1 1 d D U . . .
H54I H 0.197430 0.902192 0.390618 0.110 Uiso 1 1 calc R U . . .
H54J H 0.168406 0.929715 0.423682 0.110 Uiso 1 1 calc R U . . .
H54K H 0.239223 0.911087 0.432637 0.110 Uiso 1 1 calc R U . . .
N2 N 0.2952(5) 0.9319(3) 0.3260(3) 0.134(3) Uani 1 1 d D U . . .
C355 C 0.3068(6) 0.9728(3) 0.3231(3) 0.118(3) Uani 1 1 d D U . . .
C356 C 0.3248(7) 1.0200(3) 0.3181(3) 0.133(4) Uani 1 1 d D U . . .
H56A H 0.348579 1.038538 0.341979 0.200 Uiso 1 1 calc R U . . .
H56B H 0.284031 1.033222 0.309256 0.200 Uiso 1 1 calc R U . . .
H56C H 0.354415 1.021386 0.299448 0.200 Uiso 1 1 calc R U . . .
N3 N 0.1025(5) 0.7954(4) 0.1621(3) 0.135(3) Uani 1 1 d D U . . .
C357 C 0.0765(5) 0.7874(3) 0.1880(3) 0.103(2) Uani 1 1 d D U . . .
C358 C 0.0455(5) 0.7769(3) 0.2187(2) 0.093(2) Uani 1 1 d D U . . .
H58A H 0.034470 0.742501 0.217379 0.140 Uiso 1 1 calc R U . . .
H58B H 0.004010 0.790992 0.217677 0.140 Uiso 1 1 calc R U . . .
H58C H 0.076489 0.790032 0.242268 0.140 Uiso 1 1 calc R U . . .
N4 N -0.0973(7) 0.4641(4) 0.4123(3) 0.166(4) Uani 1 1 d D U . . .
C359 C -0.1034(5) 0.4417(3) 0.4374(3) 0.118(3) Uani 1 1 d D U . . .
C360 C -0.1106(4) 0.4142(3) 0.4656(2) 0.0822(18) Uani 1 1 d D U . . .
H60A H -0.151161 0.419704 0.475621 0.123 Uiso 1 1 calc R U . . .
H60B H -0.070924 0.422788 0.485696 0.123 Uiso 1 1 calc R U . . .
H60C H -0.114813 0.380632 0.455309 0.123 Uiso 1 1 calc R U . . .
N5 N 0.8064(6) 0.4122(7) 0.2669(4) 0.232(6) Uani 1 1 d D U . . .
C361 C 0.8581(7) 0.4244(7) 0.2904(5) 0.196(6) Uani 1 1 d D U . . .
C362 C 0.9237(5) 0.4383(4) 0.3161(3) 0.118(3) Uani 1 1 d D U . . .
H62G H 0.952794 0.414495 0.311547 0.177 Uiso 1 1 calc R U . . .
H62H H 0.916602 0.440447 0.342125 0.177 Uiso 1 1 calc R U . . .
H62I H 0.945222 0.469142 0.311711 0.177 Uiso 1 1 calc R U . . .
N6 N -0.1589(4) 0.7112(3) -0.0032(2) 0.110(2) Uani 1 1 d D U . . .
C363 C -0.1149(12) 0.7475(6) 0.0136(6) 0.129(6) Uani 0.544(18) 1 d D U P J 1
C364 C -0.0890(13) 0.7900(7) 0.0351(5) 0.149(8) Uani 0.544(18) 1 d D U P J 1
H64L H -0.040355 0.796860 0.035364 0.224 Uiso 0.544(18) 1 calc R U P J 1
H64M H -0.111135 0.814998 0.024672 0.224 Uiso 0.544(18) 1 calc R U P J 1
H64N H -0.096768 0.788887 0.060780 0.224 Uiso 0.544(18) 1 calc R U P J 1
C63Y C -0.0962(8) 0.7214(11) 0.0106(8) 0.133(6) Uani 0.456(18) 1 d D U P J 2
C64Y C -0.0371(9) 0.7518(9) 0.0240(5) 0.119(7) Uani 0.456(18) 1 d D U P J 2
H64O H -0.000955 0.733663 0.031517 0.178 Uiso 0.456(18) 1 calc R U P J 2
H64P H -0.025502 0.770045 0.004315 0.178 Uiso 0.456(18) 1 calc R U P J 2
H64Q H -0.042550 0.773548 0.045717 0.178 Uiso 0.456(18) 1 calc R U P J 2
N7 N 0.3481(7) 0.9624(4) 0.2411(3) 0.174(5) Uani 1 1 d D U . . .
C365 C 0.3572(11) 0.9223(4) 0.2452(4) 0.193(6) Uani 1 1 d D U . . .
C366 C 0.3630(13) 0.8744(4) 0.2517(4) 0.244(9) Uani 1 1 d D U . . .
H66C H 0.388309 0.860038 0.233831 0.365 Uiso 1 1 calc R U . . .
H66D H 0.317853 0.855803 0.248249 0.365 Uiso 1 1 calc R U . . .
H66E H 0.386855 0.874759 0.277340 0.365 Uiso 1 1 calc R U . . .
N8 N 0.1748(6) 0.5006(4) 0.2021(3) 0.071(2) Uani 0.5 1 d D U P . .
C367 C 0.1933(9) 0.5394(5) 0.2242(5) 0.057(4) Uani 0.298(9) 1 d D U P K 1
C368 C 0.2177(8) 0.5811(4) 0.2495(4) 0.044(3) Uani 0.298(9) 1 d D U P K 1
H68A H 0.210316 0.575781 0.274622 0.066 Uiso 0.298(9) 1 calc R U P K 1
H68B H 0.193614 0.606532 0.241558 0.066 Uiso 0.298(9) 1 calc R U P K 1
H68C H 0.266049 0.590064 0.250010 0.066 Uiso 0.298(9) 1 calc R U P K 1
C67X C 0.1665(10) 0.4597(5) 0.1973(6) 0.043(4) Uani 0.202(9) 1 d D U P K 2
C68X C 0.1593(11) 0.4107(6) 0.1956(6) 0.044(4) Uani 0.202(9) 1 d D U P K 2
H68D H 0.139988 0.395627 0.169896 0.066 Uiso 0.202(9) 1 calc R U P K 2
H68E H 0.203599 0.401378 0.203256 0.066 Uiso 0.202(9) 1 calc R U P K 2
H68F H 0.129266 0.400548 0.212555 0.066 Uiso 0.202(9) 1 calc R U P K 2
N9 N 0.6341(6) 0.4735(7) 0.2819(5) 0.261(7) Uani 1 1 d D U . . .
C369 C 0.5751(5) 0.4775(7) 0.2706(4) 0.205(6) Uani 1 1 d D U . . .
C370 C 0.5091(4) 0.4560(3) 0.2555(3) 0.106(3) Uani 1 1 d D U . . .
H37A H 0.477811 0.477617 0.261545 0.158 Uiso 1 1 calc R U . . .
H37B H 0.499023 0.426745 0.266055 0.158 Uiso 1 1 calc R U . . .
H37C H 0.504167 0.448555 0.228157 0.158 Uiso 1 1 calc R U . . .
N10 N 0.1607(5) 0.0198(3) 0.0596(3) 0.122(3) Uani 1 1 d D U . . .
C371 C 0.1174(9) -0.0145(6) 0.0601(6) 0.222(7) Uani 1 1 d D U . . .
C372 C 0.0645(11) -0.0401(6) 0.0708(7) 0.260(10) Uani 1 1 d D U . . .
H72D H 0.063849 -0.073903 0.062759 0.390 Uiso 1 1 calc R U . . .
H72E H 0.022222 -0.030717 0.059291 0.390 Uiso 1 1 calc R U . . .
H72F H 0.069415 -0.034094 0.098214 0.390 Uiso 1 1 calc R U . . .
N11 N 0.3089(8) 0.5035(8) 0.3967(5) 0.129(5) Uani 0.5 1 d D U P . .
C373 C 0.2855(10) 0.4646(8) 0.4032(6) 0.117(5) Uani 0.5 1 d D U P I .
C374 C 0.2566(12) 0.4200(9) 0.4086(8) 0.146(7) Uani 0.5 1 d D U P . .
H74J H 0.210070 0.420909 0.412265 0.219 Uiso 0.5 1 calc R U P I .
H74K H 0.282710 0.410667 0.430764 0.219 Uiso 0.5 1 calc R U P . .
H74L H 0.256502 0.396960 0.386486 0.219 Uiso 0.5 1 calc R U P . .
N12 N 0.0376(13) -0.0413(10) -0.0294(7) 0.338(12) Uani 1 1 d D U . . .
C375 C -0.0023(14) -0.0608(10) -0.0118(9) 0.292(10) Uani 1 1 d D U . . .
C376 C -0.0473(10) -0.0828(8) 0.0086(6) 0.235(8) Uani 1 1 d D U . . .
H76F H -0.049982 -0.060814 0.030785 0.353 Uiso 1 1 calc R U . . .
H76G H -0.031111 -0.111275 0.016478 0.353 Uiso 1 1 calc R U . . .
H76H H -0.092119 -0.091658 -0.007263 0.353 Uiso 1 1 calc R U . . .
N13 N -0.1405(9) 0.2312(6) 0.2527(5) 0.120(5) Uani 0.5 1 d D U P . .
C377 C -0.1978(10) 0.2403(7) 0.2514(5) 0.110(5) Uani 0.5 1 d D U P . .
C378 C -0.2629(11) 0.2526(10) 0.2453(5) 0.150(8) Uani 0.5 1 d D U P . .
H78A H -0.284653 0.246740 0.266713 0.226 Uiso 0.5 1 calc R U P . .
H78B H -0.259700 0.286280 0.242638 0.226 Uiso 0.5 1 calc R U P . .
H78C H -0.289685 0.233490 0.222397 0.226 Uiso 0.5 1 calc R U P . .
N14 N -0.1024(12) -0.0970(8) 0.1337(7) 0.163(7) Uani 0.5 1 d D U P . .
C379 C -0.0652(14) -0.1168(11) 0.1149(9) 0.171(8) Uani 0.5 1 d D U P . .
C380 C -0.0048(13) -0.1308(10) 0.1076(8) 0.160(7) Uani 0.5 1 d D U P . .
H80A H -0.014226 -0.154938 0.085252 0.240 Uiso 0.5 1 calc R U P . .
H80B H 0.016866 -0.144060 0.129153 0.240 Uiso 0.5 1 calc R U P . .
H80C H 0.025455 -0.103348 0.103323 0.240 Uiso 0.5 1 calc R U P . .
N15 N 0.4378(4) 0.7948(3) 0.6956(3) 0.120(3) Uani 1 1 d D U . . .
C381 C 0.3773(6) 0.8047(5) 0.6939(5) 0.179(6) Uani 1 1 d D U . . .
C382 C 0.3200(6) 0.8220(6) 0.6999(5) 0.207(7) Uani 1 1 d D U . . .
H82A H 0.282128 0.806924 0.680019 0.310 Uiso 1 1 calc R U . . .
H82B H 0.326663 0.856348 0.699850 0.310 Uiso 1 1 calc R U . . .
H82C H 0.310006 0.815217 0.724283 0.310 Uiso 1 1 calc R U . . .
N16 N 0.0339(6) 0.8283(4) -0.0251(4) 0.171(4) Uani 1 1 d D U . . .
C383 C 0.0822(9) 0.8469(6) -0.0365(6) 0.215(8) Uani 1 1 d D U . . .
C384 C 0.1353(10) 0.8663(6) -0.0530(6) 0.245(9) Uani 1 1 d D U . . .
H84J H 0.130252 0.850337 -0.078753 0.368 Uiso 1 1 calc R U . . .
H84K H 0.178474 0.862024 -0.038430 0.368 Uiso 1 1 calc R U . . .
H84L H 0.134152 0.900233 -0.053206 0.368 Uiso 1 1 calc R U . . .
N17 N 0.1188(9) 0.1739(7) 0.4028(5) 0.250(7) Uani 1 1 d D U . . .
C385 C 0.1596(14) 0.1450(10) 0.4026(9) 0.313(10) Uani 1 1 d D U . . .
C386 C 0.2083(13) 0.1132(9) 0.3987(9) 0.316(12) Uani 1 1 d D U . . .
H86O H 0.211562 0.094819 0.419700 0.474 Uiso 1 1 calc R U . . .
H86P H 0.193756 0.091588 0.375032 0.474 Uiso 1 1 calc R U . . .
H86Q H 0.252472 0.131623 0.398874 0.474 Uiso 1 1 calc R U . . .
N18 N 0.2311(12) 0.7422(9) 0.0604(10) 0.399(14) Uani 1 1 d D U . . .
C387 C 0.1699(12) 0.7400(8) 0.0585(9) 0.337(12) Uani 1 1 d D U . . .
C388 C 0.1098(12) 0.7447(9) 0.0710(9) 0.360(15) Uani 1 1 d D U . . .
H88C H 0.071769 0.733896 0.050176 0.540 Uiso 1 1 calc R U . . .
H88D H 0.105422 0.725405 0.091123 0.540 Uiso 1 1 calc R U . . .
H88E H 0.109937 0.777973 0.080613 0.540 Uiso 1 1 calc R U . . .
N19 N 0.4623(10) 0.7431(7) 0.4079(6) 0.252(6) Uani 1 1 d D U . . .
C389 C 0.5043(9) 0.7778(6) 0.4247(5) 0.171(5) Uani 1 1 d D U . . .
C390 C 0.5713(10) 0.7941(8) 0.4392(6) 0.245(7) Uani 1 1 d D U . . .
H90A H 0.575120 0.820851 0.459169 0.367 Uiso 1 1 calc R U . . .
H90B H 0.594203 0.804400 0.419313 0.367 Uiso 1 1 calc R U . . .
H90C H 0.592268 0.768587 0.449530 0.367 Uiso 1 1 calc R U . . .

loop_
_atom_site_aniso_label
_atom_site_aniso_U_11
_atom_site_aniso_U_22
_atom_site_aniso_U_33
_atom_site_aniso_U_23
_atom_site_aniso_U_13
_atom_site_aniso_U_12
Ti1 0.0446(5) 0.0558(6) 0.0719(7) 0.0203(5) 0.0087(5) 0.0126(4)
Ti2 0.0419(5) 0.0447(5) 0.0603(6) 0.0198(4) 0.0021(4) 0.0081(4)
Ti3 0.0453(5) 0.0426(5) 0.0597(6) 0.0193(4) 0.0072(4) 0.0086(4)
Ti4 0.0463(5) 0.0506(5) 0.0864(7) 0.0260(5) 0.0098(5) 0.0060(4)
Ti5 0.0459(5) 0.0485(5) 0.0649(6) 0.0139(4) 0.0034(4) 0.0125(4)
Ti6 0.0424(5) 0.0443(5) 0.0679(6) 0.0205(4) 0.0029(4) 0.0092(4)
Ti7 0.0434(5) 0.0465(5) 0.0699(6) 0.0244(4) 0.0078(4) 0.0116(4)
Ti8 0.0486(5) 0.0511(5) 0.0595(6) 0.0188(4) 0.0075(4) 0.0097(4)
O1 0.044(2) 0.071(2) 0.080(3) 0.025(2) 0.0118(19) 0.0168(18)
O2 0.048(2) 0.056(2) 0.070(2) 0.0141(18) 0.0056(17) 0.0145(17)
O3 0.0441(19) 0.055(2) 0.064(2) 0.0254(17) 0.0014(16) 0.0076(15)
O4 0.048(2) 0.052(2) 0.064(2) 0.0210(17) 0.0082(17) 0.0042(16)
O5 0.056(2) 0.0451(18) 0.060(2) 0.0188(16) 0.0086(17) 0.0122(16)
O6 0.052(2) 0.0487(19) 0.069(2) 0.0229(17) 0.0101(17) 0.0100(16)
O7 0.053(2) 0.056(2) 0.078(3) 0.0241(19) 0.0135(19) 0.0048(17)
O8 0.049(2) 0.053(2) 0.100(3) 0.023(2) 0.017(2) 0.0028(17)
O9 0.053(2) 0.057(2) 0.072(2) 0.0134(19) 0.0027(18) 0.0165(17)
O10 0.052(2) 0.051(2) 0.068(2) 0.0096(17) 0.0003(18) 0.0104(16)
O11 0.051(2) 0.052(2) 0.079(3) 0.0242(18) 0.0067(18) 0.0073(16)
O12 0.0428(19) 0.0497(19) 0.072(2) 0.0228(17) 0.0042(17) 0.0070(15)
O13 0.047(2) 0.0486(19) 0.073(2) 0.0250(18) 0.0133(17) 0.0123(15)
O14 0.051(2) 0.054(2) 0.079(3) 0.0278(19) 0.0122(19) 0.0136(17)
O15 0.053(2) 0.054(2) 0.058(2) 0.0162(17) 0.0025(17) 0.0093(16)
O16 0.063(2) 0.055(2) 0.066(2) 0.0175(18) 0.0058(19) 0.0085(18)
F1 0.070(2) 0.070(2) 0.072(2) 0.0108(17) 0.0069(17) 0.0204(17)
F2 0.072(2) 0.074(2) 0.098(3) 0.012(2) 0.006(2) 0.0104(19)
F3 0.062(2) 0.0618(19) 0.081(2) 0.0187(17) 0.0036(17) 0.0049(16)
F4 0.086(3) 0.077(2) 0.095(3) 0.022(2) 0.012(2) 0.016(2)
F5 0.075(3) 0.088(3) 0.116(3) 0.016(2) 0.028(2) 0.013(2)
F6 0.067(2) 0.079(2) 0.095(3) 0.024(2) 0.0079(19) 0.0179(18)
F7 0.0554(19) 0.0626(19) 0.080(2) 0.0240(16) 0.0039(16) 0.0123(15)
F8 0.058(2) 0.074(2) 0.078(2) 0.0187(17) 0.0163(17) 0.0124(16)
F9 0.0436(15) 0.0475(15) 0.0708(19) 0.0175(14) 0.0036(13) 0.0052(12)
F10 0.0488(16) 0.0502(16) 0.0604(17) 0.0193(13) 0.0057(13) 0.0089(12)
F11 0.0450(16) 0.0495(16) 0.0714(19) 0.0229(14) 0.0090(14) 0.0079(12)
F12 0.0488(17) 0.0537(17) 0.094(2) 0.0259(16) 0.0118(16) 0.0070(14)
F13 0.0486(16) 0.0442(15) 0.0627(18) 0.0167(13) 0.0049(13) 0.0116(12)
F14 0.0432(15) 0.0504(16) 0.0685(19) 0.0226(14) 0.0047(13) 0.0088(12)
F15 0.0451(16) 0.0512(16) 0.0676(18) 0.0207(14) 0.0104(13) 0.0099(12)
F16 0.0551(17) 0.0474(15) 0.0577(17) 0.0199(13) 0.0076(13) 0.0114(13)
F17 0.0444(15) 0.0486(15) 0.0684(18) 0.0164(13) 0.0034(13) 0.0112(12)
F18 0.0531(17) 0.0498(16) 0.0673(19) 0.0213(14) 0.0096(14) 0.0139(13)
F19 0.0475(16) 0.0470(15) 0.0687(19) 0.0223(13) 0.0069(14) 0.0094(12)
F20 0.0561(18) 0.0562(17) 0.0662(19) 0.0185(14) 0.0075(15) 0.0149(14)
C1 0.041(3) 0.056(3) 0.071(4) 0.014(3) 0.009(2) 0.010(2)
C2 0.048(3) 0.051(3) 0.067(3) 0.012(2) 0.008(3) 0.006(2)
C3 0.049(3) 0.060(3) 0.077(4) 0.017(3) 0.013(3) 0.009(3)
C4 0.041(3) 0.062(3) 0.081(4) 0.012(3) 0.002(3) 0.009(2)
C5 0.048(3) 0.065(3) 0.070(4) 0.017(3) 0.004(3) 0.005(3)
C6 0.044(3) 0.059(3) 0.069(4) 0.009(3) 0.005(3) 0.007(2)
C7 0.045(3) 0.074(4) 0.105(5) 0.028(4) 0.012(3) 0.011(3)
C8 0.054(4) 0.114(6) 0.105(6) 0.018(5) 0.022(4) 0.015(4)
C9 0.052(4) 0.113(6) 0.111(6) 0.021(5) 0.000(4) -0.001(4)
C10 0.060(4) 0.092(5) 0.159(8) 0.034(5) 0.019(5) 0.020(4)
C11 0.055(3) 0.084(4) 0.054(3) 0.014(3) 0.000(3) 0.009(3)
C12 0.048(3) 0.056(3) 0.061(3) 0.020(2) 0.008(2) 0.018(2)
C13 0.052(3) 0.069(4) 0.062(3) 0.029(3) 0.010(3) 0.015(3)
C14 0.049(3) 0.079(4) 0.088(4) 0.045(3) 0.013(3) 0.024(3)
C15 0.065(4) 0.072(4) 0.099(5) 0.045(4) 0.029(4) 0.032(3)
C16 0.059(3) 0.056(3) 0.090(4) 0.034(3) 0.017(3) 0.019(3)
C17 0.051(3) 0.058(3) 0.060(3) 0.022(3) 0.006(2) 0.019(2)
C18 0.068(7) 0.070(8) 0.125(11) 0.051(7) 0.024(8) 0.035(6)
C19 0.068(7) 0.088(13) 0.122(13) 0.046(9) 0.027(7) 0.039(6)
C20 0.073(8) 0.087(10) 0.135(12) 0.066(9) 0.026(9) 0.040(8)
C21 0.080(8) 0.075(7) 0.133(12) 0.043(9) 0.023(9) 0.040(6)
C18X 0.073(9) 0.073(10) 0.128(15) 0.048(10) 0.028(11) 0.035(9)
C19X 0.075(9) 0.071(14) 0.131(19) 0.040(13) 0.035(11) 0.037(9)
C20X 0.077(12) 0.079(13) 0.150(16) 0.061(12) 0.031(13) 0.036(10)
C21X 0.087(12) 0.069(11) 0.136(14) 0.035(12) 0.020(13) 0.055(9)
C22 0.053(3) 0.048(3) 0.060(3) 0.017(2) 0.005(2) 0.012(2)
C23 0.046(3) 0.049(3) 0.062(3) 0.024(2) 0.001(2) 0.012(2)
C24 0.046(3) 0.046(3) 0.067(3) 0.020(2) -0.001(2) 0.007(2)
C25 0.055(3) 0.053(3) 0.063(3) 0.019(3) -0.004(3) 0.014(2)
C26 0.057(3) 0.061(3) 0.060(3) 0.027(3) 0.003(3) 0.013(3)
C27 0.052(3) 0.056(3) 0.067(3) 0.024(3) 0.004(3) 0.008(2)
C28 0.048(3) 0.053(3) 0.061(3) 0.020(2) 0.001(2) 0.004(2)
C29 0.079(4) 0.077(4) 0.075(4) 0.040(3) 0.007(3) 0.025(3)
C30 0.165(9) 0.076(5) 0.098(6) 0.042(4) 0.023(6) 0.041(5)
C31 0.084(5) 0.121(7) 0.093(5) 0.043(5) -0.003(4) 0.036(5)
C32 0.115(7) 0.112(6) 0.080(5) 0.052(4) 0.025(5) 0.045(5)
C33 0.043(3) 0.062(3) 0.074(4) 0.029(3) 0.008(3) 0.009(2)
C34 0.048(3) 0.056(3) 0.063(3) 0.025(3) 0.012(2) 0.011(2)
C35 0.046(3) 0.063(3) 0.071(4) 0.024(3) 0.010(3) 0.014(2)
C36 0.067(4) 0.087(5) 0.076(4) 0.041(4) 0.028(3) 0.024(3)
C37 0.081(4) 0.078(4) 0.061(4) 0.016(3) 0.021(3) 0.015(3)
C38 0.068(4) 0.074(4) 0.062(4) 0.020(3) 0.019(3) 0.020(3)
C39 0.046(3) 0.063(3) 0.064(3) 0.023(3) 0.015(2) 0.016(2)
C40 0.124(7) 0.104(6) 0.074(5) 0.019(4) 0.043(5) 0.003(5)
C41 0.128(7) 0.122(7) 0.079(5) 0.046(5) 0.048(5) 0.029(6)
C42 0.179(12) 0.179(12) 0.071(6) 0.013(6) 0.017(7) -0.037(9)
C43 0.237(15) 0.103(7) 0.131(8) 0.035(6) 0.111(10) 0.058(8)
C44 0.047(3) 0.059(3) 0.064(3) 0.019(3) 0.010(2) 0.014(2)
C45 0.052(3) 0.052(3) 0.061(3) 0.015(3) 0.011(2) 0.007(2)
C46 0.056(3) 0.055(3) 0.064(3) 0.015(3) 0.010(3) 0.006(2)
C47 0.074(4) 0.068(4) 0.055(3) 0.007(3) 0.002(3) 0.015(3)
C48 0.073(4) 0.072(4) 0.068(4) 0.006(3) 0.011(3) 0.019(3)
C49 0.074(4) 0.059(3) 0.077(4) 0.005(3) 0.012(3) 0.018(3)
C50 0.061(3) 0.051(3) 0.069(4) 0.015(3) 0.013(3) 0.012(3)
C51 0.102(5) 0.097(5) 0.078(4) -0.013(4) 0.005(3) 0.035(4)
C52 0.135(10) 0.134(10) 0.073(7) -0.005(6) 0.021(7) 0.041(8)
C53 0.102(5) 0.112(11) 0.088(9) -0.023(7) -0.010(6) 0.026(6)
C54 0.127(10) 0.104(8) 0.093(9) -0.030(6) -0.013(8) 0.049(8)
C52X 0.115(10) 0.102(13) 0.071(11) -0.015(10) 0.012(8) 0.038(10)
C53X 0.118(12) 0.141(16) 0.085(13) -0.022(11) -0.017(10) 0.045(13)
C54X 0.121(15) 0.091(8) 0.108(14) -0.027(9) 0.009(11) 0.011(10)
C55 0.052(3) 0.053(3) 0.074(4) 0.018(3) 0.014(3) 0.013(2)
C56 0.052(3) 0.036(2) 0.078(4) 0.018(2) 0.003(3) 0.006(2)
C57 0.051(3) 0.043(3) 0.079(4) 0.019(3) 0.006(3) 0.013(2)
C58 0.074(4) 0.051(3) 0.083(4) 0.013(3) 0.017(3) 0.014(3)
C59 0.068(4) 0.049(3) 0.100(5) 0.021(3) 0.018(4) 0.009(3)
C60 0.062(4) 0.051(3) 0.106(5) 0.029(3) 0.020(3) 0.010(3)
C61 0.055(3) 0.050(3) 0.079(4) 0.027(3) 0.009(3) 0.010(2)
C62 0.093(4) 0.048(3) 0.150(6) 0.010(4) 0.029(4) 0.008(3)
C63 0.124(10) 0.044(6) 0.156(9) -0.005(6) 0.045(9) -0.010(6)
C64 0.098(5) 0.057(7) 0.223(16) -0.008(9) 0.029(7) -0.001(6)
C65 0.132(10) 0.054(6) 0.177(9) 0.040(7) 0.064(8) 0.021(7)
C63X 0.111(7) 0.087(9) 0.139(10) 0.011(8) 0.031(7) 0.031(6)
C64X 0.110(13) 0.057(10) 0.155(7) 0.010(10) 0.015(8) 0.002(10)
C65X 0.103(11) 0.050(9) 0.171(14) 0.010(11) 0.034(11) -0.003(9)
C66 0.061(4) 0.058(3) 0.078(4) 0.031(3) 0.012(3) 0.011(3)
C67 0.067(4) 0.053(3) 0.080(4) 0.024(3) 0.016(3) 0.011(3)
C68 0.060(4) 0.060(3) 0.098(5) 0.033(3) 0.022(3) 0.012(3)
C69 0.075(4) 0.070(4) 0.107(5) 0.049(4) 0.019(4) 0.013(3)
C70 0.079(5) 0.083(5) 0.118(6) 0.049(5) 0.020(5) 0.004(4)
C71 0.070(4) 0.074(4) 0.116(6) 0.046(4) 0.023(4) -0.002(3)
C72 0.058(4) 0.060(3) 0.098(5) 0.026(3) 0.019(3) 0.012(3)
C73 0.084(6) 0.141(9) 0.175(10) 0.112(8) 0.025(7) 0.001(6)
C74 0.178(9) 0.184(9) 0.167(8) 0.092(7) 0.022(7) -0.013(7)
C75 0.34(2) 0.083(7) 0.170(12) 0.067(7) 0.108(13) 0.011(10)
C76 0.207(16) 0.178(13) 0.154(11) 0.084(10) 0.065(11) 0.001(11)
C77 0.057(4) 0.058(3) 0.098(5) 0.018(3) 0.011(3) -0.002(3)
C78 0.046(3) 0.061(3) 0.079(4) 0.022(3) 0.008(3) 0.000(2)
C79 0.050(3) 0.056(3) 0.079(4) 0.021(3) 0.001(3) -0.004(3)
C80 0.050(3) 0.070(4) 0.080(4) 0.027(3) -0.001(3) -0.008(3)
C81 0.050(3) 0.082(4) 0.068(4) 0.029(3) 0.003(3) 0.001(3)
C82 0.046(3) 0.081(4) 0.070(4) 0.025(3) 0.007(3) 0.007(3)
C83 0.051(3) 0.066(4) 0.068(4) 0.020(3) 0.004(3) 0.004(3)
C84 0.070(4) 0.084(4) 0.082(4) 0.031(3) 0.023(3) 0.005(3)
C85 0.099(8) 0.094(8) 0.085(6) 0.044(6) 0.035(5) 0.014(6)
C86 0.050(5) 0.098(7) 0.102(7) 0.021(5) 0.032(4) 0.003(5)
C87 0.074(7) 0.087(6) 0.099(8) 0.032(5) 0.038(6) 0.009(5)
C85X 0.074(10) 0.083(5) 0.107(11) 0.036(6) 0.043(9) 0.005(7)
C86X 0.059(7) 0.092(10) 0.095(9) 0.025(9) 0.029(6) 0.010(7)
C87X 0.100(11) 0.098(10) 0.078(6) 0.038(6) 0.028(7) -0.005(10)
C88 0.047(3) 0.064(3) 0.070(4) 0.017(3) 0.007(3) 0.006(3)
C89 0.058(3) 0.057(3) 0.068(4) 0.013(3) -0.002(3) 0.008(3)
C90 0.058(3) 0.053(3) 0.080(4) 0.018(3) 0.001(3) 0.009(3)
C91 0.076(4) 0.057(4) 0.099(5) 0.016(3) -0.014(4) 0.015(3)
C92 0.076(5) 0.064(4) 0.103(5) 0.010(4) -0.015(4) 0.009(3)
C93 0.082(5) 0.059(4) 0.081(4) 0.004(3) -0.017(4) 0.019(3)
C94 0.063(4) 0.063(4) 0.073(4) 0.009(3) 0.001(3) 0.016(3)
C95 0.092(6) 0.069(5) 0.136(8) 0.007(5) -0.040(5) 0.009(4)
C96 0.099(9) 0.171(13) 0.28(2) -0.084(13) 0.006(10) -0.022(8)
C97 0.245(19) 0.164(13) 0.140(11) -0.025(10) -0.061(12) -0.029(12)
C98 0.200(15) 0.093(7) 0.32(2) -0.061(10) -0.167(16) 0.037(8)
C99 0.061(4) 0.062(3) 0.073(4) 0.000(3) 0.001(3) 0.019(3)
C100 0.053(3) 0.040(3) 0.080(4) 0.009(3) -0.002(3) 0.013(2)
C101 0.060(4) 0.057(3) 0.070(4) 0.005(3) -0.007(3) 0.019(3)
C102 0.084(5) 0.055(3) 0.080(4) 0.005(3) -0.002(4) 0.029(3)
C103 0.095(5) 0.051(3) 0.085(5) 0.004(3) -0.004(4) 0.017(3)
C104 0.083(5) 0.047(3) 0.088(5) 0.010(3) -0.003(4) 0.011(3)
C105 0.055(3) 0.045(3) 0.090(4) 0.012(3) -0.003(3) 0.013(2)
C106 0.138(8) 0.049(4) 0.099(6) 0.006(4) -0.007(5) 0.012(4)
C107 0.154(11) 0.060(5) 0.187(11) 0.009(6) 0.009(9) -0.015(6)
C108 0.173(10) 0.052(4) 0.106(7) -0.003(4) 0.008(6) -0.006(5)
C109 0.157(9) 0.053(4) 0.107(6) 0.015(4) 0.011(6) 0.017(5)
C110 0.062(4) 0.048(3) 0.079(4) 0.013(3) 0.001(3) 0.015(3)
C111 0.057(3) 0.043(3) 0.070(4) 0.018(2) 0.002(3) 0.007(2)
C112 0.052(3) 0.045(3) 0.074(4) 0.017(3) -0.003(3) 0.007(2)
C113 0.068(4) 0.046(3) 0.072(4) 0.012(3) -0.003(3) 0.012(3)
C114 0.070(4) 0.050(3) 0.076(4) 0.021(3) -0.003(3) 0.010(3)
C115 0.063(4) 0.045(3) 0.076(4) 0.018(3) 0.002(3) 0.000(2)
C116 0.054(3) 0.042(3) 0.074(4) 0.015(2) 0.001(3) 0.001(2)
C117 0.086(4) 0.051(3) 0.085(4) 0.029(3) 0.001(3) 0.012(3)
C118 0.127(10) 0.045(4) 0.115(7) 0.031(4) 0.023(6) 0.014(5)
C119 0.098(6) 0.098(8) 0.092(7) 0.041(5) -0.009(5) 0.010(7)
C120 0.096(5) 0.066(6) 0.095(8) 0.041(5) 0.009(5) 0.009(5)
C18Y 0.089(10) 0.060(10) 0.087(12) 0.036(9) 0.017(10) 0.013(8)
C19Y 0.125(16) 0.081(12) 0.083(6) 0.037(7) 0.019(9) 0.036(11)
C20Y 0.084(8) 0.070(11) 0.126(14) 0.053(10) 0.001(10) 0.003(7)
C121 0.052(3) 0.055(3) 0.083(4) 0.025(3) 0.002(3) 0.003(2)
C122 0.037(3) 0.053(3) 0.072(4) 0.026(3) 0.011(2) 0.011(2)
C123 0.045(3) 0.051(3) 0.083(4) 0.026(3) 0.011(3) 0.010(2)
C124 0.059(4) 0.061(4) 0.094(5) 0.037(3) 0.022(3) 0.014(3)
C125 0.078(4) 0.062(4) 0.088(5) 0.039(3) 0.031(4) 0.024(3)
C126 0.067(4) 0.056(3) 0.074(4) 0.027(3) 0.019(3) 0.020(3)
C127 0.044(3) 0.049(3) 0.075(4) 0.028(3) 0.014(3) 0.016(2)
C128 0.103(6) 0.071(4) 0.100(5) 0.039(4) 0.046(5) 0.032(4)
C129 0.167(10) 0.094(6) 0.126(8) 0.040(5) 0.080(7) 0.012(6)
C130 0.153(9) 0.123(7) 0.085(5) 0.051(5) 0.043(6) 0.068(7)
C131 0.142(8) 0.093(6) 0.113(7) 0.040(5) 0.065(6) 0.045(6)
C132 0.046(3) 0.051(3) 0.064(3) 0.017(2) 0.009(2) 0.011(2)
C133 0.045(3) 0.046(3) 0.082(4) 0.024(3) 0.015(3) 0.006(2)
C134 0.047(3) 0.051(3) 0.076(4) 0.022(3) 0.012(3) 0.013(2)
C135 0.052(3) 0.053(3) 0.075(4) 0.016(3) 0.014(3) 0.010(2)
C136 0.066(4) 0.059(3) 0.083(4) 0.014(3) 0.025(3) 0.009(3)
C137 0.057(3) 0.050(3) 0.092(5) 0.019(3) 0.024(3) 0.017(3)
C138 0.049(3) 0.050(3) 0.089(4) 0.029(3) 0.022(3) 0.014(2)
C139 0.082(5) 0.073(4) 0.103(6) 0.009(4) 0.037(4) 0.021(4)
C140 0.213(15) 0.125(9) 0.149(10) 0.024(8) 0.091(10) 0.030(9)
C141 0.142(10) 0.263(17) 0.109(8) -0.068(9) -0.010(7) 0.103(11)
C142 0.32(2) 0.44(3) 0.105(9) -0.021(13) 0.016(12) 0.29(3)
C143 0.048(3) 0.059(3) 0.093(4) 0.033(3) 0.019(3) 0.017(3)
C144 0.059(3) 0.044(3) 0.070(4) 0.023(2) 0.004(3) 0.016(2)
C145 0.050(3) 0.050(3) 0.082(4) 0.026(3) 0.013(3) 0.016(2)
C146 0.060(3) 0.057(3) 0.077(4) 0.021(3) 0.013(3) 0.017(3)
C147 0.072(4) 0.048(3) 0.076(4) 0.022(3) 0.008(3) 0.013(3)
C148 0.066(4) 0.048(3) 0.067(4) 0.022(3) 0.010(3) 0.011(3)
C149 0.054(3) 0.052(3) 0.067(3) 0.026(3) 0.007(3) 0.016(2)
C150 0.100(4) 0.053(3) 0.097(4) 0.017(3) 0.036(4) 0.018(3)
C151 0.106(9) 0.068(6) 0.105(5) -0.008(5) 0.028(5) 0.010(6)
C152 0.148(9) 0.049(6) 0.149(10) 0.019(7) 0.068(9) 0.008(6)
C153 0.118(6) 0.065(6) 0.113(8) 0.022(6) 0.033(6) 0.043(6)
C51Y 0.112(10) 0.064(10) 0.105(11) 0.007(9) 0.040(9) 0.026(9)
C52Y 0.111(9) 0.080(12) 0.132(14) -0.016(11) 0.035(8) 0.010(8)
C53Y 0.148(15) 0.051(9) 0.104(8) 0.022(8) 0.042(8) 0.045(10)
C154 0.055(3) 0.052(3) 0.068(4) 0.026(3) 0.010(3) 0.013(2)
C155 0.059(3) 0.053(3) 0.060(3) 0.027(3) 0.003(3) 0.004(2)
C156 0.057(3) 0.056(3) 0.064(3) 0.029(3) 0.010(3) 0.015(3)
C157 0.068(4) 0.073(4) 0.075(4) 0.028(3) 0.010(3) 0.025(3)
C158 0.064(4) 0.073(4) 0.067(4) 0.026(3) 0.000(3) 0.011(3)
C159 0.071(4) 0.075(4) 0.064(4) 0.026(3) 0.005(3) 0.014(3)
C160 0.065(4) 0.050(3) 0.071(4) 0.026(3) 0.009(3) 0.005(3)
C161 0.064(4) 0.087(5) 0.089(5) 0.036(4) 0.003(4) 0.011(3)
C162 0.069(5) 0.147(8) 0.110(6) 0.052(6) 0.005(4) 0.036(5)
C163 0.086(5) 0.084(5) 0.076(4) 0.031(4) -0.005(4) 0.020(4)
C164 0.073(5) 0.115(6) 0.109(6) 0.045(5) -0.011(4) -0.001(4)
C165 0.063(3) 0.058(3) 0.057(3) 0.019(3) 0.007(3) 0.003(3)
C166 0.057(3) 0.053(3) 0.066(4) 0.013(3) 0.003(3) 0.007(2)
C167 0.066(4) 0.059(3) 0.059(3) 0.016(3) 0.002(3) 0.007(3)
C168 0.078(4) 0.067(4) 0.070(4) 0.017(3) 0.000(3) 0.004(3)
C169 0.094(5) 0.074(4) 0.074(4) 0.017(4) -0.007(4) 0.005(4)
C170 0.080(5) 0.064(4) 0.074(4) 0.016(3) -0.016(3) -0.005(3)
C171 0.066(4) 0.057(3) 0.071(4) 0.017(3) -0.005(3) 0.006(3)
C172 0.116(7) 0.094(6) 0.080(5) 0.015(4) -0.020(5) -0.022(5)
C173 0.136(10) 0.129(8) 0.138(9) 0.024(7) -0.064(8) 0.019(7)
C174 0.300(19) 0.135(9) 0.065(5) 0.018(6) -0.023(8) -0.089(11)
C175 0.123(8) 0.101(6) 0.086(6) 0.013(5) -0.027(5) -0.007(5)
C176 0.055(3) 0.059(3) 0.087(4) 0.027(3) -0.006(3) 0.004(3)
Ti9 0.0719(7) 0.0688(7) 0.0582(6) -0.0050(5) 0.0099(5) 0.0066(5)
Ti10 0.0675(7) 0.0485(5) 0.0600(6) 0.0059(4) 0.0002(5) -0.0021(5)
Ti11 0.0494(5) 0.0434(5) 0.0548(5) 0.0077(4) 0.0058(4) 0.0030(4)
Ti12 0.0558(6) 0.0526(5) 0.0574(6) 0.0011(4) 0.0131(5) 0.0055(4)
Ti13 0.0559(6) 0.0534(6) 0.0709(7) 0.0009(5) 0.0154(5) 0.0045(4)
Ti14 0.0477(5) 0.0536(5) 0.0629(6) 0.0013(4) 0.0020(4) 0.0056(4)
Ti15 0.0440(5) 0.0464(5) 0.0586(6) 0.0077(4) 0.0082(4) 0.0043(4)
Ti16 0.0453(5) 0.0520(5) 0.0674(6) 0.0069(5) 0.0077(4) 0.0073(4)
O17 0.076(3) 0.134(5) 0.063(3) -0.010(3) 0.019(2) 0.019(3)
O18 0.097(3) 0.057(2) 0.062(3) 0.0009(19) 0.009(2) 0.011(2)
O19 0.082(3) 0.054(2) 0.061(2) 0.0040(18) -0.001(2) -0.001(2)
O20 0.077(3) 0.050(2) 0.067(2) 0.0070(18) -0.005(2) -0.0029(19)
O21 0.055(2) 0.0486(19) 0.056(2) 0.0097(16) 0.0062(17) 0.0057(16)
O22 0.048(2) 0.0468(19) 0.060(2) 0.0061(16) 0.0074(16) 0.0045(15)
O23 0.049(2) 0.053(2) 0.055(2) 0.0026(16) 0.0081(16) 0.0067(16)
O24 0.065(3) 0.064(2) 0.074(3) -0.010(2) 0.023(2) -0.001(2)
O25 0.059(2) 0.055(2) 0.093(3) 0.002(2) 0.019(2) 0.0115(18)
O26 0.064(2) 0.052(2) 0.076(3) -0.0028(19) 0.020(2) 0.0011(18)
O27 0.064(2) 0.052(2) 0.064(2) 0.0067(17) 0.0023(19) 0.0012(18)
O28 0.049(2) 0.055(2) 0.084(3) 0.0049(19) 0.0014(19) 0.0049(17)
O29 0.048(2) 0.0460(19) 0.064(2) 0.0053(16) 0.0097(17) 0.0046(15)
O30 0.052(2) 0.056(2) 0.059(2) 0.0105(17) 0.0069(17) 0.0085(16)
O31 0.052(2) 0.055(2) 0.075(3) 0.0132(18) 0.0075(19) 0.0120(17)
O32 0.055(2) 0.057(2) 0.075(3) 0.0061(19) -0.0023(19) 0.0121(18)
F21 0.186(6) 0.088(3) 0.092(3) -0.009(2) -0.002(3) 0.057(3)
F22 0.077(2) 0.0577(19) 0.074(2) 0.0077(16) 0.0096(18) 0.0072(16)
F23 0.085(3) 0.0588(19) 0.074(2) 0.0077(16) 0.0114(19) 0.0055(17)
F24 0.083(3) 0.074(2) 0.087(3) 0.0040(19) 0.008(2) 0.021(2)
F25 0.067(3) 0.104(3) 0.128(4) -0.009(3) 0.030(2) 0.007(2)
F26 0.086(3) 0.119(4) 0.144(4) 0.071(3) 0.041(3) 0.037(3)
F27 0.066(2) 0.060(2) 0.147(4) 0.018(2) 0.032(2) 0.0108(17)
F28 0.062(2) 0.103(3) 0.089(3) 0.001(2) 0.0160(19) 0.013(2)
F29 0.081(2) 0.0588(19) 0.0613(19) 0.0065(15) 0.0048(17) -0.0119(16)
F30 0.072(2) 0.0459(16) 0.0548(17) 0.0056(13) 0.0059(15) 0.0025(14)
F31 0.0558(18) 0.0519(16) 0.0606(18) 0.0069(13) 0.0083(14) 0.0004(13)
F32 0.072(2) 0.0547(17) 0.0605(19) 0.0026(14) 0.0113(16) 0.0114(15)
F33 0.064(2) 0.0558(17) 0.0623(19) 0.0045(14) 0.0103(15) -0.0016(14)
F34 0.063(2) 0.0477(17) 0.092(2) 0.0082(16) 0.0124(18) 0.0032(14)
F35 0.0497(17) 0.0537(17) 0.0681(19) 0.0168(14) 0.0098(14) 0.0078(13)
F36 0.0511(17) 0.0509(16) 0.0593(17) 0.0088(13) 0.0088(13) 0.0046(13)
F37 0.0572(18) 0.0487(16) 0.0663(19) 0.0064(14) 0.0100(15) 0.0082(13)
F38 0.0488(18) 0.088(2) 0.080(2) -0.0224(19) -0.0042(16) 0.0192(17)
F39 0.0478(16) 0.0498(16) 0.0642(18) 0.0132(13) 0.0067(13) 0.0071(13)
F40 0.0586(18) 0.0518(17) 0.0646(19) 0.0081(14) 0.0053(15) 0.0106(14)
C177 0.071(4) 0.073(4) 0.070(4) -0.009(3) 0.024(3) -0.001(3)
C178 0.076(4) 0.063(4) 0.072(4) -0.009(3) 0.026(3) 0.006(3)
C179 0.078(4) 0.059(4) 0.094(5) -0.012(3) 0.040(4) -0.009(3)
C180 0.095(6) 0.065(4) 0.089(5) -0.008(3) 0.047(4) -0.012(4)
C181 0.096(6) 0.065(4) 0.073(4) -0.005(3) 0.032(4) -0.013(4)
C182 0.090(5) 0.060(4) 0.078(5) -0.002(3) 0.026(4) -0.008(3)
C183 0.105(5) 0.082(4) 0.087(4) -0.009(3) 0.048(4) -0.013(3)
C184 0.152(14) 0.081(5) 0.151(12) -0.015(7) 0.097(10) 0.004(6)
C185 0.073(7) 0.080(6) 0.093(8) 0.003(6) 0.041(5) 0.003(5)
C186 0.110(10) 0.194(14) 0.084(6) -0.006(7) 0.041(6) -0.015(10)
C84Y 0.093(9) 0.128(14) 0.101(11) -0.006(9) 0.043(6) -0.024(9)
C85Y 0.148(16) 0.093(8) 0.151(16) 0.015(8) 0.074(12) -0.013(10)
C86Y 0.094(11) 0.087(7) 0.094(11) -0.014(7) 0.041(8) 0.006(9)
C187 0.106(6) 0.075(4) 0.063(4) 0.002(3) 0.020(4) 0.007(4)
C188 0.095(5) 0.070(4) 0.057(4) -0.007(3) 0.009(3) 0.010(4)
C189 0.099(6) 0.073(4) 0.068(4) -0.005(3) 0.013(4) -0.003(4)
C190 0.126(7) 0.096(6) 0.074(5) -0.006(4) 0.031(5) -0.014(5)
C191 0.155(9) 0.073(5) 0.086(5) -0.012(4) 0.040(6) -0.001(5)
C192 0.125(7) 0.079(5) 0.098(6) -0.008(4) 0.036(5) -0.003(5)
C193 0.110(6) 0.080(5) 0.071(4) -0.016(4) 0.015(4) -0.004(4)
C194 0.170(10) 0.073(5) 0.098(6) -0.001(4) 0.042(7) 0.008(6)
C195 0.237(17) 0.189(13) 0.080(7) -0.012(7) 0.022(8) 0.094(12)
C196 0.168(10) 0.082(6) 0.130(8) -0.015(5) 0.062(7) 0.001(6)
C197 0.35(2) 0.088(7) 0.186(13) -0.036(7) 0.184(15) -0.036(10)
C198 0.102(6) 0.063(4) 0.085(5) -0.012(3) 0.020(4) -0.003(4)
C199 0.089(5) 0.053(3) 0.054(3) 0.002(3) -0.002(3) -0.015(3)
C200 0.087(5) 0.066(4) 0.066(4) -0.003(3) 0.003(3) -0.010(3)
C201 0.099(6) 0.094(5) 0.062(4) -0.002(4) 0.006(4) -0.017(5)
C202 0.125(8) 0.096(6) 0.059(4) 0.014(4) 0.001(5) -0.010(5)
C203 0.084(5) 0.086(5) 0.072(5) 0.014(4) -0.005(4) -0.015(4)
C204 0.075(4) 0.061(4) 0.066(4) 0.004(3) -0.004(3) -0.015(3)
C205 0.115(7) 0.148(9) 0.066(5) 0.028(5) -0.014(5) -0.025(6)
C206 0.174(13) 0.173(12) 0.133(9) 0.087(9) -0.043(9) -0.032(10)
C207 0.113(8) 0.153(9) 0.080(5) 0.017(5) -0.007(5) 0.011(6)
C208 0.113(9) 0.310(19) 0.075(6) 0.046(9) 0.002(6) -0.007(10)
C209 0.076(4) 0.064(4) 0.065(4) 0.006(3) -0.006(3) -0.019(3)
C210 0.058(3) 0.055(3) 0.058(3) 0.013(3) 0.004(3) 0.004(3)
C211 0.064(4) 0.062(3) 0.061(3) 0.003(3) 0.000(3) -0.010(3)
C212 0.054(4) 0.076(4) 0.080(4) 0.006(3) -0.007(3) -0.004(3)
C213 0.055(4) 0.076(4) 0.079(4) 0.008(3) 0.005(3) 0.006(3)
C214 0.052(3) 0.067(4) 0.063(3) 0.006(3) 0.004(3) 0.003(3)
C215 0.052(3) 0.056(3) 0.052(3) 0.008(2) 0.009(2) 0.001(2)
C216 0.058(4) 0.103(6) 0.106(6) 0.004(5) -0.002(4) 0.018(4)
C217 0.078(5) 0.085(6) 0.177(10) -0.003(6) -0.036(6) 0.017(4)
C218 0.067(5) 0.100(6) 0.155(9) -0.025(6) -0.018(5) 0.009(4)
C219 0.176(12) 0.270(17) 0.136(10) 0.101(11) 0.053(9) 0.145(13)
C220 0.052(3) 0.052(3) 0.057(3) 0.012(2) 0.008(2) 0.005(2)
C221 0.048(3) 0.043(3) 0.060(3) 0.009(2) 0.006(2) 0.002(2)
C222 0.050(3) 0.048(3) 0.056(3) 0.008(2) 0.002(2) 0.003(2)
C223 0.055(3) 0.051(3) 0.056(3) 0.010(2) 0.003(2) 0.007(2)
C224 0.049(3) 0.051(3) 0.065(3) 0.004(3) 0.000(3) 0.007(2)
C225 0.049(3) 0.059(3) 0.054(3) 0.007(2) 0.007(2) 0.011(2)
C226 0.041(3) 0.056(3) 0.053(3) 0.008(2) 0.004(2) 0.004(2)
C227 0.071(4) 0.054(3) 0.067(4) 0.010(3) 0.002(3) 0.012(3)
C228 0.075(4) 0.061(4) 0.077(4) 0.003(3) 0.007(3) 0.024(3)
C229 0.088(5) 0.064(4) 0.073(4) 0.010(3) -0.002(3) 0.027(3)
C230 0.087(5) 0.052(3) 0.102(5) 0.014(3) 0.020(4) 0.012(3)
C231 0.042(3) 0.048(3) 0.059(3) 0.011(2) 0.009(2) 0.009(2)
C232 0.051(3) 0.044(3) 0.047(3) 0.010(2) 0.005(2) 0.004(2)
C233 0.042(3) 0.047(3) 0.050(3) 0.008(2) 0.008(2) 0.004(2)
C234 0.044(3) 0.051(3) 0.052(3) 0.008(2) 0.007(2) 0.011(2)
C235 0.044(3) 0.048(3) 0.050(3) 0.010(2) 0.007(2) 0.010(2)
C236 0.044(3) 0.046(3) 0.050(3) 0.012(2) 0.003(2) 0.006(2)
C237 0.045(3) 0.045(3) 0.046(3) 0.009(2) 0.007(2) 0.006(2)
C238 0.047(3) 0.047(3) 0.064(3) 0.009(2) 0.009(2) 0.010(2)
C239 0.055(3) 0.046(3) 0.076(4) 0.002(3) 0.007(3) 0.004(2)
C240 0.080(4) 0.066(4) 0.070(4) -0.006(3) 0.026(3) 0.001(3)
C241 0.066(4) 0.052(3) 0.084(4) 0.014(3) 0.004(3) 0.018(3)
C242 0.043(3) 0.043(3) 0.060(3) 0.010(2) 0.007(2) 0.009(2)
C243 0.051(3) 0.045(3) 0.055(3) 0.004(2) 0.011(2) 0.013(2)
C244 0.044(3) 0.041(2) 0.060(3) 0.007(2) 0.012(2) 0.012(2)
C245 0.048(3) 0.045(3) 0.057(3) 0.013(2) 0.012(2) 0.012(2)
C246 0.052(3) 0.046(3) 0.057(3) 0.011(2) 0.009(2) 0.010(2)
C247 0.048(3) 0.049(3) 0.061(3) 0.006(2) 0.014(2) 0.005(2)
C248 0.054(3) 0.042(3) 0.061(3) 0.009(2) 0.018(2) 0.012(2)
C249 0.048(3) 0.061(3) 0.064(3) 0.013(3) 0.007(3) 0.004(2)
C250 0.051(4) 0.092(5) 0.091(5) 0.014(4) 0.006(3) 0.008(3)
C251 0.064(4) 0.091(5) 0.078(4) 0.027(4) -0.007(3) -0.008(3)
C252 0.072(4) 0.066(4) 0.077(4) 0.003(3) -0.003(3) -0.002(3)
C253 0.067(4) 0.057(3) 0.056(3) 0.010(3) 0.013(3) 0.012(3)
C254 0.053(3) 0.067(4) 0.067(4) 0.005(3) 0.016(3) 0.005(3)
C255 0.064(4) 0.065(3) 0.055(3) -0.001(3) 0.016(3) 0.004(3)
C256 0.075(4) 0.075(4) 0.075(4) -0.006(3) 0.026(3) -0.007(3)
C257 0.072(4) 0.083(5) 0.086(5) -0.011(4) 0.030(4) 0.004(4)
C258 0.071(4) 0.087(5) 0.092(5) -0.024(4) 0.035(4) -0.004(4)
C259 0.055(3) 0.079(4) 0.066(4) -0.008(3) 0.019(3) 0.001(3)
C260 0.074(5) 0.096(6) 0.117(7) -0.020(5) 0.040(5) -0.002(4)
C261 0.122(9) 0.230(15) 0.141(10) -0.001(9) 0.075(8) -0.049(9)
C262 0.093(8) 0.29(2) 0.261(19) 0.111(16) 0.056(10) 0.055(11)
C263 0.185(14) 0.205(15) 0.34(2) -0.140(16) 0.194(16) -0.115(12)
C264 0.063(4) 0.068(4) 0.085(5) -0.005(3) 0.025(3) 0.011(3)
C265 0.069(4) 0.057(4) 0.090(5) 0.006(3) 0.000(3) 0.015(3)
C266 0.086(5) 0.057(4) 0.075(4) 0.012(3) -0.008(4) 0.000(3)
C267 0.103(6) 0.066(4) 0.079(5) 0.011(4) -0.014(4) 0.002(4)
C268 0.112(7) 0.069(4) 0.091(5) 0.017(4) -0.005(5) 0.012(4)
C269 0.117(7) 0.056(4) 0.106(6) -0.002(4) 0.000(5) 0.013(4)
C270 0.087(5) 0.056(4) 0.098(5) 0.004(3) 0.006(4) 0.023(3)
C271 0.114(7) 0.070(4) 0.089(5) 0.012(4) -0.001(5) 0.012(4)
C272 0.123(7) 0.087(5) 0.099(6) 0.030(5) 0.001(5) 0.008(5)
C273 0.169(11) 0.081(6) 0.140(9) 0.013(6) 0.050(8) 0.032(6)
C274 0.157(10) 0.088(6) 0.100(6) 0.016(5) -0.004(6) -0.012(6)
C275 0.087(5) 0.069(4) 0.125(7) -0.014(4) 0.027(5) 0.026(4)
C276 0.072(4) 0.053(3) 0.070(4) -0.005(3) 0.025(3) -0.004(3)
C277 0.080(5) 0.059(4) 0.081(4) -0.001(3) 0.028(4) 0.010(3)
C278 0.110(6) 0.056(4) 0.083(5) -0.004(3) 0.028(4) 0.016(4)
C279 0.112(6) 0.055(4) 0.070(4) -0.001(3) 0.014(4) -0.006(4)
C280 0.096(5) 0.051(3) 0.064(4) 0.004(3) 0.006(3) -0.005(3)
C281 0.083(4) 0.054(3) 0.056(3) 0.004(3) 0.018(3) -0.003(3)
C282 0.171(10) 0.050(4) 0.091(6) -0.001(4) 0.007(6) -0.009(5)
C283 0.179(11) 0.065(5) 0.101(6) -0.001(4) -0.006(6) -0.019(5)
C284 0.320(19) 0.069(5) 0.084(6) -0.023(5) 0.049(9) -0.004(8)
C285 0.219(14) 0.075(6) 0.113(7) -0.007(5) -0.061(8) -0.017(7)
C286 0.080(4) 0.051(3) 0.062(4) 0.005(3) 0.004(3) -0.008(3)
C287 0.056(3) 0.047(3) 0.069(4) 0.004(3) -0.004(3) -0.004(2)
C288 0.080(4) 0.052(3) 0.063(4) -0.001(3) 0.002(3) -0.004(3)
C289 0.074(4) 0.067(4) 0.063(4) -0.002(3) -0.002(3) -0.004(3)
C290 0.085(5) 0.064(4) 0.069(4) 0.002(3) -0.009(4) -0.010(3)
C291 0.059(4) 0.075(4) 0.080(5) 0.013(3) -0.005(3) -0.007(3)
C292 0.070(4) 0.056(3) 0.068(4) 0.005(3) -0.007(3) -0.003(3)
C293 0.103(5) 0.108(5) 0.079(4) 0.024(4) -0.024(4) -0.020(4)
C294 0.137(16) 0.135(8) 0.110(17) 0.057(9) -0.048(12) -0.034(10)
C295 0.103(7) 0.097(15) 0.074(10) 0.007(12) -0.014(7) 0.005(9)
C296 0.075(9) 0.148(11) 0.063(8) 0.023(8) 0.002(6) -0.036(9)
C94X 0.127(18) 0.103(6) 0.096(16) 0.043(9) -0.043(11) -0.028(8)
C95X 0.083(8) 0.068(11) 0.087(11) -0.003(11) -0.020(8) 0.006(7)
C96X 0.121(15) 0.168(18) 0.074(9) 0.037(12) -0.010(8) -0.016(15)
C297 0.053(3) 0.066(4) 0.079(4) 0.011(3) 0.002(3) -0.001(3)
C298 0.047(3) 0.063(3) 0.057(3) 0.011(3) 0.005(2) 0.016(2)
C299 0.051(3) 0.076(4) 0.065(4) 0.010(3) -0.002(3) 0.009(3)
C300 0.061(4) 0.107(6) 0.093(5) -0.018(4) -0.016(4) 0.023(4)
C301 0.082(6) 0.132(8) 0.117(7) -0.027(6) -0.030(5) 0.057(5)
C302 0.094(6) 0.103(6) 0.097(6) -0.016(5) -0.024(5) 0.052(5)
C303 0.062(4) 0.073(4) 0.062(4) 0.009(3) 0.002(3) 0.018(3)
C304 0.108(9) 0.160(10) 0.210(14) -0.079(10) -0.065(9) 0.086(8)
C305 0.212(17) 0.32(2) 0.171(13) -0.054(14) -0.079(13) 0.195(18)
C306 0.142(11) 0.212(15) 0.235(16) -0.101(13) -0.062(11) 0.119(11)
C307 0.069(8) 0.38(3) 0.27(2) -0.06(2) -0.004(10) 0.080(13)
C308 0.070(4) 0.054(3) 0.064(4) 0.011(3) 0.013(3) 0.012(3)
C309 0.043(3) 0.045(3) 0.072(4) 0.009(2) 0.013(2) 0.008(2)
C310 0.044(3) 0.057(3) 0.076(4) 0.012(3) 0.013(3) 0.009(2)
C311 0.060(3) 0.053(3) 0.074(4) 0.011(3) 0.012(3) 0.011(3)
C312 0.057(3) 0.056(3) 0.077(4) 0.008(3) 0.014(3) 0.014(3)
C313 0.053(3) 0.056(3) 0.070(4) -0.001(3) 0.014(3) 0.009(3)
C314 0.041(3) 0.054(3) 0.071(4) 0.008(3) 0.012(2) 0.003(2)
C315 0.061(4) 0.059(3) 0.097(5) 0.002(3) 0.014(3) 0.019(3)
C316 0.078(5) 0.060(4) 0.113(6) -0.001(4) 0.022(4) 0.018(3)
C317 0.077(5) 0.071(5) 0.194(10) 0.007(5) 0.058(6) 0.022(4)
C318 0.094(6) 0.071(4) 0.117(6) 0.013(4) 0.011(5) 0.043(4)
C319 0.059(3) 0.055(3) 0.066(4) 0.006(3) 0.016(3) 0.004(3)
C320 0.062(3) 0.045(3) 0.054(3) 0.010(2) 0.002(3) 0.007(2)
C321 0.061(3) 0.046(3) 0.059(3) 0.012(2) 0.013(3) 0.009(2)
C322 0.073(4) 0.052(3) 0.059(3) 0.009(3) 0.012(3) 0.010(3)
C323 0.073(4) 0.048(3) 0.062(3) 0.012(3) 0.007(3) 0.013(3)
C324 0.058(3) 0.050(3) 0.072(4) 0.014(3) -0.003(3) 0.005(3)
C325 0.066(3) 0.047(3) 0.055(3) 0.012(2) 0.002(3) 0.013(2)
C326 0.084(5) 0.057(3) 0.072(4) 0.006(3) 0.007(3) 0.012(3)
C327 0.092(6) 0.070(4) 0.105(6) -0.015(4) -0.003(4) 0.007(4)
C328 0.168(10) 0.077(5) 0.077(5) 0.000(4) 0.025(5) -0.002(5)
C329 0.112(7) 0.061(4) 0.117(6) -0.014(4) 0.007(5) 0.024(4)
C330 0.054(3) 0.050(3) 0.068(4) 0.016(3) 0.002(3) 0.005(2)
C331 0.051(3) 0.051(3) 0.063(3) 0.009(3) -0.001(3) 0.005(2)
C332 0.043(3) 0.060(3) 0.075(4) 0.016(3) 0.000(3) 0.008(2)
C333 0.058(3) 0.068(4) 0.064(4) 0.013(3) 0.003(3) 0.011(3)
C334 0.063(4) 0.079(4) 0.067(4) 0.018(3) 0.000(3) 0.020(3)
C335 0.058(4) 0.073(4) 0.082(4) 0.016(3) -0.012(3) 0.014(3)
C336 0.056(3) 0.061(3) 0.071(4) 0.010(3) -0.005(3) 0.012(3)
C337 0.079(5) 0.117(6) 0.078(5) 0.034(4) 0.008(4) 0.036(4)
C338 0.45(3) 0.245(17) 0.116(9) 0.110(10) 0.122(14) 0.26(2)
C339 0.088(5) 0.108(6) 0.103(6) 0.049(5) 0.029(4) 0.033(5)
C340 0.093(8) 0.44(3) 0.078(7) 0.046(11) -0.002(6) -0.062(12)
C341 0.057(3) 0.061(3) 0.079(4) 0.004(3) -0.008(3) 0.014(3)
C342 0.048(3) 0.054(3) 0.073(4) 0.008(3) 0.001(3) 0.012(2)
C343 0.051(3) 0.060(3) 0.074(4) 0.004(3) 0.000(3) 0.013(3)
C344 0.053(3) 0.061(3) 0.076(4) 0.010(3) -0.003(3) 0.011(3)
C345 0.051(3) 0.069(4) 0.074(4) 0.017(3) 0.006(3) 0.012(3)
C346 0.049(3) 0.072(4) 0.072(4) 0.009(3) 0.007(3) 0.004(3)
C347 0.049(3) 0.061(3) 0.074(4) 0.011(3) 0.008(3) 0.013(3)
C348 0.063(4) 0.080(4) 0.083(5) 0.028(4) 0.005(3) 0.006(3)
C349 0.078(5) 0.088(5) 0.121(7) 0.049(5) -0.007(4) -0.011(4)
C350 0.086(6) 0.141(8) 0.097(6) 0.050(6) 0.015(5) 0.016(5)
C351 0.061(4) 0.071(4) 0.152(8) 0.038(5) -0.001(4) 0.010(3)
C352 0.059(4) 0.067(4) 0.072(4) 0.013(3) -0.003(3) 0.005(3)
Na1 0.247(9) 0.314(11) 0.204(7) 0.100(7) 0.020(6) 0.008(8)
Na2 0.134(8) 0.233(11) 0.129(8) 0.029(7) 0.020(6) 0.008(7)
Na3 0.081(9) 0.056(7) 0.098(10) 0.034(6) 0.021(7) 0.015(6)
Na4 0.168(12) 0.080(7) 0.110(9) 0.020(6) 0.011(8) -0.010(7)
N1 0.145(8) 0.167(7) 0.129(7) 0.057(6) 0.000(6) -0.067(6)
C353 0.070(4) 0.128(5) 0.075(4) 0.027(4) 0.002(4) -0.017(4)
C354 0.068(4) 0.081(4) 0.068(4) 0.004(3) 0.009(3) 0.015(3)
N2 0.148(8) 0.097(4) 0.150(7) 0.039(5) 0.012(6) -0.004(5)
C355 0.126(8) 0.095(5) 0.124(7) 0.034(5) 0.002(6) -0.009(5)
C356 0.166(10) 0.094(5) 0.128(8) 0.018(5) 0.036(7) -0.036(6)
N3 0.149(8) 0.144(7) 0.123(6) 0.044(6) 0.039(5) 0.017(6)
C357 0.126(7) 0.082(5) 0.103(6) 0.026(4) 0.019(5) 0.015(5)
C358 0.117(7) 0.060(4) 0.101(5) 0.023(4) 0.015(4) 0.007(4)
N4 0.221(12) 0.119(7) 0.173(9) 0.069(6) 0.058(8) 0.009(7)
C359 0.110(7) 0.099(6) 0.166(9) 0.055(5) 0.057(6) 0.015(5)
C360 0.069(4) 0.087(5) 0.087(5) 0.015(3) 0.003(4) 0.012(4)
N5 0.120(8) 0.329(16) 0.220(13) 0.069(12) 0.019(6) -0.069(10)
C361 0.119(8) 0.253(14) 0.214(13) 0.124(11) 0.009(7) -0.031(10)
C362 0.095(5) 0.115(7) 0.168(9) 0.066(6) 0.047(5) 0.028(5)
N6 0.097(5) 0.130(6) 0.094(5) 0.023(4) -0.010(4) 0.020(4)
C363 0.143(11) 0.133(10) 0.094(9) 0.060(8) -0.027(8) -0.013(8)
C364 0.155(18) 0.157(12) 0.106(12) 0.047(9) -0.039(11) -0.030(12)
C63Y 0.103(7) 0.184(13) 0.103(10) 0.050(12) -0.022(8) 0.011(9)
C64Y 0.099(9) 0.191(17) 0.065(10) 0.054(10) 0.006(8) -0.001(10)
N7 0.241(13) 0.134(7) 0.189(10) 0.092(7) 0.097(9) 0.053(8)
C365 0.35(2) 0.106(7) 0.148(10) 0.049(7) 0.103(12) 0.045(10)
C366 0.53(3) 0.106(7) 0.106(8) 0.025(7) 0.058(13) 0.085(13)
N8 0.068(6) 0.084(5) 0.063(5) 0.002(4) 0.020(5) 0.012(5)
C367 0.044(8) 0.077(7) 0.054(8) 0.014(5) 0.014(7) 0.015(7)
C368 0.052(7) 0.043(5) 0.056(7) 0.026(4) 0.044(5) 0.021(5)
C67X 0.023(9) 0.083(5) 0.027(9) 0.006(7) 0.011(7) 0.015(7)
C68X 0.033(8) 0.080(6) 0.021(8) 0.009(7) 0.011(6) 0.012(7)
N9 0.115(6) 0.385(18) 0.226(12) 0.011(12) -0.017(8) -0.072(11)
C369 0.105(6) 0.349(16) 0.120(8) 0.028(10) 0.008(6) -0.088(8)
C370 0.101(5) 0.083(5) 0.117(7) 0.008(5) -0.001(5) -0.012(4)
N10 0.114(6) 0.108(6) 0.135(7) 0.008(5) 0.011(5) 0.005(4)
C371 0.163(13) 0.167(12) 0.297(18) 0.015(12) 0.010(12) -0.058(9)
C372 0.250(19) 0.163(14) 0.34(2) -0.054(14) 0.128(17) -0.076(12)
N11 0.071(9) 0.197(14) 0.119(11) -0.004(11) 0.023(8) 0.035(10)
C373 0.075(11) 0.179(14) 0.103(11) -0.015(12) 0.029(9) 0.055(11)
C374 0.101(15) 0.193(16) 0.153(18) 0.027(16) 0.013(13) 0.060(13)
N12 0.30(2) 0.42(3) 0.30(2) 0.023(19) 0.172(17) -0.01(2)
C375 0.26(2) 0.33(2) 0.32(2) 0.044(18) 0.147(16) 0.022(19)
C376 0.185(17) 0.32(2) 0.232(19) 0.043(16) 0.099(13) 0.072(15)
N13 0.173(14) 0.090(9) 0.113(11) 0.029(8) 0.054(11) 0.029(10)
C377 0.170(15) 0.087(10) 0.088(10) 0.021(8) 0.061(12) 0.024(11)
C378 0.211(17) 0.21(2) 0.079(11) 0.035(12) 0.094(13) 0.102(16)
N14 0.172(10) 0.152(10) 0.165(10) 0.042(8) 0.027(8) 0.015(8)
C379 0.173(9) 0.165(9) 0.176(9) 0.038(5) 0.031(5) 0.021(5)
C380 0.161(10) 0.153(11) 0.166(11) 0.045(8) 0.016(8) 0.018(8)
N15 0.090(4) 0.121(6) 0.153(7) 0.048(5) 0.012(5) 0.020(4)
C381 0.105(7) 0.208(12) 0.274(14) 0.172(11) 0.056(8) 0.053(7)
C382 0.111(9) 0.261(16) 0.311(19) 0.192(15) 0.072(10) 0.073(9)
N16 0.128(8) 0.158(10) 0.206(11) -0.013(8) 0.006(8) 0.013(7)
C383 0.151(12) 0.164(13) 0.296(18) -0.096(11) 0.073(11) -0.020(9)
C384 0.196(16) 0.177(14) 0.32(2) -0.101(14) 0.091(13) -0.060(11)
N17 0.232(16) 0.301(19) 0.256(16) 0.023(14) 0.102(13) 0.129(13)
C385 0.27(2) 0.33(2) 0.41(3) 0.06(2) 0.163(19) 0.155(15)
C386 0.31(2) 0.30(2) 0.43(3) 0.08(2) 0.20(2) 0.159(17)
N18 0.35(2) 0.253(19) 0.66(4) 0.06(2) 0.32(3) -0.006(19)
C387 0.33(2) 0.206(16) 0.51(3) 0.016(17) 0.29(2) -0.076(17)
C388 0.30(2) 0.30(2) 0.46(3) -0.09(2) 0.24(2) -0.10(2)
N19 0.234(9) 0.235(9) 0.269(10) 0.055(8) 0.000(8) 0.015(7)
C389 0.182(6) 0.173(6) 0.170(6) 0.031(4) 0.041(4) 0.059(4)
C390 0.209(7) 0.259(11) 0.251(11) -0.013(8) 0.037(8) 0.029(7)

loop_
_atom_type_symbol
_atom_type_description
_atom_type_scat_dispersion_real
_atom_type_scat_dispersion_imag
_atom_type_scat_source
C C 0.0181 0.0091 'International Tables Vol C Tables 4.2.6.8 and 6.1.1.4'
H H 0.0000 0.0000 'International Tables Vol C Tables 4.2.6.8 and 6.1.1.4'
N N 0.0311 0.0180 'International Tables Vol C Tables 4.2.6.8 and 6.1.1.4'
O O 0.0492 0.0322 'International Tables Vol C Tables 4.2.6.8 and 6.1.1.4'
F F 0.0727 0.0534 'International Tables Vol C Tables 4.2.6.8 and 6.1.1.4'
Ti Ti 0.2191 1.8069 'International Tables Vol C Tables 4.2.6.8 and 6.1.1.4'
Na Na 0.1353 0.1239 'International Tables Vol C Tables 4.2.6.8 and 6.1.1.4'

loop_
_geom_angle_atom_site_label_1
_geom_angle_atom_site_label_2
_geom_angle_atom_site_label_3
_geom_angle
_geom_angle_site_symmetry_1
_geom_angle_site_symmetry_3
_geom_angle_publ_flag
O1 Ti1 O2 98.04(18) . . ?
O1 Ti1 F1 95.97(19) . . ?
O2 Ti1 F1 96.04(17) . . ?
O1 Ti1 F12 91.16(16) . . ?
O2 Ti1 F12 169.65(16) . . ?
F1 Ti1 F12 87.65(15) . . ?
O1 Ti1 F9 171.83(16) . . ?
O2 Ti1 F9 89.36(15) . . ?
F1 Ti1 F9 86.64(15) . . ?
F12 Ti1 F9 81.19(12) . . ?
O1 Ti1 F2 93.64(19) . . ?
O2 Ti1 F2 91.56(17) . . ?
F1 Ti1 F2 166.79(16) . . ?
F12 Ti1 F2 83.10(16) . . ?
F9 Ti1 F2 82.65(15) . . ?
O4 Ti2 O3 94.91(17) . . ?
O4 Ti2 F9 92.34(16) . . ?
O3 Ti2 F9 92.90(14) . . ?
O4 Ti2 F14 97.63(15) . . ?
O3 Ti2 F14 92.20(14) . . ?
F9 Ti2 F14 168.37(14) . . ?
O4 Ti2 F10 89.10(15) . . ?
O3 Ti2 F10 175.67(16) . . ?
F9 Ti2 F10 85.29(12) . . ?
F14 Ti2 F10 88.87(12) . . ?
O4 Ti2 F13 173.84(14) . . ?
O3 Ti2 F13 91.25(15) . . ?
F9 Ti2 F13 87.46(13) . . ?
F14 Ti2 F13 81.99(13) . . ?
F10 Ti2 F13 84.74(12) . . ?
O6 Ti3 O5 95.98(17) . . ?
O6 Ti3 F15 93.27(15) . . ?
O5 Ti3 F15 96.96(16) . . ?
O6 Ti3 F11 91.50(15) . . ?
O5 Ti3 F11 94.08(16) . . ?
F15 Ti3 F11 167.45(14) . . ?
O6 Ti3 F10 171.98(16) . . ?
O5 Ti3 F10 92.04(14) . . ?
F15 Ti3 F10 85.71(12) . . ?
F11 Ti3 F10 87.95(12) . . ?
O6 Ti3 F16 90.27(15) . . ?
O5 Ti3 F16 173.06(14) . . ?
F15 Ti3 F16 85.64(13) . . ?
F11 Ti3 F16 82.73(13) . . ?
F10 Ti3 F16 81.72(12) . . ?
O8 Ti4 O7 98.37(18) . . ?
O8 Ti4 F3 97.17(19) . . ?
O7 Ti4 F3 98.81(18) . . ?
O8 Ti4 F12 89.89(16) . . ?
O7 Ti4 F12 167.85(17) . . ?
F3 Ti4 F12 88.92(15) . . ?
O8 Ti4 F11 170.03(16) . . ?
O7 Ti4 F11 91.19(15) . . ?
F3 Ti4 F11 84.08(14) . . ?
F12 Ti4 F11 80.24(12) . . ?
O8 Ti4 F4 91.3(2) . . ?
O7 Ti4 F4 88.75(18) . . ?
F3 Ti4 F4 167.64(16) . . ?
F12 Ti4 F4 82.12(16) . . ?
F11 Ti4 F4 86.02(15) . . ?
O10 Ti5 O9 96.12(18) . . ?
O10 Ti5 F17 89.49(15) . . ?
O9 Ti5 F17 92.86(16) . . ?
O10 Ti5 F20 169.95(17) . . ?
O9 Ti5 F20 90.56(15) . . ?
F17 Ti5 F20 82.67(13) . . ?
O10 Ti5 F5 96.39(18) . . ?
O9 Ti5 F5 96.89(19) . . ?
F17 Ti5 F5 168.00(17) . . ?
F20 Ti5 F5 90.23(16) . . ?
O10 Ti5 F13 89.36(15) . . ?
O9 Ti5 F13 174.52(15) . . ?
F17 Ti5 F13 87.28(13) . . ?
F20 Ti5 F13 84.03(12) . . ?
F5 Ti5 F13 82.35(16) . . ?
O12 Ti6 O11 95.90(18) . . ?
O12 Ti6 F18 91.08(15) . . ?
O11 Ti6 F18 171.05(16) . . ?
O12 Ti6 F14 88.40(15) . . ?
O11 Ti6 F14 92.04(15) . . ?
F18 Ti6 F14 82.54(12) . . ?
O12 Ti6 F17 172.43(15) . . ?
O11 Ti6 F17 89.12(16) . . ?
F18 Ti6 F17 83.40(12) . . ?
F14 Ti6 F17 85.76(13) . . ?
O12 Ti6 F6 96.24(17) . . ?
O11 Ti6 F6 100.81(17) . . ?
F18 Ti6 F6 83.93(14) . . ?
F14 Ti6 F6 165.77(14) . . ?
F17 Ti6 F6 88.34(15) . . ?
O14 Ti7 O13 97.49(17) . . ?
O14 Ti7 F7 101.33(17) . . ?
O13 Ti7 F7 97.76(17) . . ?
O14 Ti7 F18 168.38(16) . . ?
O13 Ti7 F18 91.84(14) . . ?
F7 Ti7 F18 84.17(14) . . ?
O14 Ti7 F15 90.96(16) . . ?
O13 Ti7 F15 86.77(15) . . ?
F7 Ti7 F15 166.18(14) . . ?
F18 Ti7 F15 82.63(12) . . ?
O14 Ti7 F19 90.51(15) . . ?
O13 Ti7 F19 167.08(15) . . ?
F7 Ti7 F19 90.55(14) . . ?
F18 Ti7 F19 79.13(12) . . ?
F15 Ti7 F19 82.95(13) . . ?
O16 Ti8 O15 96.34(17) . . ?
O16 Ti8 F8 98.73(18) . . ?
O15 Ti8 F8 93.13(16) . . ?
O16 Ti8 F19 91.10(17) . . ?
O15 Ti8 F19 90.95(15) . . ?
F8 Ti8 F19 168.86(15) . . ?
O16 Ti8 F16 172.12(16) . . ?
O15 Ti8 F16 89.59(14) . . ?
F8 Ti8 F16 86.08(15) . . ?
F19 Ti8 F16 83.59(13) . . ?
O16 Ti8 F20 89.97(15) . . ?
O15 Ti8 F20 173.68(16) . . ?
F8 Ti8 F20 86.28(14) . . ?
F19 Ti8 F20 88.52(12) . . ?
F16 Ti8 F20 84.09(12) . . ?
C1 O1 Ti1 166.7(4) . . ?
C12 O2 Ti1 136.1(4) . . ?
C23 O3 Ti2 150.0(4) . . ?
C34 O4 Ti2 158.2(3) . . ?
C45 O5 Ti3 148.0(3) . . ?
C56 O6 Ti3 155.7(4) . . ?
C67 O7 Ti4 139.6(4) . . ?
C78 O8 Ti4 157.1(4) . . ?
C89 O9 Ti5 142.2(4) . . ?
C100 O10 Ti5 155.1(4) . . ?
C111 O11 Ti6 147.7(4) . . ?
C122 O12 Ti6 148.8(3) . . ?
C133 O13 Ti7 137.9(3) . . ?
C144 O14 Ti7 153.4(4) . . ?
C155 O15 Ti8 131.0(3) . . ?
C166 O16 Ti8 165.5(4) . . ?
Ti6 F6 Na1 125.2(2) . . ?
Ti2 F9 Ti1 157.05(18) . . ?
Ti2 F10 Ti3 160.26(17) . . ?
Ti3 F11 Ti4 165.40(17) . . ?
Ti1 F12 Ti4 149.4(2) . . ?
Ti2 F13 Ti5 154.82(16) . . ?
Ti2 F14 Ti6 157.24(18) . . ?
Ti3 F15 Ti7 156.06(18) . . ?
Ti8 F16 Ti3 153.43(17) . . ?
Ti5 F17 Ti6 150.09(17) . . ?
Ti6 F18 Ti7 147.65(17) . . ?
Ti8 F19 Ti7 156.16(17) . . ?
Ti5 F20 Ti8 160.75(18) . . ?
O1 C1 C2 119.0(5) . . ?
O1 C1 C6 118.1(5) . . ?
C2 C1 C6 122.9(5) . . ?
C3 C2 C1 117.1(5) . . ?
C3 C2 C88 121.7(5) . . ?
C1 C2 C88 121.0(5) . . ?
C2 C3 C4 122.7(6) . . ?
C2 C3 H3 118.7 . . ?
C4 C3 H3 118.7 . . ?
C5 C4 C3 117.6(5) . . ?
C5 C4 C7 120.1(5) . . ?
C3 C4 C7 122.3(6) . . ?
C6 C5 C4 122.2(6) . . ?
C6 C5 H5 118.9 . . ?
C4 C5 H5 118.9 . . ?
C5 C6 C1 117.4(5) . . ?
C5 C6 C11 122.1(5) . . ?
C1 C6 C11 120.5(5) . . ?
C8 C7 C10 108.1(7) . . ?
C8 C7 C4 112.0(6) . . ?
C10 C7 C4 110.8(5) . . ?
C8 C7 C9 109.5(6) . . ?
C10 C7 C9 108.8(7) . . ?
C4 C7 C9 107.5(6) . . ?
C7 C8 H8A 109.5 . . ?
C7 C8 H8B 109.5 . . ?
H8A C8 H8B 109.5 . . ?
C7 C8 H8C 109.5 . . ?
H8A C8 H8C 109.5 . . ?
H8B C8 H8C 109.5 . . ?
C7 C9 H9A 109.5 . . ?
C7 C9 H9B 109.5 . . ?
H9A C9 H9B 109.5 . . ?
C7 C9 H9C 109.5 . . ?
H9A C9 H9C 109.5 . . ?
H9B C9 H9C 109.5 . . ?
C7 C10 H10A 109.5 . . ?
C7 C10 H10B 109.5 . . ?
H10A C10 H10B 109.5 . . ?
C7 C10 H10C 109.5 . . ?
H10A C10 H10C 109.5 . . ?
H10B C10 H10C 109.5 . . ?
C13 C11 C6 114.4(5) . . ?
C13 C11 H11A 108.7 . . ?
C6 C11 H11A 108.7 . . ?
C13 C11 H11B 108.7 . . ?
C6 C11 H11B 108.7 . . ?
H11A C11 H11B 107.6 . . ?
O2 C12 C17 118.3(5) . . ?
O2 C12 C13 120.8(5) . . ?
C17 C12 C13 120.9(5) . . ?
C14 C13 C12 116.6(6) . . ?
C14 C13 C11 121.2(5) . . ?
C12 C13 C11 122.2(5) . . ?
C15 C14 C13 124.6(6) . . ?
C15 C14 H14 117.7 . . ?
C13 C14 H14 117.7 . . ?
C14 C15 C16 117.2(5) . . ?
C14 C15 C18 119.0(9) . . ?
C16 C15 C18 123.5(9) . . ?
C14 C15 C18X 130.6(14) . . ?
C16 C15 C18X 111.5(15) . . ?
C17 C16 C15 121.6(6) . . ?
C17 C16 H16 119.2 . . ?
C15 C16 H16 119.2 . . ?
C16 C17 C12 119.0(5) . . ?
C16 C17 C22 121.3(5) . . ?
C12 C17 C22 119.6(5) . . ?
C19 C18 C21 107.9(14) . . ?
C19 C18 C15 113.5(16) . . ?
C21 C18 C15 106.5(13) . . ?
C19 C18 C20 110.1(13) . . ?
C21 C18 C20 110.2(13) . . ?
C15 C18 C20 108.5(14) . . ?
C18 C19 H19A 109.5 . . ?
C18 C19 H19B 109.5 . . ?
H19A C19 H19B 109.5 . . ?
C18 C19 H19C 109.5 . . ?
H19A C19 H19C 109.5 . . ?
H19B C19 H19C 109.5 . . ?
C18 C20 H20A 109.5 . . ?
C18 C20 H20B 109.5 . . ?
H20A C20 H20B 109.5 . . ?
C18 C20 H20C 109.5 . . ?
H20A C20 H20C 109.5 . . ?
H20B C20 H20C 109.5 . . ?
C18 C21 H21A 109.5 . . ?
C18 C21 H21B 109.5 . . ?
H21A C21 H21B 109.5 . . ?
C18 C21 H21C 109.5 . . ?
H21A C21 H21C 109.5 . . ?
H21B C21 H21C 109.5 . . ?
C19X C18X C20X 110(2) . . ?
C19X C18X C15 111(3) . . ?
C20X C18X C15 111(3) . . ?
C19X C18X C21X 103(2) . . ?
C20X C18X C21X 105(3) . . ?
C15 C18X C21X 116(2) . . ?
C18X C19X H19D 109.5 . . ?
C18X C19X H19E 109.5 . . ?
H19D C19X H19E 109.5 . . ?
C18X C19X H19F 109.5 . . ?
H19D C19X H19F 109.5 . . ?
H19E C19X H19F 109.5 . . ?
C18X C20X H20D 109.5 . . ?
C18X C20X H20E 109.5 . . ?
H20D C20X H20E 109.5 . . ?
C18X C20X H20F 109.5 . . ?
H20D C20X H20F 109.5 . . ?
H20E C20X H20F 109.5 . . ?
C18X C21X H21D 109.5 . . ?
C18X C21X H21E 109.5 . . ?
H21D C21X H21E 109.5 . . ?
C18X C21X H21F 109.5 . . ?
H21D C21X H21F 109.5 . . ?
H21E C21X H21F 109.5 . . ?
C24 C22 C17 115.7(5) . . ?
C24 C22 H22A 108.4 . . ?
C17 C22 H22A 108.4 . . ?
C24 C22 H22B 108.4 . . ?
C17 C22 H22B 108.4 . . ?
H22A C22 H22B 107.4 . . ?
O3 C23 C24 117.7(5) . . ?
O3 C23 C28 120.3(5) . . ?
C24 C23 C28 122.0(5) . . ?
C23 C24 C25 117.0(5) . . ?
C23 C24 C22 121.8(5) . . ?
C25 C24 C22 121.2(5) . . ?
C26 C25 C24 122.8(5) . . ?
C26 C25 H25 118.6 . . ?
C24 C25 H25 118.6 . . ?
C27 C26 C25 117.2(5) . . ?
C27 C26 C29 123.4(6) . . ?
C25 C26 C29 119.4(5) . . ?
C28 C27 C26 123.2(6) . . ?
C28 C27 H27 118.4 . . ?
C26 C27 H27 118.4 . . ?
C27 C28 C23 117.7(5) . . ?
C27 C28 C33 119.4(5) . . ?
C23 C28 C33 122.8(5) . . ?
C30 C29 C31 111.9(7) . . ?
C30 C29 C26 110.2(6) . . ?
C31 C29 C26 107.4(6) . . ?
C30 C29 C32 109.3(7) . . ?
C31 C29 C32 106.4(7) . . ?
C26 C29 C32 111.6(5) . . ?
C29 C30 H30A 109.5 . . ?
C29 C30 H30B 109.5 . . ?
H30A C30 H30B 109.5 . . ?
C29 C30 H30C 109.5 . . ?
H30A C30 H30C 109.5 . . ?
H30B C30 H30C 109.5 . . ?
C29 C31 H31A 109.5 . . ?
C29 C31 H31B 109.5 . . ?
H31A C31 H31B 109.5 . . ?
C29 C31 H31C 109.5 . . ?
H31A C31 H31C 109.5 . . ?
H31B C31 H31C 109.5 . . ?
C29 C32 H32A 109.5 . . ?
C29 C32 H32B 109.5 . . ?
H32A C32 H32B 109.5 . . ?
C29 C32 H32C 109.5 . . ?
H32A C32 H32C 109.5 . . ?
H32B C32 H32C 109.5 . . ?
C28 C33 C35 110.9(5) . . ?
C28 C33 H33A 109.5 . . ?
C35 C33 H33A 109.5 . . ?
C28 C33 H33B 109.5 . . ?
C35 C33 H33B 109.5 . . ?
H33A C33 H33B 108.0 . . ?
O4 C34 C39 119.4(5) . . ?
O4 C34 C35 118.2(5) . . ?
C39 C34 C35 122.4(5) . . ?
C36 C35 C34 117.0(6) . . ?
C36 C35 C33 122.5(5) . . ?
C34 C35 C33 120.3(5) . . ?
C35 C36 C37 123.2(6) . . ?
C35 C36 H36 118.4 . . ?
C37 C36 H36 118.4 . . ?
C38 C37 C36 116.3(6) . . ?
C38 C37 C40 120.0(7) . . ?
C36 C37 C40 123.6(6) . . ?
C37 C38 C39 123.3(6) . . ?
C37 C38 H38 118.4 . . ?
C39 C38 H38 118.4 . . ?
C34 C39 C38 117.6(5) . . ?
C34 C39 C44 121.3(5) . . ?
C38 C39 C44 120.9(6) . . ?
C42 C40 C43 109.9(10) . . ?
C42 C40 C37 111.3(8) . . ?
C43 C40 C37 107.5(8) . . ?
C42 C40 C41 108.0(8) . . ?
C43 C40 C41 109.1(8) . . ?
C37 C40 C41 111.0(7) . . ?
C40 C41 H41A 109.5 . . ?
C40 C41 H41B 109.5 . . ?
H41A C41 H41B 109.5 . . ?
C40 C41 H41C 109.5 . . ?
H41A C41 H41C 109.5 . . ?
H41B C41 H41C 109.5 . . ?
C40 C42 H42A 109.5 . . ?
C40 C42 H42B 109.5 . . ?
H42A C42 H42B 109.5 . . ?
C40 C42 H42C 109.5 . . ?
H42A C42 H42C 109.5 . . ?
H42B C42 H42C 109.5 . . ?
C40 C43 H43A 109.5 . . ?
C40 C43 H43B 109.5 . . ?
H43A C43 H43B 109.5 . . ?
C40 C43 H43C 109.5 . . ?
H43A C43 H43C 109.5 . . ?
H43B C43 H43C 109.5 . . ?
C46 C44 C39 112.9(5) . . ?
C46 C44 H44A 109.0 . . ?
C39 C44 H44A 109.0 . . ?
C46 C44 H44B 109.0 . . ?
C39 C44 H44B 109.0 . . ?
H44A C44 H44B 107.8 . . ?
O5 C45 C46 118.2(5) . . ?
O5 C45 C50 120.9(5) . . ?
C46 C45 C50 120.8(5) . . ?
C47 C46 C45 119.0(5) . . ?
C47 C46 C44 119.9(5) . . ?
C45 C46 C44 121.1(5) . . ?
C46 C47 C48 122.5(6) . . ?
C46 C47 H47 118.8 . . ?
C48 C47 H47 118.8 . . ?
C49 C48 C47 116.8(6) . . ?
C49 C48 C51 123.5(6) . . ?
C47 C48 C51 119.7(6) . . ?
C48 C49 C50 123.1(6) . . ?
C48 C49 H49 118.5 . . ?
C50 C49 H49 118.5 . . ?
C49 C50 C45 117.7(6) . . ?
C49 C50 C55 119.7(5) . . ?
C45 C50 C55 122.5(5) . . ?
C53 C51 C54 110.9(10) . . ?
C53X C51 C52X 110.4(14) . . ?
C53X C51 C48 116.3(12) . . ?
C53 C51 C48 111.1(8) . . ?
C54 C51 C48 113.8(8) . . ?
C52X C51 C48 108.3(10) . . ?
C53X C51 C54X 108.9(15) . . ?
C52X C51 C54X 105.4(14) . . ?
C48 C51 C54X 107.0(11) . . ?
C53 C51 C52 103.3(10) . . ?
C54 C51 C52 108.6(10) . . ?
C48 C51 C52 108.5(8) . . ?
C51 C52 H52A 109.5 . . ?
C51 C52 H52B 109.5 . . ?
H52A C52 H52B 109.5 . . ?
C51 C52 H52C 109.5 . . ?
H52A C52 H52C 109.5 . . ?
H52B C52 H52C 109.5 . . ?
C51 C53 H53A 109.5 . . ?
C51 C53 H53B 109.5 . . ?
H53A C53 H53B 109.5 . . ?
C51 C53 H53C 109.5 . . ?
H53A C53 H53C 109.5 . . ?
H53B C53 H53C 109.5 . . ?
C51 C54 H54A 109.5 . . ?
C51 C54 H54B 109.5 . . ?
H54A C54 H54B 109.5 . . ?
C51 C54 H54C 109.5 . . ?
H54A C54 H54C 109.5 . . ?
H54B C54 H54C 109.5 . . ?
C51 C52X H52D 109.5 . . ?
C51 C52X H52E 109.5 . . ?
H52D C52X H52E 109.5 . . ?
C51 C52X H52F 109.5 . . ?
H52D C52X H52F 109.5 . . ?
H52E C52X H52F 109.5 . . ?
C51 C53X H53D 109.5 . . ?
C51 C53X H53E 109.5 . . ?
H53D C53X H53E 109.5 . . ?
C51 C53X H53F 109.5 . . ?
H53D C53X H53F 109.5 . . ?
H53E C53X H53F 109.5 . . ?
C51 C54X H54D 109.5 . . ?
C51 C54X H54E 109.5 . . ?
H54D C54X H54E 109.5 . . ?
C51 C54X H54F 109.5 . . ?
H54D C54X H54F 109.5 . . ?
H54E C54X H54F 109.5 . . ?
C57 C55 C50 111.9(5) . . ?
C57 C55 H55A 109.2 . . ?
C50 C55 H55A 109.2 . . ?
C57 C55 H55B 109.2 . . ?
C50 C55 H55B 109.2 . . ?
H55A C55 H55B 107.9 . . ?
O6 C56 C57 119.7(5) . . ?
O6 C56 C61 118.1(5) . . ?
C57 C56 C61 122.2(5) . . ?
C58 C57 C56 117.9(5) . . ?
C58 C57 C55 121.5(6) . . ?
C56 C57 C55 120.5(5) . . ?
C57 C58 C59 122.5(6) . . ?
C57 C58 H58 118.8 . . ?
C59 C58 H58 118.8 . . ?
C60 C59 C58 117.0(6) . . ?
C60 C59 C62 120.5(6) . . ?
C58 C59 C62 122.5(6) . . ?
C61 C60 C59 123.4(6) . . ?
C61 C60 H60 118.3 . . ?
C59 C60 H60 118.3 . . ?
C60 C61 C56 117.0(6) . . ?
C60 C61 C66 123.0(5) . . ?
C56 C61 C66 120.0(5) . . ?
C65X C62 C63X 114.5(14) . . ?
C63 C62 C59 114.6(7) . . ?
C65X C62 C59 117.4(10) . . ?
C63X C62 C59 110.9(11) . . ?
C63 C62 C65 111.2(10) . . ?
C59 C62 C65 107.9(8) . . ?
C63 C62 C64 109.9(11) . . ?
C59 C62 C64 107.7(7) . . ?
C65 C62 C64 105.0(10) . . ?
C65X C62 C64X 105.2(13) . . ?
C63X C62 C64X 102.4(12) . . ?
C59 C62 C64X 104.6(9) . . ?
C62 C63 H63A 109.5 . . ?
C62 C63 H63B 109.5 . . ?
H63A C63 H63B 109.5 . . ?
C62 C63 H63C 109.5 . . ?
H63A C63 H63C 109.5 . . ?
H63B C63 H63C 109.5 . . ?
C62 C64 H64A 109.5 . . ?
C62 C64 H64B 109.5 . . ?
H64A C64 H64B 109.5 . . ?
C62 C64 H64C 109.5 . . ?
H64A C64 H64C 109.5 . . ?
H64B C64 H64C 109.5 . . ?
C62 C65 H65A 109.5 . . ?
C62 C65 H65B 109.5 . . ?
H65A C65 H65B 109.5 . . ?
C62 C65 H65C 109.5 . . ?
H65A C65 H65C 109.5 . . ?
H65B C65 H65C 109.5 . . ?
C62 C63X H63D 109.5 . . ?
C62 C63X H63E 109.5 . . ?
H63D C63X H63E 109.5 . . ?
C62 C63X H63F 109.5 . . ?
H63D C63X H63F 109.5 . . ?
H63E C63X H63F 109.5 . . ?
C62 C64X H64D 109.5 . . ?
C62 C64X H64E 109.5 . . ?
H64D C64X H64E 109.5 . . ?
C62 C64X H64F 109.5 . . ?
H64D C64X H64F 109.5 . . ?
H64E C64X H64F 109.5 . . ?
C62 C65X H65D 109.5 . . ?
C62 C65X H65E 109.5 . . ?
H65D C65X H65E 109.5 . . ?
C62 C65X H65F 109.5 . . ?
H65D C65X H65F 109.5 . . ?
H65E C65X H65F 109.5 . . ?
C61 C66 C68 113.2(5) . . ?
C61 C66 H66A 108.9 . . ?
C68 C66 H66A 108.9 . . ?
C61 C66 H66B 108.9 . . ?
C68 C66 H66B 108.9 . . ?
H66A C66 H66B 107.7 . . ?
O7 C67 C72 120.8(6) . . ?
O7 C67 C68 118.5(5) . . ?
C72 C67 C68 120.6(6) . . ?
C69 C68 C67 119.1(6) . . ?
C69 C68 C66 120.2(6) . . ?
C67 C68 C66 120.7(5) . . ?
C68 C69 C70 122.1(7) . . ?
C68 C69 H69 118.9 . . ?
C70 C69 H69 118.9 . . ?
C69 C70 C71 117.5(7) . . ?
C69 C70 C73 122.6(8) . . ?
C71 C70 C73 120.0(7) . . ?
C72 C71 C70 121.7(7) . . ?
C72 C71 H71 119.1 . . ?
C70 C71 H71 119.1 . . ?
C67 C72 C71 118.7(6) . . ?
C67 C72 C77 120.8(6) . . ?
C71 C72 C77 120.5(6) . . ?
C74 C73 C75 124.8(11) . . ?
C74 C73 C70 114.2(8) . . ?
C75 C73 C70 109.9(9) . . ?
C74 C73 C76 94.4(12) . . ?
C75 C73 C76 99.8(10) . . ?
C70 C73 C76 110.5(8) . . ?
C73 C74 H74A 109.5 . . ?
C73 C74 H74B 109.5 . . ?
H74A C74 H74B 109.5 . . ?
C73 C74 H74C 109.5 . . ?
H74A C74 H74C 109.5 . . ?
H74B C74 H74C 109.5 . . ?
C73 C75 H75A 109.5 . . ?
C73 C75 H75B 109.5 . . ?
H75A C75 H75B 109.5 . . ?
C73 C75 H75C 109.5 . . ?
H75A C75 H75C 109.5 . . ?
H75B C75 H75C 109.5 . . ?
C73 C76 H76A 109.5 . . ?
C73 C76 H76B 109.5 . . ?
H76A C76 H76B 109.5 . . ?
C73 C76 H76C 109.5 . . ?
H76A C76 H76C 109.5 . . ?
H76B C76 H76C 109.5 . . ?
C79 C77 C72 111.8(6) . . ?
C79 C77 H77A 109.3 . . ?
C72 C77 H77A 109.3 . . ?
C79 C77 H77B 109.3 . . ?
C72 C77 H77B 109.3 . . ?
H77A C77 H77B 107.9 . . ?
O8 C78 C79 118.7(6) . . ?
O8 C78 C83 120.0(5) . . ?
C79 C78 C83 121.4(5) . . ?
C78 C79 C80 117.5(6) . . ?
C78 C79 C77 121.6(6) . . ?
C80 C79 C77 120.9(5) . . ?
C81 C80 C79 122.7(6) . . ?
C81 C80 H80 118.7 . . ?
C79 C80 H80 118.7 . . ?
C80 C81 C82 117.6(6) . . ?
C80 C81 C84 120.0(6) . . ?
C82 C81 C84 122.4(6) . . ?
C81 C82 C83 123.5(6) . . ?
C81 C82 H82 118.2 . . ?
C83 C82 H82 118.2 . . ?
C82 C83 C78 117.1(6) . . ?
C82 C83 C88 121.6(6) . . ?
C78 C83 C88 121.3(5) . . ?
C86X C84 C87X 121.4(12) . . ?
C86 C84 C81 112.2(7) . . ?
C86X C84 C81 106.9(8) . . ?
C87X C84 C81 105.3(8) . . ?
C86 C84 C85 114.7(8) . . ?
C81 C84 C85 109.8(7) . . ?
C86X C84 C85X 106.5(10) . . ?
C87X C84 C85X 107.0(10) . . ?
C81 C84 C85X 109.4(8) . . ?
C86 C84 C87 104.9(8) . . ?
C81 C84 C87 112.1(6) . . ?
C85 C84 C87 102.6(8) . . ?
C84 C85 H85A 109.5 . . ?
C84 C85 H85B 109.5 . . ?
H85A C85 H85B 109.5 . . ?
C84 C85 H85C 109.5 . . ?
H85A C85 H85C 109.5 . . ?
H85B C85 H85C 109.5 . . ?
C84 C86 H86A 109.5 . . ?
C84 C86 H86B 109.5 . . ?
H86A C86 H86B 109.5 . . ?
C84 C86 H86C 109.5 . . ?
H86A C86 H86C 109.5 . . ?
H86B C86 H86C 109.5 . . ?
C84 C87 H87A 109.5 . . ?
C84 C87 H87B 109.5 . . ?
H87A C87 H87B 109.5 . . ?
C84 C87 H87C 109.5 . . ?
H87A C87 H87C 109.5 . . ?
H87B C87 H87C 109.5 . . ?
C84 C85X H85D 109.5 . . ?
C84 C85X H85E 109.5 . . ?
H85D C85X H85E 109.5 . . ?
C84 C85X H85F 109.5 . . ?
H85D C85X H85F 109.5 . . ?
H85E C85X H85F 109.5 . . ?
C84 C86X H86D 109.5 . . ?
C84 C86X H86E 109.5 . . ?
H86D C86X H86E 109.5 . . ?
C84 C86X H86F 109.5 . . ?
H86D C86X H86F 109.5 . . ?
H86E C86X H86F 109.5 . . ?
C84 C87X H87D 109.5 . . ?
C84 C87X H87E 109.5 . . ?
H87D C87X H87E 109.5 . . ?
C84 C87X H87F 109.5 . . ?
H87D C87X H87F 109.5 . . ?
H87E C87X H87F 109.5 . . ?
C83 C88 C2 114.7(5) . . ?
C83 C88 H88A 108.6 . . ?
C2 C88 H88A 108.6 . . ?
C83 C88 H88B 108.6 . . ?
C2 C88 H88B 108.6 . . ?
H88A C88 H88B 107.6 . . ?
O9 C89 C90 118.3(5) . . ?
O9 C89 C94 120.3(5) . . ?
C90 C89 C94 121.3(6) . . ?
C91 C90 C89 118.1(6) . . ?
C91 C90 C176 120.6(6) . . ?
C89 C90 C176 121.3(5) . . ?
C90 C91 C92 122.5(6) . . ?
C90 C91 H91 118.8 . . ?
C92 C91 H91 118.8 . . ?
C93 C92 C91 117.4(6) . . ?
C93 C92 C95 121.5(7) . . ?
C91 C92 C95 121.0(6) . . ?
C94 C93 C92 122.4(6) . . ?
C94 C93 H93 118.8 . . ?
C92 C93 H93 118.8 . . ?
C93 C94 C89 118.1(6) . . ?
C93 C94 C99 119.2(6) . . ?
C89 C94 C99 122.3(6) . . ?
C98 C95 C97 114.2(13) . . ?
C98 C95 C92 113.3(7) . . ?
C97 C95 C92 108.9(8) . . ?
C98 C95 C96 108.8(12) . . ?
C97 C95 C96 101.0(12) . . ?
C92 C95 C96 109.9(9) . . ?
C95 C96 H96A 109.5 . . ?
C95 C96 H96B 109.5 . . ?
H96A C96 H96B 109.5 . . ?
C95 C96 H96C 109.5 . . ?
H96A C96 H96C 109.5 . . ?
H96B C96 H96C 109.5 . . ?
C95 C97 H97A 109.5 . . ?
C95 C97 H97B 109.5 . . ?
H97A C97 H97B 109.5 . . ?
C95 C97 H97C 109.5 . . ?
H97A C97 H97C 109.5 . . ?
H97B C97 H97C 109.5 . . ?
C95 C98 H98A 109.5 . . ?
C95 C98 H98B 109.5 . . ?
H98A C98 H98B 109.5 . . ?
C95 C98 H98C 109.5 . . ?
H98A C98 H98C 109.5 . . ?
H98B C98 H98C 109.5 . . ?
C101 C99 C94 109.6(6) . . ?
C101 C99 H99A 109.7 . . ?
C94 C99 H99A 109.7 . . ?
C101 C99 H99B 109.7 . . ?
C94 C99 H99B 109.7 . . ?
H99A C99 H99B 108.2 . . ?
O10 C100 C105 119.8(5) . . ?
O10 C100 C101 118.3(5) . . ?
C105 C100 C101 121.9(5) . . ?
C102 C101 C100 117.4(6) . . ?
C102 C101 C99 121.3(6) . . ?
C100 C101 C99 121.1(5) . . ?
C103 C102 C101 122.8(6) . . ?
C103 C102 H102 118.6 . . ?
C101 C102 H102 118.6 . . ?
C102 C103 C104 117.5(6) . . ?
C102 C103 C106 123.4(7) . . ?
C104 C103 C106 119.1(7) . . ?
C105 C104 C103 122.2(7) . . ?
C105 C104 H104 118.9 . . ?
C103 C104 H104 118.9 . . ?
C100 C105 C104 118.3(6) . . ?
C100 C105 C110 120.6(5) . . ?
C104 C105 C110 121.1(6) . . ?
C108 C106 C109 113.7(8) . . ?
C108 C106 C103 111.9(7) . . ?
C109 C106 C103 111.9(7) . . ?
C108 C106 C107 106.4(8) . . ?
C109 C106 C107 105.2(9) . . ?
C103 C106 C107 107.1(7) . . ?
C106 C107 H07A 109.5 . . ?
C106 C107 H07B 109.5 . . ?
H07A C107 H07B 109.5 . . ?
C106 C107 H07C 109.5 . . ?
H07A C107 H07C 109.5 . . ?
H07B C107 H07C 109.5 . . ?
C106 C108 H08A 109.5 . . ?
C106 C108 H08B 109.5 . . ?
H08A C108 H08B 109.5 . . ?
C106 C108 H08C 109.5 . . ?
H08A C108 H08C 109.5 . . ?
H08B C108 H08C 109.5 . . ?
C106 C109 H09A 109.5 . . ?
C106 C109 H09B 109.5 . . ?
H09A C109 H09B 109.5 . . ?
C106 C109 H09C 109.5 . . ?
H09A C109 H09C 109.5 . . ?
H09B C109 H09C 109.5 . . ?
C112 C110 C105 115.8(5) . . ?
C112 C110 H10D 108.3 . . ?
C105 C110 H10D 108.3 . . ?
C112 C110 H10E 108.3 . . ?
C105 C110 H10E 108.3 . . ?
H10D C110 H10E 107.4 . . ?
O11 C111 C112 118.3(5) . . ?
O11 C111 C116 120.3(5) . . ?
C112 C111 C116 121.4(5) . . ?
C113 C112 C111 117.9(6) . . ?
C113 C112 C110 121.1(5) . . ?
C111 C112 C110 121.0(5) . . ?
C112 C113 C114 123.0(6) . . ?
C112 C113 H113 118.5 . . ?
C114 C113 H113 118.5 . . ?
C115 C114 C113 117.1(5) . . ?
C115 C114 C117 122.7(6) . . ?
C113 C114 C117 120.2(6) . . ?
C114 C115 C116 122.9(6) . . ?
C114 C115 H115 118.6 . . ?
C116 C115 H115 118.6 . . ?
C115 C116 C111 117.5(5) . . ?
C115 C116 C121 120.0(6) . . ?
C111 C116 C121 122.5(5) . . ?
C119 C117 C118 112.5(8) . . ?
C19Y C117 C114 112.0(11) . . ?
C119 C117 C114 108.4(7) . . ?
C118 C117 C114 109.1(7) . . ?
C19Y C117 C20Y 115.9(15) . . ?
C114 C117 C20Y 108.9(9) . . ?
C119 C117 C120 108.1(8) . . ?
C118 C117 C120 107.1(8) . . ?
C114 C117 C120 111.7(6) . . ?
C19Y C117 C18Y 109.7(13) . . ?
C114 C117 C18Y 110.5(9) . . ?
C20Y C117 C18Y 99.1(14) . . ?
C117 C118 H18A 109.5 . . ?
C117 C118 H18B 109.5 . . ?
H18A C118 H18B 109.5 . . ?
C117 C118 H18C 109.5 . . ?
H18A C118 H18C 109.5 . . ?
H18B C118 H18C 109.5 . . ?
C117 C119 H19G 109.5 . . ?
C117 C119 H19H 109.5 . . ?
H19G C119 H19H 109.5 . . ?
C117 C119 H19I 109.5 . . ?
H19G C119 H19I 109.5 . . ?
H19H C119 H19I 109.5 . . ?
C117 C120 H20G 109.5 . . ?
C117 C120 H20H 109.5 . . ?
H20G C120 H20H 109.5 . . ?
C117 C120 H20I 109.5 . . ?
H20G C120 H20I 109.5 . . ?
H20H C120 H20I 109.5 . . ?
C117 C18Y H18D 109.5 . . ?
C117 C18Y H18E 109.5 . . ?
H18D C18Y H18E 109.5 . . ?
C117 C18Y H18F 109.5 . . ?
H18D C18Y H18F 109.5 . . ?
H18E C18Y H18F 109.5 . . ?
C117 C19Y H19J 109.5 . . ?
C117 C19Y H19K 109.5 . . ?
H19J C19Y H19K 109.5 . . ?
C117 C19Y H19L 109.5 . . ?
H19J C19Y H19L 109.5 . . ?
H19K C19Y H19L 109.5 . . ?
C117 C20Y H20J 109.5 . . ?
C117 C20Y H20K 109.5 . . ?
H20J C20Y H20K 109.5 . . ?
C117 C20Y H20L 109.5 . . ?
H20J C20Y H20L 109.5 . . ?
H20K C20Y H20L 109.5 . . ?
C116 C121 C123 110.7(5) . . ?
C116 C121 H21G 109.5 . . ?
C123 C121 H21G 109.5 . . ?
C116 C121 H21H 109.5 . . ?
C123 C121 H21H 109.5 . . ?
H21G C121 H21H 108.1 . . ?
O12 C122 C123 118.3(5) . . ?
O12 C122 C127 118.8(4) . . ?
C123 C122 C127 122.9(5) . . ?
C122 C123 C124 117.5(6) . . ?
C122 C123 C121 121.0(6) . . ?
C124 C123 C121 121.3(5) . . ?
C125 C124 C123 122.1(6) . . ?
C125 C124 H124 118.9 . . ?
C123 C124 H124 118.9 . . ?
C124 C125 C126 117.7(6) . . ?
C124 C125 C128 122.9(6) . . ?
C126 C125 C128 119.4(7) . . ?
C127 C126 C125 122.9(6) . . ?
C127 C126 H126 118.6 . . ?
C125 C126 H126 118.6 . . ?
C126 C127 C122 116.7(5) . . ?
C126 C127 C132 122.1(6) . . ?
C122 C127 C132 121.2(5) . . ?
C131 C128 C129 109.5(7) . . ?
C131 C128 C125 111.0(6) . . ?
C129 C128 C125 111.7(7) . . ?
C131 C128 C130 108.7(8) . . ?
C129 C128 C130 107.8(7) . . ?
C125 C128 C130 107.9(6) . . ?
C128 C129 H29A 109.5 . . ?
C128 C129 H29B 109.5 . . ?
H29A C129 H29B 109.5 . . ?
C128 C129 H29C 109.5 . . ?
H29A C129 H29C 109.5 . . ?
H29B C129 H29C 109.5 . . ?
C128 C130 H30D 109.5 . . ?
C128 C130 H30E 109.5 . . ?
H30D C130 H30E 109.5 . . ?
C128 C130 H30F 109.5 . . ?
H30D C130 H30F 109.5 . . ?
H30E C130 H30F 109.5 . . ?
C128 C131 H31D 109.5 . . ?
C128 C131 H31E 109.5 . . ?
H31D C131 H31E 109.5 . . ?
C128 C131 H31F 109.5 . . ?
H31D C131 H31F 109.5 . . ?
H31E C131 H31F 109.5 . . ?
C127 C132 C134 112.2(4) . . ?
C127 C132 H32D 109.2 . . ?
C134 C132 H32D 109.2 . . ?
C127 C132 H32E 109.2 . . ?
C134 C132 H32E 109.2 . . ?
H32D C132 H32E 107.9 . . ?
O13 C133 C134 118.9(5) . . ?
O13 C133 C138 119.3(5) . . ?
C134 C133 C138 121.7(6) . . ?
C133 C134 C135 118.2(5) . . ?
C133 C134 C132 122.1(5) . . ?
C135 C134 C132 119.7(5) . . ?
C136 C135 C134 123.0(6) . . ?
C136 C135 H135 118.5 . . ?
C134 C135 H135 118.5 . . ?
C135 C136 C137 117.3(6) . . ?
C135 C136 C139 119.0(6) . . ?
C137 C136 C139 123.7(6) . . ?
C136 C137 C138 122.9(5) . . ?
C136 C137 H137 118.5 . . ?
C138 C137 H137 118.5 . . ?
C133 C138 C137 116.8(6) . . ?
C133 C138 C143 122.2(6) . . ?
C137 C138 C143 121.0(5) . . ?
C142 C139 C141 116.4(12) . . ?
C142 C139 C136 113.5(8) . . ?
C141 C139 C136 109.9(7) . . ?
C142 C139 C140 105.8(12) . . ?
C141 C139 C140 101.7(11) . . ?
C136 C139 C140 108.4(7) . . ?
C139 C140 H40A 109.5 . . ?
C139 C140 H40B 109.5 . . ?
H40A C140 H40B 109.5 . . ?
C139 C140 H40C 109.5 . . ?
H40A C140 H40C 109.5 . . ?
H40B C140 H40C 109.5 . . ?
C139 C141 H41D 109.5 . . ?
C139 C141 H41E 109.5 . . ?
H41D C141 H41E 109.5 . . ?
C139 C141 H41F 109.5 . . ?
H41D C141 H41F 109.5 . . ?
H41E C141 H41F 109.5 . . ?
C139 C142 H42D 109.5 . . ?
C139 C142 H42E 109.5 . . ?
H42D C142 H42E 109.5 . . ?
C139 C142 H42F 109.5 . . ?
H42D C142 H42F 109.5 . . ?
H42E C142 H42F 109.5 . . ?
C138 C143 C145 113.4(5) . . ?
C138 C143 H43D 108.9 . . ?
C145 C143 H43D 108.9 . . ?
C138 C143 H43E 108.9 . . ?
C145 C143 H43E 108.9 . . ?
H43D C143 H43E 107.7 . . ?
O14 C144 C149 119.0(5) . . ?
O14 C144 C145 120.1(5) . . ?
C149 C144 C145 120.9(5) . . ?
C146 C145 C144 118.1(5) . . ?
C146 C145 C143 121.9(5) . . ?
C144 C145 C143 120.0(5) . . ?
C147 C146 C145 122.9(6) . . ?
C147 C146 H146 118.6 . . ?
C145 C146 H146 118.6 . . ?
C146 C147 C148 117.4(5) . . ?
C146 C147 C150 121.3(6) . . ?
C148 C147 C150 121.3(5) . . ?
C149 C148 C147 122.3(5) . . ?
C149 C148 H148 118.9 . . ?
C147 C148 H148 118.9 . . ?
C144 C149 C148 118.4(5) . . ?
C144 C149 C154 120.3(5) . . ?
C148 C149 C154 121.0(5) . . ?
C153 C150 C151 111.2(8) . . ?
C153 C150 C147 111.3(7) . . ?
C151 C150 C147 106.8(6) . . ?
C147 C150 C53Y 106.9(8) . . ?
C147 C150 C52Y 112.7(11) . . ?
C53Y C150 C52Y 109.6(13) . . ?
C147 C150 C51Y 114.8(9) . . ?
C53Y C150 C51Y 105.9(13) . . ?
C52Y C150 C51Y 106.6(12) . . ?
C153 C150 C152 109.3(8) . . ?
C151 C150 C152 107.1(9) . . ?
C147 C150 C152 111.1(7) . . ?
C150 C151 H51A 109.5 . . ?
C150 C151 H51B 109.5 . . ?
H51A C151 H51B 109.5 . . ?
C150 C151 H51C 109.5 . . ?
H51A C151 H51C 109.5 . . ?
H51B C151 H51C 109.5 . . ?
C150 C152 H52G 109.5 . . ?
C150 C152 H52H 109.5 . . ?
H52G C152 H52H 109.5 . . ?
C150 C152 H52I 109.5 . . ?
H52G C152 H52I 109.5 . . ?
H52H C152 H52I 109.5 . . ?
C150 C153 H53G 109.5 . . ?
C150 C153 H53H 109.5 . . ?
H53G C153 H53H 109.5 . . ?
C150 C153 H53I 109.5 . . ?
H53G C153 H53I 109.5 . . ?
H53H C153 H53I 109.5 . . ?
C150 C51Y H51D 109.5 . . ?
C150 C51Y H51E 109.5 . . ?
H51D C51Y H51E 109.5 . . ?
C150 C51Y H51F 109.5 . . ?
H51D C51Y H51F 109.5 . . ?
H51E C51Y H51F 109.5 . . ?
C150 C52Y H52J 109.5 . . ?
C150 C52Y H52K 109.5 . . ?
H52J C52Y H52K 109.5 . . ?
C150 C52Y H52L 109.5 . . ?
H52J C52Y H52L 109.5 . . ?
H52K C52Y H52L 109.5 . . ?
C150 C53Y H53J 109.5 . . ?
C150 C53Y H53K 109.5 . . ?
H53J C53Y H53K 109.5 . . ?
C150 C53Y H53L 109.5 . . ?
H53J C53Y H53L 109.5 . . ?
H53K C53Y H53L 109.5 . . ?
C156 C154 C149 116.4(5) . . ?
C156 C154 H54G 108.2 . . ?
C149 C154 H54G 108.2 . . ?
C156 C154 H54H 108.2 . . ?
C149 C154 H54H 108.2 . . ?
H54G C154 H54H 107.3 . . ?
O15 C155 C160 119.9(5) . . ?
O15 C155 C156 118.1(5) . . ?
C160 C155 C156 122.0(5) . . ?
C157 C156 C155 117.6(6) . . ?
C157 C156 C154 122.2(5) . . ?
C155 C156 C154 120.0(5) . . ?
C156 C157 C158 122.5(6) . . ?
C156 C157 H157 118.8 . . ?
C158 C157 H157 118.8 . . ?
C159 C158 C157 117.2(6) . . ?
C159 C158 C161 120.6(6) . . ?
C157 C158 C161 122.1(6) . . ?
C158 C159 C160 122.7(6) . . ?
C158 C159 H159 118.7 . . ?
C160 C159 H159 118.7 . . ?
C155 C160 C159 118.0(6) . . ?
C155 C160 C165 122.9(5) . . ?
C159 C160 C165 119.1(6) . . ?
C162 C161 C158 111.6(6) . . ?
C162 C161 C164 106.4(7) . . ?
C158 C161 C164 111.4(6) . . ?
C162 C161 C163 110.2(7) . . ?
C158 C161 C163 107.3(6) . . ?
C164 C161 C163 109.8(6) . . ?
C161 C162 H62A 109.5 . . ?
C161 C162 H62B 109.5 . . ?
H62A C162 H62B 109.5 . . ?
C161 C162 H62C 109.5 . . ?
H62A C162 H62C 109.5 . . ?
H62B C162 H62C 109.5 . . ?
C161 C163 H63G 109.5 . . ?
C161 C163 H63H 109.5 . . ?
H63G C163 H63H 109.5 . . ?
C161 C163 H63I 109.5 . . ?
H63G C163 H63I 109.5 . . ?
H63H C163 H63I 109.5 . . ?
C161 C164 H64G 109.5 . . ?
C161 C164 H64H 109.5 . . ?
H64G C164 H64H 109.5 . . ?
C161 C164 H64I 109.5 . . ?
H64G C164 H64I 109.5 . . ?
H64H C164 H64I 109.5 . . ?
C167 C165 C160 109.8(5) . . ?
C167 C165 H65G 109.7 . . ?
C160 C165 H65G 109.7 . . ?
C167 C165 H65H 109.7 . . ?
C160 C165 H65H 109.7 . . ?
H65G C165 H65H 108.2 . . ?
O16 C166 C171 119.8(5) . . ?
O16 C166 C167 118.1(5) . . ?
C171 C166 C167 122.1(6) . . ?
C168 C167 C166 117.0(6) . . ?
C168 C167 C165 122.3(5) . . ?
C166 C167 C165 120.4(5) . . ?
C167 C168 C169 123.0(6) . . ?
C167 C168 H168 118.5 . . ?
C169 C168 H168 118.5 . . ?
C170 C169 C168 116.7(6) . . ?
C170 C169 C172 122.7(7) . . ?
C168 C169 C172 120.4(7) . . ?
C169 C170 C171 124.5(6) . . ?
C169 C170 H170 117.7 . . ?
C171 C170 H170 117.7 . . ?
C170 C171 C166 116.7(6) . . ?
C170 C171 C176 121.7(6) . . ?
C166 C171 C176 121.5(6) . . ?
C175 C172 C173 108.0(8) . . ?
C175 C172 C174 108.6(9) . . ?
C173 C172 C174 111.4(10) . . ?
C175 C172 C169 110.2(7) . . ?
C173 C172 C169 107.9(8) . . ?
C174 C172 C169 110.7(7) . . ?
C172 C173 H73A 109.5 . . ?
C172 C173 H73B 109.5 . . ?
H73A C173 H73B 109.5 . . ?
C172 C173 H73C 109.5 . . ?
H73A C173 H73C 109.5 . . ?
H73B C173 H73C 109.5 . . ?
C172 C174 H74D 109.5 . . ?
C172 C174 H74E 109.5 . . ?
H74D C174 H74E 109.5 . . ?
C172 C174 H74F 109.5 . . ?
H74D C174 H74F 109.5 . . ?
H74E C174 H74F 109.5 . . ?
C172 C175 H75D 109.5 . . ?
C172 C175 H75E 109.5 . . ?
H75D C175 H75E 109.5 . . ?
C172 C175 H75F 109.5 . . ?
H75D C175 H75F 109.5 . . ?
H75E C175 H75F 109.5 . . ?
C90 C176 C171 112.8(6) . . ?
C90 C176 H76D 109.0 . . ?
C171 C176 H76D 109.0 . . ?
C90 C176 H76E 109.0 . . ?
C171 C176 H76E 109.0 . . ?
H76D C176 H76E 107.8 . . ?
O17 Ti9 O18 99.4(2) . . ?
O17 Ti9 F22 95.7(2) . . ?
O18 Ti9 F22 96.40(18) . . ?
O17 Ti9 F32 89.51(19) . . ?
O18 Ti9 F32 170.16(19) . . ?
F22 Ti9 F32 86.71(14) . . ?
O17 Ti9 F21 94.5(3) . . ?
O18 Ti9 F21 92.3(2) . . ?
F22 Ti9 F21 165.4(2) . . ?
F32 Ti9 F21 82.86(17) . . ?
O17 Ti9 F29 169.79(19) . . ?
O18 Ti9 F29 90.77(19) . . ?
F22 Ti9 F29 83.31(16) . . ?
F32 Ti9 F29 80.29(14) . . ?
F21 Ti9 F29 84.9(2) . . ?
O20 Ti10 O19 95.6(2) . . ?
O20 Ti10 F34 96.07(18) . . ?
O19 Ti10 F34 92.75(18) . . ?
O20 Ti10 F29 94.22(19) . . ?
O19 Ti10 F29 92.00(18) . . ?
F34 Ti10 F29 168.18(17) . . ?
O20 Ti10 F33 175.28(17) . . ?
O19 Ti10 F33 89.05(17) . . ?
F34 Ti10 F33 83.13(14) . . ?
F29 Ti10 F33 86.14(15) . . ?
O20 Ti10 F30 90.68(16) . . ?
O19 Ti10 F30 173.52(19) . . ?
F34 Ti10 F30 88.02(15) . . ?
F29 Ti10 F30 86.07(14) . . ?
F33 Ti10 F30 84.65(13) . . ?
O21 Ti11 O22 97.61(17) . . ?
O21 Ti11 F35 93.55(16) . . ?
O22 Ti11 F35 95.17(16) . . ?
O21 Ti11 F31 92.96(16) . . ?
O22 Ti11 F31 91.08(15) . . ?
F35 Ti11 F31 170.31(14) . . ?
O21 Ti11 F30 90.91(15) . . ?
O22 Ti11 F30 170.60(16) . . ?
F35 Ti11 F30 88.22(14) . . ?
F31 Ti11 F30 84.50(13) . . ?
O21 Ti11 F36 173.19(15) . . ?
O22 Ti11 F36 89.19(15) . . ?
F35 Ti11 F36 85.45(13) . . ?
F31 Ti11 F36 87.25(13) . . ?
F30 Ti11 F36 82.33(13) . . ?
O24 Ti12 O23 96.74(18) . . ?
O24 Ti12 F24 93.9(2) . . ?
O23 Ti12 F24 94.25(17) . . ?
O24 Ti12 F31 171.79(16) . . ?
O23 Ti12 F31 91.43(15) . . ?
F24 Ti12 F31 84.65(16) . . ?
O24 Ti12 F32 90.77(17) . . ?
O23 Ti12 F32 172.49(16) . . ?
F24 Ti12 F32 85.25(15) . . ?
F31 Ti12 F32 81.07(13) . . ?
O24 Ti12 F23 96.6(2) . . ?
O23 Ti12 F23 93.85(16) . . ?
F24 Ti12 F23 165.94(17) . . ?
F31 Ti12 F23 83.67(15) . . ?
F32 Ti12 F23 85.22(14) . . ?
O25 Ti13 O26 97.2(2) . . ?
O25 Ti13 F25 96.6(2) . . ?
O26 Ti13 F25 98.3(2) . . ?
O25 Ti13 F37 89.94(17) . . ?
O26 Ti13 F37 89.74(16) . . ?
F25 Ti13 F37 168.84(17) . . ?
O25 Ti13 F40 91.01(17) . . ?
O26 Ti13 F40 168.84(17) . . ?
F25 Ti13 F40 88.19(17) . . ?
F37 Ti13 F40 82.67(13) . . ?
O25 Ti13 F33 171.70(17) . . ?
O26 Ti13 F33 90.68(17) . . ?
F25 Ti13 F33 84.77(19) . . ?
F37 Ti13 F33 87.45(14) . . ?
F40 Ti13 F33 80.85(13) . . ?
O28 Ti14 O27 96.82(19) . . ?
O28 Ti14 F26 97.6(2) . . ?
O27 Ti14 F26 98.8(2) . . ?
O28 Ti14 F38 90.87(17) . . ?
O27 Ti14 F38 171.42(18) . . ?
F26 Ti14 F38 83.9(2) . . ?
O28 Ti14 F34 88.41(18) . . ?
O27 Ti14 F34 94.13(17) . . ?
F26 Ti14 F34 165.0(2) . . ?
F38 Ti14 F34 82.25(17) . . ?
O28 Ti14 F37 171.59(17) . . ?
O27 Ti14 F37 88.50(17) . . ?
F26 Ti14 F37 87.95(16) . . ?
F38 Ti14 F37 83.43(13) . . ?
F34 Ti14 F37 84.71(14) . . ?
O30 Ti15 O29 98.39(17) . . ?
O30 Ti15 F27 102.0(2) . . ?
O29 Ti15 F27 97.44(17) . . ?
O30 Ti15 F38 167.07(17) . . ?
O29 Ti15 F38 91.26(16) . . ?
F27 Ti15 F38 85.2(2) . . ?
O30 Ti15 F35 90.51(16) . . ?
O29 Ti15 F35 88.26(15) . . ?
F27 Ti15 F35 165.30(18) . . ?
F38 Ti15 F35 81.16(16) . . ?
O30 Ti15 F39 89.74(15) . . ?
O29 Ti15 F39 167.88(16) . . ?
F27 Ti15 F39 89.58(15) . . ?
F38 Ti15 F39 79.45(13) . . ?
F35 Ti15 F39 82.66(13) . . ?
O32 Ti16 O31 96.40(18) . . ?
O32 Ti16 F28 100.2(2) . . ?
O31 Ti16 F28 93.52(18) . . ?
O32 Ti16 F39 90.52(16) . . ?
O31 Ti16 F39 90.83(16) . . ?
F28 Ti16 F39 167.89(17) . . ?
O32 Ti16 F40 89.30(16) . . ?
O31 Ti16 F40 174.30(16) . . ?
F28 Ti16 F40 85.49(16) . . ?
F39 Ti16 F40 89.07(13) . . ?
O32 Ti16 F36 170.44(16) . . ?
O31 Ti16 F36 90.92(15) . . ?
F28 Ti16 F36 85.42(16) . . ?
F39 Ti16 F36 83.22(12) . . ?
F40 Ti16 F36 83.41(13) . . ?
C177 O17 Ti9 154.5(5) . . ?
C188 O18 Ti9 140.8(5) . . ?
C199 O19 Ti10 147.1(4) . . ?
C210 O20 Ti10 159.5(4) . . ?
C221 O21 Ti11 153.5(3) . . ?
C232 O22 Ti11 151.1(3) . . ?
C243 O23 Ti12 135.4(3) . . ?
C254 O24 Ti12 165.7(4) . . ?
C265 O25 Ti13 139.7(4) . . ?
C276 O26 Ti13 153.6(4) . . ?
C287 O27 Ti14 141.4(4) . . ?
C298 O28 Ti14 161.6(4) . . ?
C309 O29 Ti15 142.6(3) . . ?
C320 O30 Ti15 153.5(3) . . ?
C331 O31 Ti16 139.3(4) . . ?
C342 O32 Ti16 158.9(4) . . ?
Ti9 F21 Na4 116.5(3) . . ?
Ti9 F21 Na3 100.8(3) . . ?
Ti12 F24 Na3 105.1(3) . . ?
Ti12 F24 Na4 111.7(3) . . ?
Ti13 F25 Na2 125.4(4) . . ?
Ti13 F25 Na3 96.2(3) . . ?
Ti13 F25 Na4 136.0(4) . . ?
Ti16 F28 Na3 97.9(4) . . ?
Ti16 F28 Na2 126.7(3) . . ?
Ti16 F28 Na4 137.8(4) . . ?
Ti10 F29 Ti9 165.9(2) . . ?
Ti10 F30 Ti11 162.88(18) . . ?
Ti11 F31 Ti12 161.19(19) . . ?
Ti9 F32 Ti12 148.59(18) . . ?
Ti9 F32 Na3 112.4(4) . . ?
Ti12 F32 Na3 98.6(4) . . ?
Ti10 F33 Ti13 152.73(19) . . ?
Ti10 F33 Na3 106.3(3) . . ?
Ti13 F33 Na3 87.7(3) . . ?
Ti10 F34 Ti14 159.5(2) . . ?
Ti11 F35 Ti15 157.53(18) . . ?
Ti11 F36 Ti16 152.34(17) . . ?
Ti11 F36 Na3 110.1(3) . . ?
Ti16 F36 Na3 85.9(3) . . ?
Ti13 F37 Ti14 152.00(18) . . ?
Ti14 F38 Ti15 152.9(2) . . ?
Ti16 F39 Ti15 157.76(17) . . ?
Ti16 F40 Ti13 159.27(17) . . ?
Ti16 F40 Na3 86.7(4) . . ?
Ti13 F40 Na3 100.3(4) . . ?
O17 C177 C178 118.6(6) . . ?
O17 C177 C182 119.3(7) . . ?
C178 C177 C182 122.1(6) . . ?
C177 C178 C179 117.1(7) . . ?
C177 C178 C264 122.9(6) . . ?
C179 C178 C264 120.0(7) . . ?
C180 C179 C178 123.0(8) . . ?
C180 C179 H179 118.5 . . ?
C178 C179 H179 118.5 . . ?
C181 C180 C179 117.0(6) . . ?
C181 C180 C183 121.4(7) . . ?
C179 C180 C183 121.5(8) . . ?
C180 C181 C182 122.1(7) . . ?
C180 C181 H181 119.0 . . ?
C182 C181 H181 119.0 . . ?
C177 C182 C181 118.5(8) . . ?
C177 C182 C187 121.9(6) . . ?
C181 C182 C187 119.6(7) . . ?
C185 C183 C180 110.6(7) . . ?
C85Y C183 C180 111.9(12) . . ?
C185 C183 C184 114.8(10) . . ?
C180 C183 C184 107.8(8) . . ?
C85Y C183 C86Y 116.8(13) . . ?
C180 C183 C86Y 109.4(9) . . ?
C185 C183 C186 106.2(9) . . ?
C180 C183 C186 111.1(9) . . ?
C184 C183 C186 106.3(11) . . ?
C85Y C183 C84Y 106.7(13) . . ?
C180 C183 C84Y 111.3(9) . . ?
C86Y C183 C84Y 100.2(12) . . ?
C183 C184 H84A 109.5 . . ?
C183 C184 H84B 109.5 . . ?
H84A C184 H84B 109.5 . . ?
C183 C184 H84C 109.5 . . ?
H84A C184 H84C 109.5 . . ?
H84B C184 H84C 109.5 . . ?
C183 C185 H85G 109.5 . . ?
C183 C185 H85H 109.5 . . ?
H85G C185 H85H 109.5 . . ?
C183 C185 H85I 109.5 . . ?
H85G C185 H85I 109.5 . . ?
H85H C185 H85I 109.5 . . ?
C183 C186 H86G 109.5 . . ?
C183 C186 H86H 109.5 . . ?
H86G C186 H86H 109.5 . . ?
C183 C186 H86I 109.5 . . ?
H86G C186 H86I 109.5 . . ?
H86H C186 H86I 109.5 . . ?
C183 C84Y H84D 109.5 . . ?
C183 C84Y H84E 109.5 . . ?
H84D C84Y H84E 109.5 . . ?
C183 C84Y H84F 109.5 . . ?
H84D C84Y H84F 109.5 . . ?
H84E C84Y H84F 109.5 . . ?
C183 C85Y H85J 109.5 . . ?
C183 C85Y H85K 109.5 . . ?
H85J C85Y H85K 109.5 . . ?
C183 C85Y H85L 109.5 . . ?
H85J C85Y H85L 109.5 . . ?
H85K C85Y H85L 109.5 . . ?
C183 C86Y H86J 109.5 . . ?
C183 C86Y H86K 109.5 . . ?
H86J C86Y H86K 109.5 . . ?
C183 C86Y H86L 109.5 . . ?
H86J C86Y H86L 109.5 . . ?
H86K C86Y H86L 109.5 . . ?
C189 C187 C182 111.0(7) . . ?
C189 C187 H87G 109.4 . . ?
C182 C187 H87G 109.4 . . ?
C189 C187 H87H 109.4 . . ?
C182 C187 H87H 109.4 . . ?
H87G C187 H87H 108.0 . . ?
C189 C188 O18 119.2(6) . . ?
C189 C188 C193 123.4(6) . . ?
O18 C188 C193 117.4(7) . . ?
C188 C189 C190 116.5(7) . . ?
C188 C189 C187 123.0(6) . . ?
C190 C189 C187 120.6(7) . . ?
C191 C190 C189 122.6(8) . . ?
C191 C190 H190 118.7 . . ?
C189 C190 H190 118.7 . . ?
C192 C191 C190 117.7(7) . . ?
C192 C191 C194 121.0(8) . . ?
C190 C191 C194 121.3(8) . . ?
C191 C192 C193 122.5(8) . . ?
C191 C192 H192 118.8 . . ?
C193 C192 H192 118.8 . . ?
C188 C193 C192 117.0(8) . . ?
C188 C193 C198 121.7(6) . . ?
C192 C193 C198 121.2(7) . . ?
C197 C194 C196 112.1(10) . . ?
C197 C194 C191 113.1(8) . . ?
C196 C194 C191 111.0(8) . . ?
C197 C194 C195 107.2(11) . . ?
C196 C194 C195 109.1(9) . . ?
C191 C194 C195 103.9(9) . . ?
C194 C195 H95A 109.5 . . ?
C194 C195 H95B 109.5 . . ?
H95A C195 H95B 109.5 . . ?
C194 C195 H95C 109.5 . . ?
H95A C195 H95C 109.5 . . ?
H95B C195 H95C 109.5 . . ?
C194 C196 H96D 109.5 . . ?
C194 C196 H96E 109.5 . . ?
H96D C196 H96E 109.5 . . ?
C194 C196 H96F 109.5 . . ?
H96D C196 H96F 109.5 . . ?
H96E C196 H96F 109.5 . . ?
C194 C197 H97D 109.5 . . ?
C194 C197 H97E 109.5 . . ?
H97D C197 H97E 109.5 . . ?
C194 C197 H97F 109.5 . . ?
H97D C197 H97F 109.5 . . ?
H97E C197 H97F 109.5 . . ?
C193 C198 C200 115.3(7) . . ?
C193 C198 H98D 108.5 . . ?
C200 C198 H98D 108.5 . . ?
C193 C198 H98E 108.5 . . ?
C200 C198 H98E 108.5 . . ?
H98D C198 H98E 107.5 . . ?
O19 C199 C200 118.3(7) . . ?
O19 C199 C204 119.4(6) . . ?
C200 C199 C204 122.2(6) . . ?
C199 C200 C201 118.4(8) . . ?
C199 C200 C198 120.8(7) . . ?
C201 C200 C198 120.8(7) . . ?
C202 C201 C200 121.4(8) . . ?
C202 C201 H201 119.3 . . ?
C200 C201 H201 119.3 . . ?
C201 C202 C203 118.1(8) . . ?
C201 C202 C205 123.1(9) . . ?
C203 C202 C205 118.7(10) . . ?
C202 C203 C204 123.0(8) . . ?
C202 C203 H203 118.5 . . ?
C204 C203 H203 118.5 . . ?
C203 C204 C199 116.3(7) . . ?
C203 C204 C209 122.4(7) . . ?
C199 C204 C209 121.3(6) . . ?
C206 C205 C207 111.7(11) . . ?
C206 C205 C202 109.3(8) . . ?
C207 C205 C202 111.1(8) . . ?
C206 C205 C208 107.5(10) . . ?
C207 C205 C208 108.4(8) . . ?
C202 C205 C208 108.7(10) . . ?
C205 C206 H06A 109.5 . . ?
C205 C206 H06B 109.5 . . ?
H06A C206 H06B 109.5 . . ?
C205 C206 H06C 109.5 . . ?
H06A C206 H06C 109.5 . . ?
H06B C206 H06C 109.5 . . ?
C205 C207 H07D 109.5 . . ?
C205 C207 H07E 109.5 . . ?
H07D C207 H07E 109.5 . . ?
C205 C207 H07F 109.5 . . ?
H07D C207 H07F 109.5 . . ?
H07E C207 H07F 109.5 . . ?
C205 C208 H08D 109.5 . . ?
C205 C208 H08E 109.5 . . ?
H08D C208 H08E 109.5 . . ?
C205 C208 H08F 109.5 . . ?
H08D C208 H08F 109.5 . . ?
H08E C208 H08F 109.5 . . ?
C204 C209 C211 109.8(5) . . ?
C204 C209 H09D 109.7 . . ?
C211 C209 H09D 109.7 . . ?
C204 C209 H09E 109.7 . . ?
C211 C209 H09E 109.7 . . ?
H09D C209 H09E 108.2 . . ?
O20 C210 C215 118.3(5) . . ?
O20 C210 C211 119.3(5) . . ?
C215 C210 C211 122.4(6) . . ?
C212 C211 C210 118.1(6) . . ?
C212 C211 C209 120.5(6) . . ?
C210 C211 C209 121.1(6) . . ?
C211 C212 C213 122.0(6) . . ?
C211 C212 H212 119.0 . . ?
C213 C212 H212 119.0 . . ?
C214 C213 C212 118.2(6) . . ?
C214 C213 C216 121.5(6) . . ?
C212 C213 C216 120.3(6) . . ?
C213 C214 C215 122.2(6) . . ?
C213 C214 H214 118.9 . . ?
C215 C214 H214 118.9 . . ?
C210 C215 C214 117.1(5) . . ?
C210 C215 C220 122.2(5) . . ?
C214 C215 C220 120.7(5) . . ?
C217 C216 C218 109.2(7) . . ?
C217 C216 C213 112.9(7) . . ?
C218 C216 C213 113.2(7) . . ?
C217 C216 C219 108.0(10) . . ?
C218 C216 C219 106.4(9) . . ?
C213 C216 C219 106.9(7) . . ?
C216 C217 H17A 109.5 . . ?
C216 C217 H17B 109.5 . . ?
H17A C217 H17B 109.5 . . ?
C216 C217 H17C 109.5 . . ?
H17A C217 H17C 109.5 . . ?
H17B C217 H17C 109.5 . . ?
C216 C218 H18G 109.5 . . ?
C216 C218 H18H 109.5 . . ?
H18G C218 H18H 109.5 . . ?
C216 C218 H18I 109.5 . . ?
H18G C218 H18I 109.5 . . ?
H18H C218 H18I 109.5 . . ?
C216 C219 H19M 109.5 . . ?
C216 C219 H19N 109.5 . . ?
H19M C219 H19N 109.5 . . ?
C216 C219 H19O 109.5 . . ?
H19M C219 H19O 109.5 . . ?
H19N C219 H19O 109.5 . . ?
C222 C220 C215 114.1(5) . . ?
C222 C220 H20M 108.7 . . ?
C215 C220 H20M 108.7 . . ?
C222 C220 H20N 108.7 . . ?
C215 C220 H20N 108.7 . . ?
H20M C220 H20N 107.6 . . ?
O21 C221 C222 118.9(5) . . ?
O21 C221 C226 119.7(5) . . ?
C222 C221 C226 121.4(5) . . ?
C223 C222 C221 117.4(5) . . ?
C223 C222 C220 121.0(5) . . ?
C221 C222 C220 121.7(5) . . ?
C222 C223 C224 124.0(5) . . ?
C222 C223 H223 118.0 . . ?
C224 C223 H223 118.0 . . ?
C223 C224 C225 115.9(5) . . ?
C223 C224 C227 120.6(5) . . ?
C225 C224 C227 123.5(5) . . ?
C226 C225 C224 123.1(5) . . ?
C226 C225 H225 118.5 . . ?
C224 C225 H225 118.5 . . ?
C225 C226 C221 118.1(5) . . ?
C225 C226 C231 120.7(5) . . ?
C221 C226 C231 121.1(5) . . ?
C229 C227 C228 109.7(6) . . ?
C229 C227 C224 108.9(5) . . ?
C228 C227 C224 112.3(5) . . ?
C229 C227 C230 109.4(6) . . ?
C228 C227 C230 108.7(5) . . ?
C224 C227 C230 107.7(5) . . ?
C227 C228 H28A 109.5 . . ?
C227 C228 H28B 109.5 . . ?
H28A C228 H28B 109.5 . . ?
C227 C228 H28C 109.5 . . ?
H28A C228 H28C 109.5 . . ?
H28B C228 H28C 109.5 . . ?
C227 C229 H29D 109.5 . . ?
C227 C229 H29E 109.5 . . ?
H29D C229 H29E 109.5 . . ?
C227 C229 H29F 109.5 . . ?
H29D C229 H29F 109.5 . . ?
H29E C229 H29F 109.5 . . ?
C227 C230 H30G 109.5 . . ?
C227 C230 H30H 109.5 . . ?
H30G C230 H30H 109.5 . . ?
C227 C230 H30I 109.5 . . ?
H30G C230 H30I 109.5 . . ?
H30H C230 H30I 109.5 . . ?
C233 C231 C226 110.0(4) . . ?
C233 C231 H31G 109.7 . . ?
C226 C231 H31G 109.7 . . ?
C233 C231 H31H 109.7 . . ?
C226 C231 H31H 109.7 . . ?
H31G C231 H31H 108.2 . . ?
C237 C232 O22 119.6(5) . . ?
C237 C232 C233 121.9(5) . . ?
O22 C232 C233 118.5(4) . . ?
C234 C233 C232 117.9(5) . . ?
C234 C233 C231 120.1(5) . . ?
C232 C233 C231 121.7(5) . . ?
C233 C234 C235 122.7(5) . . ?
C233 C234 H234 118.6 . . ?
C235 C234 H234 118.6 . . ?
C234 C235 C236 116.7(5) . . ?
C234 C235 C238 120.4(4) . . ?
C236 C235 C238 122.8(5) . . ?
C237 C236 C235 122.6(5) . . ?
C237 C236 H236 118.7 . . ?
C235 C236 H236 118.7 . . ?
C232 C237 C236 118.0(5) . . ?
C232 C237 C242 122.6(4) . . ?
C236 C237 C242 119.4(4) . . ?
C239 C238 C240 110.0(5) . . ?
C239 C238 C235 111.8(4) . . ?
C240 C238 C235 110.9(5) . . ?
C239 C238 C241 107.8(5) . . ?
C240 C238 C241 109.2(5) . . ?
C235 C238 C241 107.0(5) . . ?
C238 C239 H39A 109.5 . . ?
C238 C239 H39B 109.5 . . ?
H39A C239 H39B 109.5 . . ?
C238 C239 H39C 109.5 . . ?
H39A C239 H39C 109.5 . . ?
H39B C239 H39C 109.5 . . ?
C238 C240 H40D 109.5 . . ?
C238 C240 H40E 109.5 . . ?
H40D C240 H40E 109.5 . . ?
C238 C240 H40F 109.5 . . ?
H40D C240 H40F 109.5 . . ?
H40E C240 H40F 109.5 . . ?
C238 C241 H41G 109.5 . . ?
C238 C241 H41H 109.5 . . ?
H41G C241 H41H 109.5 . . ?
C238 C241 H41I 109.5 . . ?
H41G C241 H41I 109.5 . . ?
H41H C241 H41I 109.5 . . ?
C237 C242 C244 112.6(4) . . ?
C237 C242 H42G 109.1 . . ?
C244 C242 H42G 109.1 . . ?
C237 C242 H42H 109.1 . . ?
C244 C242 H42H 109.1 . . ?
H42G C242 H42H 107.8 . . ?
O23 C243 C248 121.6(5) . . ?
O23 C243 C244 118.2(5) . . ?
C248 C243 C244 120.1(5) . . ?
C245 C244 C243 119.2(5) . . ?
C245 C244 C242 121.4(5) . . ?
C243 C244 C242 119.3(5) . . ?
C244 C245 C246 121.8(5) . . ?
C244 C245 H245 119.1 . . ?
C246 C245 H245 119.1 . . ?
C247 C246 C245 117.0(5) . . ?
C247 C246 C249 120.6(5) . . ?
C245 C246 C249 122.4(5) . . ?
C246 C247 C248 123.4(5) . . ?
C246 C247 H247 118.3 . . ?
C248 C247 H247 118.3 . . ?
C247 C248 C243 118.4(5) . . ?
C247 C248 C253 120.6(5) . . ?
C243 C248 C253 120.9(5) . . ?
C251 C249 C250 108.9(6) . . ?
C251 C249 C252 108.5(6) . . ?
C250 C249 C252 108.6(5) . . ?
C251 C249 C246 112.4(5) . . ?
C250 C249 C246 109.3(5) . . ?
C252 C249 C246 109.1(5) . . ?
C249 C250 H50A 109.5 . . ?
C249 C250 H50B 109.5 . . ?
H50A C250 H50B 109.5 . . ?
C249 C250 H50C 109.5 . . ?
H50A C250 H50C 109.5 . . ?
H50B C250 H50C 109.5 . . ?
C249 C251 H51G 109.5 . . ?
C249 C251 H51H 109.5 . . ?
H51G C251 H51H 109.5 . . ?
C249 C251 H51I 109.5 . . ?
H51G C251 H51I 109.5 . . ?
H51H C251 H51I 109.5 . . ?
C249 C252 H52M 109.5 . . ?
C249 C252 H52N 109.5 . . ?
H52M C252 H52N 109.5 . . ?
C249 C252 H52O 109.5 . . ?
H52M C252 H52O 109.5 . . ?
H52N C252 H52O 109.5 . . ?
C248 C253 C255 114.1(5) . . ?
C248 C253 H53M 108.7 . . ?
C255 C253 H53M 108.7 . . ?
C248 C253 H53N 108.7 . . ?
C255 C253 H53N 108.7 . . ?
H53M C253 H53N 107.6 . . ?
O24 C254 C255 119.0(5) . . ?
O24 C254 C259 118.1(5) . . ?
C255 C254 C259 122.8(5) . . ?
C256 C255 C254 117.4(5) . . ?
C256 C255 C253 121.7(5) . . ?
C254 C255 C253 120.9(5) . . ?
C255 C256 C257 122.6(6) . . ?
C255 C256 H256 118.7 . . ?
C257 C256 H256 118.7 . . ?
C258 C257 C256 116.7(6) . . ?
C258 C257 C260 120.5(6) . . ?
C256 C257 C260 122.9(6) . . ?
C257 C258 C259 124.0(6) . . ?
C257 C258 H258 118.0 . . ?
C259 C258 H258 118.0 . . ?
C258 C259 C254 116.5(6) . . ?
C258 C259 C264 119.8(5) . . ?
C254 C259 C264 123.7(5) . . ?
C263 C260 C261 107.2(12) . . ?
C263 C260 C257 113.8(7) . . ?
C261 C260 C257 108.2(8) . . ?
C263 C260 C262 111.8(13) . . ?
C261 C260 C262 103.7(10) . . ?
C257 C260 C262 111.4(9) . . ?
C260 C261 H61A 109.5 . . ?
C260 C261 H61B 109.5 . . ?
H61A C261 H61B 109.5 . . ?
C260 C261 H61C 109.5 . . ?
H61A C261 H61C 109.5 . . ?
H61B C261 H61C 109.5 . . ?
C260 C262 H62D 109.5 . . ?
C260 C262 H62E 109.5 . . ?
H62D C262 H62E 109.5 . . ?
C260 C262 H62F 109.5 . . ?
H62D C262 H62F 109.5 . . ?
H62E C262 H62F 109.5 . . ?
C260 C263 H63J 109.5 . . ?
C260 C263 H63K 109.5 . . ?
H63J C263 H63K 109.5 . . ?
C260 C263 H63L 109.5 . . ?
H63J C263 H63L 109.5 . . ?
H63K C263 H63L 109.5 . . ?
C259 C264 C178 113.8(6) . . ?
C259 C264 H64J 108.8 . . ?
C178 C264 H64J 108.8 . . ?
C259 C264 H64K 108.8 . . ?
C178 C264 H64K 108.8 . . ?
H64J C264 H64K 107.7 . . ?
O25 C265 C266 119.8(6) . . ?
O25 C265 C270 119.3(7) . . ?
C266 C265 C270 120.9(7) . . ?
C267 C266 C265 119.6(7) . . ?
C267 C266 C352 119.4(7) . . ?
C265 C266 C352 120.9(6) . . ?
C268 C267 C266 122.8(8) . . ?
C268 C267 H267 118.6 . . ?
C266 C267 H267 118.6 . . ?
C267 C268 C269 116.4(8) . . ?
C267 C268 C271 123.0(8) . . ?
C269 C268 C271 120.6(7) . . ?
C270 C269 C268 123.3(7) . . ?
C270 C269 H269 118.3 . . ?
C268 C269 H269 118.3 . . ?
C265 C270 C269 116.8(8) . . ?
C265 C270 C275 121.8(7) . . ?
C269 C270 C275 120.8(7) . . ?
C272 C271 C273 111.5(8) . . ?
C272 C271 C274 109.9(9) . . ?
C273 C271 C274 111.1(8) . . ?
C272 C271 C268 110.7(7) . . ?
C273 C271 C268 105.2(8) . . ?
C274 C271 C268 108.4(7) . . ?
C271 C272 H72A 109.5 . . ?
C271 C272 H72B 109.5 . . ?
H72A C272 H72B 109.5 . . ?
C271 C272 H72C 109.5 . . ?
H72A C272 H72C 109.5 . . ?
H72B C272 H72C 109.5 . . ?
C271 C273 H73D 109.5 . . ?
C271 C273 H73E 109.5 . . ?
H73D C273 H73E 109.5 . . ?
C271 C273 H73F 109.5 . . ?
H73D C273 H73F 109.5 . . ?
H73E C273 H73F 109.5 . . ?
C271 C274 H74G 109.5 . . ?
C271 C274 H74H 109.5 . . ?
H74G C274 H74H 109.5 . . ?
C271 C274 H74I 109.5 . . ?
H74G C274 H74I 109.5 . . ?
H74H C274 H74I 109.5 . . ?
C277 C275 C270 108.4(7) . . ?
C277 C275 H75G 110.0 . . ?
C270 C275 H75G 110.0 . . ?
C277 C275 H75H 110.0 . . ?
C270 C275 H75H 110.0 . . ?
H75G C275 H75H 108.4 . . ?
O26 C276 C281 120.1(6) . . ?
O26 C276 C277 117.9(6) . . ?
C281 C276 C277 121.9(6) . . ?
C278 C277 C276 117.2(7) . . ?
C278 C277 C275 121.4(7) . . ?
C276 C277 C275 121.1(6) . . ?
C279 C278 C277 124.2(7) . . ?
C279 C278 H278 117.9 . . ?
C277 C278 H278 117.9 . . ?
C278 C279 C280 116.2(6) . . ?
C278 C279 C282 120.4(7) . . ?
C280 C279 C282 123.4(8) . . ?
C281 C280 C279 122.7(7) . . ?
C281 C280 H280 118.7 . . ?
C279 C280 H280 118.7 . . ?
C276 C281 C280 117.9(6) . . ?
C276 C281 C286 122.1(5) . . ?
C280 C281 C286 120.0(6) . . ?
C283 C282 C279 109.7(7) . . ?
C283 C282 C285 110.5(10) . . ?
C279 C282 C285 111.6(7) . . ?
C283 C282 C284 109.3(8) . . ?
C279 C282 C284 106.9(8) . . ?
C285 C282 C284 108.8(9) . . ?
C282 C283 H83A 109.5 . . ?
C282 C283 H83B 109.5 . . ?
H83A C283 H83B 109.5 . . ?
C282 C283 H83C 109.5 . . ?
H83A C283 H83C 109.5 . . ?
H83B C283 H83C 109.5 . . ?
C282 C284 H84G 109.5 . . ?
C282 C284 H84H 109.5 . . ?
H84G C284 H84H 109.5 . . ?
C282 C284 H84I 109.5 . . ?
H84G C284 H84I 109.5 . . ?
H84H C284 H84I 109.5 . . ?
C282 C285 H85M 109.5 . . ?
C282 C285 H85N 109.5 . . ?
H85M C285 H85N 109.5 . . ?
C282 C285 H85O 109.5 . . ?
H85M C285 H85O 109.5 . . ?
H85N C285 H85O 109.5 . . ?
C288 C286 C281 117.5(5) . . ?
C288 C286 H86M 107.9 . . ?
C281 C286 H86M 107.9 . . ?
C288 C286 H86N 107.9 . . ?
C281 C286 H86N 107.9 . . ?
H86M C286 H86N 107.2 . . ?
O27 C287 C288 118.5(6) . . ?
O27 C287 C292 119.9(6) . . ?
C288 C287 C292 121.6(6) . . ?
C289 C288 C287 119.3(7) . . ?
C289 C288 C286 120.4(6) . . ?
C287 C288 C286 120.2(6) . . ?
C288 C289 C290 122.3(7) . . ?
C288 C289 H289 118.8 . . ?
C290 C289 H289 118.8 . . ?
C291 C290 C289 116.2(6) . . ?
C291 C290 C293 121.9(8) . . ?
C289 C290 C293 121.9(7) . . ?
C292 C291 C290 123.9(7) . . ?
C292 C291 H291 118.0 . . ?
C290 C291 H291 118.0 . . ?
C291 C292 C287 116.7(6) . . ?
C291 C292 C297 119.9(7) . . ?
C287 C292 C297 123.3(6) . . ?
C295 C293 C290 115.1(15) . . ?
C290 C293 C95X 108.9(16) . . ?
C290 C293 C96X 114.3(14) . . ?
C95X C293 C96X 110.8(15) . . ?
C295 C293 C294 111.2(13) . . ?
C290 C293 C294 109.7(10) . . ?
C290 C293 C94X 103.4(10) . . ?
C95X C293 C94X 104.6(13) . . ?
C96X C293 C94X 114.1(14) . . ?
C295 C293 C296 106.8(11) . . ?
C290 C293 C296 106.7(11) . . ?
C294 C293 C296 107.0(14) . . ?
C293 C294 H94A 109.5 . . ?
C293 C294 H94B 109.5 . . ?
H94A C294 H94B 109.5 . . ?
C293 C294 H94C 109.5 . . ?
H94A C294 H94C 109.5 . . ?
H94B C294 H94C 109.5 . . ?
C293 C295 H95D 109.5 . . ?
C293 C295 H95E 109.5 . . ?
H95D C295 H95E 109.5 . . ?
C293 C295 H95F 109.5 . . ?
H95D C295 H95F 109.5 . . ?
H95E C295 H95F 109.5 . . ?
C293 C296 H96G 109.5 . . ?
C293 C296 H96H 109.5 . . ?
H96G C296 H96H 109.5 . . ?
C293 C296 H96I 109.5 . . ?
H96G C296 H96I 109.5 . . ?
H96H C296 H96I 109.5 . . ?
C293 C94X H94D 109.5 . . ?
C293 C94X H94E 109.5 . . ?
H94D C94X H94E 109.5 . . ?
C293 C94X H94F 109.5 . . ?
H94D C94X H94F 109.5 . . ?
H94E C94X H94F 109.5 . . ?
C293 C95X H95G 109.5 . . ?
C293 C95X H95H 109.5 . . ?
H95G C95X H95H 109.5 . . ?
C293 C95X H95I 109.5 . . ?
H95G C95X H95I 109.5 . . ?
H95H C95X H95I 109.5 . . ?
C293 C96X H96J 109.5 . . ?
C293 C96X H96K 109.5 . . ?
H96J C96X H96K 109.5 . . ?
C293 C96X H96L 109.5 . . ?
H96J C96X H96L 109.5 . . ?
H96K C96X H96L 109.5 . . ?
C292 C297 C299 111.3(5) . . ?
C292 C297 H97G 109.4 . . ?
C299 C297 H97G 109.4 . . ?
C292 C297 H97H 109.4 . . ?
C299 C297 H97H 109.4 . . ?
H97G C297 H97H 108.0 . . ?
O28 C298 C299 117.4(5) . . ?
O28 C298 C303 118.1(5) . . ?
C299 C298 C303 124.4(5) . . ?
C298 C299 C300 118.1(6) . . ?
C298 C299 C297 121.1(5) . . ?
C300 C299 C297 120.8(6) . . ?
C299 C300 C301 120.2(7) . . ?
C299 C300 H300 119.9 . . ?
C301 C300 H300 119.9 . . ?
C302 C301 C300 118.8(7) . . ?
C302 C301 C304 124.9(8) . . ?
C300 C301 C304 116.2(9) . . ?
C301 C302 C303 123.4(8) . . ?
C301 C302 H302 118.3 . . ?
C303 C302 H302 118.3 . . ?
C298 C303 C302 114.8(6) . . ?
C298 C303 C308 123.2(5) . . ?
C302 C303 C308 122.0(6) . . ?
C305 C304 C306 107.2(11) . . ?
C305 C304 C301 106.1(11) . . ?
C306 C304 C301 112.3(9) . . ?
C305 C304 C307 110.5(13) . . ?
C306 C304 C307 106.7(12) . . ?
C301 C304 C307 114.0(10) . . ?
C304 C305 H05A 109.5 . . ?
C304 C305 H05B 109.5 . . ?
H05A C305 H05B 109.5 . . ?
C304 C305 H05C 109.5 . . ?
H05A C305 H05C 109.5 . . ?
H05B C305 H05C 109.5 . . ?
C304 C306 H06D 109.5 . . ?
C304 C306 H06E 109.5 . . ?
H06D C306 H06E 109.5 . . ?
C304 C306 H06F 109.5 . . ?
H06D C306 H06F 109.5 . . ?
H06E C306 H06F 109.5 . . ?
C304 C307 H07G 109.5 . . ?
C304 C307 H07H 109.5 . . ?
H07G C307 H07H 109.5 . . ?
C304 C307 H07I 109.5 . . ?
H07G C307 H07I 109.5 . . ?
H07H C307 H07I 109.5 . . ?
C310 C308 C303 114.8(5) . . ?
C310 C308 H08G 108.6 . . ?
C303 C308 H08G 108.6 . . ?
C310 C308 H08H 108.6 . . ?
C303 C308 H08H 108.6 . . ?
H08G C308 H08H 107.5 . . ?
C310 C309 O29 119.1(5) . . ?
C310 C309 C314 122.3(5) . . ?
O29 C309 C314 118.6(5) . . ?
C309 C310 C311 117.6(6) . . ?
C309 C310 C308 122.3(5) . . ?
C311 C310 C308 120.1(6) . . ?
C312 C311 C310 122.5(6) . . ?
C312 C311 H311 118.7 . . ?
C310 C311 H311 118.7 . . ?
C313 C312 C311 117.7(5) . . ?
C313 C312 C315 120.3(6) . . ?
C311 C312 C315 122.0(6) . . ?
C312 C313 C314 122.5(6) . . ?
C312 C313 H313 118.8 . . ?
C314 C313 H313 118.8 . . ?
C313 C314 C309 117.3(5) . . ?
C313 C314 C319 119.6(5) . . ?
C309 C314 C319 123.1(5) . . ?
C317 C315 C318 110.7(7) . . ?
C317 C315 C316 110.4(7) . . ?
C318 C315 C316 107.2(6) . . ?
C317 C315 C312 108.5(6) . . ?
C318 C315 C312 110.6(6) . . ?
C316 C315 C312 109.4(5) . . ?
C315 C316 H16A 109.5 . . ?
C315 C316 H16B 109.5 . . ?
H16A C316 H16B 109.5 . . ?
C315 C316 H16C 109.5 . . ?
H16A C316 H16C 109.5 . . ?
H16B C316 H16C 109.5 . . ?
C315 C317 H17D 109.5 . . ?
C315 C317 H17E 109.5 . . ?
H17D C317 H17E 109.5 . . ?
C315 C317 H17F 109.5 . . ?
H17D C317 H17F 109.5 . . ?
H17E C317 H17F 109.5 . . ?
C315 C318 H18J 109.5 . . ?
C315 C318 H18K 109.5 . . ?
H18J C318 H18K 109.5 . . ?
C315 C318 H18L 109.5 . . ?
H18J C318 H18L 109.5 . . ?
H18K C318 H18L 109.5 . . ?
C321 C319 C314 112.2(5) . . ?
C321 C319 H19P 109.2 . . ?
C314 C319 H19P 109.2 . . ?
C321 C319 H19Q 109.2 . . ?
C314 C319 H19Q 109.2 . . ?
H19P C319 H19Q 107.9 . . ?
O30 C320 C325 118.8(5) . . ?
O30 C320 C321 119.2(5) . . ?
C325 C320 C321 122.0(5) . . ?
C322 C321 C320 117.0(5) . . ?
C322 C321 C319 121.3(5) . . ?
C320 C321 C319 121.7(5) . . ?
C321 C322 C323 123.5(6) . . ?
C321 C322 H322 118.3 . . ?
C323 C322 H322 118.3 . . ?
C324 C323 C322 116.5(6) . . ?
C324 C323 C326 123.1(6) . . ?
C322 C323 C326 120.4(6) . . ?
C325 C324 C323 122.9(6) . . ?
C325 C324 H324 118.5 . . ?
C323 C324 H324 118.5 . . ?
C324 C325 C320 117.9(6) . . ?
C324 C325 C330 121.3(5) . . ?
C320 C325 C330 120.7(5) . . ?
C323 C326 C328 109.1(6) . . ?
C323 C326 C327 111.8(6) . . ?
C328 C326 C327 108.4(7) . . ?
C323 C326 C329 109.3(6) . . ?
C328 C326 C329 110.4(7) . . ?
C327 C326 C329 107.7(6) . . ?
C326 C327 H27A 109.5 . . ?
C326 C327 H27B 109.5 . . ?
H27A C327 H27B 109.5 . . ?
C326 C327 H27C 109.5 . . ?
H27A C327 H27C 109.5 . . ?
H27B C327 H27C 109.5 . . ?
C326 C328 H28D 109.5 . . ?
C326 C328 H28E 109.5 . . ?
H28D C328 H28E 109.5 . . ?
C326 C328 H28F 109.5 . . ?
H28D C328 H28F 109.5 . . ?
H28E C328 H28F 109.5 . . ?
C326 C329 H29G 109.5 . . ?
C326 C329 H29H 109.5 . . ?
H29G C329 H29H 109.5 . . ?
C326 C329 H29I 109.5 . . ?
H29G C329 H29I 109.5 . . ?
H29H C329 H29I 109.5 . . ?
C325 C330 C332 114.8(5) . . ?
C325 C330 H30J 108.6 . . ?
C332 C330 H30J 108.6 . . ?
C325 C330 H30K 108.6 . . ?
C332 C330 H30K 108.6 . . ?
H30J C330 H30K 107.6 . . ?
O31 C331 C336 121.1(5) . . ?
O31 C331 C332 119.3(5) . . ?
C336 C331 C332 119.6(6) . . ?
C333 C332 C331 118.7(5) . . ?
C333 C332 C330 123.1(6) . . ?
C331 C332 C330 118.1(5) . . ?
C332 C333 C334 123.7(6) . . ?
C332 C333 H333 118.1 . . ?
C334 C333 H333 118.1 . . ?
C333 C334 C335 116.4(6) . . ?
C333 C334 C337 121.5(6) . . ?
C335 C334 C337 122.0(6) . . ?
C336 C335 C334 122.7(6) . . ?
C336 C335 H335 118.7 . . ?
C334 C335 H335 118.7 . . ?
C335 C336 C331 118.9(6) . . ?
C335 C336 C341 120.4(6) . . ?
C331 C336 C341 120.7(6) . . ?
C338 C337 C339 111.9(10) . . ?
C338 C337 C334 114.8(8) . . ?
C339 C337 C334 113.6(6) . . ?
C338 C337 C340 106.6(13) . . ?
C339 C337 C340 102.7(9) . . ?
C334 C337 C340 106.2(7) . . ?
C337 C338 H38A 109.5 . . ?
C337 C338 H38B 109.5 . . ?
H38A C338 H38B 109.5 . . ?
C337 C338 H38C 109.5 . . ?
H38A C338 H38C 109.5 . . ?
H38B C338 H38C 109.5 . . ?
C337 C339 H39D 109.5 . . ?
C337 C339 H39E 109.5 . . ?
H39D C339 H39E 109.5 . . ?
C337 C339 H39F 109.5 . . ?
H39D C339 H39F 109.5 . . ?
H39E C339 H39F 109.5 . . ?
C337 C340 H40G 109.5 . . ?
C337 C340 H40H 109.5 . . ?
H40G C340 H40H 109.5 . . ?
C337 C340 H40I 109.5 . . ?
H40G C340 H40I 109.5 . . ?
H40H C340 H40I 109.5 . . ?
C343 C341 C336 110.4(5) . . ?
C343 C341 H41J 109.6 . . ?
C336 C341 H41J 109.6 . . ?
C343 C341 H41K 109.6 . . ?
C336 C341 H41K 109.6 . . ?
H41J C341 H41K 108.1 . . ?
O32 C342 C343 119.2(5) . . ?
O32 C342 C347 119.9(5) . . ?
C343 C342 C347 120.9(6) . . ?
C344 C343 C342 118.8(6) . . ?
C344 C343 C341 121.7(6) . . ?
C342 C343 C341 119.4(6) . . ?
C345 C344 C343 122.5(6) . . ?
C345 C344 H344 118.8 . . ?
C343 C344 H344 118.8 . . ?
C344 C345 C346 117.0(6) . . ?
C344 C345 C348 120.4(6) . . ?
C346 C345 C348 122.6(6) . . ?
C345 C346 C347 123.2(6) . . ?
C345 C346 H346 118.4 . . ?
C347 C346 H346 118.4 . . ?
C346 C347 C342 117.5(5) . . ?
C346 C347 C352 120.6(5) . . ?
C342 C347 C352 121.8(5) . . ?
C349 C348 C350 110.2(7) . . ?
C349 C348 C345 112.5(6) . . ?
C350 C348 C345 109.8(7) . . ?
C349 C348 C351 106.7(7) . . ?
C350 C348 C351 109.5(7) . . ?
C345 C348 C351 108.0(6) . . ?
C348 C349 H49A 109.5 . . ?
C348 C349 H49B 109.5 . . ?
H49A C349 H49B 109.5 . . ?
C348 C349 H49C 109.5 . . ?
H49A C349 H49C 109.5 . . ?
H49B C349 H49C 109.5 . . ?
C348 C350 H50D 109.5 . . ?
C348 C350 H50E 109.5 . . ?
H50D C350 H50E 109.5 . . ?
C348 C350 H50F 109.5 . . ?
H50D C350 H50F 109.5 . . ?
H50E C350 H50F 109.5 . . ?
C348 C351 H51J 109.5 . . ?
C348 C351 H51K 109.5 . . ?
H51J C351 H51K 109.5 . . ?
C348 C351 H51L 109.5 . . ?
H51J C351 H51L 109.5 . . ?
H51K C351 H51L 109.5 . . ?
C266 C352 C347 112.5(6) . . ?
C266 C352 H52P 109.1 . . ?
C347 C352 H52P 109.1 . . ?
C266 C352 H52Q 109.1 . . ?
C347 C352 H52Q 109.1 . . ?
H52P C352 H52Q 107.8 . . ?
F6 Na1 N5 146.8(5) . . ?
F6 Na1 N9 97.4(4) . . ?
N5 Na1 N9 94.3(6) . . ?
F25 Na2 F28 88.6(4) . . ?
F25 Na2 N11 103.2(5) . . ?
F28 Na2 N11 103.7(5) . . ?
F28 Na3 F24 80.1(5) . . ?
F28 Na3 F40 66.1(3) . . ?
F24 Na3 F40 133.5(6) . . ?
F28 Na3 F36 66.2(4) . . ?
F24 Na3 F36 74.7(4) . . ?
F40 Na3 F36 63.1(3) . . ?
F28 Na3 F32 143.0(7) . . ?
F24 Na3 F32 63.3(3) . . ?
F40 Na3 F32 145.4(6) . . ?
F36 Na3 F32 106.2(5) . . ?
F28 Na3 F25 89.7(4) . . ?
F24 Na3 F25 152.2(6) . . ?
F40 Na3 F25 61.5(3) . . ?
F36 Na3 F25 124.5(5) . . ?
F32 Na3 F25 120.3(6) . . ?
F28 Na3 F21 144.0(6) . . ?
F24 Na3 F21 110.9(5) . . ?
F40 Na3 F21 115.3(5) . . ?
F36 Na3 F21 148.9(6) . . ?
F32 Na3 F21 56.0(3) . . ?
F25 Na3 F21 64.4(4) . . ?
F28 Na3 F33 120.8(5) . . ?
F24 Na3 F33 151.0(5) . . ?
F40 Na3 F33 55.7(3) . . ?
F36 Na3 F33 94.6(4) . . ?
F32 Na3 F33 95.3(4) . . ?
F25 Na3 F33 54.8(3) . . ?
F21 Na3 F33 65.3(3) . . ?
F28 Na3 Ti16 36.4(2) . . ?
F24 Na3 Ti16 95.0(5) . . ?
F40 Na3 Ti16 39.4(2) . . ?
F36 Na3 Ti16 39.8(2) . . ?
F32 Na3 Ti16 145.6(5) . . ?
F25 Na3 Ti16 91.6(3) . . ?
F21 Na3 Ti16 153.9(5) . . ?
F33 Na3 Ti16 93.1(4) . . ?
F28 Na3 Ti13 89.0(4) . . ?
F24 Na3 Ti13 167.2(5) . . ?
F40 Na3 Ti13 34.08(19) . . ?
F36 Na3 Ti13 95.0(4) . . ?
F32 Na3 Ti13 128.0(5) . . ?
F25 Na3 Ti13 32.57(17) . . ?
F21 Na3 Ti13 81.8(4) . . ?
F33 Na3 Ti13 34.89(16) . . ?
Ti16 Na3 Ti13 72.2(3) . . ?
F28 Na3 Ti12 111.5(5) . . ?
F24 Na3 Ti12 32.47(18) . . ?
F40 Na3 Ti12 142.1(5) . . ?
F36 Na3 Ti12 81.0(3) . . ?
F32 Na3 Ti12 33.94(17) . . ?
F25 Na3 Ti12 152.8(5) . . ?
F21 Na3 Ti12 88.9(3) . . ?
F33 Na3 Ti12 120.3(4) . . ?
Ti16 Na3 Ti12 115.6(4) . . ?
Ti13 Na3 Ti12 154.9(4) . . ?
F28 Na3 Ti11 96.0(5) . . ?
F24 Na3 Ti11 74.3(3) . . ?
F40 Na3 Ti11 78.4(4) . . ?
F36 Na3 Ti11 30.18(17) . . ?
F32 Na3 Ti11 79.6(3) . . ?
F25 Na3 Ti11 132.8(5) . . ?
F21 Na3 Ti11 119.8(4) . . ?
F33 Na3 Ti11 83.0(3) . . ?
Ti16 Na3 Ti11 68.4(3) . . ?
Ti13 Na3 Ti11 100.6(3) . . ?
Ti12 Na3 Ti11 64.1(2) . . ?
F21 Na4 F24 107.5(5) . . ?
F21 Na4 F25 66.4(4) . . ?
F24 Na4 F25 124.2(6) . . ?
F21 Na4 F28 125.8(6) . . ?
F24 Na4 F28 63.9(3) . . ?
F25 Na4 F28 76.1(4) . . ?
N1 C353 C354 172.5(11) . . ?
C353 C354 H54I 109.5 . . ?
C353 C354 H54J 109.5 . . ?
H54I C354 H54J 109.5 . . ?
C353 C354 H54K 109.5 . . ?
H54I C354 H54K 109.5 . . ?
H54J C354 H54K 109.5 . . ?
N2 C355 C356 175.2(14) . . ?
C355 C356 H56A 109.5 . . ?
C355 C356 H56B 109.5 . . ?
H56A C356 H56B 109.5 . . ?
C355 C356 H56C 109.5 . . ?
H56A C356 H56C 109.5 . . ?
H56B C356 H56C 109.5 . . ?
N3 C357 C358 178.9(10) . . ?
C357 C358 H58A 109.5 . . ?
C357 C358 H58B 109.5 . . ?
H58A C358 H58B 109.5 . . ?
C357 C358 H58C 109.5 . . ?
H58A C358 H58C 109.5 . . ?
H58B C358 H58C 109.5 . . ?
N4 C359 C360 178.0(12) . . ?
C359 C360 H60A 109.5 . . ?
C359 C360 H60B 109.5 . . ?
H60A C360 H60B 109.5 . . ?
C359 C360 H60C 109.5 . . ?
H60A C360 H60C 109.5 . . ?
H60B C360 H60C 109.5 . . ?
C361 N5 Na1 162.2(16) . . ?
N5 C361 C362 175(2) . . ?
C361 C362 H62G 109.5 . . ?
C361 C362 H62H 109.5 . . ?
H62G C362 H62H 109.5 . . ?
C361 C362 H62I 109.5 . . ?
H62G C362 H62I 109.5 . . ?
H62H C362 H62I 109.5 . . ?
N6 C363 C364 160(3) . . ?
C363 C364 H64L 109.5 . . ?
C363 C364 H64M 109.5 . . ?
H64L C364 H64M 109.5 . . ?
C363 C364 H64N 109.5 . . ?
H64L C364 H64N 109.5 . . ?
H64M C364 H64N 109.5 . . ?
N6 C63Y C64Y 154(3) . . ?
C63Y C64Y H64O 109.5 . . ?
C63Y C64Y H64P 109.5 . . ?
H64O C64Y H64P 109.5 . . ?
C63Y C64Y H64Q 109.5 . . ?
H64O C64Y H64Q 109.5 . . ?
H64P C64Y H64Q 109.5 . . ?
N7 C365 C366 174.9(18) . . ?
C365 C366 H66C 109.5 . . ?
C365 C366 H66D 109.5 . . ?
H66C C366 H66D 109.5 . . ?
C365 C366 H66E 109.5 . . ?
H66C C366 H66E 109.5 . . ?
H66D C366 H66E 109.5 . . ?
N8 C367 C368 176.2(19) . . ?
C367 C368 H68A 109.5 . . ?
C367 C368 H68B 109.5 . . ?
H68A C368 H68B 109.5 . . ?
C367 C368 H68C 109.5 . . ?
H68A C368 H68C 109.5 . . ?
H68B C368 H68C 109.5 . . ?
N8 C67X C68X 174(2) . . ?
C67X C68X H68D 109.5 . . ?
C67X C68X H68E 109.5 . . ?
H68D C68X H68E 109.5 . . ?
C67X C68X H68F 109.5 . . ?
H68D C68X H68F 109.5 . . ?
H68E C68X H68F 109.5 . . ?
C369 N9 Na1 109.9(12) . . ?
N9 C369 C370 148.9(18) . . ?
C369 C370 H37A 109.5 . . ?
C369 C370 H37B 109.5 . . ?
H37A C370 H37B 109.5 . . ?
C369 C370 H37C 109.5 . . ?
H37A C370 H37C 109.5 . . ?
H37B C370 H37C 109.5 . . ?
N10 C371 C372 158(2) . . ?
C371 C372 H72D 109.5 . . ?
C371 C372 H72E 109.5 . . ?
H72D C372 H72E 109.5 . . ?
C371 C372 H72F 109.5 . . ?
H72D C372 H72F 109.5 . . ?
H72E C372 H72F 109.5 . . ?
C373 N11 Na2 163.9(17) . . ?
N11 C373 C374 177(3) . . ?
C373 C374 H74J 109.5 . . ?
C373 C374 H74K 109.5 . . ?
H74J C374 H74K 109.5 . . ?
C373 C374 H74L 109.5 . . ?
H74J C374 H74L 109.5 . . ?
H74K C374 H74L 109.5 . . ?
N12 C375 C376 179(4) . . ?
C375 C376 H76F 109.5 . . ?
C375 C376 H76G 109.5 . . ?
H76F C376 H76G 109.5 . . ?
C375 C376 H76H 109.5 . . ?
H76F C376 H76H 109.5 . . ?
H76G C376 H76H 109.5 . . ?
N13 C377 C378 172.4(19) . . ?
C377 C378 H78A 109.5 . . ?
C377 C378 H78B 109.5 . . ?
H78A C378 H78B 109.5 . . ?
C377 C378 H78C 109.5 . . ?
H78A C378 H78C 109.5 . . ?
H78B C378 H78C 109.5 . . ?
N14 C379 C380 156(3) . . ?
C379 C380 H80A 109.5 . . ?
C379 C380 H80B 109.5 . . ?
H80A C380 H80B 109.5 . . ?
C379 C380 H80C 109.5 . . ?
H80A C380 H80C 109.5 . . ?
H80B C380 H80C 109.5 . . ?
N15 C381 C382 166(2) . . ?
C381 C382 H82A 109.5 . . ?
C381 C382 H82B 109.5 . . ?
H82A C382 H82B 109.5 . . ?
C381 C382 H82C 109.5 . . ?
H82A C382 H82C 109.5 . . ?
H82B C382 H82C 109.5 . . ?
N16 C383 C384 175(2) . . ?
C383 C384 H84J 109.5 . . ?
C383 C384 H84K 109.5 . . ?
H84J C384 H84K 109.5 . . ?
C383 C384 H84L 109.5 . . ?
H84J C384 H84L 109.5 . . ?
H84K C384 H84L 109.5 . . ?
N17 C385 C386 174(3) . . ?
C385 C386 H86O 109.5 . . ?
C385 C386 H86P 109.5 . . ?
H86O C386 H86P 109.5 . . ?
C385 C386 H86Q 109.5 . . ?
H86O C386 H86Q 109.5 . . ?
H86P C386 H86Q 109.5 . . ?
N18 C387 C388 157(3) . . ?
C387 C388 H88C 109.5 . . ?
C387 C388 H88D 109.5 . . ?
H88C C388 H88D 109.5 . . ?
C387 C388 H88E 109.5 . . ?
H88C C388 H88E 109.5 . . ?
H88D C388 H88E 109.5 . . ?
N19 C389 C390 145.3(19) . . ?
C389 C390 H90A 109.5 . . ?
C389 C390 H90B 109.5 . . ?
H90A C390 H90B 109.5 . . ?
C389 C390 H90C 109.5 . . ?
H90A C390 H90C 109.5 . . ?
H90B C390 H90C 109.5 . . ?

loop_
_geom_bond_atom_site_label_1
_geom_bond_atom_site_label_2
_geom_bond_distance
_geom_bond_site_symmetry_2
_geom_bond_publ_flag
Ti1 O1 1.758(4) . ?
Ti1 O2 1.815(4) . ?
Ti1 F1 1.905(4) . ?
Ti1 F12 1.980(3) . ?
Ti1 F9 1.991(3) . ?
Ti1 F2 2.079(4) . ?
Ti2 O4 1.775(4) . ?
Ti2 O3 1.787(3) . ?
Ti2 F9 1.924(3) . ?
Ti2 F14 1.953(3) . ?
Ti2 F10 1.986(3) . ?
Ti2 F13 1.990(3) . ?
Ti3 O6 1.771(3) . ?
Ti3 O5 1.796(4) . ?
Ti3 F15 1.932(3) . ?
Ti3 F11 1.950(3) . ?
Ti3 F10 1.994(3) . ?
Ti3 F16 2.035(3) . ?
Ti4 O8 1.791(4) . ?
Ti4 O7 1.815(4) . ?
Ti4 F3 1.890(4) . ?
Ti4 F12 1.989(3) . ?
Ti4 F11 2.019(3) . ?
Ti4 F4 2.065(4) . ?
Ti5 O10 1.796(4) . ?
Ti5 O9 1.803(4) . ?
Ti5 F17 1.962(3) . ?
Ti5 F20 1.986(3) . ?
Ti5 F5 1.989(4) . ?
Ti5 F13 1.995(3) . ?
Ti6 O12 1.767(4) . ?
Ti6 O11 1.789(4) . ?
Ti6 F18 1.949(3) . ?
Ti6 F14 1.981(3) . ?
Ti6 F17 2.004(3) . ?
Ti6 F6 2.020(4) . ?
Ti7 O14 1.776(4) . ?
Ti7 O13 1.806(4) . ?
Ti7 F7 1.886(4) . ?
Ti7 F18 2.000(3) . ?
Ti7 F15 2.003(3) . ?
Ti7 F19 2.035(3) . ?
Ti8 O16 1.788(4) . ?
Ti8 O15 1.837(4) . ?
Ti8 F8 1.860(3) . ?
Ti8 F19 1.965(3) . ?
Ti8 F16 1.982(3) . ?
Ti8 F20 2.014(3) . ?
O1 C1 1.358(6) . ?
O2 C12 1.357(6) . ?
O3 C23 1.365(6) . ?
O4 C34 1.365(7) . ?
O5 C45 1.365(7) . ?
O6 C56 1.360(6) . ?
O7 C67 1.370(7) . ?
O8 C78 1.367(7) . ?
O9 C89 1.370(7) . ?
O10 C100 1.363(6) . ?
O11 C111 1.365(6) . ?
O12 C122 1.373(7) . ?
O13 C133 1.384(7) . ?
O14 C144 1.365(6) . ?
O15 C155 1.379(6) . ?
O16 C166 1.349(7) . ?
F6 Na1 2.696(10) . ?
C1 C2 1.389(8) . ?
C1 C6 1.397(8) . ?
C2 C3 1.381(8) . ?
C2 C88 1.527(8) . ?
C3 C4 1.400(8) . ?
C3 H3 0.9500 . ?
C4 C5 1.390(9) . ?
C4 C7 1.546(8) . ?
C5 C6 1.387(8) . ?
C5 H5 0.9500 . ?
C6 C11 1.516(8) . ?
C7 C8 1.520(11) . ?
C7 C10 1.535(10) . ?
C7 C9 1.555(11) . ?
C8 H8A 0.9800 . ?
C8 H8B 0.9800 . ?
C8 H8C 0.9800 . ?
C9 H9A 0.9800 . ?
C9 H9B 0.9800 . ?
C9 H9C 0.9800 . ?
C10 H10A 0.9800 . ?
C10 H10B 0.9800 . ?
C10 H10C 0.9800 . ?
C11 C13 1.511(9) . ?
C11 H11A 0.9900 . ?
C11 H11B 0.9900 . ?
C12 C17 1.397(8) . ?
C12 C13 1.415(8) . ?
C13 C14 1.393(8) . ?
C14 C15 1.357(10) . ?
C14 H14 0.9500 . ?
C15 C16 1.413(9) . ?
C15 C18 1.53(2) . ?
C15 C18X 1.57(5) . ?
C16 C17 1.383(8) . ?
C16 H16 0.9500 . ?
C17 C22 1.510(8) . ?
C18 C19 1.496(16) . ?
C18 C21 1.508(19) . ?
C18 C20 1.53(2) . ?
C19 H19A 0.9800 . ?
C19 H19B 0.9800 . ?
C19 H19C 0.9800 . ?
C20 H20A 0.9800 . ?
C20 H20B 0.9800 . ?
C20 H20C 0.9800 . ?
C21 H21A 0.9800 . ?
C21 H21B 0.9800 . ?
C21 H21C 0.9800 . ?
C18X C19X 1.516(18) . ?
C18X C20X 1.52(4) . ?
C18X C21X 1.61(4) . ?
C19X H19D 0.9800 . ?
C19X H19E 0.9800 . ?
C19X H19F 0.9800 . ?
C20X H20D 0.9800 . ?
C20X H20E 0.9800 . ?
C20X H20F 0.9800 . ?
C21X H21D 0.9800 . ?
C21X H21E 0.9800 . ?
C21X H21F 0.9800 . ?
C22 C24 1.505(8) . ?
C22 H22A 0.9900 . ?
C22 H22B 0.9900 . ?
C23 C24 1.396(7) . ?
C23 C28 1.409(8) . ?
C24 C25 1.410(7) . ?
C25 C26 1.393(9) . ?
C25 H25 0.9500 . ?
C26 C27 1.391(8) . ?
C26 C29 1.537(8) . ?
C27 C28 1.381(7) . ?
C27 H27 0.9500 . ?
C28 C33 1.518(8) . ?
C29 C30 1.492(11) . ?
C29 C31 1.530(11) . ?
C29 C32 1.540(11) . ?
C30 H30A 0.9800 . ?
C30 H30B 0.9800 . ?
C30 H30C 0.9800 . ?
C31 H31A 0.9800 . ?
C31 H31B 0.9800 . ?
C31 H31C 0.9800 . ?
C32 H32A 0.9800 . ?
C32 H32B 0.9800 . ?
C32 H32C 0.9800 . ?
C33 C35 1.524(9) . ?
C33 H33A 0.9900 . ?
C33 H33B 0.9900 . ?
C34 C39 1.376(8) . ?
C34 C35 1.401(8) . ?
C35 C36 1.389(9) . ?
C36 C37 1.398(10) . ?
C36 H36 0.9500 . ?
C37 C38 1.385(9) . ?
C37 C40 1.530(10) . ?
C38 C39 1.395(8) . ?
C38 H38 0.9500 . ?
C39 C44 1.523(8) . ?
C40 C42 1.514(15) . ?
C40 C43 1.518(15) . ?
C40 C41 1.543(12) . ?
C41 H41A 0.9800 . ?
C41 H41B 0.9800 . ?
C41 H41C 0.9800 . ?
C42 H42A 0.9800 . ?
C42 H42B 0.9800 . ?
C42 H42C 0.9800 . ?
C43 H43A 0.9800 . ?
C43 H43B 0.9800 . ?
C43 H43C 0.9800 . ?
C44 C46 1.517(8) . ?
C44 H44A 0.9900 . ?
C44 H44B 0.9900 . ?
C45 C46 1.389(8) . ?
C45 C50 1.407(8) . ?
C46 C47 1.384(8) . ?
C47 C48 1.396(9) . ?
C47 H47 0.9500 . ?
C48 C49 1.391(9) . ?
C48 C51 1.548(10) . ?
C49 C50 1.393(9) . ?
C49 H49 0.9500 . ?
C50 C55 1.512(8) . ?
C51 C53X 1.481(18) . ?
C51 C53 1.502(15) . ?
C51 C54 1.505(12) . ?
C51 C52X 1.530(15) . ?
C51 C54X 1.558(15) . ?
C51 C52 1.568(13) . ?
C52 H52A 0.9800 . ?
C52 H52B 0.9800 . ?
C52 H52C 0.9800 . ?
C53 H53A 0.9800 . ?
C53 H53B 0.9800 . ?
C53 H53C 0.9800 . ?
C54 H54A 0.9800 . ?
C54 H54B 0.9800 . ?
C54 H54C 0.9800 . ?
C52X H52D 0.9800 . ?
C52X H52E 0.9800 . ?
C52X H52F 0.9800 . ?
C53X H53D 0.9800 . ?
C53X H53E 0.9800 . ?
C53X H53F 0.9800 . ?
C54X H54D 0.9800 . ?
C54X H54E 0.9800 . ?
C54X H54F 0.9800 . ?
C55 C57 1.509(8) . ?
C55 H55A 0.9900 . ?
C55 H55B 0.9900 . ?
C56 C57 1.396(8) . ?
C56 C61 1.416(8) . ?
C57 C58 1.389(8) . ?
C58 C59 1.404(9) . ?
C58 H58 0.9500 . ?
C59 C60 1.401(10) . ?
C59 C62 1.532(9) . ?
C60 C61 1.379(8) . ?
C60 H60 0.9500 . ?
C61 C66 1.503(9) . ?
C62 C63 1.464(13) . ?
C62 C65X 1.477(14) . ?
C62 C63X 1.514(15) . ?
C62 C65 1.538(13) . ?
C62 C64 1.590(15) . ?
C62 C64X 1.604(14) . ?
C63 H63A 0.9800 . ?
C63 H63B 0.9800 . ?
C63 H63C 0.9800 . ?
C64 H64A 0.9800 . ?
C64 H64B 0.9800 . ?
C64 H64C 0.9800 . ?
C65 H65A 0.9800 . ?
C65 H65B 0.9800 . ?
C65 H65C 0.9800 . ?
C63X H63D 0.9800 . ?
C63X H63E 0.9800 . ?
C63X H63F 0.9800 . ?
C64X H64D 0.9800 . ?
C64X H64E 0.9800 . ?
C64X H64F 0.9800 . ?
C65X H65D 0.9800 . ?
C65X H65E 0.9800 . ?
C65X H65F 0.9800 . ?
C66 C68 1.516(9) . ?
C66 H66A 0.9900 . ?
C66 H66B 0.9900 . ?
C67 C72 1.382(9) . ?
C67 C68 1.396(9) . ?
C68 C69 1.370(9) . ?
C69 C70 1.380(10) . ?
C69 H69 0.9500 . ?
C70 C71 1.400(11) . ?
C70 C73 1.531(11) . ?
C71 C72 1.383(9) . ?
C71 H71 0.9500 . ?
C72 C77 1.528(9) . ?
C73 C74 1.460(17) . ?
C73 C75 1.478(13) . ?
C73 C76 1.565(14) . ?
C74 H74A 0.9800 . ?
C74 H74B 0.9800 . ?
C74 H74C 0.9800 . ?
C75 H75A 0.9800 . ?
C75 H75B 0.9800 . ?
C75 H75C 0.9800 . ?
C76 H76A 0.9800 . ?
C76 H76B 0.9800 . ?
C76 H76C 0.9800 . ?
C77 C79 1.503(10) . ?
C77 H77A 0.9900 . ?
C77 H77B 0.9900 . ?
C78 C79 1.394(8) . ?
C78 C83 1.420(9) . ?
C79 C80 1.415(9) . ?
C80 C81 1.374(10) . ?
C80 H80 0.9500 . ?
C81 C82 1.384(9) . ?
C81 C84 1.527(9) . ?
C82 C83 1.387(8) . ?
C82 H82 0.9500 . ?
C83 C88 1.511(8) . ?
C84 C86 1.469(12) . ?
C84 C86X 1.470(12) . ?
C84 C87X 1.512(14) . ?
C84 C85 1.541(11) . ?
C84 C85X 1.605(13) . ?
C84 C87 1.626(11) . ?
C85 H85A 0.9800 . ?
C85 H85B 0.9800 . ?
C85 H85C 0.9800 . ?
C86 H86A 0.9800 . ?
C86 H86B 0.9800 . ?
C86 H86C 0.9800 . ?
C87 H87A 0.9800 . ?
C87 H87B 0.9800 . ?
C87 H87C 0.9800 . ?
C85X H85D 0.9800 . ?
C85X H85E 0.9800 . ?
C85X H85F 0.9800 . ?
C86X H86D 0.9800 . ?
C86X H86E 0.9800 . ?
C86X H86F 0.9800 . ?
C87X H87D 0.9800 . ?
C87X H87E 0.9800 . ?
C87X H87F 0.9800 . ?
C88 H88A 0.9900 . ?
C88 H88B 0.9900 . ?
C89 C90 1.397(8) . ?
C89 C94 1.409(9) . ?
C90 C91 1.389(9) . ?
C90 C176 1.509(9) . ?
C91 C92 1.399(10) . ?
C91 H91 0.9500 . ?
C92 C93 1.396(10) . ?
C92 C95 1.531(11) . ?
C93 C94 1.386(9) . ?
C93 H93 0.9500 . ?
C94 C99 1.514(9) . ?
C95 C98 1.479(11) . ?
C95 C97 1.530(18) . ?
C95 C96 1.532(17) . ?
C96 H96A 0.9800 . ?
C96 H96B 0.9800 . ?
C96 H96C 0.9800 . ?
C97 H97A 0.9800 . ?
C97 H97B 0.9800 . ?
C97 H97C 0.9800 . ?
C98 H98A 0.9800 . ?
C98 H98B 0.9800 . ?
C98 H98C 0.9800 . ?
C99 C101 1.496(9) . ?
C99 H99A 0.9900 . ?
C99 H99B 0.9900 . ?
C100 C105 1.389(9) . ?
C100 C101 1.406(9) . ?
C101 C102 1.403(9) . ?
C102 C103 1.386(11) . ?
C102 H102 0.9500 . ?
C103 C104 1.400(10) . ?
C103 C106 1.537(10) . ?
C104 C105 1.398(8) . ?
C104 H104 0.9500 . ?
C105 C110 1.518(9) . ?
C106 C108 1.489(13) . ?
C106 C109 1.503(12) . ?
C106 C107 1.604(15) . ?
C107 H07A 0.9800 . ?
C107 H07B 0.9800 . ?
C107 H07C 0.9800 . ?
C108 H08A 0.9800 . ?
C108 H08B 0.9800 . ?
C108 H08C 0.9800 . ?
C109 H09A 0.9800 . ?
C109 H09B 0.9800 . ?
C109 H09C 0.9800 . ?
C110 C112 1.510(9) . ?
C110 H10D 0.9900 . ?
C110 H10E 0.9900 . ?
C111 C112 1.404(8) . ?
C111 C116 1.409(8) . ?
C112 C113 1.388(8) . ?
C113 C114 1.398(9) . ?
C113 H113 0.9500 . ?
C114 C115 1.391(9) . ?
C114 C117 1.525(8) . ?
C115 C116 1.402(8) . ?
C115 H115 0.9500 . ?
C116 C121 1.513(8) . ?
C117 C19Y 1.458(17) . ?
C117 C119 1.515(12) . ?
C117 C118 1.516(11) . ?
C117 C20Y 1.550(15) . ?
C117 C120 1.558(11) . ?
C117 C18Y 1.577(14) . ?
C118 H18A 0.9800 . ?
C118 H18B 0.9800 . ?
C118 H18C 0.9800 . ?
C119 H19G 0.9800 . ?
C119 H19H 0.9800 . ?
C119 H19I 0.9800 . ?
C120 H20G 0.9800 . ?
C120 H20H 0.9800 . ?
C120 H20I 0.9800 . ?
C18Y H18D 0.9800 . ?
C18Y H18E 0.9800 . ?
C18Y H18F 0.9800 . ?
C19Y H19J 0.9800 . ?
C19Y H19K 0.9800 . ?
C19Y H19L 0.9800 . ?
C20Y H20J 0.9800 . ?
C20Y H20K 0.9800 . ?
C20Y H20L 0.9800 . ?
C121 C123 1.517(9) . ?
C121 H21G 0.9900 . ?
C121 H21H 0.9900 . ?
C122 C123 1.390(7) . ?
C122 C127 1.398(8) . ?
C123 C124 1.395(9) . ?
C124 C125 1.382(10) . ?
C124 H124 0.9500 . ?
C125 C126 1.401(9) . ?
C125 C128 1.538(10) . ?
C126 C127 1.385(8) . ?
C126 H126 0.9500 . ?
C127 C132 1.516(7) . ?
C128 C131 1.509(11) . ?
C128 C129 1.538(12) . ?
C128 C130 1.548(13) . ?
C129 H29A 0.9800 . ?
C129 H29B 0.9800 . ?
C129 H29C 0.9800 . ?
C130 H30D 0.9800 . ?
C130 H30E 0.9800 . ?
C130 H30F 0.9800 . ?
C131 H31D 0.9800 . ?
C131 H31E 0.9800 . ?
C131 H31F 0.9800 . ?
C132 C134 1.522(7) . ?
C132 H32D 0.9900 . ?
C132 H32E 0.9900 . ?
C133 C134 1.384(8) . ?
C133 C138 1.405(8) . ?
C134 C135 1.398(9) . ?
C135 C136 1.372(8) . ?
C135 H135 0.9500 . ?
C136 C137 1.389(9) . ?
C136 C139 1.546(10) . ?
C137 C138 1.409(9) . ?
C137 H137 0.9500 . ?
C138 C143 1.502(9) . ?
C139 C142 1.457(12) . ?
C139 C141 1.477(14) . ?
C139 C140 1.572(14) . ?
C140 H40A 0.9800 . ?
C140 H40B 0.9800 . ?
C140 H40C 0.9800 . ?
C141 H41D 0.9800 . ?
C141 H41E 0.9800 . ?
C141 H41F 0.9800 . ?
C142 H42D 0.9800 . ?
C142 H42E 0.9800 . ?
C142 H42F 0.9800 . ?
C143 C145 1.517(8) . ?
C143 H43D 0.9900 . ?
C143 H43E 0.9900 . ?
C144 C149 1.377(8) . ?
C144 C145 1.420(8) . ?
C145 C146 1.381(8) . ?
C146 C147 1.373(8) . ?
C146 H146 0.9500 . ?
C147 C148 1.401(9) . ?
C147 C150 1.532(9) . ?
C148 C149 1.394(8) . ?
C148 H148 0.9500 . ?
C149 C154 1.513(8) . ?
C150 C153 1.498(12) . ?
C150 C151 1.525(11) . ?
C150 C53Y 1.534(14) . ?
C150 C52Y 1.544(18) . ?
C150 C51Y 1.547(14) . ?
C150 C152 1.575(13) . ?
C151 H51A 0.9800 . ?
C151 H51B 0.9800 . ?
C151 H51C 0.9800 . ?
C152 H52G 0.9800 . ?
C152 H52H 0.9800 . ?
C152 H52I 0.9800 . ?
C153 H53G 0.9800 . ?
C153 H53H 0.9800 . ?
C153 H53I 0.9800 . ?
C51Y H51D 0.9800 . ?
C51Y H51E 0.9800 . ?
C51Y H51F 0.9800 . ?
C52Y H52J 0.9800 . ?
C52Y H52K 0.9800 . ?
C52Y H52L 0.9800 . ?
C53Y H53J 0.9800 . ?
C53Y H53K 0.9800 . ?
C53Y H53L 0.9800 . ?
C154 C156 1.503(8) . ?
C154 H54G 0.9900 . ?
C154 H54H 0.9900 . ?
C155 C160 1.384(8) . ?
C155 C156 1.403(8) . ?
C156 C157 1.397(8) . ?
C157 C158 1.398(9) . ?
C157 H157 0.9500 . ?
C158 C159 1.390(10) . ?
C158 C161 1.521(9) . ?
C159 C160 1.398(8) . ?
C159 H159 0.9500 . ?
C160 C165 1.509(9) . ?
C161 C162 1.521(12) . ?
C161 C164 1.533(12) . ?
C161 C163 1.533(10) . ?
C162 H62A 0.9800 . ?
C162 H62B 0.9800 . ?
C162 H62C 0.9800 . ?
C163 H63G 0.9800 . ?
C163 H63H 0.9800 . ?
C163 H63I 0.9800 . ?
C164 H64G 0.9800 . ?
C164 H64H 0.9800 . ?
C164 H64I 0.9800 . ?
C165 C167 1.490(8) . ?
C165 H65G 0.9900 . ?
C165 H65H 0.9900 . ?
C166 C171 1.392(8) . ?
C166 C167 1.413(8) . ?
C167 C168 1.381(9) . ?
C168 C169 1.397(10) . ?
C168 H168 0.9500 . ?
C169 C170 1.367(10) . ?
C169 C172 1.545(11) . ?
C170 C171 1.380(9) . ?
C170 H170 0.9500 . ?
C171 C176 1.522(9) . ?
C172 C175 1.525(12) . ?
C172 C173 1.533(16) . ?
C172 C174 1.534(15) . ?
C173 H73A 0.9800 . ?
C173 H73B 0.9800 . ?
C173 H73C 0.9800 . ?
C174 H74D 0.9800 . ?
C174 H74E 0.9800 . ?
C174 H74F 0.9800 . ?
C175 H75D 0.9800 . ?
C175 H75E 0.9800 . ?
C175 H75F 0.9800 . ?
C176 H76D 0.9900 . ?
C176 H76E 0.9900 . ?
Ti9 O17 1.772(5) . ?
Ti9 O18 1.804(4) . ?
Ti9 F22 1.950(4) . ?
Ti9 F32 1.987(3) . ?
Ti9 F21 1.994(5) . ?
Ti9 F29 2.008(4) . ?
Ti10 O20 1.785(4) . ?
Ti10 O19 1.802(4) . ?
Ti10 F34 1.934(4) . ?
Ti10 F29 1.938(4) . ?
Ti10 F33 1.985(4) . ?
Ti10 F30 1.991(3) . ?
Ti11 O21 1.784(4) . ?
Ti11 O22 1.793(4) . ?
Ti11 F35 1.918(3) . ?
Ti11 F31 1.942(3) . ?
Ti11 F30 1.995(3) . ?
Ti11 F36 2.021(3) . ?
Ti12 O24 1.769(4) . ?
Ti12 O23 1.819(4) . ?
Ti12 F24 1.966(4) . ?
Ti12 F31 1.992(3) . ?
Ti12 F32 1.997(3) . ?
Ti12 F23 2.000(4) . ?
Ti13 O25 1.795(5) . ?
Ti13 O26 1.803(4) . ?
Ti13 F25 1.903(4) . ?
Ti13 F37 1.961(3) . ?
Ti13 F40 2.002(3) . ?
Ti13 F33 2.012(3) . ?
Ti14 O28 1.755(4) . ?
Ti14 O27 1.811(4) . ?
Ti14 F26 1.970(4) . ?
Ti14 F38 1.974(3) . ?
Ti14 F34 1.977(4) . ?
Ti14 F37 1.981(3) . ?
Ti15 O30 1.787(4) . ?
Ti15 O29 1.790(4) . ?
Ti15 F27 1.862(4) . ?
Ti15 F38 1.977(4) . ?
Ti15 F35 1.993(3) . ?
Ti15 F39 2.019(3) . ?
Ti16 O32 1.779(4) . ?
Ti16 O31 1.816(4) . ?
Ti16 F28 1.890(4) . ?
Ti16 F39 1.960(3) . ?
Ti16 F40 2.002(3) . ?
Ti16 F36 2.022(3) . ?
O17 C177 1.370(8) . ?
O18 C188 1.375(8) . ?
O19 C199 1.338(7) . ?
O20 C210 1.361(7) . ?
O21 C221 1.373(6) . ?
O22 C232 1.379(6) . ?
O23 C243 1.351(6) . ?
O24 C254 1.364(7) . ?
O25 C265 1.378(8) . ?
O26 C276 1.375(7) . ?
O27 C287 1.376(7) . ?
O28 C298 1.342(6) . ?
O29 C309 1.387(6) . ?
O30 C320 1.370(7) . ?
O31 C331 1.357(7) . ?
O32 C342 1.361(7) . ?
F21 Na4 2.675(15) . ?
F21 Na3 2.949(15) . ?
F24 Na3 2.473(15) . ?
F24 Na4 2.870(14) . ?
F25 Na2 2.464(12) . ?
F25 Na3 2.757(14) . ?
F25 Na4 2.874(14) . ?
F28 Na3 2.275(14) . ?
F28 Na2 2.635(13) . ?
F28 Na4 2.910(15) . ?
F32 Na3 2.634(12) . ?
F33 Na3 2.965(15) . ?
F36 Na3 2.566(15) . ?
F40 Na3 2.552(13) . ?
C177 C178 1.378(10) . ?
C177 C182 1.390(10) . ?
C178 C179 1.403(9) . ?
C178 C264 1.508(10) . ?
C179 C180 1.397(11) . ?
C179 H179 0.9500 . ?
C180 C181 1.381(12) . ?
C180 C183 1.527(10) . ?
C181 C182 1.395(10) . ?
C181 H181 0.9500 . ?
C182 C187 1.518(11) . ?
C183 C185 1.472(10) . ?
C183 C85Y 1.474(13) . ?
C183 C184 1.529(13) . ?
C183 C86Y 1.539(14) . ?
C183 C186 1.584(13) . ?
C183 C84Y 1.610(15) . ?
C184 H84A 0.9800 . ?
C184 H84B 0.9800 . ?
C184 H84C 0.9800 . ?
C185 H85G 0.9800 . ?
C185 H85H 0.9800 . ?
C185 H85I 0.9800 . ?
C186 H86G 0.9800 . ?
C186 H86H 0.9800 . ?
C186 H86I 0.9800 . ?
C84Y H84D 0.9800 . ?
C84Y H84E 0.9800 . ?
C84Y H84F 0.9800 . ?
C85Y H85J 0.9800 . ?
C85Y H85K 0.9800 . ?
C85Y H85L 0.9800 . ?
C86Y H86J 0.9800 . ?
C86Y H86K 0.9800 . ?
C86Y H86L 0.9800 . ?
C187 C189 1.507(10) . ?
C187 H87G 0.9900 . ?
C187 H87H 0.9900 . ?
C188 C189 1.370(10) . ?
C188 C193 1.397(10) . ?
C189 C190 1.419(11) . ?
C190 C191 1.399(11) . ?
C190 H190 0.9500 . ?
C191 C192 1.365(12) . ?
C191 C194 1.531(12) . ?
C192 C193 1.415(11) . ?
C192 H192 0.9500 . ?
C193 C198 1.481(11) . ?
C194 C197 1.473(13) . ?
C194 C196 1.501(13) . ?
C194 C195 1.602(17) . ?
C195 H95A 0.9800 . ?
C195 H95B 0.9800 . ?
C195 H95C 0.9800 . ?
C196 H96D 0.9800 . ?
C196 H96E 0.9800 . ?
C196 H96F 0.9800 . ?
C197 H97D 0.9800 . ?
C197 H97E 0.9800 . ?
C197 H97F 0.9800 . ?
C198 C200 1.501(11) . ?
C198 H98D 0.9900 . ?
C198 H98E 0.9900 . ?
C199 C200 1.391(10) . ?
C199 C204 1.415(10) . ?
C200 C201 1.399(11) . ?
C201 C202 1.392(13) . ?
C201 H201 0.9500 . ?
C202 C203 1.392(12) . ?
C202 C205 1.527(12) . ?
C203 C204 1.401(10) . ?
C203 H203 0.9500 . ?
C204 C209 1.494(10) . ?
C205 C206 1.506(17) . ?
C205 C207 1.523(14) . ?
C205 C208 1.584(17) . ?
C206 H06A 0.9800 . ?
C206 H06B 0.9800 . ?
C206 H06C 0.9800 . ?
C207 H07D 0.9800 . ?
C207 H07E 0.9800 . ?
C207 H07F 0.9800 . ?
C208 H08D 0.9800 . ?
C208 H08E 0.9800 . ?
C208 H08F 0.9800 . ?
C209 C211 1.523(9) . ?
C209 H09D 0.9900 . ?
C209 H09E 0.9900 . ?
C210 C215 1.382(8) . ?
C210 C211 1.391(8) . ?
C211 C212 1.383(9) . ?
C212 C213 1.386(9) . ?
C212 H212 0.9500 . ?
C213 C214 1.378(9) . ?
C213 C216 1.547(10) . ?
C214 C215 1.411(8) . ?
C214 H214 0.9500 . ?
C215 C220 1.524(8) . ?
C216 C217 1.499(12) . ?
C216 C218 1.506(11) . ?
C216 C219 1.557(15) . ?
C217 H17A 0.9800 . ?
C217 H17B 0.9800 . ?
C217 H17C 0.9800 . ?
C218 H18G 0.9800 . ?
C218 H18H 0.9800 . ?
C218 H18I 0.9800 . ?
C219 H19M 0.9800 . ?
C219 H19N 0.9800 . ?
C219 H19O 0.9800 . ?
C220 C222 1.513(8) . ?
C220 H20M 0.9900 . ?
C220 H20N 0.9900 . ?
C221 C222 1.395(8) . ?
C221 C226 1.404(8) . ?
C222 C223 1.385(7) . ?
C223 C224 1.396(8) . ?
C223 H223 0.9500 . ?
C224 C225 1.396(8) . ?
C224 C227 1.536(8) . ?
C225 C226 1.384(8) . ?
C225 H225 0.9500 . ?
C226 C231 1.522(7) . ?
C227 C229 1.520(9) . ?
C227 C228 1.521(9) . ?
C227 C230 1.545(10) . ?
C228 H28A 0.9800 . ?
C228 H28B 0.9800 . ?
C228 H28C 0.9800 . ?
C229 H29D 0.9800 . ?
C229 H29E 0.9800 . ?
C229 H29F 0.9800 . ?
C230 H30G 0.9800 . ?
C230 H30H 0.9800 . ?
C230 H30I 0.9800 . ?
C231 C233 1.516(7) . ?
C231 H31G 0.9900 . ?
C231 H31H 0.9900 . ?
C232 C237 1.377(7) . ?
C232 C233 1.402(7) . ?
C233 C234 1.386(7) . ?
C234 C235 1.396(7) . ?
C234 H234 0.9500 . ?
C235 C236 1.399(7) . ?
C235 C238 1.532(7) . ?
C236 C237 1.398(7) . ?
C236 H236 0.9500 . ?
C237 C242 1.521(7) . ?
C238 C239 1.512(8) . ?
C238 C240 1.521(8) . ?
C238 C241 1.542(8) . ?
C239 H39A 0.9800 . ?
C239 H39B 0.9800 . ?
C239 H39C 0.9800 . ?
C240 H40D 0.9800 . ?
C240 H40E 0.9800 . ?
C240 H40F 0.9800 . ?
C241 H41G 0.9800 . ?
C241 H41H 0.9800 . ?
C241 H41I 0.9800 . ?
C242 C244 1.525(7) . ?
C242 H42G 0.9900 . ?
C242 H42H 0.9900 . ?
C243 C248 1.392(7) . ?
C243 C244 1.407(7) . ?
C244 C245 1.385(7) . ?
C245 C246 1.406(7) . ?
C245 H245 0.9500 . ?
C246 C247 1.378(8) . ?
C246 C249 1.549(8) . ?
C247 C248 1.392(8) . ?
C247 H247 0.9500 . ?
C248 C253 1.517(8) . ?
C249 C251 1.516(9) . ?
C249 C250 1.524(9) . ?
C249 C252 1.532(9) . ?
C250 H50A 0.9800 . ?
C250 H50B 0.9800 . ?
C250 H50C 0.9800 . ?
C251 H51G 0.9800 . ?
C251 H51H 0.9800 . ?
C251 H51I 0.9800 . ?
C252 H52M 0.9800 . ?
C252 H52N 0.9800 . ?
C252 H52O 0.9800 . ?
C253 C255 1.534(8) . ?
C253 H53M 0.9900 . ?
C253 H53N 0.9900 . ?
C254 C255 1.388(8) . ?
C254 C259 1.388(8) . ?
C255 C256 1.380(9) . ?
C256 C257 1.399(9) . ?
C256 H256 0.9500 . ?
C257 C258 1.372(10) . ?
C257 C260 1.541(10) . ?
C258 C259 1.383(9) . ?
C258 H258 0.9500 . ?
C259 C264 1.507(9) . ?
C260 C263 1.458(14) . ?
C260 C261 1.505(15) . ?
C260 C262 1.543(17) . ?
C261 H61A 0.9800 . ?
C261 H61B 0.9800 . ?
C261 H61C 0.9800 . ?
C262 H62D 0.9800 . ?
C262 H62E 0.9800 . ?
C262 H62F 0.9800 . ?
C263 H63J 0.9800 . ?
C263 H63K 0.9800 . ?
C263 H63L 0.9800 . ?
C264 H64J 0.9900 . ?
C264 H64K 0.9900 . ?
C265 C266 1.402(11) . ?
C265 C270 1.402(10) . ?
C266 C267 1.400(10) . ?
C266 C352 1.505(10) . ?
C267 C268 1.369(11) . ?
C267 H267 0.9500 . ?
C268 C269 1.425(13) . ?
C268 C271 1.565(11) . ?
C269 C270 1.419(11) . ?
C269 H269 0.9500 . ?
C270 C275 1.524(12) . ?
C271 C272 1.492(13) . ?
C271 C273 1.527(14) . ?
C271 C274 1.532(12) . ?
C272 H72A 0.9800 . ?
C272 H72B 0.9800 . ?
C272 H72C 0.9800 . ?
C273 H73D 0.9800 . ?
C273 H73E 0.9800 . ?
C273 H73F 0.9800 . ?
C274 H74G 0.9800 . ?
C274 H74H 0.9800 . ?
C274 H74I 0.9800 . ?
C275 C277 1.504(11) . ?
C275 H75G 0.9900 . ?
C275 H75H 0.9900 . ?
C276 C281 1.379(10) . ?
C276 C277 1.403(9) . ?
C277 C278 1.391(10) . ?
C278 C279 1.375(11) . ?
C278 H278 0.9500 . ?
C279 C280 1.404(10) . ?
C279 C282 1.528(10) . ?
C280 C281 1.403(8) . ?
C280 H280 0.9500 . ?
C281 C286 1.514(9) . ?
C282 C283 1.516(12) . ?
C282 C285 1.530(16) . ?
C282 C284 1.601(17) . ?
C283 H83A 0.9800 . ?
C283 H83B 0.9800 . ?
C283 H83C 0.9800 . ?
C284 H84G 0.9800 . ?
C284 H84H 0.9800 . ?
C284 H84I 0.9800 . ?
C285 H85M 0.9800 . ?
C285 H85N 0.9800 . ?
C285 H85O 0.9800 . ?
C286 C288 1.511(10) . ?
C286 H86M 0.9900 . ?
C286 H86N 0.9900 . ?
C287 C288 1.383(9) . ?
C287 C292 1.401(9) . ?
C288 C289 1.371(9) . ?
C289 C290 1.398(10) . ?
C289 H289 0.9500 . ?
C290 C291 1.394(10) . ?
C290 C293 1.524(10) . ?
C291 C292 1.385(9) . ?
C291 H291 0.9500 . ?
C292 C297 1.496(10) . ?
C293 C295 1.503(17) . ?
C293 C95X 1.531(16) . ?
C293 C96X 1.539(15) . ?
C293 C294 1.562(14) . ?
C293 C94X 1.579(15) . ?
C293 C296 1.607(14) . ?
C294 H94A 0.9800 . ?
C294 H94B 0.9800 . ?
C294 H94C 0.9800 . ?
C295 H95D 0.9800 . ?
C295 H95E 0.9800 . ?
C295 H95F 0.9800 . ?
C296 H96G 0.9800 . ?
C296 H96H 0.9800 . ?
C296 H96I 0.9800 . ?
C94X H94D 0.9800 . ?
C94X H94E 0.9800 . ?
C94X H94F 0.9800 . ?
C95X H95G 0.9800 . ?
C95X H95H 0.9800 . ?
C95X H95I 0.9800 . ?
C96X H96J 0.9800 . ?
C96X H96K 0.9800 . ?
C96X H96L 0.9800 . ?
C297 C299 1.511(9) . ?
C297 H97G 0.9900 . ?
C297 H97H 0.9900 . ?
C298 C299 1.385(8) . ?
C298 C303 1.388(8) . ?
C299 C300 1.387(9) . ?
C300 C301 1.399(12) . ?
C300 H300 0.9500 . ?
C301 C302 1.384(13) . ?
C301 C304 1.537(12) . ?
C302 C303 1.397(10) . ?
C302 H302 0.9500 . ?
C303 C308 1.512(9) . ?
C304 C305 1.521(16) . ?
C304 C306 1.531(15) . ?
C304 C307 1.556(17) . ?
C305 H05A 0.9800 . ?
C305 H05B 0.9800 . ?
C305 H05C 0.9800 . ?
C306 H06D 0.9800 . ?
C306 H06E 0.9800 . ?
C306 H06F 0.9800 . ?
C307 H07G 0.9800 . ?
C307 H07H 0.9800 . ?
C307 H07I 0.9800 . ?
C308 C310 1.503(9) . ?
C308 H08G 0.9900 . ?
C308 H08H 0.9900 . ?
C309 C310 1.381(8) . ?
C309 C314 1.405(8) . ?
C310 C311 1.395(8) . ?
C311 C312 1.393(9) . ?
C311 H311 0.9500 . ?
C312 C313 1.380(9) . ?
C312 C315 1.553(8) . ?
C313 C314 1.396(8) . ?
C313 H313 0.9500 . ?
C314 C319 1.513(8) . ?
C315 C317 1.506(10) . ?
C315 C318 1.517(11) . ?
C315 C316 1.519(10) . ?
C316 H16A 0.9800 . ?
C316 H16B 0.9800 . ?
C316 H16C 0.9800 . ?
C317 H17D 0.9800 . ?
C317 H17E 0.9800 . ?
C317 H17F 0.9800 . ?
C318 H18J 0.9800 . ?
C318 H18K 0.9800 . ?
C318 H18L 0.9800 . ?
C319 C321 1.502(8) . ?
C319 H19P 0.9900 . ?
C319 H19Q 0.9900 . ?
C320 C325 1.392(8) . ?
C320 C321 1.403(8) . ?
C321 C322 1.386(8) . ?
C322 C323 1.398(9) . ?
C322 H322 0.9500 . ?
C323 C324 1.392(9) . ?
C323 C326 1.523(9) . ?
C324 C325 1.387(8) . ?
C324 H324 0.9500 . ?
C325 C330 1.505(8) . ?
C326 C328 1.523(11) . ?
C326 C327 1.534(11) . ?
C326 C329 1.536(10) . ?
C327 H27A 0.9800 . ?
C327 H27B 0.9800 . ?
C327 H27C 0.9800 . ?
C328 H28D 0.9800 . ?
C328 H28E 0.9800 . ?
C328 H28F 0.9800 . ?
C329 H29G 0.9800 . ?
C329 H29H 0.9800 . ?
C329 H29I 0.9800 . ?
C330 C332 1.530(8) . ?
C330 H30J 0.9900 . ?
C330 H30K 0.9900 . ?
C331 C336 1.402(8) . ?
C331 C332 1.423(8) . ?
C332 C333 1.365(9) . ?
C333 C334 1.393(9) . ?
C333 H333 0.9500 . ?
C334 C335 1.401(10) . ?
C334 C337 1.521(10) . ?
C335 C336 1.388(9) . ?
C335 H335 0.9500 . ?
C336 C341 1.537(9) . ?
C337 C338 1.449(13) . ?
C337 C339 1.473(11) . ?
C337 C340 1.576(16) . ?
C338 H38A 0.9800 . ?
C338 H38B 0.9800 . ?
C338 H38C 0.9800 . ?
C339 H39D 0.9800 . ?
C339 H39E 0.9800 . ?
C339 H39F 0.9800 . ?
C340 H40G 0.9800 . ?
C340 H40H 0.9800 . ?
C340 H40I 0.9800 . ?
C341 C343 1.506(9) . ?
C341 H41J 0.9900 . ?
C341 H41K 0.9900 . ?
C342 C343 1.392(8) . ?
C342 C347 1.398(8) . ?
C343 C344 1.386(9) . ?
C344 C345 1.383(9) . ?
C344 H344 0.9500 . ?
C345 C346 1.387(9) . ?
C345 C348 1.538(9) . ?
C346 C347 1.393(9) . ?
C346 H346 0.9500 . ?
C347 C352 1.515(8) . ?
C348 C349 1.515(10) . ?
C348 C350 1.526(12) . ?
C348 C351 1.540(10) . ?
C349 H49A 0.9800 . ?
C349 H49B 0.9800 . ?
C349 H49C 0.9800 . ?
C350 H50D 0.9800 . ?
C350 H50E 0.9800 . ?
C350 H50F 0.9800 . ?
C351 H51J 0.9800 . ?
C351 H51K 0.9800 . ?
C351 H51L 0.9800 . ?
C352 H52P 0.9900 . ?
C352 H52Q 0.9900 . ?
Na1 N5 2.727(15) . ?
Na1 N9 3.01(2) . ?
Na2 N11 2.78(3) . ?
N1 C353 1.193(9) . ?
C353 C354 1.414(9) . ?
C354 H54I 0.9800 . ?
C354 H54J 0.9800 . ?
C354 H54K 0.9800 . ?
N2 C355 1.192(9) . ?
C355 C356 1.401(9) . ?
C356 H56A 0.9800 . ?
C356 H56B 0.9800 . ?
C356 H56C 0.9800 . ?
N3 C357 1.187(9) . ?
C357 C358 1.418(9) . ?
C358 H58A 0.9800 . ?
C358 H58B 0.9800 . ?
C358 H58C 0.9800 . ?
N4 C359 1.194(9) . ?
C359 C360 1.388(8) . ?
C360 H60A 0.9800 . ?
C360 H60B 0.9800 . ?
C360 H60C 0.9800 . ?
N5 C361 1.224(11) . ?
C361 C362 1.474(11) . ?
C362 H62G 0.9800 . ?
C362 H62H 0.9800 . ?
C362 H62I 0.9800 . ?
N6 C63Y 1.271(12) . ?
N6 C363 1.299(12) . ?
C363 C364 1.361(13) . ?
C364 H64L 0.9800 . ?
C364 H64M 0.9800 . ?
C364 H64N 0.9800 . ?
C63Y C64Y 1.369(14) . ?
C64Y H64O 0.9800 . ?
C64Y H64P 0.9800 . ?
C64Y H64Q 0.9800 . ?
N7 C365 1.216(10) . ?
C365 C366 1.444(11) . ?
C366 H66C 0.9800 . ?
C366 H66D 0.9800 . ?
C366 H66E 0.9800 . ?
N8 C67X 1.153(12) . ?
N8 C367 1.268(12) . ?
C367 C368 1.401(12) . ?
C368 H68A 0.9800 . ?
C368 H68B 0.9800 . ?
C368 H68C 0.9800 . ?
C67X C68X 1.393(13) . ?
C68X H68D 0.9800 . ?
C68X H68E 0.9800 . ?
C68X H68F 0.9800 . ?
N9 C369 1.229(11) . ?
C369 C370 1.393(9) . ?
C370 H37A 0.9800 . ?
C370 H37B 0.9800 . ?
C370 H37C 0.9800 . ?
N10 C371 1.237(11) . ?
C371 C372 1.360(13) . ?
C372 H72D 0.9800 . ?
C372 H72E 0.9800 . ?
C372 H72F 0.9800 . ?
N11 C373 1.224(13) . ?
C373 C374 1.389(13) . ?
C374 H74J 0.9800 . ?
C374 H74K 0.9800 . ?
C374 H74L 0.9800 . ?
N12 C375 1.235(13) . ?
C375 C376 1.406(13) . ?
C376 H76F 0.9800 . ?
C376 H76G 0.9800 . ?
C376 H76H 0.9800 . ?
N13 C377 1.224(13) . ?
C377 C378 1.405(13) . ?
C378 H78A 0.9800 . ?
C378 H78B 0.9800 . ?
C378 H78C 0.9800 . ?
N14 C379 1.249(14) . ?
C379 C380 1.400(14) . ?
C380 H80A 0.9800 . ?
C380 H80B 0.9800 . ?
C380 H80C 0.9800 . ?
N15 C381 1.293(10) . ?
C381 C382 1.367(10) . ?
C382 H82A 0.9800 . ?
C382 H82B 0.9800 . ?
C382 H82C 0.9800 . ?
N16 C383 1.214(12) . ?
C383 C384 1.405(13) . ?
C384 H84J 0.9800 . ?
C384 H84K 0.9800 . ?
C384 H84L 0.9800 . ?
N17 C385 1.253(12) . ?
C385 C386 1.446(13) . ?
C386 H86O 0.9800 . ?
C386 H86P 0.9800 . ?
C386 H86Q 0.9800 . ?
N18 C387 1.227(14) . ?
C387 C388 1.390(13) . ?
C388 H88C 0.9800 . ?
C388 H88D 0.9800 . ?
C388 H88E 0.9800 . ?
N19 C389 1.247(12) . ?
C389 C390 1.375(13) . ?
C390 H90A 0.9800 . ?
C390 H90B 0.9800 . ?
C390 H90C 0.9800 . ?

loop_
_geom_torsion_atom_site_label_1
_geom_torsion_atom_site_label_2
_geom_torsion_atom_site_label_3
_geom_torsion_atom_site_label_4
_geom_torsion
_geom_torsion_site_symmetry_1
_geom_torsion_site_symmetry_2
_geom_torsion_site_symmetry_3
_geom_torsion_site_symmetry_4
_geom_torsion_publ_flag
O2 Ti1 O1 C1 4.9(18) . . . . ?
F1 Ti1 O1 C1 101.9(18) . . . . ?
F12 Ti1 O1 C1 -170.3(18) . . . . ?
F2 Ti1 O1 C1 -87.2(18) . . . . ?
O1 Ti1 O2 C12 36.8(5) . . . . ?
F1 Ti1 O2 C12 -60.2(5) . . . . ?
F12 Ti1 O2 C12 -170.7(8) . . . . ?
F9 Ti1 O2 C12 -146.7(5) . . . . ?
F2 Ti1 O2 C12 130.7(5) . . . . ?
O4 Ti2 O3 C23 11.0(7) . . . . ?
F9 Ti2 O3 C23 -81.6(7) . . . . ?
F14 Ti2 O3 C23 108.8(7) . . . . ?
F13 Ti2 O3 C23 -169.2(7) . . . . ?
O3 Ti2 O4 C34 -10.4(9) . . . . ?
F9 Ti2 O4 C34 82.8(9) . . . . ?
F14 Ti2 O4 C34 -103.2(9) . . . . ?
F10 Ti2 O4 C34 168.0(9) . . . . ?
O6 Ti3 O5 C45 28.8(7) . . . . ?
F15 Ti3 O5 C45 122.9(6) . . . . ?
F11 Ti3 O5 C45 -63.1(7) . . . . ?
F10 Ti3 O5 C45 -151.2(6) . . . . ?
O5 Ti3 O6 C56 -30.9(9) . . . . ?
F15 Ti3 O6 C56 -128.3(9) . . . . ?
F11 Ti3 O6 C56 63.3(9) . . . . ?
F16 Ti3 O6 C56 146.0(9) . . . . ?
O8 Ti4 O7 C67 -45.1(6) . . . . ?
F3 Ti4 O7 C67 -143.8(6) . . . . ?
F12 Ti4 O7 C67 87.2(10) . . . . ?
F11 Ti4 O7 C67 132.0(6) . . . . ?
F4 Ti4 O7 C67 46.0(6) . . . . ?
O7 Ti4 O8 C78 33.3(11) . . . . ?
F3 Ti4 O8 C78 133.3(11) . . . . ?
F12 Ti4 O8 C78 -137.8(11) . . . . ?
F4 Ti4 O8 C78 -55.7(11) . . . . ?
O10 Ti5 O9 C89 -36.0(6) . . . . ?
F17 Ti5 O9 C89 53.7(6) . . . . ?
F20 Ti5 O9 C89 136.4(6) . . . . ?
F5 Ti5 O9 C89 -133.3(6) . . . . ?
O9 Ti5 O10 C100 33.5(9) . . . . ?
F17 Ti5 O10 C100 -59.3(9) . . . . ?
F20 Ti5 O10 C100 -97.8(13) . . . . ?
F5 Ti5 O10 C100 131.2(9) . . . . ?
F13 Ti5 O10 C100 -146.6(9) . . . . ?
O12 Ti6 O11 C111 34.5(7) . . . . ?
F14 Ti6 O11 C111 -54.1(7) . . . . ?
F17 Ti6 O11 C111 -139.8(7) . . . . ?
F6 Ti6 O11 C111 132.0(7) . . . . ?
O11 Ti6 O12 C122 -43.2(7) . . . . ?
F18 Ti6 O12 C122 131.2(7) . . . . ?
F14 Ti6 O12 C122 48.7(7) . . . . ?
F6 Ti6 O12 C122 -144.8(7) . . . . ?
O14 Ti7 O13 C133 51.9(5) . . . . ?
F7 Ti7 O13 C133 154.5(5) . . . . ?
F18 Ti7 O13 C133 -121.2(5) . . . . ?
F15 Ti7 O13 C133 -38.7(5) . . . . ?
F19 Ti7 O13 C133 -75.9(8) . . . . ?
O13 Ti7 O14 C144 -44.7(8) . . . . ?
F7 Ti7 O14 C144 -144.2(8) . . . . ?
F18 Ti7 O14 C144 98.4(11) . . . . ?
F15 Ti7 O14 C144 42.2(8) . . . . ?
F19 Ti7 O14 C144 125.1(8) . . . . ?
O16 Ti8 O15 C155 -38.7(5) . . . . ?
F8 Ti8 O15 C155 -137.8(5) . . . . ?
F19 Ti8 O15 C155 52.6(5) . . . . ?
F16 Ti8 O15 C155 136.1(5) . . . . ?
O15 Ti8 O16 C166 -0.8(16) . . . . ?
F8 Ti8 O16 C166 93.3(16) . . . . ?
F19 Ti8 O16 C166 -91.9(16) . . . . ?
Ti1 O1 C1 C2 -163.2(15) . . . . ?
Ti1 O1 C1 C6 17(2) . . . . ?
O1 C1 C2 C3 177.4(5) . . . . ?
C6 C1 C2 C3 -2.4(9) . . . . ?
O1 C1 C2 C88 1.1(8) . . . . ?
C6 C1 C2 C88 -178.6(5) . . . . ?
C1 C2 C3 C4 1.4(9) . . . . ?
C88 C2 C3 C4 177.7(6) . . . . ?
C2 C3 C4 C5 -0.1(9) . . . . ?
C2 C3 C4 C7 179.2(6) . . . . ?
C3 C4 C5 C6 -0.4(9) . . . . ?
C7 C4 C5 C6 -179.7(6) . . . . ?
C4 C5 C6 C1 -0.5(9) . . . . ?
C4 C5 C6 C11 -178.9(6) . . . . ?
O1 C1 C6 C5 -177.9(5) . . . . ?
C2 C1 C6 C5 1.9(9) . . . . ?
O1 C1 C6 C11 0.6(8) . . . . ?
C2 C1 C6 C11 -179.6(5) . . . . ?
C5 C4 C7 C8 -167.1(6) . . . . ?
C3 C4 C7 C8 13.6(9) . . . . ?
C5 C4 C7 C10 -46.2(9) . . . . ?
C3 C4 C7 C10 134.5(7) . . . . ?
C5 C4 C7 C9 72.6(8) . . . . ?
C3 C4 C7 C9 -106.7(7) . . . . ?
C5 C6 C11 C13 100.3(7) . . . . ?
C1 C6 C11 C13 -78.0(7) . . . . ?
Ti1 O2 C12 C17 111.4(6) . . . . ?
Ti1 O2 C12 C13 -68.0(7) . . . . ?
O2 C12 C13 C14 177.3(5) . . . . ?
C17 C12 C13 C14 -2.0(8) . . . . ?
O2 C12 C13 C11 -3.2(8) . . . . ?
C17 C12 C13 C11 177.5(5) . . . . ?
C6 C11 C13 C14 -79.4(7) . . . . ?
C6 C11 C13 C12 101.2(7) . . . . ?
C12 C13 C14 C15 1.0(9) . . . . ?
C11 C13 C14 C15 -178.5(6) . . . . ?
C13 C14 C15 C16 -0.4(10) . . . . ?
C13 C14 C15 C18 173.3(11) . . . . ?
C13 C14 C15 C18X -170(2) . . . . ?
C14 C15 C16 C17 0.9(10) . . . . ?
C18 C15 C16 C17 -172.5(12) . . . . ?
C18X C15 C16 C17 172.2(17) . . . . ?
C15 C16 C17 C12 -2.0(9) . . . . ?
C15 C16 C17 C22 179.7(6) . . . . ?
O2 C12 C17 C16 -176.8(5) . . . . ?
C13 C12 C17 C16 2.5(8) . . . . ?
O2 C12 C17 C22 1.5(8) . . . . ?
C13 C12 C17 C22 -179.1(5) . . . . ?
C14 C15 C18 C19 19.0(17) . . . . ?
C16 C15 C18 C19 -167.7(11) . . . . ?
C14 C15 C18 C21 137.6(11) . . . . ?
C16 C15 C18 C21 -49.1(16) . . . . ?
C14 C15 C18 C20 -103.7(12) . . . . ?
C16 C15 C18 C20 69.5(14) . . . . ?
C14 C15 C18X C19X 1(3) . . . . ?
C16 C15 C18X C19X -168(2) . . . . ?
C14 C15 C18X C20X -122(2) . . . . ?
C16 C15 C18X C20X 69(2) . . . . ?
C14 C15 C18X C21X 118(2) . . . . ?
C16 C15 C18X C21X -52(2) . . . . ?
C16 C17 C22 C24 -100.0(6) . . . . ?
C12 C17 C22 C24 81.7(6) . . . . ?
Ti2 O3 C23 C24 131.5(6) . . . . ?
Ti2 O3 C23 C28 -50.5(9) . . . . ?
O3 C23 C24 C25 -179.2(5) . . . . ?
C28 C23 C24 C25 2.9(8) . . . . ?
O3 C23 C24 C22 2.1(8) . . . . ?
C28 C23 C24 C22 -175.8(5) . . . . ?
C17 C22 C24 C23 -132.8(5) . . . . ?
C17 C22 C24 C25 48.5(7) . . . . ?
C23 C24 C25 C26 -2.3(8) . . . . ?
C22 C24 C25 C26 176.5(5) . . . . ?
C24 C25 C26 C27 0.4(9) . . . . ?
C24 C25 C26 C29 179.0(6) . . . . ?
C25 C26 C27 C28 0.9(9) . . . . ?
C29 C26 C27 C28 -177.6(6) . . . . ?
C26 C27 C28 C23 -0.3(9) . . . . ?
C26 C27 C28 C33 176.5(5) . . . . ?
O3 C23 C28 C27 -179.6(5) . . . . ?
C24 C23 C28 C27 -1.7(8) . . . . ?
O3 C23 C28 C33 3.8(8) . . . . ?
C24 C23 C28 C33 -178.4(5) . . . . ?
C27 C26 C29 C30 -120.2(8) . . . . ?
C25 C26 C29 C30 61.3(9) . . . . ?
C27 C26 C29 C31 117.7(7) . . . . ?
C25 C26 C29 C31 -60.8(8) . . . . ?
C27 C26 C29 C32 1.4(10) . . . . ?
C25 C26 C29 C32 -177.1(7) . . . . ?
C27 C28 C33 C35 -85.8(6) . . . . ?
C23 C28 C33 C35 90.8(7) . . . . ?
Ti2 O4 C34 C39 -127.4(8) . . . . ?
Ti2 O4 C34 C35 52.2(12) . . . . ?
O4 C34 C35 C36 176.1(5) . . . . ?
C39 C34 C35 C36 -4.2(8) . . . . ?
O4 C34 C35 C33 -8.5(7) . . . . ?
C39 C34 C35 C33 171.2(5) . . . . ?
C28 C33 C35 C36 92.5(6) . . . . ?
C28 C33 C35 C34 -82.6(6) . . . . ?
C34 C35 C36 C37 0.9(9) . . . . ?
C33 C35 C36 C37 -174.4(6) . . . . ?
C35 C36 C37 C38 2.2(10) . . . . ?
C35 C36 C37 C40 -175.4(7) . . . . ?
C36 C37 C38 C39 -2.4(10) . . . . ?
C40 C37 C38 C39 175.4(7) . . . . ?
O4 C34 C39 C38 -176.2(5) . . . . ?
C35 C34 C39 C38 4.2(8) . . . . ?
O4 C34 C39 C44 8.4(8) . . . . ?
C35 C34 C39 C44 -171.2(5) . . . . ?
C37 C38 C39 C34 -0.7(9) . . . . ?
C37 C38 C39 C44 174.7(6) . . . . ?
C38 C37 C40 C42 48.2(12) . . . . ?
C36 C37 C40 C42 -134.2(9) . . . . ?
C38 C37 C40 C43 -72.2(10) . . . . ?
C36 C37 C40 C43 105.3(9) . . . . ?
C38 C37 C40 C41 168.6(7) . . . . ?
C36 C37 C40 C41 -13.9(12) . . . . ?
C34 C39 C44 C46 -119.9(6) . . . . ?
C38 C39 C44 C46 64.8(7) . . . . ?
Ti3 O5 C45 C46 121.0(6) . . . . ?
Ti3 O5 C45 C50 -59.5(9) . . . . ?
O5 C45 C46 C47 -177.6(5) . . . . ?
C50 C45 C46 C47 2.9(9) . . . . ?
O5 C45 C46 C44 2.8(8) . . . . ?
C50 C45 C46 C44 -176.7(5) . . . . ?
C39 C44 C46 C47 -83.8(7) . . . . ?
C39 C44 C46 C45 95.8(6) . . . . ?
C45 C46 C47 C48 -3.1(10) . . . . ?
C44 C46 C47 C48 176.5(6) . . . . ?
C46 C47 C48 C49 1.4(10) . . . . ?
C46 C47 C48 C51 -177.2(7) . . . . ?
C47 C48 C49 C50 0.4(10) . . . . ?
C51 C48 C49 C50 179.0(7) . . . . ?
C48 C49 C50 C45 -0.6(10) . . . . ?
C48 C49 C50 C55 177.7(6) . . . . ?
O5 C45 C50 C49 179.4(5) . . . . ?
C46 C45 C50 C49 -1.1(9) . . . . ?
O5 C45 C50 C55 1.2(8) . . . . ?
C46 C45 C50 C55 -179.3(5) . . . . ?
C49 C48 C51 C53X 171.3(16) . . . . ?
C47 C48 C51 C53X -10.2(17) . . . . ?
C49 C48 C51 C53 125.7(10) . . . . ?
C47 C48 C51 C53 -55.8(11) . . . . ?
C49 C48 C51 C54 -0.3(14) . . . . ?
C47 C48 C51 C54 178.2(11) . . . . ?
C49 C48 C51 C52X -63.8(13) . . . . ?
C47 C48 C51 C52X 114.7(12) . . . . ?
C49 C48 C51 C54X 49.4(15) . . . . ?
C47 C48 C51 C54X -132.1(14) . . . . ?
C49 C48 C51 C52 -121.3(10) . . . . ?
C47 C48 C51 C52 57.2(11) . . . . ?
C49 C50 C55 C57 -86.5(7) . . . . ?
C45 C50 C55 C57 91.7(7) . . . . ?
Ti3 O6 C56 C57 62.0(11) . . . . ?
Ti3 O6 C56 C61 -119.6(8) . . . . ?
O6 C56 C57 C58 -179.0(5) . . . . ?
C61 C56 C57 C58 2.7(9) . . . . ?
O6 C56 C57 C55 -3.4(8) . . . . ?
C61 C56 C57 C55 178.2(5) . . . . ?
C50 C55 C57 C58 89.6(7) . . . . ?
C50 C55 C57 C56 -85.8(7) . . . . ?
C56 C57 C58 C59 -0.9(9) . . . . ?
C55 C57 C58 C59 -176.5(6) . . . . ?
C57 C58 C59 C60 -0.8(10) . . . . ?
C57 C58 C59 C62 177.2(7) . . . . ?
C58 C59 C60 C61 1.0(10) . . . . ?
C62 C59 C60 C61 -177.1(7) . . . . ?
C59 C60 C61 C56 0.6(10) . . . . ?
C59 C60 C61 C66 -179.0(6) . . . . ?
O6 C56 C61 C60 179.1(5) . . . . ?
C57 C56 C61 C60 -2.5(9) . . . . ?
O6 C56 C61 C66 -1.2(8) . . . . ?
C57 C56 C61 C66 177.1(5) . . . . ?
C60 C59 C62 C63 -178.2(11) . . . . ?
C58 C59 C62 C63 3.9(13) . . . . ?
C60 C59 C62 C65X 12.3(16) . . . . ?
C58 C59 C62 C65X -165.6(14) . . . . ?
C60 C59 C62 C63X -121.9(13) . . . . ?
C58 C59 C62 C63X 60.2(14) . . . . ?
C60 C59 C62 C65 -53.7(10) . . . . ?
C58 C59 C62 C65 128.4(9) . . . . ?
C60 C59 C62 C64 59.3(12) . . . . ?
C58 C59 C62 C64 -118.7(11) . . . . ?
C60 C59 C62 C64X 128.4(11) . . . . ?
C58 C59 C62 C64X -49.5(12) . . . . ?
C60 C61 C66 C68 -42.9(8) . . . . ?
C56 C61 C66 C68 137.4(6) . . . . ?
Ti4 O7 C67 C72 69.8(9) . . . . ?
Ti4 O7 C67 C68 -108.3(7) . . . . ?
O7 C67 C68 C69 175.3(6) . . . . ?
C72 C67 C68 C69 -2.8(11) . . . . ?
O7 C67 C68 C66 -5.5(10) . . . . ?
C72 C67 C68 C66 176.4(6) . . . . ?
C61 C66 C68 C69 103.3(8) . . . . ?
C61 C66 C68 C67 -75.9(8) . . . . ?
C67 C68 C69 C70 0.5(12) . . . . ?
C66 C68 C69 C70 -178.7(7) . . . . ?
C68 C69 C70 C71 3.7(13) . . . . ?
C68 C69 C70 C73 -176.7(9) . . . . ?
C69 C70 C71 C72 -6.0(13) . . . . ?
C73 C70 C71 C72 174.5(9) . . . . ?
O7 C67 C72 C71 -177.4(7) . . . . ?
C68 C67 C72 C71 0.7(11) . . . . ?
O7 C67 C72 C77 3.2(10) . . . . ?
C68 C67 C72 C77 -178.8(6) . . . . ?
C70 C71 C72 C67 3.8(12) . . . . ?
C70 C71 C72 C77 -176.7(8) . . . . ?
C69 C70 C73 C74 19.6(16) . . . . ?
C71 C70 C73 C74 -160.9(12) . . . . ?
C69 C70 C73 C75 -126.3(11) . . . . ?
C71 C70 C73 C75 53.3(14) . . . . ?
C69 C70 C73 C76 124.5(11) . . . . ?
C71 C70 C73 C76 -55.9(14) . . . . ?
C67 C72 C77 C79 -99.6(7) . . . . ?
C71 C72 C77 C79 81.0(8) . . . . ?
Ti4 O8 C78 C79 -51.5(14) . . . . ?
Ti4 O8 C78 C83 127.4(9) . . . . ?
O8 C78 C79 C80 175.6(5) . . . . ?
C83 C78 C79 C80 -3.2(9) . . . . ?
O8 C78 C79 C77 -2.5(9) . . . . ?
C83 C78 C79 C77 178.6(6) . . . . ?
C72 C77 C79 C78 87.5(7) . . . . ?
C72 C77 C79 C80 -90.6(7) . . . . ?
C78 C79 C80 C81 -0.9(9) . . . . ?
C77 C79 C80 C81 177.2(6) . . . . ?
C79 C80 C81 C82 3.6(9) . . . . ?
C79 C80 C81 C84 -176.8(6) . . . . ?
C80 C81 C82 C83 -2.3(9) . . . . ?
C84 C81 C82 C83 178.1(6) . . . . ?
C81 C82 C83 C78 -1.6(9) . . . . ?
C81 C82 C83 C88 179.1(6) . . . . ?
O8 C78 C83 C82 -174.4(5) . . . . ?
C79 C78 C83 C82 4.5(9) . . . . ?
O8 C78 C83 C88 4.9(9) . . . . ?
C79 C78 C83 C88 -176.2(6) . . . . ?
C80 C81 C84 C86 -58.6(9) . . . . ?
C82 C81 C84 C86 120.9(8) . . . . ?
C80 C81 C84 C86X -113.1(10) . . . . ?
C82 C81 C84 C86X 66.5(11) . . . . ?
C80 C81 C84 C87X 116.6(10) . . . . ?
C82 C81 C84 C87X -63.9(11) . . . . ?
C80 C81 C84 C85 70.2(9) . . . . ?
C82 C81 C84 C85 -110.2(9) . . . . ?
C80 C81 C84 C85X 1.9(11) . . . . ?
C82 C81 C84 C85X -178.5(9) . . . . ?
C80 C81 C84 C87 -176.4(7) . . . . ?
C82 C81 C84 C87 3.1(10) . . . . ?
C82 C83 C88 C2 -83.4(7) . . . . ?
C78 C83 C88 C2 97.3(7) . . . . ?
C3 C2 C88 C83 63.6(8) . . . . ?
C1 C2 C88 C83 -120.3(6) . . . . ?
Ti5 O9 C89 C90 -109.1(6) . . . . ?
Ti5 O9 C89 C94 71.1(9) . . . . ?
O9 C89 C90 C91 176.9(6) . . . . ?
C94 C89 C90 C91 -3.2(10) . . . . ?
O9 C89 C90 C176 -0.7(9) . . . . ?
C94 C89 C90 C176 179.1(6) . . . . ?
C89 C90 C91 C92 3.1(12) . . . . ?
C176 C90 C91 C92 -179.2(7) . . . . ?
C90 C91 C92 C93 -0.1(13) . . . . ?
C90 C91 C92 C95 176.9(8) . . . . ?
C91 C92 C93 C94 -2.9(13) . . . . ?
C95 C92 C93 C94 -179.9(8) . . . . ?
C92 C93 C94 C89 2.8(12) . . . . ?
C92 C93 C94 C99 -170.2(7) . . . . ?
O9 C89 C94 C93 -179.7(6) . . . . ?
C90 C89 C94 C93 0.4(10) . . . . ?
O9 C89 C94 C99 -7.0(10) . . . . ?
C90 C89 C94 C99 173.2(6) . . . . ?
C93 C92 C95 C98 -10.9(17) . . . . ?
C91 C92 C95 C98 172.2(13) . . . . ?
C93 C92 C95 C97 117.3(12) . . . . ?
C91 C92 C95 C97 -59.6(14) . . . . ?
C93 C92 C95 C96 -132.9(11) . . . . ?
C91 C92 C95 C96 50.2(14) . . . . ?
C93 C94 C99 C101 80.9(8) . . . . ?
C89 C94 C99 C101 -91.8(8) . . . . ?
Ti5 O10 C100 C105 114.6(9) . . . . ?
Ti5 O10 C100 C101 -64.4(11) . . . . ?
O10 C100 C101 C102 -179.4(5) . . . . ?
C105 C100 C101 C102 1.6(9) . . . . ?
O10 C100 C101 C99 5.3(8) . . . . ?
C105 C100 C101 C99 -173.7(6) . . . . ?
C94 C99 C101 C102 -90.2(7) . . . . ?
C94 C99 C101 C100 84.9(7) . . . . ?
C100 C101 C102 C103 -1.4(10) . . . . ?
C99 C101 C102 C103 173.9(6) . . . . ?
C101 C102 C103 C104 -0.3(11) . . . . ?
C101 C102 C103 C106 -179.2(7) . . . . ?
C102 C103 C104 C105 1.8(11) . . . . ?
C106 C103 C104 C105 -179.2(7) . . . . ?
O10 C100 C105 C104 -179.1(5) . . . . ?
C101 C100 C105 C104 -0.2(9) . . . . ?
O10 C100 C105 C110 2.7(8) . . . . ?
C101 C100 C105 C110 -178.4(5) . . . . ?
C103 C104 C105 C100 -1.6(10) . . . . ?
C103 C104 C105 C110 176.6(6) . . . . ?
C102 C103 C106 C108 4.0(12) . . . . ?
C104 C103 C106 C108 -174.9(8) . . . . ?
C102 C103 C106 C109 -125.0(9) . . . . ?
C104 C103 C106 C109 56.2(11) . . . . ?
C102 C103 C106 C107 120.3(9) . . . . ?
C104 C103 C106 C107 -58.6(10) . . . . ?
C100 C105 C110 C112 -139.4(6) . . . . ?
C104 C105 C110 C112 42.5(8) . . . . ?
Ti6 O11 C111 C112 112.6(7) . . . . ?
Ti6 O11 C111 C116 -65.9(9) . . . . ?
O11 C111 C112 C113 176.9(5) . . . . ?
C116 C111 C112 C113 -4.7(9) . . . . ?
O11 C111 C112 C110 -5.3(8) . . . . ?
C116 C111 C112 C110 173.2(5) . . . . ?
C105 C110 C112 C113 -89.0(7) . . . . ?
C105 C110 C112 C111 93.2(7) . . . . ?
C111 C112 C113 C114 -0.1(9) . . . . ?
C110 C112 C113 C114 -178.0(6) . . . . ?
C112 C113 C114 C115 3.9(9) . . . . ?
C112 C113 C114 C117 -177.0(6) . . . . ?
C113 C114 C115 C116 -3.0(9) . . . . ?
C117 C114 C115 C116 177.9(6) . . . . ?
C114 C115 C116 C111 -1.5(9) . . . . ?
C114 C115 C116 C121 175.4(6) . . . . ?
O11 C111 C116 C115 -176.1(5) . . . . ?
C112 C111 C116 C115 5.5(9) . . . . ?
O11 C111 C116 C121 7.0(9) . . . . ?
C112 C111 C116 C121 -171.4(6) . . . . ?
C115 C114 C117 C19Y 74.4(15) . . . . ?
C113 C114 C117 C19Y -104.7(15) . . . . ?
C115 C114 C117 C119 116.3(9) . . . . ?
C113 C114 C117 C119 -62.8(10) . . . . ?
C115 C114 C117 C118 -120.9(9) . . . . ?
C113 C114 C117 C118 60.0(10) . . . . ?
C115 C114 C117 C20Y -55.1(15) . . . . ?
C113 C114 C117 C20Y 125.7(14) . . . . ?
C115 C114 C117 C120 -2.7(10) . . . . ?
C113 C114 C117 C120 178.2(7) . . . . ?
C115 C114 C117 C18Y -163.0(12) . . . . ?
C113 C114 C117 C18Y 17.9(14) . . . . ?
C115 C116 C121 C123 -90.0(6) . . . . ?
C111 C116 C121 C123 86.8(7) . . . . ?
Ti6 O12 C122 C123 77.1(8) . . . . ?
Ti6 O12 C122 C127 -103.0(7) . . . . ?
O12 C122 C123 C124 175.3(5) . . . . ?
C127 C122 C123 C124 -4.6(8) . . . . ?
O12 C122 C123 C121 -8.1(7) . . . . ?
C127 C122 C123 C121 172.1(5) . . . . ?
C116 C121 C123 C122 -86.0(6) . . . . ?
C116 C121 C123 C124 90.4(7) . . . . ?
C122 C123 C124 C125 0.9(9) . . . . ?
C121 C123 C124 C125 -175.7(6) . . . . ?
C123 C124 C125 C126 3.4(9) . . . . ?
C123 C124 C125 C128 -178.8(6) . . . . ?
C124 C125 C126 C127 -4.6(9) . . . . ?
C128 C125 C126 C127 177.5(6) . . . . ?
C125 C126 C127 C122 1.3(8) . . . . ?
C125 C126 C127 C132 178.0(5) . . . . ?
O12 C122 C127 C126 -176.3(5) . . . . ?
C123 C122 C127 C126 3.5(8) . . . . ?
O12 C122 C127 C132 6.8(7) . . . . ?
C123 C122 C127 C132 -173.3(5) . . . . ?
C124 C125 C128 C131 129.5(8) . . . . ?
C126 C125 C128 C131 -52.7(10) . . . . ?
C124 C125 C128 C129 6.9(10) . . . . ?
C126 C125 C128 C129 -175.3(7) . . . . ?
C124 C125 C128 C130 -111.4(8) . . . . ?
C126 C125 C128 C130 66.3(8) . . . . ?
C126 C127 C132 C134 70.2(7) . . . . ?
C122 C127 C132 C134 -113.2(6) . . . . ?
Ti7 O13 C133 C134 103.8(5) . . . . ?
Ti7 O13 C133 C138 -76.9(7) . . . . ?
O13 C133 C134 C135 180.0(5) . . . . ?
C138 C133 C134 C135 0.7(8) . . . . ?
O13 C133 C134 C132 2.1(8) . . . . ?
C138 C133 C134 C132 -177.2(5) . . . . ?
C127 C132 C134 C133 92.7(6) . . . . ?
C127 C132 C134 C135 -85.1(6) . . . . ?
C133 C134 C135 C136 -2.8(9) . . . . ?
C132 C134 C135 C136 175.1(5) . . . . ?
C134 C135 C136 C137 3.3(9) . . . . ?
C134 C135 C136 C139 -175.9(6) . . . . ?
C135 C136 C137 C138 -1.7(9) . . . . ?
C139 C136 C137 C138 177.5(6) . . . . ?
O13 C133 C138 C137 -178.5(5) . . . . ?
C134 C133 C138 C137 0.8(8) . . . . ?
O13 C133 C138 C143 1.0(8) . . . . ?
C134 C133 C138 C143 -179.7(5) . . . . ?
C136 C137 C138 C133 -0.3(8) . . . . ?
C136 C137 C138 C143 -179.8(5) . . . . ?
C135 C136 C139 C142 171.1(13) . . . . ?
C137 C136 C139 C142 -8.1(15) . . . . ?
C135 C136 C139 C141 -56.6(11) . . . . ?
C137 C136 C139 C141 124.3(10) . . . . ?
C135 C136 C139 C140 53.8(10) . . . . ?
C137 C136 C139 C140 -125.3(9) . . . . ?
C133 C138 C143 C145 96.2(7) . . . . ?
C137 C138 C143 C145 -84.3(7) . . . . ?
Ti7 O14 C144 C149 -114.7(8) . . . . ?
Ti7 O14 C144 C145 65.9(10) . . . . ?
O14 C144 C145 C146 176.1(5) . . . . ?
C149 C144 C145 C146 -3.3(9) . . . . ?
O14 C144 C145 C143 -5.7(8) . . . . ?
C149 C144 C145 C143 174.8(5) . . . . ?
C138 C143 C145 C146 95.7(7) . . . . ?
C138 C143 C145 C144 -82.3(7) . . . . ?
C144 C145 C146 C147 0.5(9) . . . . ?
C143 C145 C146 C147 -177.6(6) . . . . ?
C145 C146 C147 C148 3.3(10) . . . . ?
C145 C146 C147 C150 -178.3(6) . . . . ?
C146 C147 C148 C149 -4.4(9) . . . . ?
C150 C147 C148 C149 177.2(6) . . . . ?
O14 C144 C149 C148 -177.3(5) . . . . ?
C145 C144 C149 C148 2.2(8) . . . . ?
O14 C144 C149 C154 9.2(8) . . . . ?
C145 C144 C149 C154 -171.4(5) . . . . ?
C147 C148 C149 C144 1.7(9) . . . . ?
C147 C148 C149 C154 175.3(6) . . . . ?
C146 C147 C150 C153 57.9(10) . . . . ?
C148 C147 C150 C153 -123.8(8) . . . . ?
C146 C147 C150 C151 -63.6(9) . . . . ?
C148 C147 C150 C151 114.7(8) . . . . ?
C146 C147 C150 C53Y 116.1(12) . . . . ?
C148 C147 C150 C53Y -65.6(13) . . . . ?
C146 C147 C150 C52Y -123.4(13) . . . . ?
C148 C147 C150 C52Y 54.9(13) . . . . ?
C146 C147 C150 C51Y -1.1(13) . . . . ?
C148 C147 C150 C51Y 177.3(12) . . . . ?
C146 C147 C150 C152 179.9(9) . . . . ?
C148 C147 C150 C152 -1.7(11) . . . . ?
C144 C149 C154 C156 -84.1(6) . . . . ?
C148 C149 C154 C156 102.5(6) . . . . ?
Ti8 O15 C155 C160 74.9(6) . . . . ?
Ti8 O15 C155 C156 -105.1(6) . . . . ?
O15 C155 C156 C157 176.2(5) . . . . ?
C160 C155 C156 C157 -3.8(8) . . . . ?
O15 C155 C156 C154 -9.0(8) . . . . ?
C160 C155 C156 C154 170.9(5) . . . . ?
C149 C154 C156 C157 -29.3(8) . . . . ?
C149 C154 C156 C155 156.2(5) . . . . ?
C155 C156 C157 C158 0.6(9) . . . . ?
C154 C156 C157 C158 -174.0(6) . . . . ?
C156 C157 C158 C159 2.8(10) . . . . ?
C156 C157 C158 C161 179.0(6) . . . . ?
C157 C158 C159 C160 -3.3(10) . . . . ?
C161 C158 C159 C160 -179.5(6) . . . . ?
O15 C155 C160 C159 -176.7(5) . . . . ?
C156 C155 C160 C159 3.4(8) . . . . ?
O15 C155 C160 C165 1.2(8) . . . . ?
C156 C155 C160 C165 -178.8(5) . . . . ?
C158 C159 C160 C155 0.3(9) . . . . ?
C158 C159 C160 C165 -177.7(6) . . . . ?
C159 C158 C161 C162 -163.1(7) . . . . ?
C157 C158 C161 C162 20.8(10) . . . . ?
C159 C158 C161 C164 -44.2(9) . . . . ?
C157 C158 C161 C164 139.7(7) . . . . ?
C159 C158 C161 C163 76.0(8) . . . . ?
C157 C158 C161 C163 -100.1(8) . . . . ?
C155 C160 C165 C167 -104.1(6) . . . . ?
C159 C160 C165 C167 73.8(7) . . . . ?
Ti8 O16 C166 C171 152.6(13) . . . . ?
Ti8 O16 C166 C167 -26.4(19) . . . . ?
O16 C166 C167 C168 -179.1(6) . . . . ?
C171 C166 C167 C168 2.0(10) . . . . ?
O16 C166 C167 C165 7.1(9) . . . . ?
C171 C166 C167 C165 -171.8(6) . . . . ?
C160 C165 C167 C168 -100.7(7) . . . . ?
C160 C165 C167 C166 72.7(7) . . . . ?
C166 C167 C168 C169 -2.7(11) . . . . ?
C165 C167 C168 C169 171.0(7) . . . . ?
C167 C168 C169 C170 1.4(12) . . . . ?
C167 C168 C169 C172 -173.6(8) . . . . ?
C168 C169 C170 C171 0.8(12) . . . . ?
C172 C169 C170 C171 175.6(8) . . . . ?
C169 C170 C171 C166 -1.5(12) . . . . ?
C169 C170 C171 C176 -178.6(7) . . . . ?
O16 C166 C171 C170 -178.9(6) . . . . ?
C167 C166 C171 C170 0.0(10) . . . . ?
O16 C166 C171 C176 -1.8(9) . . . . ?
C167 C166 C171 C176 177.1(6) . . . . ?
C170 C169 C172 C175 35.0(13) . . . . ?
C168 C169 C172 C175 -150.4(9) . . . . ?
C170 C169 C172 C173 -82.8(11) . . . . ?
C168 C169 C172 C173 91.9(10) . . . . ?
C170 C169 C172 C174 155.1(10) . . . . ?
C168 C169 C172 C174 -30.2(13) . . . . ?
C91 C90 C176 C171 84.5(8) . . . . ?
C89 C90 C176 C171 -97.9(7) . . . . ?
C170 C171 C176 C90 -63.9(8) . . . . ?
C166 C171 C176 C90 119.2(7) . . . . ?
O18 Ti9 O17 C177 -32.4(13) . . . . ?
F22 Ti9 O17 C177 -129.9(13) . . . . ?
F32 Ti9 O17 C177 143.5(13) . . . . ?
F21 Ti9 O17 C177 60.7(13) . . . . ?
F29 Ti9 O17 C177 146.5(11) . . . . ?
O17 Ti9 O18 C188 43.3(7) . . . . ?
F22 Ti9 O18 C188 140.1(7) . . . . ?
F21 Ti9 O18 C188 -51.7(7) . . . . ?
F29 Ti9 O18 C188 -136.5(7) . . . . ?
O20 Ti10 O19 C199 21.8(9) . . . . ?
F34 Ti10 O19 C199 118.2(8) . . . . ?
F29 Ti10 O19 C199 -72.6(8) . . . . ?
F33 Ti10 O19 C199 -158.7(8) . . . . ?
O19 Ti10 O20 C210 3.2(12) . . . . ?
F34 Ti10 O20 C210 -90.2(12) . . . . ?
F29 Ti10 O20 C210 95.6(12) . . . . ?
F30 Ti10 O20 C210 -178.3(12) . . . . ?
O22 Ti11 O21 C221 14.5(8) . . . . ?
F35 Ti11 O21 C221 110.2(8) . . . . ?
F31 Ti11 O21 C221 -77.0(8) . . . . ?
F30 Ti11 O21 C221 -161.5(8) . . . . ?
O21 Ti11 O22 C232 -21.2(7) . . . . ?
F35 Ti11 O22 C232 -115.5(7) . . . . ?
F31 Ti11 O22 C232 72.0(7) . . . . ?
F36 Ti11 O22 C232 159.2(7) . . . . ?
O24 Ti12 O23 C243 -37.4(5) . . . . ?
F24 Ti12 O23 C243 57.0(5) . . . . ?
F31 Ti12 O23 C243 141.7(5) . . . . ?
F23 Ti12 O23 C243 -134.5(5) . . . . ?
O23 Ti12 O24 C254 -18.3(19) . . . . ?
F24 Ti12 O24 C254 -113.1(19) . . . . ?
F32 Ti12 O24 C254 161.6(19) . . . . ?
F23 Ti12 O24 C254 76.4(19) . . . . ?
O26 Ti13 O25 C265 -38.5(7) . . . . ?
F25 Ti13 O25 C265 -137.8(7) . . . . ?
F37 Ti13 O25 C265 51.3(7) . . . . ?
F40 Ti13 O25 C265 133.9(7) . . . . ?
O25 Ti13 O26 C276 30.7(9) . . . . ?
F25 Ti13 O26 C276 128.6(9) . . . . ?
F37 Ti13 O26 C276 -59.2(9) . . . . ?
F40 Ti13 O26 C276 -106.2(12) . . . . ?
F33 Ti13 O26 C276 -146.6(9) . . . . ?
O28 Ti14 O27 C287 29.5(6) . . . . ?
F26 Ti14 O27 C287 128.3(6) . . . . ?
F34 Ti14 O27 C287 -59.4(6) . . . . ?
F37 Ti14 O27 C287 -144.0(6) . . . . ?
O27 Ti14 O28 C298 -22.2(13) . . . . ?
F26 Ti14 O28 C298 -122.0(13) . . . . ?
F38 Ti14 O28 C298 154.0(13) . . . . ?
F34 Ti14 O28 C298 71.8(13) . . . . ?
O30 Ti15 O29 C309 44.5(6) . . . . ?
F27 Ti15 O29 C309 147.8(6) . . . . ?
F38 Ti15 O29 C309 -126.9(6) . . . . ?
F35 Ti15 O29 C309 -45.8(6) . . . . ?
F39 Ti15 O29 C309 -87.2(9) . . . . ?
O29 Ti15 O30 C320 -36.9(8) . . . . ?
F27 Ti15 O30 C320 -136.4(8) . . . . ?
F38 Ti15 O30 C320 101.0(11) . . . . ?
F35 Ti15 O30 C320 51.4(8) . . . . ?
F39 Ti15 O30 C320 134.1(8) . . . . ?
O32 Ti16 O31 C331 -37.6(6) . . . . ?
F28 Ti16 O31 C331 -138.3(5) . . . . ?
F39 Ti16 O31 C331 53.0(5) . . . . ?
F36 Ti16 O31 C331 136.2(5) . . . . ?
O31 Ti16 O32 C342 27.2(11) . . . . ?
F28 Ti16 O32 C342 121.9(10) . . . . ?
F39 Ti16 O32 C342 -63.7(11) . . . . ?
F40 Ti16 O32 C342 -152.8(11) . . . . ?
O32 Ti16 F28 Na3 130.0(4) . . . . ?
O31 Ti16 F28 Na3 -132.9(4) . . . . ?
F39 Ti16 F28 Na3 -22.0(9) . . . . ?
F40 Ti16 F28 Na3 41.5(4) . . . . ?
F36 Ti16 F28 Na3 -42.2(4) . . . . ?
O32 Ti16 F28 Na2 43.0(4) . . . . ?
O31 Ti16 F28 Na2 140.2(4) . . . . ?
F39 Ti16 F28 Na2 -109.0(8) . . . . ?
F40 Ti16 F28 Na2 -45.4(4) . . . . ?
F36 Ti16 F28 Na2 -129.2(4) . . . . ?
O32 Ti16 F28 Na4 116.7(5) . . . . ?
O31 Ti16 F28 Na4 -146.1(5) . . . . ?
F39 Ti16 F28 Na4 -35.3(10) . . . . ?
F40 Ti16 F28 Na4 28.2(5) . . . . ?
F36 Ti16 F28 Na4 -55.5(5) . . . . ?
Ti9 O17 C177 C178 -126.1(11) . . . . ?
Ti9 O17 C177 C182 54.1(16) . . . . ?
O17 C177 C178 C179 176.2(6) . . . . ?
C182 C177 C178 C179 -4.0(10) . . . . ?
O17 C177 C178 C264 -4.1(10) . . . . ?
C182 C177 C178 C264 175.7(6) . . . . ?
C177 C178 C179 C180 3.5(10) . . . . ?
C264 C178 C179 C180 -176.2(6) . . . . ?
C178 C179 C180 C181 0.3(10) . . . . ?
C178 C179 C180 C183 178.9(6) . . . . ?
C179 C180 C181 C182 -3.7(10) . . . . ?
C183 C180 C181 C182 177.6(6) . . . . ?
O17 C177 C182 C181 -179.4(6) . . . . ?
C178 C177 C182 C181 0.8(10) . . . . ?
O17 C177 C182 C187 -0.5(10) . . . . ?
C178 C177 C182 C187 179.7(6) . . . . ?
C180 C181 C182 C177 3.2(10) . . . . ?
C180 C181 C182 C187 -175.6(6) . . . . ?
C181 C180 C183 C185 119.4(9) . . . . ?
C179 C180 C183 C185 -59.1(11) . . . . ?
C181 C180 C183 C85Y 65.3(14) . . . . ?
C179 C180 C183 C85Y -113.3(14) . . . . ?
C181 C180 C183 C184 -114.4(11) . . . . ?
C179 C180 C183 C184 67.1(11) . . . . ?
C181 C180 C183 C86Y -65.7(13) . . . . ?
C179 C180 C183 C86Y 115.7(12) . . . . ?
C181 C180 C183 C186 1.7(12) . . . . ?
C179 C180 C183 C186 -176.8(10) . . . . ?
C181 C180 C183 C84Y -175.5(10) . . . . ?
C179 C180 C183 C84Y 5.9(12) . . . . ?
C177 C182 C187 C189 -85.8(8) . . . . ?
C181 C182 C187 C189 93.1(8) . . . . ?
Ti9 O18 C188 C189 -68.8(10) . . . . ?
Ti9 O18 C188 C193 111.3(8) . . . . ?
O18 C188 C189 C190 175.0(7) . . . . ?
C193 C188 C189 C190 -5.1(13) . . . . ?
O18 C188 C189 C187 -3.2(12) . . . . ?
C193 C188 C189 C187 176.8(8) . . . . ?
C182 C187 C189 C188 98.4(9) . . . . ?
C182 C187 C189 C190 -79.7(10) . . . . ?
C188 C189 C190 C191 -0.4(14) . . . . ?
C187 C189 C190 C191 177.7(9) . . . . ?
C189 C190 C191 C192 4.4(16) . . . . ?
C189 C190 C191 C194 -176.6(10) . . . . ?
C190 C191 C192 C193 -3.0(17) . . . . ?
C194 C191 C192 C193 177.9(10) . . . . ?
C189 C188 C193 C192 6.4(13) . . . . ?
O18 C188 C193 C192 -173.7(8) . . . . ?
C189 C188 C193 C198 -175.1(8) . . . . ?
O18 C188 C193 C198 4.8(12) . . . . ?
C191 C192 C193 C188 -2.1(15) . . . . ?
C191 C192 C193 C198 179.4(10) . . . . ?
C192 C191 C194 C197 -172.6(13) . . . . ?
C190 C191 C194 C197 8.4(17) . . . . ?
C192 C191 C194 C196 -45.6(15) . . . . ?
C190 C191 C194 C196 135.3(11) . . . . ?
C192 C191 C194 C195 71.5(13) . . . . ?
C190 C191 C194 C195 -107.5(12) . . . . ?
C188 C193 C198 C200 74.9(10) . . . . ?
C192 C193 C198 C200 -106.7(10) . . . . ?
Ti10 O19 C199 C200 121.4(8) . . . . ?
Ti10 O19 C199 C204 -58.5(10) . . . . ?
O19 C199 C200 C201 -173.2(6) . . . . ?
C204 C199 C200 C201 6.7(10) . . . . ?
O19 C199 C200 C198 6.7(9) . . . . ?
C204 C199 C200 C198 -173.3(6) . . . . ?
C193 C198 C200 C199 -140.6(7) . . . . ?
C193 C198 C200 C201 39.3(9) . . . . ?
C199 C200 C201 C202 -1.3(11) . . . . ?
C198 C200 C201 C202 178.7(7) . . . . ?
C200 C201 C202 C203 -4.9(12) . . . . ?
C200 C201 C202 C205 174.0(8) . . . . ?
C201 C202 C203 C204 6.2(12) . . . . ?
C205 C202 C203 C204 -172.8(7) . . . . ?
C202 C203 C204 C199 -1.1(10) . . . . ?
C202 C203 C204 C209 177.0(7) . . . . ?
O19 C199 C204 C203 174.4(5) . . . . ?
C200 C199 C204 C203 -5.5(9) . . . . ?
O19 C199 C204 C209 -3.7(9) . . . . ?
C200 C199 C204 C209 176.4(6) . . . . ?
C201 C202 C205 C206 -108.0(12) . . . . ?
C203 C202 C205 C206 70.9(12) . . . . ?
C201 C202 C205 C207 128.3(10) . . . . ?
C203 C202 C205 C207 -52.7(12) . . . . ?
C201 C202 C205 C208 9.1(13) . . . . ?
C203 C202 C205 C208 -172.0(9) . . . . ?
C203 C204 C209 C211 -78.7(8) . . . . ?
C199 C204 C209 C211 99.3(7) . . . . ?
Ti10 O20 C210 C215 -145.5(9) . . . . ?
Ti10 O20 C210 C211 33.3(15) . . . . ?
O20 C210 C211 C212 179.7(6) . . . . ?
C215 C210 C211 C212 -1.6(10) . . . . ?
O20 C210 C211 C209 -7.1(9) . . . . ?
C215 C210 C211 C209 171.6(6) . . . . ?
C204 C209 C211 C212 92.4(8) . . . . ?
C204 C209 C211 C210 -80.6(8) . . . . ?
C210 C211 C212 C213 2.2(10) . . . . ?
C209 C211 C212 C213 -171.1(6) . . . . ?
C211 C212 C213 C214 -2.0(11) . . . . ?
C211 C212 C213 C216 175.2(7) . . . . ?
C212 C213 C214 C215 1.3(10) . . . . ?
C216 C213 C214 C215 -175.9(6) . . . . ?
O20 C210 C215 C214 179.7(5) . . . . ?
C211 C210 C215 C214 0.9(9) . . . . ?
O20 C210 C215 C220 2.9(8) . . . . ?
C211 C210 C215 C220 -175.8(6) . . . . ?
C213 C214 C215 C210 -0.8(9) . . . . ?
C213 C214 C215 C220 176.0(6) . . . . ?
C214 C213 C216 C217 -28.0(11) . . . . ?
C212 C213 C216 C217 154.8(8) . . . . ?
C214 C213 C216 C218 -152.6(8) . . . . ?
C212 C213 C216 C218 30.2(11) . . . . ?
C214 C213 C216 C219 90.6(11) . . . . ?
C212 C213 C216 C219 -86.6(11) . . . . ?
C210 C215 C220 C222 -114.9(6) . . . . ?
C214 C215 C220 C222 68.5(7) . . . . ?
Ti11 O21 C221 C222 129.9(7) . . . . ?
Ti11 O21 C221 C226 -48.2(10) . . . . ?
O21 C221 C222 C223 -176.1(5) . . . . ?
C226 C221 C222 C223 2.0(8) . . . . ?
O21 C221 C222 C220 2.1(8) . . . . ?
C226 C221 C222 C220 -179.8(5) . . . . ?
C215 C220 C222 C223 -80.0(6) . . . . ?
C215 C220 C222 C221 101.9(6) . . . . ?
C221 C222 C223 C224 -2.8(8) . . . . ?
C220 C222 C223 C224 179.0(5) . . . . ?
C222 C223 C224 C225 1.2(8) . . . . ?
C222 C223 C224 C227 179.8(5) . . . . ?
C223 C224 C225 C226 1.2(8) . . . . ?
C227 C224 C225 C226 -177.3(5) . . . . ?
C224 C225 C226 C221 -1.9(8) . . . . ?
C224 C225 C226 C231 174.6(5) . . . . ?
O21 C221 C226 C225 178.3(5) . . . . ?
C222 C221 C226 C225 0.2(8) . . . . ?
O21 C221 C226 C231 1.9(7) . . . . ?
C222 C221 C226 C231 -176.2(5) . . . . ?
C223 C224 C227 C229 54.3(8) . . . . ?
C225 C224 C227 C229 -127.2(6) . . . . ?
C223 C224 C227 C228 176.1(6) . . . . ?
C225 C224 C227 C228 -5.4(8) . . . . ?
C223 C224 C227 C230 -64.2(7) . . . . ?
C225 C224 C227 C230 114.3(6) . . . . ?
C225 C226 C231 C233 -86.3(6) . . . . ?
C221 C226 C231 C233 90.1(6) . . . . ?
Ti11 O22 C232 C237 -123.3(6) . . . . ?
Ti11 O22 C232 C233 56.1(9) . . . . ?
C237 C232 C233 C234 3.8(8) . . . . ?
O22 C232 C233 C234 -175.6(4) . . . . ?
C237 C232 C233 C231 178.3(5) . . . . ?
O22 C232 C233 C231 -1.2(7) . . . . ?
C226 C231 C233 C234 81.3(6) . . . . ?
C226 C231 C233 C232 -93.1(6) . . . . ?
C232 C233 C234 C235 0.3(8) . . . . ?
C231 C233 C234 C235 -174.3(5) . . . . ?
C233 C234 C235 C236 -3.6(8) . . . . ?
C233 C234 C235 C238 173.2(5) . . . . ?
C234 C235 C236 C237 3.2(7) . . . . ?
C238 C235 C236 C237 -173.5(5) . . . . ?
O22 C232 C237 C236 175.2(4) . . . . ?
C233 C232 C237 C236 -4.2(8) . . . . ?
O22 C232 C237 C242 -5.1(7) . . . . ?
C233 C232 C237 C242 175.5(5) . . . . ?
C235 C236 C237 C232 0.6(8) . . . . ?
C235 C236 C237 C242 -179.1(5) . . . . ?
C234 C235 C238 C239 179.3(5) . . . . ?
C236 C235 C238 C239 -4.2(7) . . . . ?
C234 C235 C238 C240 56.1(7) . . . . ?
C236 C235 C238 C240 -127.4(6) . . . . ?
C234 C235 C238 C241 -63.0(6) . . . . ?
C236 C235 C238 C241 113.6(6) . . . . ?
C232 C237 C242 C244 136.7(5) . . . . ?
C236 C237 C242 C244 -43.6(7) . . . . ?
Ti12 O23 C243 C248 73.1(6) . . . . ?
Ti12 O23 C243 C244 -108.5(5) . . . . ?
O23 C243 C244 C245 -179.5(4) . . . . ?
C248 C243 C244 C245 -1.1(7) . . . . ?
O23 C243 C244 C242 -2.6(7) . . . . ?
C248 C243 C244 C242 175.8(4) . . . . ?
C237 C242 C244 C245 101.7(5) . . . . ?
C237 C242 C244 C243 -75.1(6) . . . . ?
C243 C244 C245 C246 0.5(7) . . . . ?
C242 C244 C245 C246 -176.4(5) . . . . ?
C244 C245 C246 C247 0.7(7) . . . . ?
C244 C245 C246 C249 176.9(5) . . . . ?
C245 C246 C247 C248 -1.2(8) . . . . ?
C249 C246 C247 C248 -177.5(5) . . . . ?
C246 C247 C248 C243 0.6(8) . . . . ?
C246 C247 C248 C253 179.6(5) . . . . ?
O23 C243 C248 C247 179.0(4) . . . . ?
C244 C243 C248 C247 0.6(7) . . . . ?
O23 C243 C248 C253 0.0(7) . . . . ?
C244 C243 C248 C253 -178.4(5) . . . . ?
C247 C246 C249 C251 -175.8(6) . . . . ?
C245 C246 C249 C251 8.1(8) . . . . ?
C247 C246 C249 C250 -54.8(7) . . . . ?
C245 C246 C249 C250 129.1(6) . . . . ?
C247 C246 C249 C252 63.8(7) . . . . ?
C245 C246 C249 C252 -112.3(6) . . . . ?
C247 C248 C253 C255 81.8(7) . . . . ?
C243 C248 C253 C255 -99.2(6) . . . . ?
Ti12 O24 C254 C255 -3(2) . . . . ?
Ti12 O24 C254 C259 175.2(16) . . . . ?
O24 C254 C255 C256 175.1(6) . . . . ?
C259 C254 C255 C256 -2.6(10) . . . . ?
O24 C254 C255 C253 -1.7(9) . . . . ?
C259 C254 C255 C253 -179.4(6) . . . . ?
C248 C253 C255 C256 -99.3(7) . . . . ?
C248 C253 C255 C254 77.4(8) . . . . ?
C254 C255 C256 C257 1.2(11) . . . . ?
C253 C255 C256 C257 178.0(7) . . . . ?
C255 C256 C257 C258 0.1(12) . . . . ?
C255 C256 C257 C260 179.4(8) . . . . ?
C256 C257 C258 C259 -0.3(13) . . . . ?
C260 C257 C258 C259 -179.6(8) . . . . ?
C257 C258 C259 C254 -0.9(13) . . . . ?
C257 C258 C259 C264 -179.1(8) . . . . ?
O24 C254 C259 C258 -175.3(7) . . . . ?
C255 C254 C259 C258 2.4(11) . . . . ?
O24 C254 C259 C264 2.7(10) . . . . ?
C255 C254 C259 C264 -179.6(7) . . . . ?
C258 C257 C260 C263 177.5(14) . . . . ?
C256 C257 C260 C263 -1.7(17) . . . . ?
C258 C257 C260 C261 58.5(13) . . . . ?
C256 C257 C260 C261 -120.8(10) . . . . ?
C258 C257 C260 C262 -54.9(13) . . . . ?
C256 C257 C260 C262 125.9(11) . . . . ?
C258 C259 C264 C178 -68.0(9) . . . . ?
C254 C259 C264 C178 114.0(7) . . . . ?
C177 C178 C264 C259 -98.5(8) . . . . ?
C179 C178 C264 C259 81.2(8) . . . . ?
Ti13 O25 C265 C266 -102.9(8) . . . . ?
Ti13 O25 C265 C270 75.1(9) . . . . ?
O25 C265 C266 C267 175.3(6) . . . . ?
C270 C265 C266 C267 -2.8(11) . . . . ?
O25 C265 C266 C352 -4.5(10) . . . . ?
C270 C265 C266 C352 177.5(6) . . . . ?
C265 C266 C267 C268 1.5(12) . . . . ?
C352 C266 C267 C268 -178.8(7) . . . . ?
C266 C267 C268 C269 2.3(12) . . . . ?
C266 C267 C268 C271 179.1(8) . . . . ?
C267 C268 C269 C270 -5.2(13) . . . . ?
C271 C268 C269 C270 178.0(8) . . . . ?
O25 C265 C270 C269 -177.9(7) . . . . ?
C266 C265 C270 C269 0.1(11) . . . . ?
O25 C265 C270 C275 -7.4(11) . . . . ?
C266 C265 C270 C275 170.7(7) . . . . ?
C268 C269 C270 C265 4.0(12) . . . . ?
C268 C269 C270 C275 -166.7(8) . . . . ?
C267 C268 C271 C272 15.3(12) . . . . ?
C269 C268 C271 C272 -168.2(8) . . . . ?
C267 C268 C271 C273 -105.2(10) . . . . ?
C269 C268 C271 C273 71.3(10) . . . . ?
C267 C268 C271 C274 135.9(9) . . . . ?
C269 C268 C271 C274 -47.6(12) . . . . ?
C265 C270 C275 C277 -94.3(8) . . . . ?
C269 C270 C275 C277 75.9(9) . . . . ?
Ti13 O26 C276 C281 118.8(9) . . . . ?
Ti13 O26 C276 C277 -63.7(11) . . . . ?
O26 C276 C277 C278 -177.1(6) . . . . ?
C281 C276 C277 C278 0.3(10) . . . . ?
O26 C276 C277 C275 9.5(10) . . . . ?
C281 C276 C277 C275 -173.1(7) . . . . ?
C270 C275 C277 C278 -90.4(8) . . . . ?
C270 C275 C277 C276 82.7(8) . . . . ?
C276 C277 C278 C279 -1.5(11) . . . . ?
C275 C277 C278 C279 171.9(8) . . . . ?
C277 C278 C279 C280 1.2(12) . . . . ?
C277 C278 C279 C282 -179.2(7) . . . . ?
C278 C279 C280 C281 0.1(11) . . . . ?
C282 C279 C280 C281 -179.5(7) . . . . ?
O26 C276 C281 C280 178.2(5) . . . . ?
C277 C276 C281 C280 0.9(9) . . . . ?
O26 C276 C281 C286 0.6(9) . . . . ?
C277 C276 C281 C286 -176.7(6) . . . . ?
C279 C280 C281 C276 -1.1(10) . . . . ?
C279 C280 C281 C286 176.5(6) . . . . ?
C278 C279 C282 C283 59.4(12) . . . . ?
C280 C279 C282 C283 -121.1(10) . . . . ?
C278 C279 C282 C285 -177.9(9) . . . . ?
C280 C279 C282 C285 1.7(13) . . . . ?
C278 C279 C282 C284 -59.0(10) . . . . ?
C280 C279 C282 C284 120.5(9) . . . . ?
C276 C281 C286 C288 -134.7(6) . . . . ?
C280 C281 C286 C288 47.7(8) . . . . ?
Ti14 O27 C287 C288 116.2(6) . . . . ?
Ti14 O27 C287 C292 -63.2(8) . . . . ?
O27 C287 C288 C289 -177.4(5) . . . . ?
C292 C287 C288 C289 2.0(9) . . . . ?
O27 C287 C288 C286 -1.6(8) . . . . ?
C292 C287 C288 C286 177.7(5) . . . . ?
C281 C286 C288 C289 -101.3(7) . . . . ?
C281 C286 C288 C287 83.0(7) . . . . ?
C287 C288 C289 C290 -1.7(10) . . . . ?
C286 C288 C289 C290 -177.4(6) . . . . ?
C288 C289 C290 C291 0.4(10) . . . . ?
C288 C289 C290 C293 178.0(6) . . . . ?
C289 C290 C291 C292 0.6(10) . . . . ?
C293 C290 C291 C292 -177.0(6) . . . . ?
C290 C291 C292 C287 -0.3(10) . . . . ?
C290 C291 C292 C297 177.7(6) . . . . ?
O27 C287 C292 C291 178.3(5) . . . . ?
C288 C287 C292 C291 -1.0(9) . . . . ?
O27 C287 C292 C297 0.5(9) . . . . ?
C288 C287 C292 C297 -178.9(6) . . . . ?
C291 C290 C293 C295 -17.1(15) . . . . ?
C289 C290 C293 C295 165.5(13) . . . . ?
C291 C290 C293 C95X -36.5(15) . . . . ?
C289 C290 C293 C95X 146.1(13) . . . . ?
C291 C290 C293 C96X -161.0(18) . . . . ?
C289 C290 C293 C96X 21.6(19) . . . . ?
C291 C290 C293 C294 109(2) . . . . ?
C289 C290 C293 C294 -68(2) . . . . ?
C291 C290 C293 C94X 74.3(17) . . . . ?
C289 C290 C293 C94X -103.1(16) . . . . ?
C291 C290 C293 C296 -135.3(11) . . . . ?
C289 C290 C293 C296 47.3(12) . . . . ?
C291 C292 C297 C299 -81.3(7) . . . . ?
C287 C292 C297 C299 96.5(7) . . . . ?
Ti14 O28 C298 C299 54.3(15) . . . . ?
Ti14 O28 C298 C303 -124.1(11) . . . . ?
O28 C298 C299 C300 175.7(6) . . . . ?
C303 C298 C299 C300 -6.0(10) . . . . ?
O28 C298 C299 C297 -6.6(9) . . . . ?
C303 C298 C299 C297 171.7(6) . . . . ?
C292 C297 C299 C298 -80.4(8) . . . . ?
C292 C297 C299 C300 97.3(8) . . . . ?
C298 C299 C300 C301 1.7(12) . . . . ?
C297 C299 C300 C301 -176.0(8) . . . . ?
C299 C300 C301 C302 1.6(15) . . . . ?
C299 C300 C301 C304 -176.0(10) . . . . ?
C300 C301 C302 C303 -1.1(16) . . . . ?
C304 C301 C302 C303 176.3(10) . . . . ?
O28 C298 C303 C302 -175.3(6) . . . . ?
C299 C298 C303 C302 6.4(10) . . . . ?
O28 C298 C303 C308 3.4(9) . . . . ?
C299 C298 C303 C308 -174.9(6) . . . . ?
C301 C302 C303 C298 -2.7(13) . . . . ?
C301 C302 C303 C308 178.5(9) . . . . ?
C302 C301 C304 C305 98.8(14) . . . . ?
C300 C301 C304 C305 -83.8(14) . . . . ?
C302 C301 C304 C306 -18.0(19) . . . . ?
C300 C301 C304 C306 159.4(12) . . . . ?
C302 C301 C304 C307 -139.4(13) . . . . ?
C300 C301 C304 C307 37.9(15) . . . . ?
C298 C303 C308 C310 -116.3(7) . . . . ?
C302 C303 C308 C310 62.3(9) . . . . ?
Ti15 O29 C309 C310 108.8(6) . . . . ?
Ti15 O29 C309 C314 -70.2(7) . . . . ?
O29 C309 C310 C311 -176.2(5) . . . . ?
C314 C309 C310 C311 2.8(8) . . . . ?
O29 C309 C310 C308 4.2(8) . . . . ?
C314 C309 C310 C308 -176.7(5) . . . . ?
C303 C308 C310 C309 90.4(7) . . . . ?
C303 C308 C310 C311 -89.1(7) . . . . ?
C309 C310 C311 C312 -3.1(9) . . . . ?
C308 C310 C311 C312 176.5(6) . . . . ?
C310 C311 C312 C313 0.5(9) . . . . ?
C310 C311 C312 C315 -177.0(6) . . . . ?
C311 C312 C313 C314 2.6(9) . . . . ?
C315 C312 C313 C314 -179.9(5) . . . . ?
C312 C313 C314 C309 -2.8(8) . . . . ?
C312 C313 C314 C319 177.0(5) . . . . ?
C310 C309 C314 C313 0.0(8) . . . . ?
O29 C309 C314 C313 179.1(5) . . . . ?
C310 C309 C314 C319 -179.8(5) . . . . ?
O29 C309 C314 C319 -0.8(8) . . . . ?
C313 C312 C315 C317 -70.4(9) . . . . ?
C311 C312 C315 C317 107.0(8) . . . . ?
C313 C312 C315 C318 168.0(6) . . . . ?
C311 C312 C315 C318 -14.6(9) . . . . ?
C313 C312 C315 C316 50.1(8) . . . . ?
C311 C312 C315 C316 -132.4(7) . . . . ?
C313 C314 C319 C321 -84.2(6) . . . . ?
C309 C314 C319 C321 95.6(6) . . . . ?
Ti15 O30 C320 C325 -120.6(8) . . . . ?
Ti15 O30 C320 C321 60.4(10) . . . . ?
O30 C320 C321 C322 176.7(5) . . . . ?
C325 C320 C321 C322 -2.3(8) . . . . ?
O30 C320 C321 C319 -2.7(8) . . . . ?
C325 C320 C321 C319 178.3(5) . . . . ?
C314 C319 C321 C322 95.4(6) . . . . ?
C314 C319 C321 C320 -85.3(6) . . . . ?
C320 C321 C322 C323 0.8(9) . . . . ?
C319 C321 C322 C323 -179.8(5) . . . . ?
C321 C322 C323 C324 1.6(9) . . . . ?
C321 C322 C323 C326 -177.9(5) . . . . ?
C322 C323 C324 C325 -2.7(8) . . . . ?
C326 C323 C324 C325 176.8(6) . . . . ?
C323 C324 C325 C320 1.3(8) . . . . ?
C323 C324 C325 C330 178.3(5) . . . . ?
O30 C320 C325 C324 -177.7(5) . . . . ?
C321 C320 C325 C324 1.3(8) . . . . ?
O30 C320 C325 C330 5.4(8) . . . . ?
C321 C320 C325 C330 -175.6(5) . . . . ?
C324 C323 C326 C328 -115.8(8) . . . . ?
C322 C323 C326 C328 63.7(8) . . . . ?
C324 C323 C326 C327 4.1(9) . . . . ?
C322 C323 C326 C327 -176.4(6) . . . . ?
C324 C323 C326 C329 123.3(7) . . . . ?
C322 C323 C326 C329 -57.2(8) . . . . ?
C324 C325 C330 C332 97.7(6) . . . . ?
C320 C325 C330 C332 -85.5(7) . . . . ?
Ti16 O31 C331 C336 71.1(8) . . . . ?
Ti16 O31 C331 C332 -110.0(6) . . . . ?
O31 C331 C332 C333 -179.3(5) . . . . ?
C336 C331 C332 C333 -0.4(8) . . . . ?
O31 C331 C332 C330 -3.9(8) . . . . ?
C336 C331 C332 C330 175.0(5) . . . . ?
C325 C330 C332 C333 -36.5(8) . . . . ?
C325 C330 C332 C331 148.3(5) . . . . ?
C331 C332 C333 C334 0.1(9) . . . . ?
C330 C332 C333 C334 -175.1(6) . . . . ?
C332 C333 C334 C335 0.3(10) . . . . ?
C332 C333 C334 C337 177.7(7) . . . . ?
C333 C334 C335 C336 -0.3(10) . . . . ?
C337 C334 C335 C336 -177.7(7) . . . . ?
C334 C335 C336 C331 0.0(10) . . . . ?
C334 C335 C336 C341 -178.4(6) . . . . ?
O31 C331 C336 C335 179.2(5) . . . . ?
C332 C331 C336 C335 0.3(9) . . . . ?
O31 C331 C336 C341 -2.3(9) . . . . ?
C332 C331 C336 C341 178.8(5) . . . . ?
C333 C334 C337 C338 168.3(13) . . . . ?
C335 C334 C337 C338 -14.4(15) . . . . ?
C333 C334 C337 C339 37.8(11) . . . . ?
C335 C334 C337 C339 -144.9(8) . . . . ?
C333 C334 C337 C340 -74.3(11) . . . . ?
C335 C334 C337 C340 103.0(11) . . . . ?
C335 C336 C341 C343 80.3(7) . . . . ?
C331 C336 C341 C343 -98.1(7) . . . . ?
Ti16 O32 C342 C343 -57.5(13) . . . . ?
Ti16 O32 C342 C347 122.5(10) . . . . ?
O32 C342 C343 C344 -176.8(6) . . . . ?
C347 C342 C343 C344 3.2(9) . . . . ?
O32 C342 C343 C341 7.2(9) . . . . ?
C347 C342 C343 C341 -172.7(6) . . . . ?
C336 C341 C343 C344 -94.5(7) . . . . ?
C336 C341 C343 C342 81.3(7) . . . . ?
C342 C343 C344 C345 -1.2(10) . . . . ?
C341 C343 C344 C345 174.7(6) . . . . ?
C343 C344 C345 C346 -2.0(10) . . . . ?
C343 C344 C345 C348 -179.5(6) . . . . ?
C344 C345 C346 C347 3.4(10) . . . . ?
C348 C345 C346 C347 -179.2(6) . . . . ?
C345 C346 C347 C342 -1.5(10) . . . . ?
C345 C346 C347 C352 -178.2(6) . . . . ?
O32 C342 C347 C346 178.1(5) . . . . ?
C343 C342 C347 C346 -2.0(9) . . . . ?
O32 C342 C347 C352 -5.3(9) . . . . ?
C343 C342 C347 C352 174.7(6) . . . . ?
C344 C345 C348 C349 -173.8(7) . . . . ?
C346 C345 C348 C349 8.9(10) . . . . ?
C344 C345 C348 C350 63.1(8) . . . . ?
C346 C345 C348 C350 -114.2(7) . . . . ?
C344 C345 C348 C351 -56.4(9) . . . . ?
C346 C345 C348 C351 126.4(7) . . . . ?
C267 C266 C352 C347 87.1(8) . . . . ?
C265 C266 C352 C347 -93.1(8) . . . . ?
C346 C347 C352 C266 -66.7(8) . . . . ?
C342 C347 C352 C266 116.7(7) . . . . ?
Na1 N9 C369 C370 39(3) . . . . ?
